data_7132997
loop_
_publ_author_name
'Shields, C. E.'
'Fellowes, T.'
'Slater, A. G.'
'Cooper, A. I.'
'Andrews, K. G.'
'Szczypi&#x144;ski, F T'

_publ_section_title
;
 Exploration of the polymorphic solid-state landscape of an amide-linked
 organic cage using computation and automation.
;
_journal_issue 47
_journal_name_full 'Chemical communications (Cambridge, England)'
_journal_page_first 6023
_journal_page_last 6026
_journal_paper_doi 10.1039/d4cc01407c
_journal_volume 60
_journal_year 2024
_chemical_absolute_configuration unk
_chemical_formula_moiety '1(C126 H112 N6 O10), 3(C2 H6 O S)'
_chemical_formula_sum 'C132 H130 N6 O13 S3'
_chemical_formula_weight 2104.59
_space_group_crystal_system monoclinic
_space_group_IT_number 5
_space_group_name_Hall 'I 2y'
_space_group_name_H-M_alt 'I 1 2 1'
_atom_sites_solution_hydrogens geom
_atom_sites_solution_primary heavy
_audit_creation_date 2024-03-26
_audit_creation_method
;
Olex2 1.5
(compiled 2024.02.16 svn.r378c4104 for OlexSys, GUI svn.r6928)
;
_audit_update_record
;
2024-03-27 deposited with the CCDC.	2024-05-02 downloaded from the CCDC.
;
_cell_angle_alpha 90
_cell_angle_beta 90.4430(10)
_cell_angle_gamma 90
_cell_formula_units_Z 16
_cell_length_a 51.7627(6)
_cell_length_b 21.7575(2)
_cell_length_c 57.0058(7)
_cell_measurement_reflns_used 100096
_cell_measurement_temperature 100.15
_cell_measurement_theta_max 26.9520
_cell_measurement_theta_min 1.5440
_cell_volume 64199.5(12)
_computing_cell_refinement 'CrysAlisPro 1.171.42.49 (Rigaku OD, 2022)'
_computing_data_collection 'CrysAlisPro 1.171.42.49 (Rigaku OD, 2022)'
_computing_data_reduction 'CrysAlisPro 1.171.42.49 (Rigaku OD, 2022)'
_computing_molecular_graphics 'Olex2 1.5 (Dolomanov et al., 2009)'
_computing_publication_material 'Olex2 1.5 (Dolomanov et al., 2009)'
_computing_structure_refinement 'SHELXL 2019/2 (Sheldrick, 2015)'
_computing_structure_solution 'SHELXS  (Sheldrick, 2008)'
_diffrn_ambient_temperature 100.15
_diffrn_detector_area_resol_mean 5.8140
_diffrn_measured_fraction_theta_full 1.000
_diffrn_measured_fraction_theta_max 0.998
_diffrn_measurement_details
;
List of Runs (angles in degrees, time in seconds):

  # Type    Start    End  Width  t~exp~   \w     \q     \k     \f   Frames
#--------------------------------------------------------------------------
  1  \f      0.00 180.00   0.20    0.20   0.00   0.00   0.00    --   900
  2  \w   -145.00  25.00   0.20    0.20    --   30.00   0.00   0.00  850
  3  \w   -145.00  25.00   0.20    0.20    --   30.00   0.00 120.00  850
  4  \w   -145.00  25.00   0.20    0.20    --   30.00   0.00 240.00  850
;
_diffrn_measurement_device 'abstract diffractometer'
_diffrn_measurement_device_type 'dectris-CrysAlisPro-abstract goniometer imported dectris images'
_diffrn_measurement_method '\w and \f scans'
_diffrn_radiation_type synchrotron
_diffrn_radiation_wavelength 0.6889
_diffrn_reflns_av_R_equivalents 0.0728
_diffrn_reflns_av_unetI/netI 0.0647
_diffrn_reflns_Laue_measured_fraction_full 1.000
_diffrn_reflns_Laue_measured_fraction_max 0.998
_diffrn_reflns_limit_h_max 68
_diffrn_reflns_limit_h_min -68
_diffrn_reflns_limit_k_max 28
_diffrn_reflns_limit_k_min -28
_diffrn_reflns_limit_l_max 75
_diffrn_reflns_limit_l_min -75
_diffrn_reflns_number 492725
_diffrn_reflns_point_group_measured_fraction_full 0.995
_diffrn_reflns_point_group_measured_fraction_max 0.991
_diffrn_reflns_theta_full 24.415
_diffrn_reflns_theta_max 27.323
_diffrn_reflns_theta_min 1.460
_exptl_absorpt_coefficient_mu 0.085
_exptl_absorpt_correction_T_max 1.00000
_exptl_absorpt_correction_T_min 0.62403
_exptl_absorpt_correction_type multi-scan
_exptl_absorpt_process_details
;
CrysAlisPro 1.171.42.49 (Rigaku Oxford Diffraction, 2022)
Empirical absorption correction using spherical harmonics,
implemented in SCALE3 ABSPACK scaling algorithm.
;
_exptl_crystal_colour colourless
_exptl_crystal_colour_primary colourless
_exptl_crystal_density_diffrn 0.871
_exptl_crystal_description needle
_exptl_crystal_F_000 17856
_exptl_crystal_size_max 0.075
_exptl_crystal_size_mid 0.055
_exptl_crystal_size_min 0.01
_refine_diff_density_max 0.433
_refine_diff_density_min -0.266
_refine_diff_density_rms 0.043
_refine_ls_abs_structure_details
;
 Flack x determined using 35217 quotients [(I+)-(I-)]/[(I+)+(I-)]
 (Parsons, Flack and Wagner, Acta Cryst. B69 (2013) 249-259).
;
_refine_ls_abs_structure_Flack 0.15(2)
_refine_ls_extinction_method none
_refine_ls_goodness_of_fit_ref 0.947
_refine_ls_hydrogen_treatment constr
_refine_ls_matrix_type full
_refine_ls_number_parameters 5678
_refine_ls_number_reflns 157670
_refine_ls_number_restraints 565
_refine_ls_restrained_S_all 0.960
_refine_ls_R_factor_all 0.0970
_refine_ls_R_factor_gt 0.0661
_refine_ls_shift/su_max 0.017
_refine_ls_shift/su_mean 0.001
_refine_ls_structure_factor_coef Fsqd
_refine_ls_weighting_details 'w=1/[\s^2^(Fo^2^)+(0.1352P)^2^] where P=(Fo^2^+2Fc^2^)/3'
_refine_ls_weighting_scheme calc
_refine_ls_wR_factor_gt 0.1894
_refine_ls_wR_factor_ref 0.2115
_reflns_Friedel_coverage 0.936
_reflns_Friedel_fraction_full 0.990
_reflns_Friedel_fraction_max 0.984
_reflns_number_gt 94571
_reflns_number_total 157670
_reflns_threshold_expression 'I > 2\s(I)'
_cod_data_source_file d4cc01407c3.cif
_cod_data_source_block tf-ka1-dmso-meoh-c8_0_pl
_cod_depositor_comments 'Adding full bibliography for 7132990--7132997.cif.'
_cod_original_cell_volume 64199.6(12)
_cod_database_code 7132997
_shelx_shelxl_version_number 2019/2
_shelx_space_group_comment
;
The symmetry employed for this shelxl refinement is uniquely defined
by the following loop, which should always be used as a source of
symmetry information in preference to the above space-group names.
They are only intended as comments.
;
_olex2_refinement_description
;
1. Fixed Uiso
 At 1.2 times of:
  All C(H) groups, All N(H) groups
 At 1.5 times of:
  All C(H,H,H) groups, All O(H) groups
2. Restrained distances
 S1_15-C1_15 = S1_15-C2_15 = S1_13-C2_13 = S1_13-C1_13 = S1_6-C1_6 = S1_6-C2_6
 = S1_8-C2_8 = S1_8-C1_8 = S1_17-C2_17 = S1_17-C1_17 = S1_7-C1_7 = S1_7-C2_7 =
 S1_9-C1_9 = S1_9-C2_9 = S1_10-C1_10 = S1_10-C2_10 = S1_11-C1_11 = S1_11-C2_11 =
  S1_14-C2_14 = S1_14-C1_14 = S1_12-C1_12 = S1_12-C2_12 = C1_26-C2_26
 1.78 with sigma of 0.02
 S1_8-O1_8 = S1_7-O1_7 = S1_17-O1_17 = S1_6-O1_6 = S1_13-O1_13 = S1_9-O1_9 =
 S1_10-O1_10 = S1_11-O1_11 = S1_14-O1_14 = S1_12-O1_12 = S1_15-O1_15 = O1_26-
 S1_26
 1.49 with sigma of 0.01
 C1_8-C2_8 = C1_26-C2_26 = C1_11-C2_11 = C2_14-C1_14 = C1_12-C2_12 = C2_16-
 C1_16 = C1A_16-C2A_16 = C2_10-C1_10 = C1_15-C2_15 = C1_13-C2_13 = C2_6-C1_6 =
 C1_7-C2_7 = C2_9-C1_9 = C2_17-C1_17
 2.8 with sigma of 0.01
 C59A_4-C58_4 \\sim C59_4-C58_4 \\sim C60_4-C59_4 \\sim C60A_4-C59A_4 \\sim
C61_4-C60A_4 ~
 C61_4-C60_4 \\sim C62_4-C61_4 \\sim C62A_4-C61_4 \\sim C63_4-C62_4 \\sim
C63A_4-C62A_4 \\sim C63_4-
 C58_4 \\sim C63A_4-C58_4
 with sigma of 0.02
 O5A_4-C47_4 \\sim O5_4-C47_4
 with sigma of 0.02
 C111_4-C113_4 \\sim C111_4-C106_4 \\sim C111_4-C112_4 \\sim C113_4-C106_4
\\sim C113_4-C112_4
 \\sim C106_4-C112_4
 with sigma of 0.04
 C110_4-C111_4 \\sim C110_4-C113_4 \\sim C110_4-C106_4 \\sim C110_4-C112_4
 with sigma of 0.02
 C96_4-C95_4 \\sim C96_4-C90_4 \\sim C96_4-C97_4 \\sim C95_4-C90_4 \\sim
C95_4-C97_4 \\sim C90_4-
 C97_4
 with sigma of 0.04
 O3_2-C47_2 \\sim O3A_2-C47_2
 with sigma of 0.02
 C94_4-C96_4 \\sim C94_4-C95_4 \\sim C94_4-C90_4 \\sim C94_4-C97_4
 with sigma of 0.02
 C123_4-O8_4 \\sim C123_4-O8A_4
 with sigma of 0.02
 O7_4-O8_4 \\sim O7_4-O8A_4
 with sigma of 0.02
 C31_2-C33_2 \\sim C31_2-C32_2 \\sim C31_2-C26_2 \\sim C33_2-C32_2 \\sim
C33_2-C26_2 \\sim C32_2-
 C26_2
 with sigma of 0.04
 C30_2-C31_2 \\sim C30_2-C33_2 \\sim C30_2-C32_2 \\sim C30_2-C26_2
 with sigma of 0.02
 C33_3-C26_3 \\sim C33_3-C32_3 \\sim C33_3-C31_3 \\sim C26_3-C32_3 \\sim
C26_3-C31_3 \\sim C32_3-
 C31_3
 with sigma of 0.04
 C30_3-C33_3 \\sim C30_3-C26_3 \\sim C30_3-C32_3 \\sim C30_3-C31_3
 with sigma of 0.02
 S1A_16-O1A_16 \\sim S1_16-O1_16
 with sigma of 0.02
 S1A_16-C1A_16 \\sim S1_16-C1_16 \\sim S1_16-C2_16 \\sim S1A_16-C2A_16
 with sigma of 0.02
3. Uiso/Uaniso restraints and constraints
Uanis(S1_6) \\sim Ueq, Uanis(S1_14) \\sim Ueq, Uanis(S1_12) \\sim Ueq,
Uanis(O1_6) \\sim Ueq, Uanis(C2_6) \\sim Ueq, Uanis(S1_13) \\sim Ueq,
Uanis(C1_6) \\sim Ueq, Uanis(S1_15) \\sim Ueq, Uanis(S1_7) \\sim Ueq,
Uanis(S1_17) \\sim Ueq, Uanis(O1_7) \\sim Ueq, Uanis(C2_12) \\sim Ueq,
Uanis(C2_7) \\sim Ueq, Uanis(C2_13) \\sim Ueq, Uanis(C1_7) \\sim Ueq,
Uanis(C2_14) \\sim Ueq, Uanis(S1_8) \\sim Ueq, Uanis(C2_15) \\sim Ueq,
Uanis(O1_8) \\sim Ueq, Uanis(C2_16) \\sim Ueq, Uanis(C2_8) \\sim Ueq,
Uanis(C2_17) \\sim Ueq, Uanis(C1_8) \\sim Ueq, Uanis(O1_12) \\sim Ueq,
Uanis(S1_9) \\sim Ueq, Uanis(C1_12) \\sim Ueq, Uanis(O1_9) \\sim Ueq,
Uanis(O1_13) \\sim Ueq, Uanis(C2_9) \\sim Ueq, Uanis(C1_13) \\sim Ueq,
Uanis(C1_9) \\sim Ueq, Uanis(O1_14) \\sim Ueq, Uanis(S1_10) \\sim Ueq,
Uanis(C1_14) \\sim Ueq, Uanis(O1_10) \\sim Ueq, Uanis(O1_15) \\sim Ueq,
Uanis(C1_10) \\sim Ueq, Uanis(C1_15) \\sim Ueq, Uanis(C2_10) \\sim Ueq,
Uanis(C1_16) \\sim Ueq, Uanis(S1_11) \\sim Ueq, Uanis(C1_16) \\sim Ueq,
Uanis(O1_11) \\sim Ueq, Uanis(O1_17) \\sim Ueq, Uanis(C2_11) \\sim Ueq,
Uanis(C1_17) \\sim Ueq, Uanis(C1_11) \\sim Ueq, Uanis(S1_26) \\sim Ueq,
Uanis(O1_26) \\sim Ueq, Uanis(C1_26) \\sim Ueq, Uanis(C2_26) \\sim Ueq: with
sigma of 0.04 and sigma for terminal atoms of 0.02
Uanis(O5_4) \\sim Ueq, Uanis(O5A_4) \\sim Ueq: with sigma of 0.1 and sigma for
terminal atoms of 0.2
Uanis(C15_2) \\sim Ueq, Uanis(C16_2) \\sim Ueq, Uanis(C17_2) \\sim Ueq: with
sigma of 0.1 and sigma for terminal atoms of 0.2
Uanis(C97_2) \\sim Ueq, Uanis(C97A_2) \\sim Ueq, Uanis(C95_2) \\sim Ueq,
Uanis(C95A_2) \\sim Ueq: with sigma of 0.1 and sigma for terminal atoms of 0.2
: with sigma of 0.1 and sigma for terminal atoms of 0.2
4. Others
 Uiso(C33)=Uiso(C32)=Uiso(C17)=Uiso(C15)=Uiso(C31)=Uiso(C16)=FVAR(1)
 Uiso(C56)=Uiso(C31)=Uiso(C112)=Uiso(C57)=Uiso(C55)=Uiso(C113)=Uiso(C33)=
 Uiso(C111)=Uiso(C32)=FVAR(2)
 Sof(N5A)=Sof(H5A)=Sof(C87A)=Sof(C94A)=Sof(C97A)=Sof(H97A)=Sof(H97B)=Sof(H97C)=
 Sof(C95A)=Sof(H95A)=Sof(H95B)=Sof(H95C)=Sof(C96A)=Sof(H96A)=Sof(H96B)=
 Sof(H96C)=Sof(C90A)=Sof(C91A)=Sof(H91A)=Sof(C92A)=Sof(C93A)=Sof(H93A)=
 Sof(C88A)=Sof(O5A)=1-FVAR(3)
 Sof(O5)=Sof(N5)=Sof(H5B)=Sof(C87)=Sof(C94)=Sof(C97)=Sof(H97D)=Sof(H97E)=
 Sof(H97F)=Sof(C95)=Sof(H95D)=Sof(H95E)=Sof(H95F)=Sof(C96)=Sof(H96D)=Sof(H96E)=
 Sof(H96F)=Sof(C90)=Sof(C91)=Sof(H91)=Sof(C92)=Sof(C93)=Sof(H93)=Sof(C88)=
 Sof(C89)=Sof(H89)=FVAR(3)
 Sof(O3A)=1-FVAR(4)
 Sof(O3)=FVAR(4)
 Sof(S1)=Sof(O1)=Sof(C2)=Sof(H2A)=Sof(H2B)=Sof(H2C)=Sof(C1)=Sof(H1A)=Sof(H1B)=
 Sof(H1C)=1-FVAR(5)
 Sof(S1)=Sof(O1)=Sof(C2)=Sof(H2A)=Sof(H2B)=Sof(H2C)=Sof(C1)=Sof(H1A)=Sof(H1B)=
 Sof(H1C)=FVAR(5)
 Sof(C63A)=Sof(H63A)=Sof(C62A)=Sof(H62A)=Sof(C60A)=Sof(H60A)=Sof(C59A)=
 Sof(H59A)=1-FVAR(6)
 Sof(C62)=Sof(H62)=Sof(C60)=Sof(H60)=Sof(C63)=Sof(H63)=Sof(C59)=Sof(H59)=FVAR(6)
 Sof(O5A)=1-FVAR(7)
 Sof(O5)=FVAR(7)
 Sof(O1A)=Sof(S1A)=Sof(C1A)=Sof(H1AA)=Sof(H1AB)=Sof(H1AC)=Sof(C2A)=Sof(H2AA)=
 Sof(H2AB)=Sof(H2AC)=1-FVAR(8)
 Sof(S1)=Sof(C1)=Sof(H1A)=Sof(H1B)=Sof(H1C)=Sof(C2)=Sof(H2A)=Sof(H2B)=Sof(H2C)=
 Sof(O1)=FVAR(8)
 Sof(O8A)=1-FVAR(9)
 Sof(O8)=FVAR(9)
 Fixed Sof: C89A(0.5) H89A(0.5)
5.a Ternary CH refined with riding coordinates:
 C121(H121), C124(H124), C124(H124), C121(H121), C121(H121), C124(H124),
 C121(H121), C124(H124)
5.b Me refined with riding coordinates:
 C95(H95A,H95B,H95C), C73(H73A,H73B,H73C), C31(H31A,H31B,H31C), C112(H11A,H11B,
 H11C), C96(H96A,H96B,H96C), C97(H97A,H97B,H97C), C113(H11D,H11E,H11F),
 C111(H11G,H11H,H11I), C55(H55A,H55B,H55C), C56(H56A,H56B,H56C), C57(H57A,H57B,
 H57C), C32(H32A,H32B,H32C), C16(H16A,H16B,H16C), C17(H17A,H17B,H17C), C33(H33A,
 H33B,H33C), C72(H72A,H72B,H72C), C71(H71A,H71B,H71C), C15(H15A,H15B,H15C),
 C56(H56A,H56B,H56C), C31(H31A,H31B,H31C), C16(H16A,H16B,H16C), C112(H11A,H11B,
 H11C), C57(H57A,H57B,H57C), C55(H55A,H55B,H55C), C113(H11D,H11E,H11F),
 C17(H17A,H17B,H17C), C15(H15A,H15B,H15C), C33(H33A,H33B,H33C), C111(H11G,H11H,
 H11I), C32(H32A,H32B,H32C), C72(H72A,H72B,H72C), C71(H71A,H71B,H71C), C73(H73A,
 H73B,H73C), C97(H97D,H97E,H97F), C95(H95D,H95E,H95F), C96(H96D,H96E,H96F),
 C71(H71A,H71B,H71C), C33(H33A,H33B,H33C), C72(H72A,H72B,H72C), C55(H55A,H55B,
 H55C), C57(H57A,H57B,H57C), C73(H73A,H73B,H73C), C95(H95A,H95B,H95C),
 C113(H11A,H11B,H11C), C112(H11D,H11E,H11F), C96(H96A,H96B,H96C), C97(H97A,H97B,
 H97C), C17(H17A,H17B,H17C), C111(H11G,H11H,H11I), C32(H32A,H32B,H32C),
 C15(H15A,H15B,H15C), C56(H56A,H56B,H56C), C31(H31A,H31B,H31C), C16(H16A,H16B,
 H16C), C96(H96A,H96B,H96C), C55(H55A,H55B,H55C), C33(H33A,H33B,H33C),
 C111(H11A,H11B,H11C), C57(H57A,H57B,H57C), C95(H95A,H95B,H95C), C32(H32A,H32B,
 H32C), C17(H17A,H17B,H17C), C15(H15A,H15B,H15C), C56(H56A,H56B,H56C),
 C113(H11D,H11E,H11F), C31(H31A,H31B,H31C), C71(H71A,H71B,H71C), C72(H72A,H72B,
 H72C), C73(H73A,H73B,H73C), C97(H97A,H97B,H97C), C112(H11G,H11H,H11I),
 C16(H16A,H16B,H16C), C2(H2A,H2B,H2C), C1(H1A,H1B,H1C), C2(H2A,H2B,H2C), C1(H1A,
 H1B,H1C), C2(H2A,H2B,H2C), C1(H1A,H1B,H1C), C2(H2A,H2B,H2C), C1(H1A,H1B,H1C),
 C1(H1A,H1B,H1C), C2(H2A,H2B,H2C), C2(H2A,H2B,H2C), C1(H1A,H1B,H1C), C2(H2A,H2B,
 H2C), C1(H1A,H1B,H1C), C2(H2A,H2B,H2C), C1(H1A,H1B,H1C), C2(H2A,H2B,H2C),
 C1(H1A,H1B,H1C), C2(H2A,H2B,H2C), C1(H1A,H1B,H1C), C1A(H1AA,H1AB,H1AC),
 C2A(H2AA,H2AB,H2AC), C1(H1A,H1B,H1C), C2(H2A,H2B,H2C), C2(H2A,H2B,H2C), C1(H1A,
 H1B,H1C), C2(H2A,H2B,H2C), C1(H1A,H1B,H1C)
5.c Aromatic/amide H refined with riding coordinates:
 N1(H1), N3(H3), N2(H2), N5(H5), N6(H6), N4(H4), C99(H99), C102(H102),
 C100(H100), C45(H45), C49(H49), C5(H5A), C3(H3A), C43(H43), C2(H2A), C51(H51),
 C13(H13), C27(H27), C36(H36), C9(H9A), C42(H42), C53(H53), C25(H25), C29(H29),
 C19(H19), C20(H20), C59(H59), C60(H60), C23(H23), C82(H82), C39(H39),
 C116(H116), C11(H11), C83(H83), C67(H67), C40(H40), C22(H22), C85(H85),
 C79(H79), C107(H107), C63(H63), C65(H65), C69(H69), C119(H119), C62(H62),
 C109(H109), C91(H91), C120(H120), C89(H89), C105(H105), C76(H76), C80(H80),
 C93(H93), C103(H103), N5A(H5A), C91A(H91A), C93A(H93A), C89A(H89A), N2(H2),
 N4(H4), N1(H1), N6(H6), N3(H3), C100(H100), C105(H105), C62(H62), C103(H103),
 C99(H99), C102(H102), C49(H49), C63(H63), C53(H53), C67(H67), C36(H36),
 C40(H40), C76(H76), C5(H5), C79(H79), C39(H39), C85(H85), C116(H116), C20(H20),
  C19(H19), C13(H13), C83(H83), C29(H29), C3(H3A), C65(H65), C27(H27), C25(H25),
  C80(H80), C119(H119), C42(H42), C120(H120), C2(H2A), C9(H9A), C69(H69),
 C11(H11), C23(H23), C82(H82), C45(H45), C22(H22), C59(H59), C60(H60), C51(H51),
  C43(H43), C109(H109), C107(H107), N5(H5B), C91(H91), C93(H93), C89(H89),
 N1(H1), N5(H5), N3(H3), N2(H2), N6(H6), N4(H4), C63(H63), C49(H49), C65(H65),
 C69(H69), C59(H59), C62(H62), C85(H85), C3(H3A), C13(H13), C2(H2A), C82(H82),
 C5(H5A), C83(H83), C93(H93), C89(H89), C20(H20), C23(H23), C107(H107),
 C91(H91), C45(H45), C36(H36), C19(H19), C99(H99), C116(H116), C100(H100),
 C9(H9A), C119(H119), C22(H22), C11(H11), C43(H43), C42(H42), C109(H109),
 C120(H120), C39(H39), C79(H79), C25(H25), C105(H105), C29(H29), C103(H103),
 C27(H27), C76(H76), C40(H40), C80(H80), C102(H102), C53(H53), C60(H60),
 C67(H67), C51(H51), C63A(H63A), C62A(H62A), C60A(H60A), C59A(H59A), N3(H3),
 N6(H6), N2(H2), N1(H1), N4(H4), N5(H5), C43(H43), C22(H22), C20(H20), C62(H62),
  C60(H60), C23(H23), C19(H19), C9(H9A), C11(H11), C63(H63), C59(H59), C67(H67),
  C83(H83), C82(H82), C69(H69), C65(H65), C85(H85), C76(H76), C116(H116),
 C103(H103), C2(H2A), C102(H102), C51(H51), C36(H36), C45(H45), C5(H5A),
 C119(H119), C39(H39), C100(H100), C105(H105), C89(H89), C29(H29), C91(H91),
 C99(H99), C80(H80), C40(H40), C93(H93), C42(H42), C79(H79), C120(H120),
 C25(H25), C27(H27), C3(H3A), C107(H107), C49(H49), C13(H13), C109(H109),
 C53(H53)
5.d Fitted hexagon refined as free rotating group:
 C90A(C91A,C92A,C93A,C88A,C89A), C90(C91,C92,C93,C88,C89)
5.e Idealised Me refined as rotating group:
 C97A(H97A,H97B,H97C), C95A(H95A,H95B,H95C), C96A(H96A,H96B,H96C)
5.f Idealised tetrahedral OH refined as rotating group:
 O7(H7), O9(H9), O9(H9), O7(H7), O9(H9), O7(H7), O9(H9), O7(H7)
;
_olex2_submission_special_instructions 'No special instructions were received'
_oxdiff_exptl_absorpt_empirical_details
;
Empirical correction (ABSPACK) includes:
- Absorption correction using spherical harmonics
- Frame scaling
;

loop_
_space_group_symop_operation_xyz
'x, y, z'
'-x, y, -z'
'x+1/2, y+1/2, z+1/2'
'-x+1/2, y+1/2, -z+1/2'

loop_
_atom_site_label
_atom_site_type_symbol
_atom_site_fract_x
_atom_site_fract_y
_atom_site_fract_z
_atom_site_U_iso_or_equiv
_atom_site_adp_type
_atom_site_occupancy
_atom_site_site_symmetry_order
_atom_site_calc_flag
_atom_site_refinement_flags_posn
_atom_site_refinement_flags_adp
_atom_site_refinement_flags_occupancy
_atom_site_disorder_assembly
_atom_site_disorder_group
O10_1 O 0.24365(11) 0.5511(4) 0.58301(12) 0.184(3) Uani 1 1 d . . . . .
O1_1 O 0.46690(4) 0.20450(10) 0.54979(4) 0.0551(5) Uani 1 1 d . . . . .
O3_1 O 0.39314(5) 0.61238(12) 0.53237(5) 0.0719(7) Uani 1 1 d . . . . .
O2_1 O 0.27600(7) 0.42116(18) 0.63132(6) 0.1021(11) Uani 1 1 d . . . . .
O8_1 O 0.35470(6) 0.37572(19) 0.50831(6) 0.0998(10) Uani 1 1 d . . . . .
O7_1 O 0.37824(10) 0.44130(19) 0.52878(8) 0.1320(17) Uani 1 1 d . . . . .
H7_1 H 0.370193 0.474699 0.529869 0.198 Uiso 1 1 calc R U . . .
O4_1 O 0.23658(7) 0.89603(17) 0.64616(9) 0.1185(14) Uani 1 1 d . . . . .
O5_1 O 0.31927(12) 0.4789(3) 0.45016(10) 0.183(3) Uani 1 1 d . . . . .
O6_1 O 0.12358(10) 0.6383(4) 0.53874(7) 0.182(3) Uani 1 1 d . . . . .
O9_1 O 0.26525(10) 0.6000(3) 0.60656(11) 0.1449(19) Uani 1 1 d . . . . .
H9_1 H 0.271848 0.565289 0.608998 0.217 Uiso 1 1 calc R U . . .
N1_1 N 0.42543(5) 0.23772(12) 0.54400(4) 0.0516(6) Uani 1 1 d . . . . .
H1_1 H 0.409564 0.234993 0.549340 0.062 Uiso 1 1 calc R U . . .
N3_1 N 0.42376(6) 0.62736(13) 0.50455(5) 0.0578(6) Uani 1 1 d . . . . .
H3_1 H 0.433262 0.655927 0.497907 0.069 Uiso 1 1 calc R U . . .
N2_1 N 0.24619(6) 0.41914(15) 0.66087(5) 0.0646(7) Uani 1 1 d . . . . .
H2_1 H 0.241360 0.398105 0.673266 0.078 Uiso 1 1 calc R U . . .
N5_1 N 0.33352(7) 0.40566(19) 0.42305(7) 0.0857(10) Uani 1 1 d . . . . .
H5_1 H 0.329495 0.384771 0.410315 0.103 Uiso 1 1 calc R U . . .
N6_1 N 0.16122(8) 0.5946(3) 0.54128(7) 0.1067(15) Uani 1 1 d . . . . .
H6_1 H 0.173525 0.576188 0.533348 0.128 Uiso 1 1 calc R U . . .
N4_1 N 0.25574(8) 0.81145(17) 0.63467(11) 0.1186(18) Uani 1 1 d . . . . .
H4_1 H 0.270954 0.797130 0.630590 0.142 Uiso 1 1 calc R U . . .
C98_1 C 0.22693(11) 0.5228(4) 0.42743(8) 0.118(2) Uani 1 1 d . . . . .
C87_1 C 0.31576(12) 0.4465(4) 0.43128(9) 0.1125(19) Uani 1 1 d . . . . .
C88_1 C 0.29273(11) 0.4597(3) 0.41689(9) 0.1054(17) Uani 1 1 d . . . . .
C95_1 C 0.29805(11) 0.4576(3) 0.34154(10) 0.1072(17) Uani 1 1 d . . . . .
H95A_1 H 0.302152 0.416347 0.347373 0.161 Uiso 1 1 calc R U . . .
H95B_1 H 0.296431 0.456546 0.324405 0.161 Uiso 1 1 calc R U . . .
H95C_1 H 0.311893 0.486060 0.346056 0.161 Uiso 1 1 calc R U . . .
C73_1 C 0.29877(14) 1.1070(2) 0.61687(10) 0.1081(17) Uani 1 1 d . . . . .
H73A_1 H 0.280948 1.097346 0.612271 0.162 Uiso 1 1 calc R U . . .
H73B_1 H 0.300013 1.150529 0.621145 0.162 Uiso 1 1 calc R U . . .
H73C_1 H 0.310317 1.098506 0.603716 0.162 Uiso 1 1 calc R U . . .
C99_1 C 0.20308(12) 0.5177(4) 0.41909(8) 0.122(2) Uani 1 1 d . . . . .
H99_1 H 0.200594 0.499100 0.404177 0.147 Uiso 1 1 calc R U . . .
C102_1 C 0.20815(13) 0.5768(4) 0.46152(9) 0.120(2) Uani 1 1 d . . . . .
H102_1 H 0.210332 0.597667 0.476035 0.144 Uiso 1 1 calc R U . . .
C31_1 C 0.29849(11) 0.1965(3) 0.72539(9) 0.0999(15) Uani 1 1 d . . . . .
H31A_1 H 0.300942 0.164918 0.713341 0.150 Uiso 1 1 calc R U . . .
H31B_1 H 0.315136 0.215691 0.729140 0.150 Uiso 1 1 calc R U . . .
H31C_1 H 0.291431 0.177464 0.739554 0.150 Uiso 1 1 calc R U . . .
C100_1 C 0.18188(12) 0.5380(3) 0.43094(10) 0.1030(15) Uani 1 1 d . . . . .
H100_1 H 0.165151 0.530996 0.424517 0.124 Uiso 1 1 calc R U . . .
C112_1 C 0.07204(9) 0.6261(3) 0.46093(11) 0.1052(16) Uani 1 1 d . . . . .
H11A_1 H 0.074732 0.583412 0.456066 0.158 Uiso 1 1 calc R U . . .
H11B_1 H 0.069491 0.627685 0.477937 0.158 Uiso 1 1 calc R U . . .
H11C_1 H 0.056732 0.642691 0.452925 0.158 Uiso 1 1 calc R U . . .
C96_1 C 0.26581(18) 0.5426(4) 0.34342(11) 0.143(3) Uani 1 1 d . . . . .
H96A_1 H 0.266260 0.542639 0.326237 0.215 Uiso 1 1 calc R U . . .
H96B_1 H 0.248531 0.554524 0.348660 0.215 Uiso 1 1 calc R U . . .
H96C_1 H 0.278557 0.571978 0.349519 0.215 Uiso 1 1 calc R U . . .
C97_1 C 0.25099(13) 0.4372(4) 0.34393(9) 0.118(2) Uani 1 1 d . . . . .
H97A_1 H 0.254529 0.395411 0.349502 0.177 Uiso 1 1 calc R U . . .
H97B_1 H 0.234349 0.451107 0.350053 0.177 Uiso 1 1 calc R U . . .
H97C_1 H 0.250385 0.437422 0.326739 0.177 Uiso 1 1 calc R U . . .
C113_1 C 0.09102(12) 0.7277(3) 0.46196(14) 0.123(2) Uani 1 1 d . . . . .
H11D_1 H 0.090136 0.729222 0.479120 0.185 Uiso 1 1 calc R U . . .
H11E_1 H 0.105104 0.754152 0.456579 0.185 Uiso 1 1 calc R U . . .
H11F_1 H 0.074628 0.742124 0.455230 0.185 Uiso 1 1 calc R U . . .
C45_1 C 0.40899(6) 0.51875(14) 0.49988(6) 0.0548(7) Uani 1 1 d . . . . .
H45_1 H 0.394472 0.525114 0.509676 0.066 Uiso 1 1 calc R U . . .
C111_1 C 0.09701(12) 0.6637(5) 0.42820(10) 0.140(3) Uani 1 1 d . . . . .
H11G_1 H 0.100185 0.621638 0.422815 0.209 Uiso 1 1 calc R U . . .
H11H_1 H 0.080586 0.678460 0.421641 0.209 Uiso 1 1 calc R U . . .
H11I_1 H 0.111062 0.690488 0.422990 0.209 Uiso 1 1 calc R U . . .
C49_1 C 0.43397(6) 0.74413(15) 0.52492(5) 0.0541(7) Uani 1 1 d . . . . .
H49_1 H 0.447129 0.726201 0.515633 0.065 Uiso 1 1 calc R U . . .
C5_1 C 0.41096(6) 0.31743(14) 0.51878(5) 0.0503(6) Uani 1 1 d . . . . .
H5A_1 H 0.397444 0.324812 0.529602 0.060 Uiso 1 1 calc R U . . .
C4_1 C 0.42877(6) 0.27135(14) 0.52299(6) 0.0540(7) Uani 1 1 d . . . . .
C3_1 C 0.44871(6) 0.25972(14) 0.50758(5) 0.0512(6) Uani 1 1 d . . . . .
H3A_1 H 0.460674 0.227518 0.510623 0.061 Uiso 1 1 calc R U . . .
C43_1 C 0.44790(6) 0.55469(15) 0.48133(6) 0.0561(7) Uani 1 1 d . . . . .
H43_1 H 0.460333 0.586037 0.478742 0.067 Uiso 1 1 calc R U . . .
C6_1 C 0.41292(6) 0.35256(14) 0.49879(5) 0.0502(6) Uani 1 1 d . . . . .
C2_1 C 0.45101(6) 0.29615(15) 0.48743(5) 0.0530(7) Uani 1 1 d . . . . .
H2A_1 H 0.464640 0.289125 0.476695 0.064 Uiso 1 1 calc R U . . .
C46_1 C 0.41307(6) 0.46285(14) 0.48990(5) 0.0502(6) Uani 1 1 d . . . . .
C7_1 C 0.44423(6) 0.20913(14) 0.55682(5) 0.0511(6) Uani 1 1 d . . . . .
C52_1 C 0.39580(6) 0.79615(14) 0.55244(5) 0.0534(7) Uani 1 1 d . . . . .
C121_1 C 0.43379(6) 0.38860(14) 0.46353(5) 0.0536(7) Uani 1 1 d . . . . .
H121_1 H 0.448615 0.382247 0.452648 0.064 Uiso 1 1 calc R U . . .
C51_1 C 0.41771(6) 0.82717(15) 0.54737(6) 0.0564(7) Uani 1 1 d . . . . .
H51_1 H 0.419667 0.867347 0.553662 0.068 Uiso 1 1 calc R U . . .
C54_1 C 0.46171(7) 0.84050(14) 0.52812(6) 0.0578(7) Uani 1 1 d . . . . .
C1_1 C 0.43323(6) 0.34243(14) 0.48334(5) 0.0513(6) Uani 1 1 d . . . . .
C86_1 C 0.38700(6) 0.39525(15) 0.46656(6) 0.0556(7) Uani 1 1 d . . . . .
C13_1 C 0.41429(6) 0.20381(17) 0.59099(6) 0.0595(7) Uani 1 1 d . . . . .
H13_1 H 0.404450 0.236622 0.584517 0.071 Uiso 1 1 calc R U . . .
C44_1 C 0.42645(6) 0.56730(14) 0.49561(5) 0.0540(7) Uani 1 1 d . . . . .
C50_1 C 0.43734(6) 0.80455(14) 0.53373(5) 0.0501(6) Uani 1 1 d . . . . .
C8_1 C 0.43581(6) 0.18143(14) 0.57915(6) 0.0532(7) Uani 1 1 d . . . . .
C37_1 C 0.21793(6) 0.55739(17) 0.63128(6) 0.0567(7) Uani 1 1 d . . . . .
C27_1 C 0.27474(7) 0.31975(17) 0.68270(6) 0.0618(8) Uani 1 1 d . . . . .
H27_1 H 0.259513 0.334011 0.690143 0.074 Uiso 1 1 calc R U . . .
C41_1 C 0.43389(6) 0.45227(14) 0.47505(5) 0.0516(7) Uani 1 1 d . . . . .
C47_1 C 0.40837(7) 0.64604(15) 0.52206(5) 0.0550(7) Uani 1 1 d . . . . .
C38_1 C 0.19668(6) 0.56679(17) 0.64563(6) 0.0573(7) Uani 1 1 d . . . . .
C18_1 C 0.38473(7) 0.20107(17) 0.62509(6) 0.0653(8) Uani 1 1 d . . . . .
C36_1 C 0.23524(7) 0.50880(18) 0.63570(6) 0.0606(8) Uani 1 1 d . . . . .
H36_1 H 0.249984 0.502974 0.626133 0.073 Uiso 1 1 calc R U . . .
C122_1 C 0.39522(6) 0.40666(14) 0.49174(6) 0.0524(7) Uani 1 1 d . . . . .
C9_1 C 0.44982(6) 0.13173(17) 0.58805(6) 0.0626(8) Uani 1 1 d . . . . .
H9A_1 H 0.464332 0.116804 0.579685 0.075 Uiso 1 1 calc R U . . .
C55_1 C 0.48513(6) 0.79975(15) 0.52869(6) 0.0565(7) Uani 1 1 d . . . . .
H55A_1 H 0.487116 0.781824 0.544372 0.085 Uiso 1 1 calc R U . . .
H55B_1 H 0.483064 0.766797 0.517110 0.085 Uiso 1 1 calc R U . . .
H55C_1 H 0.500502 0.824062 0.524960 0.085 Uiso 1 1 calc R U . . .
C42_1 C 0.45123(6) 0.49897(16) 0.47120(6) 0.0572(7) Uani 1 1 d . . . . .
H42_1 H 0.465666 0.492108 0.461353 0.069 Uiso 1 1 calc R U . . .
C24_1 C 0.31837(7) 0.27713(17) 0.66034(6) 0.0621(8) Uani 1 1 d . . . . .
C53_1 C 0.39284(6) 0.73654(16) 0.54351(6) 0.0591(8) Uani 1 1 d . . . . .
H53_1 H 0.377707 0.713745 0.547025 0.071 Uiso 1 1 calc R U . . .
C35_1 C 0.23030(6) 0.46956(17) 0.65435(6) 0.0596(8) Uani 1 1 d . . . . .
C25_1 C 0.31045(7) 0.25339(16) 0.68143(6) 0.0600(8) Uani 1 1 d . . . . .
H25_1 H 0.320374 0.221290 0.688310 0.072 Uiso 1 1 calc R U . . .
C26_1 C 0.28857(7) 0.27398(17) 0.69329(6) 0.0591(7) Uani 1 1 d . . . . .
C29_1 C 0.30444(7) 0.32479(18) 0.65094(7) 0.0678(9) Uani 1 1 d . . . . .
H29_1 H 0.310197 0.343648 0.636893 0.081 Uiso 1 1 calc R U . . .
C123_1 C 0.37134(7) 0.41335(16) 0.50953(7) 0.0639(8) Uani 1 1 d . . . . .
C124_1 C 0.18039(7) 0.62161(19) 0.63876(7) 0.0686(9) Uani 1 1 d . . . . .
H124_1 H 0.164977 0.627557 0.648990 0.082 Uiso 1 1 calc R U . . .
C58_1 C 0.37511(7) 0.82546(17) 0.56642(7) 0.0655(8) Uani 1 1 d . . . . .
C28_1 C 0.28179(6) 0.34643(17) 0.66165(6) 0.0629(8) Uani 1 1 d . . . . .
C19_1 C 0.36294(7) 0.22323(19) 0.61280(7) 0.0668(9) Uani 1 1 d . . . . .
H19_1 H 0.362897 0.221450 0.596153 0.080 Uiso 1 1 calc R U . . .
C20_1 C 0.34200(6) 0.24703(19) 0.62375(6) 0.0649(9) Uani 1 1 d . . . . .
H20_1 H 0.327388 0.259405 0.614737 0.078 Uiso 1 1 calc R U . . .
C59_1 C 0.38155(8) 0.86693(18) 0.58347(6) 0.0680(9) Uani 1 1 d . . . . .
H59_1 H 0.399372 0.874713 0.586248 0.082 Uiso 1 1 calc R U . . .
C60_1 C 0.36390(8) 0.89814(17) 0.59686(7) 0.0674(9) Uani 1 1 d . . . . .
H60_1 H 0.369399 0.927709 0.608098 0.081 Uiso 1 1 calc R U . . .
C125_1 C 0.22038(7) 0.60424(18) 0.61138(6) 0.0640(8) Uani 1 1 d . . . . .
C21_1 C 0.34172(7) 0.25357(16) 0.64838(6) 0.0611(8) Uani 1 1 d . . . . .
C118_1 C 0.17342(7) 0.6115(2) 0.61290(7) 0.0704(9) Uani 1 1 d . . . . .
C81_1 C 0.40765(6) 0.38518(15) 0.45119(6) 0.0557(7) Uani 1 1 d . . . . .
C12_1 C 0.40717(6) 0.17743(18) 0.61271(6) 0.0649(9) Uani 1 1 d . . . . .
C23_1 C 0.38356(7) 0.2047(2) 0.64959(6) 0.0662(9) Uani 1 1 d . . . . .
H23_1 H 0.397588 0.189126 0.658624 0.079 Uiso 1 1 calc R U . . .
C30_1 C 0.27956(7) 0.24566(17) 0.71619(5) 0.0601(8) Uani 1 1 d . . . . .
C82_1 C 0.40377(8) 0.37394(17) 0.42745(6) 0.0657(8) Uani 1 1 d . . . . .
H82_1 H 0.417670 0.362708 0.417542 0.079 Uiso 1 1 calc R U . . .
C48_1 C 0.41168(6) 0.71057(15) 0.52965(5) 0.0534(7) Uani 1 1 d . . . . .
C39_1 C 0.19153(7) 0.5259(2) 0.66392(6) 0.0702(10) Uani 1 1 d . . . . .
H39_1 H 0.176431 0.530492 0.673117 0.084 Uiso 1 1 calc R U . . .
C10_1 C 0.44283(7) 0.10377(17) 0.60897(7) 0.0672(9) Uani 1 1 d . . . . .
C77_1 C 0.22027(7) 0.6673(2) 0.62486(7) 0.0703(10) Uani 1 1 d . . . . .
C116_1 C 0.18985(7) 0.5996(2) 0.57463(6) 0.0732(10) Uani 1 1 d . . . . .
H116_1 H 0.204211 0.598434 0.564365 0.088 Uiso 1 1 calc R U . . .
C78_1 C 0.19833(7) 0.67418(17) 0.63911(7) 0.0654(9) Uani 1 1 d . . . . .
C34_1 C 0.26804(7) 0.3997(2) 0.65008(7) 0.0730(10) Uani 1 1 d . . . . .
C126_1 C 0.24411(8) 0.5937(2) 0.59626(7) 0.0701(9) Uani 1 1 d . . . . .
C11_1 C 0.42175(8) 0.1265(2) 0.62039(7) 0.0713(9) Uani 1 1 d . . . . .
H11_1 H 0.416605 0.106663 0.634441 0.086 Uiso 1 1 calc R U . . .
C117_1 C 0.19368(7) 0.6023(2) 0.59830(7) 0.0750(10) Uani 1 1 d . . . . .
C83_1 C 0.37778(8) 0.3800(2) 0.41845(7) 0.0764(10) Uani 1 1 d . . . . .
H83_1 H 0.374232 0.374166 0.402228 0.092 Uiso 1 1 calc R U . . .
C67_1 C 0.28167(8) 0.96611(17) 0.63822(8) 0.0737(10) Uani 1 1 d . . . . .
H67_1 H 0.269338 0.983450 0.648555 0.088 Uiso 1 1 calc R U . . .
C40_1 C 0.20878(7) 0.4784(2) 0.66847(7) 0.0715(10) Uani 1 1 d . . . . .
H40_1 H 0.205874 0.451642 0.681356 0.086 Uiso 1 1 calc R U . . .
C22_1 C 0.36312(8) 0.2298(2) 0.66088(7) 0.0731(10) Uani 1 1 d . . . . .
H22_1 H 0.363217 0.231273 0.677540 0.088 Uiso 1 1 calc R U . . .
C56_1 C 0.45821(8) 0.8688(2) 0.50406(8) 0.0808(12) Uani 1 1 d . . . . .
H56A_1 H 0.442876 0.895187 0.503993 0.121 Uiso 1 1 calc R U . . .
H56B_1 H 0.473472 0.893375 0.500233 0.121 Uiso 1 1 calc R U . . .
H56C_1 H 0.456035 0.836111 0.492383 0.121 Uiso 1 1 calc R U . . .
C90_1 C 0.27155(9) 0.4778(2) 0.37859(7) 0.0792(11) Uani 1 1 d . . . . .
C85_1 C 0.36143(7) 0.39987(17) 0.45722(7) 0.0650(8) Uani 1 1 d . . . . .
H85_1 H 0.347083 0.406586 0.467189 0.078 Uiso 1 1 calc R U . . .
C79_1 C 0.19501(8) 0.7291(2) 0.65096(9) 0.0858(12) Uani 1 1 d . . . . .
H79_1 H 0.179956 0.734911 0.660127 0.103 Uiso 1 1 calc R U . . .
C115_1 C 0.16463(9) 0.5984(3) 0.56550(7) 0.0902(14) Uani 1 1 d . . . . .
C84_1 C 0.35820(8) 0.39438(19) 0.43365(7) 0.0728(9) Uani 1 1 d . . . . .
C57_1 C 0.46584(8) 0.89194(19) 0.54653(9) 0.0821(12) Uani 1 1 d . . . . .
H57A_1 H 0.450790 0.919282 0.546529 0.123 Uiso 1 1 calc R U . . .
H57B_1 H 0.468006 0.873549 0.562112 0.123 Uiso 1 1 calc R U . . .
H57C_1 H 0.481328 0.915574 0.542597 0.123 Uiso 1 1 calc R U . . .
C107_1 C 0.12012(8) 0.6376(2) 0.49156(7) 0.0771(10) Uani 1 1 d . . . . .
H107_1 H 0.106025 0.652942 0.500390 0.092 Uiso 1 1 calc R U . . .
C63_1 C 0.34883(8) 0.8145(2) 0.56275(8) 0.0794(11) Uani 1 1 d . . . . .
H63_1 H 0.343693 0.787079 0.550626 0.095 Uiso 1 1 calc R U . . .
C61_1 C 0.33745(7) 0.88521(18) 0.59352(8) 0.0718(10) Uani 1 1 d . . . . .
C106_1 C 0.11973(8) 0.6382(2) 0.46681(7) 0.0774(10) Uani 1 1 d . . . . .
C65_1 C 0.31997(9) 0.97433(17) 0.61620(8) 0.0748(10) Uani 1 1 d . . . . .
H65_1 H 0.334262 0.997955 0.611011 0.090 Uiso 1 1 calc R U . . .
C74_1 C 0.25459(8) 0.8712(2) 0.63833(9) 0.0858(13) Uani 1 1 d . . . . .
C64_1 C 0.31758(7) 0.91308(18) 0.60808(7) 0.0704(9) Uani 1 1 d . . . . .
C69_1 C 0.29597(8) 0.87991(19) 0.61580(8) 0.0755(10) Uani 1 1 d . . . . .
H69_1 H 0.293560 0.838674 0.610766 0.091 Uiso 1 1 calc R U . . .
C32_1 C 0.25352(10) 0.2117(2) 0.71201(9) 0.0891(12) Uani 1 1 d . . . . .
H32A_1 H 0.255898 0.179260 0.700287 0.134 Uiso 1 1 calc R U . . .
H32B_1 H 0.247720 0.193315 0.726766 0.134 Uiso 1 1 calc R U . . .
H32C_1 H 0.240512 0.240971 0.706357 0.134 Uiso 1 1 calc R U . . .
C119_1 C 0.14813(7) 0.6102(2) 0.60456(8) 0.0786(11) Uani 1 1 d . . . . .
H119_1 H 0.134040 0.615719 0.614926 0.094 Uiso 1 1 calc R U . . .
C66_1 C 0.30251(8) 1.00169(19) 0.63134(7) 0.0737(10) Uani 1 1 d . . . . .
C62_1 C 0.33064(7) 0.8414(2) 0.57576(8) 0.0780(11) Uani 1 1 d . . . . .
H62_1 H 0.312984 0.831325 0.573180 0.094 Uiso 1 1 calc R U . . .
C109_1 C 0.16282(9) 0.5903(2) 0.49025(8) 0.0867(12) Uani 1 1 d . . . . .
H109_1 H 0.177565 0.574681 0.498302 0.104 Uiso 1 1 calc R U . . .
C91_1 C 0.25073(10) 0.4963(3) 0.39115(9) 0.0934(13) Uani 1 1 d . . . . .
H91_1 H 0.235736 0.508951 0.382733 0.112 Uiso 1 1 calc R U . . .
C16_1 C 0.45536(11) -0.0026(2) 0.59692(9) 0.0925(13) Uani 1 1 d . . . . .
H16A_1 H 0.437117 -0.013471 0.594822 0.139 Uiso 1 1 calc R U . . .
H16B_1 H 0.462107 0.013971 0.582209 0.139 Uiso 1 1 calc R U . . .
H16C_1 H 0.465201 -0.039383 0.601349 0.139 Uiso 1 1 calc R U . . .
C68_1 C 0.27818(8) 0.90644(18) 0.63062(8) 0.0756(11) Uani 1 1 d . . . . .
C70_1 C 0.30653(11) 1.06790(19) 0.63762(9) 0.0888(13) Uani 1 1 d . . . . .
C114_1 C 0.14144(11) 0.6157(2) 0.52906(8) 0.0905(14) Uani 1 1 d . . . . .
C120_1 C 0.14390(8) 0.6006(2) 0.58098(8) 0.0793(11) Uani 1 1 d . . . . .
H120_1 H 0.126769 0.595515 0.575212 0.095 Uiso 1 1 calc R U . . .
C89_1 C 0.29345(9) 0.4574(2) 0.39166(8) 0.0863(12) Uani 1 1 d . . . . .
H89_1 H 0.308340 0.442446 0.383853 0.104 Uiso 1 1 calc R U . . .
C14_1 C 0.45801(10) 0.0464(2) 0.61653(8) 0.0853(12) Uani 1 1 d . . . . .
C94_1 C 0.27205(10) 0.4797(2) 0.35234(7) 0.0859(12) Uani 1 1 d . . . . .
C108_1 C 0.14234(8) 0.6134(2) 0.50261(7) 0.0763(10) Uani 1 1 d . . . . .
C110_1 C 0.09576(8) 0.6646(3) 0.45446(9) 0.0934(15) Uani 1 1 d . . . . .
C105_1 C 0.14003(10) 0.6157(3) 0.45424(8) 0.0930(14) Uani 1 1 d . . . . .
H105_1 H 0.139520 0.617465 0.437594 0.112 Uiso 1 1 calc R U . . .
C17_1 C 0.48660(10) 0.0632(3) 0.61972(10) 0.1059(17) Uani 1 1 d . . . . .
H17A_1 H 0.496324 0.026580 0.624548 0.159 Uiso 1 1 calc R U . . .
H17B_1 H 0.493436 0.078618 0.604862 0.159 Uiso 1 1 calc R U . . .
H17C_1 H 0.488317 0.094997 0.631797 0.159 Uiso 1 1 calc R U . . .
C76_1 C 0.23844(9) 0.7132(2) 0.62364(9) 0.0908(14) Uani 1 1 d . . . . .
H76_1 H 0.253130 0.708318 0.613926 0.109 Uiso 1 1 calc R U . . .
C33_1 C 0.27540(13) 0.2936(3) 0.73374(8) 0.1049(16) Uani 1 1 d . . . . .
H33A_1 H 0.269606 0.274852 0.748406 0.157 Uiso 1 1 calc R U . . .
H33B_1 H 0.291607 0.315841 0.736550 0.157 Uiso 1 1 calc R U . . .
H33C_1 H 0.262212 0.322384 0.728010 0.157 Uiso 1 1 calc R U . . .
C72_1 C 0.28757(12) 1.0880(2) 0.65844(10) 0.0996(15) Uani 1 1 d . . . . .
H72A_1 H 0.269596 1.081524 0.653503 0.149 Uiso 1 1 calc R U . . .
H72B_1 H 0.291270 1.063078 0.672397 0.149 Uiso 1 1 calc R U . . .
H72C_1 H 0.290280 1.131488 0.662116 0.149 Uiso 1 1 calc R U . . .
C71_1 C 0.33348(11) 1.0788(2) 0.64619(10) 0.0943(14) Uani 1 1 d . . . . .
H71A_1 H 0.335641 1.122273 0.650176 0.141 Uiso 1 1 calc R U . . .
H71B_1 H 0.336771 1.053558 0.660145 0.141 Uiso 1 1 calc R U . . .
H71C_1 H 0.345713 1.067547 0.633870 0.141 Uiso 1 1 calc R U . . .
C80_1 C 0.21328(9) 0.7763(2) 0.64974(12) 0.1065(19) Uani 1 1 d . . . . .
H80_1 H 0.210705 0.814021 0.657747 0.128 Uiso 1 1 calc R U . . .
C75_1 C 0.23542(9) 0.7664(2) 0.63644(10) 0.0944(15) Uani 1 1 d . . . . .
C104_1 C 0.16181(9) 0.5899(3) 0.46574(8) 0.0912(13) Uani 1 1 d . . . . .
C15_1 C 0.44788(14) 0.0201(3) 0.63994(10) 0.1140(19) Uani 1 1 d . . . . .
H15A_1 H 0.429600 0.009202 0.638159 0.171 Uiso 1 1 calc R U . . .
H15B_1 H 0.457832 -0.016603 0.644186 0.171 Uiso 1 1 calc R U . . .
H15C_1 H 0.449788 0.051102 0.652314 0.171 Uiso 1 1 calc R U . . .
C101_1 C 0.18437(9) 0.5693(3) 0.45256(8) 0.0928(14) Uani 1 1 d . . . . .
C93_1 C 0.27180(11) 0.4795(3) 0.42726(9) 0.1106(19) Uani 1 1 d . . . . .
H93_1 H 0.271627 0.481149 0.443909 0.133 Uiso 1 1 calc R U . . .
C92_1 C 0.24999(10) 0.4979(3) 0.41509(8) 0.1031(17) Uani 1 1 d . . . . .
C103_1 C 0.23092(13) 0.5531(5) 0.44921(11) 0.134(3) Uani 1 1 d . . . . .
H103_1 H 0.247783 0.557834 0.455637 0.161 Uiso 1 1 calc R U . . .
O3A_2 O 0.16149(17) 0.1923(7) 0.54027(17) 0.131(7) Uani 0.376(14) 1 d D . P A 2
N5A_2 N 0.04771(16) 0.0423(6) 0.48628(19) 0.066(3) Uani 0.524(6) 1 d . . P B 2
H5A_2 H 0.061593 0.038750 0.477580 0.079 Uiso 0.524(6) 1 calc R U P B 2
C87A_2 C 0.03030(15) -0.0028(6) 0.48688(16) 0.084(3) Uani 0.524(6) 1 d . . P B 2
C94A_2 C -0.0115(2) -0.1961(6) 0.4562(2) 0.091(3) Uani 0.524(6) 1 d . . P B 2
C97A_2 C -0.0219(2) -0.2010(7) 0.43115(18) 0.095(3) Uani 0.524(6) 1 d . U P B 2
H97A_2 H -0.037900 -0.225084 0.431093 0.142 Uiso 0.524(6) 1 calc R U P B 2
H97B_2 H -0.009071 -0.221270 0.421257 0.142 Uiso 0.524(6) 1 calc R U P B 2
H97C_2 H -0.025447 -0.159719 0.425029 0.142 Uiso 0.524(6) 1 calc R U P B 2
C95A_2 C -0.03488(17) -0.1774(5) 0.47009(18) 0.086(3) Uani 0.524(6) 1 d . U P B 2
H95A_2 H -0.043652 -0.143208 0.462171 0.130 Uiso 0.524(6) 1 calc R U P B 2
H95B_2 H -0.029459 -0.164511 0.485849 0.130 Uiso 0.524(6) 1 calc R U P B 2
H95C_2 H -0.046741 -0.212360 0.471294 0.130 Uiso 0.524(6) 1 calc R U P B 2
C96A_2 C 0.0026(2) -0.2457(5) 0.46427(19) 0.082(2) Uiso 0.524(6) 1 d . . P B 2
H96A_2 H -0.008750 -0.281646 0.465507 0.124 Uiso 0.524(6) 1 calc R U P B 2
H96B_2 H 0.009916 -0.236122 0.479742 0.124 Uiso 0.524(6) 1 calc R U P B 2
H96C_2 H 0.016583 -0.254691 0.453308 0.124 Uiso 0.524(6) 1 calc R U P B 2
C90A_2 C 0.01081(10) -0.1474(3) 0.45499(11) 0.079(3) Uani 0.524(6) 1 d G . P B 2
C91A_2 C 0.03161(12) -0.1598(3) 0.44046(10) 0.063(2) Uani 0.524(6) 1 d G . P B 2
H91A_2 H 0.031417 -0.195375 0.430778 0.076 Uiso 0.524(6) 1 calc R U P B 2
C92A_2 C 0.05270(10) -0.1203(3) 0.44011(10) 0.074(3) Uani 0.524(6) 1 d G . P B 2
C93A_2 C 0.05299(12) -0.0683(3) 0.45428(12) 0.071(2) Uani 0.524(6) 1 d G . P B 2
H93A_2 H 0.067401 -0.041307 0.454042 0.085 Uiso 0.524(6) 1 calc R U P B 2
C88A_2 C 0.03219(14) -0.0559(2) 0.46881(10) 0.071(3) Uani 0.524(6) 1 d G . P B 2
C89A_2 C 0.01110(11) -0.0954(3) 0.46916(9) 0.0679(19) Uani 0.5 1 d G . P B 2
H89A_2 H -0.003115 -0.086896 0.479091 0.081 Uiso 0.5 1 calc R U P B 2
O5A_2 O 0.01123(11) -0.0029(3) 0.50080(11) 0.0837(19) Uani 0.524(6) 1 d . . P B 2
O10_2 O 0.22222(12) 0.0715(3) 0.40622(12) 0.199(4) Uani 1 1 d . . . . .
O4_2 O 0.36524(5) 0.06367(12) 0.45103(4) 0.0663(6) Uani 1 1 d . . . . .
O1_2 O 0.01683(6) 0.46820(14) 0.44957(5) 0.0805(8) Uani 1 1 d . . . . .
O9_2 O 0.24395(6) 0.15282(16) 0.41030(5) 0.0852(8) Uani 1 1 d . . . . .
H9_2 H 0.232900 0.161884 0.420444 0.128 Uiso 1 1 calc R U . . .
O2_2 O 0.19779(7) 0.23976(18) 0.35228(8) 0.1152(14) Uani 1 1 d . . . . .
O8_2 O 0.09262(7) 0.22583(19) 0.46331(6) 0.1026(10) Uani 1 1 d . . . . .
O6_2 O 0.20993(7) -0.16821(18) 0.33084(8) 0.1085(11) Uani 1 1 d . . . . .
O7_2 O 0.12272(11) 0.2636(7) 0.48532(10) 0.262(6) Uani 1 1 d . . . . .
H7_2 H 0.132025 0.242466 0.494352 0.393 Uiso 1 1 calc R U . . .
N2_2 N 0.23452(6) 0.26641(16) 0.33335(6) 0.0730(8) Uani 1 1 d . . . . .
H2_2 H 0.241681 0.294956 0.324609 0.088 Uiso 1 1 calc R U . . .
N4_2 N 0.32178(6) 0.06597(17) 0.44934(5) 0.0721(8) Uani 1 1 d . . . . .
H4_2 H 0.307946 0.066153 0.458212 0.087 Uiso 1 1 calc R U . . .
N1_2 N 0.05797(7) 0.44193(17) 0.45758(7) 0.0811(9) Uani 1 1 d . . . . .
H1_2 H 0.074120 0.450312 0.454090 0.097 Uiso 1 1 calc R U . . .
N6_2 N 0.21077(8) -0.11244(19) 0.36280(8) 0.0910(11) Uani 1 1 d . . . . .
H6_2 H 0.202361 -0.106255 0.375953 0.109 Uiso 1 1 calc R U . . .
N3_2 N 0.14650(7) 0.2619(3) 0.56833(8) 0.1046(14) Uani 1 1 d . . . . .
H3_2 H 0.148724 0.275395 0.582758 0.126 Uiso 1 1 calc R U . . .
C100_2 C 0.09608(17) -0.1966(3) 0.38971(10) 0.123(3) Uani 1 1 d . . . . .
H100_2 H 0.092527 -0.221857 0.376480 0.147 Uiso 1 1 calc R U . . .
C105_2 C 0.14090(17) -0.2688(3) 0.37449(11) 0.113(2) Uani 1 1 d . . . . .
H105_2 H 0.127664 -0.295022 0.380162 0.135 Uiso 1 1 calc R U . . .
C56_2 C 0.18969(19) 0.1928(5) 0.64726(17) 0.1600(10) Uiso 1 1 d . U . . .
H56A_2 H 0.174289 0.204145 0.638141 0.240 Uiso 1 1 calc R U . . .
H56B_2 H 0.191667 0.147981 0.647185 0.240 Uiso 1 1 calc R U . . .
H56C_2 H 0.187838 0.207198 0.663442 0.240 Uiso 1 1 calc R U . . .
C101_2 C 0.12064(16) -0.1834(3) 0.39488(9) 0.110(2) Uani 1 1 d . . . . .
C31_2 C 0.20477(19) 0.5103(4) 0.28437(17) 0.1600(10) Uiso 1 1 d D U . . .
H31A_2 H 0.192569 0.526061 0.295968 0.240 Uiso 1 1 calc R U . . .
H31B_2 H 0.222451 0.514775 0.290402 0.240 Uiso 1 1 calc R U . . .
H31C_2 H 0.202896 0.533542 0.269734 0.240 Uiso 1 1 calc R U . . .
C50_2 C 0.21261(10) 0.2221(5) 0.61000(10) 0.143(3) Uani 1 1 d . . . . .
C16_2 C 0.0078(3) 0.6035(5) 0.3619(3) 0.258(8) Uani 1 1 d . U . . .
H16A_2 H -0.002436 0.567951 0.366873 0.387 Uiso 1 1 calc R U . . .
H16B_2 H -0.003872 0.636216 0.356492 0.387 Uiso 1 1 calc R U . . .
H16C_2 H 0.019200 0.591444 0.349088 0.387 Uiso 1 1 calc R U . . .
C58_2 C 0.25726(10) 0.1810(3) 0.55906(9) 0.1075(18) Uani 1 1 d . . . . .
C47_2 C 0.16624(13) 0.2400(7) 0.55855(14) 0.234(8) Uani 1 1 d D . . . .
C62_2 C 0.27568(11) 0.1281(4) 0.52725(9) 0.120(2) Uani 1 1 d . . . . .
H62_2 H 0.272709 0.109550 0.512383 0.144 Uiso 1 1 calc R U . . .
C103_2 C 0.1054(2) -0.1249(4) 0.42908(15) 0.156(4) Uani 1 1 d . . . . .
H103_2 H 0.109463 -0.101523 0.442711 0.187 Uiso 1 1 calc R U . . .
C99_2 C 0.07552(17) -0.1750(3) 0.40275(10) 0.115(2) Uani 1 1 d . . . . .
H99_2 H 0.058325 -0.183917 0.397894 0.138 Uiso 1 1 calc R U . . .
C110_2 C 0.16015(19) -0.3646(3) 0.35297(12) 0.146(3) Uani 1 1 d . . . . .
C102_2 C 0.1249(3) -0.1449(4) 0.41436(14) 0.172(5) Uani 1 1 d . . . . .
H102_2 H 0.142119 -0.131992 0.417621 0.207 Uiso 1 1 calc R U . . .
C54_2 C 0.21354(12) 0.2224(6) 0.63633(12) 0.174(5) Uani 1 1 d . . . . .
C49_2 C 0.19010(9) 0.2337(4) 0.59666(11) 0.134(3) Uani 1 1 d . . . . .
H49_2 H 0.174183 0.239653 0.604530 0.161 Uiso 1 1 calc R U . . .
C63_2 C 0.25487(10) 0.1473(4) 0.53967(10) 0.118(2) Uani 1 1 d . . . . .
H63_2 H 0.238060 0.136313 0.534329 0.141 Uiso 1 1 calc R U . . .
C112_2 C 0.13720(19) -0.3723(5) 0.33488(17) 0.1600(10) Uiso 1 1 d . U . . .
H11A_2 H 0.121019 -0.359294 0.342192 0.240 Uiso 1 1 calc R U . . .
H11B_2 H 0.140464 -0.346843 0.321027 0.240 Uiso 1 1 calc R U . . .
H11C_2 H 0.135840 -0.415482 0.330168 0.240 Uiso 1 1 calc R U . . .
C57_2 C 0.23873(19) 0.2150(5) 0.64532(17) 0.1600(10) Uiso 1 1 d . U . . .
H57A_2 H 0.238277 0.215608 0.662501 0.240 Uiso 1 1 calc R U . . .
H57B_2 H 0.245776 0.175671 0.639984 0.240 Uiso 1 1 calc R U . . .
H57C_2 H 0.249692 0.248629 0.639737 0.240 Uiso 1 1 calc R U . . .
C48_2 C 0.19054(10) 0.2365(5) 0.57276(10) 0.142(3) Uani 1 1 d . . . . .
C55_2 C 0.2072(2) 0.2955(5) 0.64105(17) 0.1600(10) Uiso 1 1 d . U . . .
H55A_2 H 0.189733 0.304944 0.635254 0.240 Uiso 1 1 calc R U . . .
H55B_2 H 0.208177 0.303984 0.657911 0.240 Uiso 1 1 calc R U . . .
H55C_2 H 0.219761 0.321002 0.632787 0.240 Uiso 1 1 calc R U . . .
C113_2 C 0.18554(19) -0.3857(5) 0.34068(18) 0.1600(10) Uiso 1 1 d . U . . .
H11D_2 H 0.188598 -0.359945 0.326872 0.240 Uiso 1 1 calc R U . . .
H11E_2 H 0.200115 -0.381669 0.351651 0.240 Uiso 1 1 calc R U . . .
H11F_2 H 0.183837 -0.428712 0.335813 0.240 Uiso 1 1 calc R U . . .
C17_2 C 0.0031(4) 0.6459(6) 0.39689(16) 0.261(10) Uani 1 1 d . U . . .
H17A_2 H -0.007362 0.610677 0.401771 0.392 Uiso 1 1 calc R U . . .
H17B_2 H 0.010951 0.665228 0.410737 0.392 Uiso 1 1 calc R U . . .
H17C_2 H -0.007961 0.675857 0.388769 0.392 Uiso 1 1 calc R U . . .
C15_2 C 0.0371(2) 0.6743(5) 0.3748(4) 0.300(11) Uani 1 1 d . U . . .
H15A_2 H 0.050793 0.660972 0.364217 0.450 Uiso 1 1 calc R U . . .
H15B_2 H 0.025952 0.704163 0.366797 0.450 Uiso 1 1 calc R U . . .
H15C_2 H 0.044864 0.693534 0.388765 0.450 Uiso 1 1 calc R U . . .
C33_2 C 0.21421(19) 0.4105(5) 0.26375(16) 0.1600(10) Uiso 1 1 d D U . . .
H33A_2 H 0.207397 0.368506 0.263449 0.240 Uiso 1 1 calc R U . . .
H33B_2 H 0.212821 0.428531 0.248027 0.240 Uiso 1 1 calc R U . . .
H33C_2 H 0.232375 0.409764 0.268696 0.240 Uiso 1 1 calc R U . . .
C111_2 C 0.15446(19) -0.4046(5) 0.37522(17) 0.1600(10) Uiso 1 1 d . U . . .
H11G_2 H 0.138471 -0.390307 0.382538 0.240 Uiso 1 1 calc R U . . .
H11H_2 H 0.152531 -0.447715 0.370595 0.240 Uiso 1 1 calc R U . . .
H11I_2 H 0.168810 -0.400672 0.386434 0.240 Uiso 1 1 calc R U . . .
C53_2 C 0.21107(10) 0.2080(6) 0.56034(12) 0.160(4) Uani 1 1 d . . . . .
H53_2 H 0.209335 0.195054 0.544493 0.192 Uiso 1 1 calc R U . . .
C125_2 C 0.25903(6) 0.08138(15) 0.38264(5) 0.0539(7) Uani 1 1 d . . . . .
C37_2 C 0.26218(6) 0.12769(16) 0.36270(5) 0.0561(7) Uani 1 1 d . . . . .
C32_2 C 0.17439(18) 0.4558(5) 0.26356(17) 0.1600(10) Uiso 1 1 d D U . . .
H32A_2 H 0.167869 0.415485 0.258680 0.240 Uiso 1 1 calc R U . . .
H32B_2 H 0.160983 0.477585 0.272315 0.240 Uiso 1 1 calc R U . . .
H32C_2 H 0.179019 0.479809 0.249656 0.240 Uiso 1 1 calc R U . . .
C67_2 C 0.36439(7) 0.05731(16) 0.50022(6) 0.0602(8) Uani 1 1 d . . . . .
H67_2 H 0.379122 0.041431 0.492449 0.072 Uiso 1 1 calc R U . . .
C66_2 C 0.36487(7) 0.06300(17) 0.52428(6) 0.0637(8) Uani 1 1 d . . . . .
C117_2 C 0.25410(6) 0.02066(15) 0.36912(6) 0.0555(7) Uani 1 1 d . . . . .
C77_2 C 0.28575(6) 0.07178(16) 0.39371(6) 0.0557(7) Uani 1 1 d . . . . .
C36_2 C 0.24607(7) 0.17855(16) 0.35896(6) 0.0588(7) Uani 1 1 d . . . . .
H36_2 H 0.232733 0.188249 0.369698 0.071 Uiso 1 1 calc R U . . .
C75_2 C 0.31752(7) 0.06433(18) 0.42470(6) 0.0631(8) Uani 1 1 d . . . . .
C118_2 C 0.27332(6) 0.00699(16) 0.35349(6) 0.0588(7) Uani 1 1 d . . . . .
C40_2 C 0.26982(7) 0.2000(2) 0.32338(6) 0.0688(9) Uani 1 1 d . . . . .
H40_2 H 0.272441 0.224976 0.309937 0.083 Uiso 1 1 calc R U . . .
C4_2 C 0.05403(7) 0.40316(18) 0.47642(7) 0.0684(9) Uani 1 1 d . . . . .
C74_2 C 0.34452(8) 0.06727(17) 0.46040(6) 0.0651(8) Uani 1 1 d . . . . .
C124_2 C 0.29523(6) 0.05340(18) 0.35230(6) 0.0606(8) Uani 1 1 d . . . . .
H124_2 H 0.309012 0.042327 0.340856 0.073 Uiso 1 1 calc R U . . .
C38_2 C 0.28182(6) 0.11338(17) 0.34691(6) 0.0583(7) Uani 1 1 d . . . . .
C35_2 C 0.25009(7) 0.21483(17) 0.33898(6) 0.0647(8) Uani 1 1 d . . . . .
C70_2 C 0.38861(7) 0.04517(17) 0.53865(7) 0.0652(8) Uani 1 1 d . . . . .
C76_2 C 0.29166(6) 0.07456(17) 0.41703(6) 0.0608(8) Uani 1 1 d . . . . .
H76_2 H 0.278561 0.083288 0.428121 0.073 Uiso 1 1 calc R U . . .
C5_2 C 0.06913(7) 0.35074(18) 0.47806(8) 0.0695(9) Uani 1 1 d . . . . .
H5_2 H 0.081781 0.342322 0.466512 0.083 Uiso 1 1 calc R U . . .
C126_2 C 0.23857(8) 0.10148(18) 0.40153(6) 0.0655(8) Uani 1 1 d . . . . .
C79_2 C 0.33016(7) 0.04838(19) 0.38481(6) 0.0660(9) Uani 1 1 d . . . . .
H79_2 H 0.343159 0.038878 0.373708 0.079 Uiso 1 1 calc R U . . .
C39_2 C 0.28557(7) 0.1498(2) 0.32714(6) 0.0703(10) Uani 1 1 d . . . . .
H39_2 H 0.298851 0.140151 0.316340 0.084 Uiso 1 1 calc R U . . .
C68_2 C 0.34275(7) 0.0743(2) 0.48701(6) 0.0679(9) Uani 1 1 d . . . . .
C78_2 C 0.30480(6) 0.05899(18) 0.37731(6) 0.0624(8) Uani 1 1 d . . . . .
C7_2 C 0.03983(8) 0.46791(17) 0.44416(8) 0.0720(10) Uani 1 1 d . . . . .
C85_2 C 0.06162(8) 0.14255(19) 0.49346(7) 0.0692(9) Uani 1 1 d . . . . .
H85_2 H 0.073854 0.134020 0.481557 0.083 Uiso 1 1 calc R U . . .
C116_2 C 0.23316(7) -0.01887(17) 0.37154(7) 0.0642(8) Uani 1 1 d . . . . .
H116_2 H 0.219918 -0.009553 0.382423 0.077 Uiso 1 1 calc R U . . .
C20_2 C 0.14156(8) 0.43074(19) 0.37317(8) 0.0769(11) Uani 1 1 d . . . . .
H20_2 H 0.155977 0.413318 0.381154 0.092 Uiso 1 1 calc R U . . .
C18_2 C 0.09854(8) 0.47895(19) 0.37380(9) 0.0818(12) Uani 1 1 d . . . . .
C122_2 C 0.08094(7) 0.25388(18) 0.50242(7) 0.0685(9) Uani 1 1 d . . . . .
C6_2 C 0.06559(7) 0.3099(2) 0.49703(8) 0.0738(10) Uani 1 1 d . . . . .
C26_2 C 0.19207(9) 0.41458(18) 0.30237(7) 0.0734(10) Uani 1 1 d D . . . .
C46_2 C 0.09045(8) 0.2643(2) 0.52777(8) 0.0766(10) Uani 1 1 d . . . . .
C19_2 C 0.12000(8) 0.45464(19) 0.38671(8) 0.0745(10) Uani 1 1 d . . . . .
H19_2 H 0.120209 0.454092 0.403369 0.089 Uiso 1 1 calc R U . . .
C72_2 C 0.41180(9) 0.0822(2) 0.52891(8) 0.0854(12) Uani 1 1 d . . . . .
H72A_2 H 0.413651 0.073722 0.512119 0.128 Uiso 1 1 calc R U . . .
H72B_2 H 0.408752 0.126242 0.531229 0.128 Uiso 1 1 calc R U . . .
H72C_2 H 0.427642 0.070068 0.537213 0.128 Uiso 1 1 calc R U . . .
C13_2 C 0.06956(7) 0.47743(18) 0.40946(9) 0.0776(11) Uani 1 1 d . . . . .
H13_2 H 0.080330 0.446653 0.416174 0.093 Uiso 1 1 calc R U . . .
C83_2 C 0.02539(8) 0.1118(2) 0.51743(7) 0.0772(10) Uani 1 1 d . . . . .
H83_2 H 0.013430 0.081293 0.522234 0.093 Uiso 1 1 calc R U . . .
C29_2 C 0.17728(8) 0.3555(2) 0.34380(8) 0.0753(10) Uani 1 1 d . . . . .
H29_2 H 0.172408 0.335255 0.357847 0.090 Uiso 1 1 calc R U . . .
C1_2 C 0.04571(8) 0.3233(2) 0.51343(8) 0.0756(10) Uani 1 1 d . . . . .
C71_2 C 0.38592(9) 0.0584(2) 0.56428(7) 0.0818(11) Uani 1 1 d . . . . .
H71A_2 H 0.382005 0.102048 0.566504 0.123 Uiso 1 1 calc R U . . .
H71B_2 H 0.371867 0.033465 0.570696 0.123 Uiso 1 1 calc R U . . .
H71C_2 H 0.402107 0.048254 0.572424 0.123 Uiso 1 1 calc R U . . .
C24_2 C 0.16322(8) 0.40906(17) 0.33598(8) 0.0714(9) Uani 1 1 d . . . . .
C3_2 C 0.03500(8) 0.41725(19) 0.49285(8) 0.0753(10) Uani 1 1 d . . . . .
H3A_2 H 0.025184 0.454039 0.491698 0.090 Uiso 1 1 calc R U . . .
C65_2 C 0.34387(9) 0.0867(3) 0.53469(7) 0.0876(13) Uani 1 1 d . . . . .
H65_2 H 0.344031 0.089808 0.551316 0.105 Uiso 1 1 calc R U . . .
C81_2 C 0.04185(7) 0.2148(2) 0.52194(8) 0.0775(10) Uani 1 1 d . . . . .
C27_2 C 0.20541(9) 0.3615(2) 0.30985(7) 0.0759(10) Uani 1 1 d . . . . .
H27_2 H 0.219204 0.344706 0.301006 0.091 Uiso 1 1 calc R U . . .
C86_2 C 0.06112(7) 0.20056(18) 0.50484(7) 0.0694(9) Uani 1 1 d . . . . .
C25_2 C 0.17208(8) 0.4344(2) 0.31523(8) 0.0780(11) Uani 1 1 d . . . . .
H25_2 H 0.163063 0.469361 0.309492 0.094 Uiso 1 1 calc R U . . .
C80_2 C 0.33641(7) 0.0518(2) 0.40880(7) 0.0731(10) Uani 1 1 d . . . . .
H80_2 H 0.353700 0.045371 0.413940 0.088 Uiso 1 1 calc R U . . .
C41_2 C 0.07135(8) 0.2766(2) 0.54357(8) 0.0762(10) Uani 1 1 d . . . . .
C121_2 C 0.04458(8) 0.2768(2) 0.53255(8) 0.0821(11) Uani 1 1 d . . . . .
H121_2 H 0.030729 0.285919 0.544181 0.099 Uiso 1 1 calc R U . . .
C84_2 C 0.04350(8) 0.0982(2) 0.50031(7) 0.0756(10) Uani 1 1 d . . . . .
C119_2 C 0.27202(8) -0.0452(2) 0.33923(7) 0.0718(10) Uani 1 1 d . . . . .
H119_2 H 0.285285 -0.053495 0.328255 0.086 Uiso 1 1 calc R U . . .
C42_2 C 0.07651(8) 0.2863(2) 0.56713(8) 0.0827(11) Uani 1 1 d . . . . .
H42_2 H 0.063002 0.294414 0.577887 0.099 Uiso 1 1 calc R U . . .
C120_2 C 0.25103(10) -0.0848(2) 0.34129(9) 0.0886(13) Uani 1 1 d . . . . .
H120_2 H 0.249583 -0.120290 0.331644 0.106 Uiso 1 1 calc R U . . .
C8_2 C 0.04792(9) 0.49697(18) 0.42105(8) 0.0788(11) Uani 1 1 d . . . . .
C2_2 C 0.03092(8) 0.3754(2) 0.51098(8) 0.0842(12) Uani 1 1 d . . . . .
H2A_2 H 0.017569 0.383108 0.521934 0.101 Uiso 1 1 calc R U . . .
C12_2 C 0.07562(9) 0.50301(18) 0.38780(9) 0.0792(11) Uani 1 1 d . . . . .
C9_2 C 0.03267(8) 0.54385(19) 0.41247(8) 0.0773(10) Uani 1 1 d . . . . .
H9A_2 H 0.017810 0.556553 0.420855 0.093 Uiso 1 1 calc R U . . .
C69_2 C 0.32073(8) 0.0999(3) 0.49772(7) 0.0895(14) Uani 1 1 d . . . . .
H69_2 H 0.305992 0.111659 0.488770 0.107 Uiso 1 1 calc R U . . .
C11_2 C 0.06108(9) 0.5535(2) 0.37918(10) 0.0888(13) Uani 1 1 d . . . . .
H11_2 H 0.066307 0.573846 0.365270 0.107 Uiso 1 1 calc R U . . .
C34_2 C 0.20958(9) 0.2766(2) 0.34002(9) 0.0862(13) Uani 1 1 d . . . . .
C28_2 C 0.19727(9) 0.3341(2) 0.33126(8) 0.0788(11) Uani 1 1 d . . . . .
C115_2 C 0.23164(8) -0.07081(19) 0.35835(7) 0.0726(10) Uani 1 1 d . . . . .
C21_2 C 0.14144(8) 0.43291(17) 0.34904(8) 0.0740(10) Uani 1 1 d . . . . .
C23_2 C 0.09918(8) 0.4816(2) 0.35001(8) 0.0789(10) Uani 1 1 d . . . . .
H23_2 H 0.085211 0.499451 0.341533 0.095 Uiso 1 1 calc R U . . .
C82_2 C 0.02470(8) 0.1688(2) 0.52733(7) 0.0793(11) Uani 1 1 d . . . . .
H82_2 H 0.011684 0.177086 0.538556 0.095 Uiso 1 1 calc R U . . .
C45_2 C 0.11574(8) 0.2602(2) 0.53541(8) 0.0779(10) Uani 1 1 d . . . . .
H45_2 H 0.129088 0.252393 0.524465 0.094 Uiso 1 1 calc R U . . .
C22_2 C 0.12003(9) 0.45829(19) 0.33825(9) 0.0793(11) Uani 1 1 d . . . . .
H22_2 H 0.119692 0.459757 0.321594 0.095 Uiso 1 1 calc R U . . .
C114_2 C 0.20256(10) -0.1582(2) 0.34999(9) 0.0863(12) Uani 1 1 d . . . . .
C123_2 C 0.10191(7) 0.2400(2) 0.48333(8) 0.0755(10) Uani 1 1 d . . . . .
C10_2 C 0.03921(9) 0.57330(19) 0.39097(9) 0.0825(12) Uani 1 1 d . . . . .
C44_2 C 0.12181(9) 0.2673(3) 0.55919(11) 0.1006(16) Uani 1 1 d . . . . .
C14_2 C 0.02299(10) 0.6255(2) 0.38136(9) 0.0894(13) Uani 1 1 d . . . . .
C64_2 C 0.32157(9) 0.1072(3) 0.52255(8) 0.1044(18) Uani 1 1 d . . . . .
C61_2 C 0.29843(10) 0.1333(4) 0.53426(9) 0.124(2) Uani 1 1 d . . . . .
C59_2 C 0.28162(10) 0.1973(4) 0.56644(10) 0.1124(19) Uani 1 1 d . . . . .
H59_2 H 0.284146 0.222737 0.579813 0.135 Uiso 1 1 calc R U . . .
C52_2 C 0.23343(10) 0.2006(4) 0.57289(10) 0.129(3) Uani 1 1 d . . . . .
C60_2 C 0.30297(9) 0.1749(3) 0.55338(9) 0.1000(16) Uani 1 1 d . . . . .
H60_2 H 0.320056 0.187309 0.557295 0.120 Uiso 1 1 calc R U . . .
C108_2 C 0.18060(14) -0.1955(2) 0.35983(11) 0.107(2) Uani 1 1 d . . . . .
C30_2 C 0.19954(14) 0.4470(2) 0.28002(8) 0.1067(18) Uani 1 1 d D . . . .
C51_2 C 0.23470(10) 0.2028(5) 0.59609(11) 0.170(5) Uani 1 1 d . . . . .
H51_2 H 0.250321 0.191565 0.603827 0.204 Uiso 1 1 calc R U . . .
C106_2 C 0.1585(2) -0.2932(3) 0.36081(15) 0.138(3) Uani 1 1 d . . . . .
C43_2 C 0.10175(9) 0.2838(3) 0.57439(8) 0.0957(15) Uani 1 1 d . . . . .
H43_2 H 0.105829 0.293525 0.590235 0.115 Uiso 1 1 calc R U . . .
C104_2 C 0.14026(12) -0.2067(3) 0.38137(9) 0.0968(16) Uani 1 1 d . . . . .
C109_2 C 0.16225(13) -0.1711(3) 0.37401(9) 0.0976(16) Uani 1 1 d . . . . .
H109_2 H 0.163956 -0.129792 0.379157 0.117 Uiso 1 1 calc R U . . .
C73_2 C 0.39463(12) -0.0220(2) 0.53536(9) 0.0965(15) Uani 1 1 d . . . . .
H73A_2 H 0.396409 -0.030893 0.518591 0.145 Uiso 1 1 calc R U . . .
H73B_2 H 0.410807 -0.032076 0.543531 0.145 Uiso 1 1 calc R U . . .
H73C_2 H 0.380567 -0.046865 0.541804 0.145 Uiso 1 1 calc R U . . .
C98_2 C 0.08003(19) -0.1393(3) 0.42358(10) 0.130(3) Uani 1 1 d . . . . .
C107_2 C 0.17886(13) -0.2583(2) 0.35299(10) 0.1058(18) Uani 1 1 d . . . . .
H107_2 H 0.191604 -0.275865 0.343151 0.127 Uiso 1 1 calc R U . . .
O5_2 O 0.07714(16) 0.0466(4) 0.4716(2) 0.147(5) Uani 0.476(6) 1 d . . P B 1
O3_2 O 0.16905(14) 0.2827(7) 0.53810(16) 0.172(6) Uani 0.624(14) 1 d D . P A 1
N5_2 N 0.04014(18) 0.0389(5) 0.49135(19) 0.054(2) Uani 0.476(6) 1 d . . P B 1
H5B_2 H 0.026663 0.016834 0.495477 0.065 Uiso 0.476(6) 1 calc R U P B 1
C87_2 C 0.05748(17) 0.0158(4) 0.47650(15) 0.064(2) Uani 0.476(6) 1 d . . P B 1
C94_2 C -0.0005(2) -0.1689(6) 0.45545(18) 0.069(3) Uani 0.476(6) 1 d . . P B 1
C97_2 C -0.01274(18) -0.1656(6) 0.43098(18) 0.080(3) Uani 0.476(6) 1 d . U P B 1
H97D_2 H -0.028559 -0.190351 0.430614 0.120 Uiso 0.476(6) 1 calc R U P B 1
H97E_2 H -0.016961 -0.122771 0.427243 0.120 Uiso 0.476(6) 1 calc R U P B 1
H97F_2 H -0.000551 -0.181526 0.419409 0.120 Uiso 0.476(6) 1 calc R U P B 1
C95_2 C -0.0207(2) -0.1453(6) 0.4734(2) 0.101(4) Uani 0.476(6) 1 d . U P B 1
H95D_2 H -0.013258 -0.147027 0.489282 0.151 Uiso 0.476(6) 1 calc R U P B 1
H95E_2 H -0.025389 -0.102771 0.469666 0.151 Uiso 0.476(6) 1 calc R U P B 1
H95F_2 H -0.036167 -0.171230 0.472687 0.151 Uiso 0.476(6) 1 calc R U P B 1
C96_2 C -0.0060(8) -0.257(2) 0.4634(8) 0.254(18) Uiso 0.476(6) 1 d . . P B 1
H96D_2 H 0.001169 -0.264946 0.479021 0.381 Uiso 0.476(6) 1 calc R U P B 1
H96E_2 H -0.024513 -0.265656 0.463213 0.381 Uiso 0.476(6) 1 calc R U P B 1
H96F_2 H 0.002740 -0.282475 0.451805 0.381 Uiso 0.476(6) 1 calc R U P B 1
C90_2 C 0.02417(11) -0.1288(3) 0.45447(12) 0.083(3) Uani 0.476(6) 1 d G . P B 1
C91_2 C 0.04310(14) -0.1501(3) 0.43933(11) 0.072(3) Uani 0.476(6) 1 d G . P B 1
H91_2 H 0.040287 -0.186576 0.430535 0.087 Uiso 0.476(6) 1 calc R U P B 1
C92_2 C 0.06615(12) -0.1179(3) 0.43706(10) 0.070(3) Uani 0.476(6) 1 d G . P B 1
C93_2 C 0.07026(11) -0.0645(2) 0.44993(10) 0.0588(18) Uani 0.476(6) 1 d G . P B 1
H93_2 H 0.086016 -0.042505 0.448384 0.071 Uiso 0.476(6) 1 calc R U P B 1
C88_2 C 0.05133(13) -0.0432(3) 0.46507(11) 0.069(2) Uani 0.476(6) 1 d G . P B 1
C89_2 C 0.02828(12) -0.0754(3) 0.46734(12) 0.058(3) Uani 0.476(6) 1 d G . P B 1
H89_2 H 0.015344 -0.060866 0.477688 0.069 Uiso 0.476(6) 1 calc R U P B 1
O1_3 O 0.44203(5) 0.71289(10) 0.46932(4) 0.0562(5) Uani 1 1 d . . . . .
O5_3 O 0.45974(5) 0.30782(12) 0.41010(5) 0.0702(6) Uani 1 1 d . . . . .
O6_3 O 0.31643(6) 0.07689(14) 0.27474(5) 0.0803(7) Uani 1 1 d . . . . .
O8_3 O 0.46725(7) 0.47827(18) 0.39477(7) 0.1032(10) Uani 1 1 d . . . . .
O2_3 O 0.34655(9) 0.5047(2) 0.29543(7) 0.1339(18) Uani 1 1 d . . . . .
O10_3 O 0.38162(8) 0.3343(2) 0.28530(6) 0.1085(11) Uani 1 1 d . . . . .
O9_3 O 0.40584(8) 0.3952(2) 0.26381(8) 0.1167(12) Uani 1 1 d . . . . .
H9_3 H 0.419186 0.388788 0.271918 0.175 Uiso 1 1 calc R U . . .
O3_3 O 0.61920(10) 0.5816(3) 0.36137(8) 0.148(2) Uani 1 1 d . . . . .
O7_3 O 0.49254(9) 0.5292(3) 0.37122(7) 0.1372(17) Uani 1 1 d . . . . .
H7_3 H 0.479116 0.527375 0.362876 0.206 Uiso 1 1 calc R U . . .
O4_3 O 0.46794(8) 0.3309(4) 0.22921(8) 0.166(3) Uani 1 1 d . . . . .
N1_3 N 0.44942(5) 0.67888(12) 0.43206(5) 0.0536(6) Uani 1 1 d . . . . .
H1_3 H 0.443740 0.680070 0.417474 0.064 Uiso 1 1 calc R U . . .
N5_3 N 0.49357(5) 0.28812(12) 0.43529(5) 0.0539(6) Uani 1 1 d . . . . .
H5_3 H 0.502115 0.258650 0.442532 0.065 Uiso 1 1 calc R U . . .
N3_3 N 0.58591(7) 0.52096(19) 0.35759(6) 0.0801(9) Uani 1 1 d . . . . .
H3_3 H 0.576882 0.498447 0.347664 0.096 Uiso 1 1 calc R U . . .
N2_3 N 0.31823(7) 0.51624(15) 0.26529(5) 0.0724(8) Uani 1 1 d . . . . .
H2_3 H 0.305532 0.539169 0.259839 0.087 Uiso 1 1 calc R U . . .
N6_3 N 0.35496(6) 0.12439(15) 0.27422(6) 0.0715(8) Uani 1 1 d . . . . .
H6_3 H 0.370816 0.123063 0.279880 0.086 Uiso 1 1 calc R U . . .
N4_3 N 0.45331(7) 0.3527(2) 0.19247(6) 0.0865(10) Uani 1 1 d . . . . .
H4_3 H 0.457967 0.361029 0.178001 0.104 Uiso 1 1 calc R U . . .
C70_3 C 0.54272(10) 0.3462(3) 0.14885(10) 0.1002(15) Uani 1 1 d . . . . .
C71_3 C 0.57188(12) 0.3518(4) 0.14706(12) 0.121(2) Uani 1 1 d . . . . .
H71A_3 H 0.577268 0.340972 0.131141 0.182 Uiso 1 1 calc R U . . .
H71B_3 H 0.577067 0.394159 0.150530 0.182 Uiso 1 1 calc R U . . .
H71C_3 H 0.580115 0.323867 0.158342 0.182 Uiso 1 1 calc R U . . .
C33_3 C 0.24508(15) 0.6775(4) 0.27277(12) 0.130(2) Uiso 1 1 d D . . . .
H33A_3 H 0.229004 0.700803 0.270840 0.195 Uiso 1 1 calc R U . . .
H33B_3 H 0.256459 0.685755 0.259472 0.195 Uiso 1 1 calc R U . . .
H33C_3 H 0.241157 0.633481 0.273399 0.195 Uiso 1 1 calc R U . . .
C63_3 C 0.57006(14) 0.4304(5) 0.27213(12) 0.148(3) Uani 1 1 d . . . . .
H63_3 H 0.565937 0.421173 0.287954 0.177 Uiso 1 1 calc R U . . .
C58_3 C 0.59103(9) 0.4652(3) 0.26779(9) 0.1038(17) Uani 1 1 d . . . . .
C61_3 C 0.55865(10) 0.4197(4) 0.23215(10) 0.116(2) Uani 1 1 d . . . . .
C72_3 C 0.52925(14) 0.3888(4) 0.13100(11) 0.1179(19) Uani 1 1 d . . . . .
H72A_3 H 0.535038 0.378551 0.115143 0.177 Uiso 1 1 calc R U . . .
H72B_3 H 0.510496 0.383227 0.131952 0.177 Uiso 1 1 calc R U . . .
H72C_3 H 0.533637 0.431591 0.134541 0.177 Uiso 1 1 calc R U . . .
C52_3 C 0.60938(9) 0.4818(3) 0.28753(9) 0.0948(14) Uani 1 1 d . . . . .
C55_3 C 0.68835(12) 0.5501(4) 0.28277(14) 0.129(2) Uani 1 1 d . . . . .
H55A_3 H 0.678260 0.545795 0.268246 0.194 Uiso 1 1 calc R U . . .
H55B_3 H 0.684362 0.589613 0.290145 0.194 Uiso 1 1 calc R U . . .
H55C_3 H 0.706813 0.548299 0.279171 0.194 Uiso 1 1 calc R U . . .
C49_3 C 0.64208(11) 0.5199(3) 0.32331(8) 0.0947(14) Uani 1 1 d . . . . .
H49_3 H 0.653186 0.532641 0.335724 0.114 Uiso 1 1 calc R U . . .
C57_3 C 0.68894(13) 0.4358(3) 0.28967(12) 0.119(2) Uani 1 1 d . . . . .
H57A_3 H 0.683971 0.404976 0.301338 0.179 Uiso 1 1 calc R U . . .
H57B_3 H 0.679750 0.427745 0.274891 0.179 Uiso 1 1 calc R U . . .
H57C_3 H 0.707609 0.433522 0.287058 0.179 Uiso 1 1 calc R U . . .
C65_3 C 0.54971(9) 0.3840(3) 0.19009(10) 0.0995(15) Uani 1 1 d . . . . .
H65_3 H 0.567452 0.388983 0.186380 0.119 Uiso 1 1 calc R U . . .
C69_3 C 0.51473(10) 0.3862(4) 0.21822(10) 0.120(2) Uani 1 1 d . . . . .
H69_3 H 0.507851 0.392886 0.233411 0.145 Uiso 1 1 calc R U . . .
C59_3 C 0.59585(11) 0.4787(3) 0.24470(9) 0.1011(15) Uani 1 1 d . . . . .
H59_3 H 0.610721 0.502237 0.240992 0.121 Uiso 1 1 calc R U . . .
C62_3 C 0.55492(10) 0.4086(4) 0.25513(10) 0.123(2) Uani 1 1 d . . . . .
H62_3 H 0.540641 0.383695 0.259439 0.147 Uiso 1 1 calc R U . . .
C74_3 C 0.47233(9) 0.3506(4) 0.20878(11) 0.120(2) Uani 1 1 d . . . . .
C73_3 C 0.53502(12) 0.2796(4) 0.1417(2) 0.166(4) Uani 1 1 d . . . . .
H73A_3 H 0.541314 0.271001 0.125827 0.249 Uiso 1 1 calc R U . . .
H73B_3 H 0.542742 0.250277 0.152742 0.249 Uiso 1 1 calc R U . . .
H73C_3 H 0.516174 0.275492 0.141901 0.249 Uiso 1 1 calc R U . . .
C7_3 C 0.43549(6) 0.70827(15) 0.44862(6) 0.0549(7) Uani 1 1 d . . . . .
C84_3 C 0.50256(6) 0.35004(14) 0.43851(5) 0.0514(6) Uani 1 1 d . . . . .
C85_3 C 0.49885(6) 0.39555(15) 0.42213(5) 0.0525(7) Uani 1 1 d . . . . .
H85_3 H 0.488971 0.387995 0.408317 0.063 Uiso 1 1 calc R U . . .
C3_3 C 0.48925(6) 0.65815(15) 0.45533(5) 0.0539(7) Uani 1 1 d . . . . .
H3A_3 H 0.485917 0.692014 0.465382 0.065 Uiso 1 1 calc R U . . .
C86_3 C 0.50979(6) 0.45259(13) 0.42617(5) 0.0497(6) Uani 1 1 d . . . . .
C13_3 C 0.39746(6) 0.71722(16) 0.41983(6) 0.0558(7) Uani 1 1 d . . . . .
H13_3 H 0.403695 0.684011 0.410653 0.067 Uiso 1 1 calc R U . . .
C1_3 C 0.51592(6) 0.57220(14) 0.44442(5) 0.0519(7) Uani 1 1 d . . . . .
C46_3 C 0.53710(6) 0.52019(14) 0.40381(5) 0.0529(7) Uani 1 1 d . . . . .
C121_3 C 0.53726(7) 0.52664(16) 0.44678(6) 0.0566(7) Uani 1 1 d . . . . .
H121_3 H 0.548183 0.533319 0.461097 0.068 Uiso 1 1 calc R U . . .
C122_3 C 0.50851(6) 0.50818(14) 0.40943(5) 0.0515(6) Uani 1 1 d . . . . .
C118_3 C 0.34532(6) 0.26088(16) 0.22427(6) 0.0559(7) Uani 1 1 d . . . . .
C6_3 C 0.49993(6) 0.56224(14) 0.42409(5) 0.0513(6) Uani 1 1 d . . . . .
C2_3 C 0.51076(6) 0.62082(15) 0.45936(5) 0.0542(7) Uani 1 1 d . . . . .
H2A_3 H 0.521870 0.628750 0.472352 0.065 Uiso 1 1 calc R U . . .
C4_3 C 0.47291(6) 0.64588(14) 0.43681(6) 0.0519(7) Uani 1 1 d . . . . .
C82_3 C 0.52811(6) 0.41842(14) 0.46287(6) 0.0536(7) Uani 1 1 d . . . . .
H82_3 H 0.537936 0.426026 0.476719 0.064 Uiso 1 1 calc R U . . .
C5_3 C 0.47877(7) 0.59900(15) 0.42066(5) 0.0544(7) Uani 1 1 d . . . . .
H5A_3 H 0.467983 0.592856 0.407305 0.065 Uiso 1 1 calc R U . . .
C83_3 C 0.51662(6) 0.36068(15) 0.45915(5) 0.0545(7) Uani 1 1 d . . . . .
H83_3 H 0.518383 0.329128 0.470570 0.065 Uiso 1 1 calc R U . . .
C93_3 C 0.45117(6) 0.18169(15) 0.40487(6) 0.0543(7) Uani 1 1 d . . . . .
H93_3 H 0.446779 0.206718 0.391784 0.065 Uiso 1 1 calc R U . . .
C41_3 C 0.55243(7) 0.53155(15) 0.42409(6) 0.0588(7) Uani 1 1 d . . . . .
C81_3 C 0.52498(6) 0.46445(15) 0.44606(5) 0.0531(7) Uani 1 1 d . . . . .
C90_3 C 0.46284(7) 0.10968(15) 0.44414(6) 0.0579(7) Uani 1 1 d . . . . .
C88_3 C 0.46593(6) 0.20567(14) 0.42309(6) 0.0525(7) Uani 1 1 d . . . . .
C8_3 C 0.41127(6) 0.73572(15) 0.44020(6) 0.0545(7) Uani 1 1 d . . . . .
C87_3 C 0.47285(6) 0.27158(15) 0.42187(6) 0.0554(7) Uani 1 1 d . . . . .
C117_3 C 0.36095(6) 0.27073(17) 0.24387(6) 0.0568(7) Uani 1 1 d . . . . .
C89_3 C 0.47116(7) 0.16983(16) 0.44284(6) 0.0580(7) Uani 1 1 d . . . . .
H89_3 H 0.480587 0.187081 0.455602 0.070 Uiso 1 1 calc R U . . .
C20_3 C 0.36125(7) 0.68416(17) 0.35249(6) 0.0628(8) Uani 1 1 d . . . . .
H20_3 H 0.370870 0.670355 0.339386 0.075 Uiso 1 1 calc R U . . .
C23_3 C 0.33368(7) 0.72289(18) 0.39112(7) 0.0665(9) Uani 1 1 d . . . . .
H23_3 H 0.324193 0.734497 0.404619 0.080 Uiso 1 1 calc R U . . .
C125_3 C 0.37446(6) 0.33481(17) 0.24431(5) 0.0586(8) Uani 1 1 d . . . . .
C18_3 C 0.36058(7) 0.72604(16) 0.39171(6) 0.0598(7) Uani 1 1 d . . . . .
C37_3 C 0.35227(7) 0.38042(16) 0.24065(6) 0.0577(7) Uani 1 1 d . . . . .
C107_3 C 0.34092(8) -0.02313(16) 0.30071(6) 0.0634(8) Uani 1 1 d . . . . .
H107_3 H 0.328045 -0.036629 0.289916 0.076 Uiso 1 1 calc R U . . .
C91_3 C 0.44876(7) 0.08646(16) 0.42556(6) 0.0603(8) Uani 1 1 d . . . . .
H91_3 H 0.442906 0.045139 0.426353 0.072 Uiso 1 1 calc R U . . .
C45_3 C 0.54871(7) 0.51852(17) 0.38236(6) 0.0628(8) Uani 1 1 d . . . . .
H45_3 H 0.538645 0.510540 0.368688 0.075 Uiso 1 1 calc R U . . .
C124_3 C 0.34545(6) 0.31494(17) 0.20684(5) 0.0578(7) Uani 1 1 d . . . . .
H124_3 H 0.334290 0.307403 0.192729 0.069 Uiso 1 1 calc R U . . .
C106_3 C 0.35079(7) -0.06369(16) 0.31705(6) 0.0616(8) Uani 1 1 d . . . . .
C36_3 C 0.34640(7) 0.42925(17) 0.25580(6) 0.0626(8) Uani 1 1 d . . . . .
H36_3 H 0.357061 0.437133 0.269106 0.075 Uiso 1 1 calc R U . . .
C21_3 C 0.33427(7) 0.68182(17) 0.35148(6) 0.0624(8) Uani 1 1 d . . . . .
C38_3 C 0.33705(7) 0.37044(19) 0.22082(6) 0.0642(8) Uani 1 1 d . . . . .
C19_3 C 0.37457(7) 0.70639(17) 0.37239(6) 0.0600(8) Uani 1 1 d . . . . .
H19_3 H 0.392914 0.707940 0.372608 0.072 Uiso 1 1 calc R U . . .
C12_3 C 0.37499(6) 0.74708(15) 0.41319(6) 0.0569(7) Uani 1 1 d . . . . .
C99_3 C 0.40965(6) 0.04627(16) 0.39200(6) 0.0612(8) Uani 1 1 d . . . . .
H99_3 H 0.408272 0.031280 0.407595 0.073 Uiso 1 1 calc R U . . .
C114_3 C 0.33877(7) 0.08037(17) 0.28208(6) 0.0638(8) Uani 1 1 d . . . . .
C44_3 C 0.57483(7) 0.52829(19) 0.38044(7) 0.0696(9) Uani 1 1 d . . . . .
C78_3 C 0.37381(7) 0.32576(17) 0.20064(6) 0.0619(8) Uani 1 1 d . . . . .
C116_3 C 0.36358(6) 0.22623(17) 0.26030(6) 0.0601(8) Uani 1 1 d . . . . .
H116_3 H 0.374903 0.232191 0.273296 0.072 Uiso 1 1 calc R U . . .
C92_3 C 0.44275(6) 0.12062(15) 0.40577(6) 0.0549(7) Uani 1 1 d . . . . .
C100_3 C 0.39441(7) 0.02138(17) 0.37448(6) 0.0645(8) Uani 1 1 d . . . . .
H100_3 H 0.382738 -0.010704 0.378316 0.077 Uiso 1 1 calc R U . . .
C95_3 C 0.46756(8) 0.10843(18) 0.48829(6) 0.0659(8) Uani 1 1 d . . . . .
H95A_3 H 0.471040 0.081779 0.501810 0.099 Uiso 1 1 calc R U . . .
H95B_3 H 0.480763 0.140637 0.487543 0.099 Uiso 1 1 calc R U . . .
H95C_3 H 0.450491 0.127353 0.489945 0.099 Uiso 1 1 calc R U . . .
C9_3 C 0.40093(7) 0.78422(15) 0.45354(6) 0.0614(8) Uani 1 1 d . . . . .
H9A_3 H 0.409839 0.796882 0.467344 0.074 Uiso 1 1 calc R U . . .
C119_3 C 0.33150(7) 0.20862(18) 0.22152(6) 0.0648(8) Uani 1 1 d . . . . .
H119_3 H 0.320445 0.203373 0.208291 0.078 Uiso 1 1 calc R U . . .
C22_3 C 0.32053(8) 0.7033(2) 0.37134(7) 0.0714(9) Uani 1 1 d . . . . .
H22_3 H 0.302186 0.704124 0.371004 0.086 Uiso 1 1 calc R U . . .
C126_3 C 0.39004(8) 0.35135(18) 0.26667(6) 0.0670(9) Uani 1 1 d . . . . .
C11_3 C 0.36534(7) 0.79542(17) 0.42721(7) 0.0678(9) Uani 1 1 d . . . . .
H11_3 H 0.349726 0.815409 0.422799 0.081 Uiso 1 1 calc R U . . .
C43_3 C 0.58949(7) 0.54089(19) 0.40029(7) 0.0717(9) Uani 1 1 d . . . . .
H43_3 H 0.607456 0.548918 0.398897 0.086 Uiso 1 1 calc R U . . .
C24_3 C 0.32055(7) 0.65930(16) 0.33080(6) 0.0601(8) Uani 1 1 d . . . . .
C10_3 C 0.37841(7) 0.81400(17) 0.44734(7) 0.0689(9) Uani 1 1 d . . . . .
C42_3 C 0.57826(7) 0.54181(16) 0.42173(7) 0.0651(8) Uani 1 1 d . . . . .
H42_3 H 0.588543 0.549711 0.435269 0.078 Uiso 1 1 calc R U . . .
C109_3 C 0.36733(7) 0.05873(17) 0.31662(6) 0.0632(8) Uani 1 1 d . . . . .
H109_3 H 0.372420 0.100676 0.316728 0.076 Uiso 1 1 calc R U . . .
C115_3 C 0.34979(7) 0.17211(17) 0.25816(6) 0.0647(8) Uani 1 1 d . . . . .
C98_3 C 0.42676(7) 0.09249(16) 0.38709(6) 0.0611(8) Uani 1 1 d . . . . .
C77_3 C 0.38903(6) 0.33601(17) 0.22037(6) 0.0586(7) Uani 1 1 d . . . . .
C120_3 C 0.33373(8) 0.1626(2) 0.23841(7) 0.0717(10) Uani 1 1 d . . . . .
H120_3 H 0.324504 0.125086 0.236632 0.086 Uiso 1 1 calc R U . . .
C104_3 C 0.37770(7) 0.01836(19) 0.33340(6) 0.0663(9) Uani 1 1 d . . . . .
C39_3 C 0.31549(8) 0.4074(2) 0.21641(7) 0.0715(9) Uani 1 1 d . . . . .
H39_3 H 0.304931 0.400395 0.202970 0.086 Uiso 1 1 calc R U . . .
C123_3 C 0.49027(7) 0.49821(15) 0.38717(7) 0.0602(8) Uani 1 1 d . . . . .
C108_3 C 0.34971(7) 0.03825(17) 0.29984(6) 0.0609(8) Uani 1 1 d . . . . .
C79_3 C 0.38437(7) 0.32205(19) 0.17867(6) 0.0670(9) Uani 1 1 d . . . . .
H79_3 H 0.373814 0.313405 0.165363 0.080 Uiso 1 1 calc R U . . .
C25_3 C 0.29761(7) 0.68741(18) 0.32261(6) 0.0635(8) Uani 1 1 d . . . . .
H25_3 H 0.291042 0.721602 0.331042 0.076 Uiso 1 1 calc R U . . .
C35_3 C 0.32497(8) 0.46604(18) 0.25131(6) 0.0668(9) Uani 1 1 d . . . . .
C110_3 C 0.34257(8) -0.13199(17) 0.31784(7) 0.0687(9) Uani 1 1 d . . . . .
C94_3 C 0.46817(8) 0.07007(17) 0.46569(6) 0.0668(9) Uani 1 1 d . . . . .
C113_3 C 0.32101(9) -0.14555(19) 0.30022(7) 0.0748(10) Uani 1 1 d . . . . .
H11A_3 H 0.326990 -0.136223 0.284343 0.112 Uiso 1 1 calc R U . . .
H11B_3 H 0.316242 -0.189068 0.301181 0.112 Uiso 1 1 calc R U . . .
H11C_3 H 0.305927 -0.120089 0.303801 0.112 Uiso 1 1 calc R U . . .
C105_3 C 0.36918(8) -0.0428(2) 0.33339(6) 0.0705(9) Uani 1 1 d . . . . .
H105_3 H 0.375996 -0.070647 0.344675 0.085 Uiso 1 1 calc R U . . .
C29_3 C 0.32980(8) 0.61102(19) 0.31795(7) 0.0717(9) Uani 1 1 d . . . . .
H29_3 H 0.345506 0.592110 0.322768 0.086 Uiso 1 1 calc R U . . .
C26_3 C 0.28440(7) 0.66789(18) 0.30317(7) 0.0675(9) Uani 1 1 d D . . . .
C103_3 C 0.42977(8) 0.1107(2) 0.36372(7) 0.0766(11) Uani 1 1 d . . . . .
H103_3 H 0.442324 0.140702 0.359729 0.092 Uiso 1 1 calc R U . . .
C27_3 C 0.29445(8) 0.61665(18) 0.29075(7) 0.0692(9) Uani 1 1 d . . . . .
H27_3 H 0.285550 0.601609 0.277291 0.083 Uiso 1 1 calc R U . . .
C76_3 C 0.41538(7) 0.34492(19) 0.21820(7) 0.0719(9) Uani 1 1 d . . . . .
H76_3 H 0.425832 0.352385 0.231668 0.086 Uiso 1 1 calc R U . . .
C75_3 C 0.42617(8) 0.3428(2) 0.19635(7) 0.0763(10) Uani 1 1 d . . . . .
C112_3 C 0.33285(8) -0.14684(19) 0.34251(7) 0.0709(9) Uani 1 1 d . . . . .
H11D_3 H 0.346557 -0.138299 0.354009 0.106 Uiso 1 1 calc R U . . .
H11E_3 H 0.317738 -0.121370 0.345958 0.106 Uiso 1 1 calc R U . . .
H11F_3 H 0.328053 -0.190349 0.343337 0.106 Uiso 1 1 calc R U . . .
C101_3 C 0.39554(8) 0.04137(19) 0.35167(7) 0.0707(9) Uani 1 1 d . . . . .
C28_3 C 0.31708(8) 0.5885(2) 0.29808(6) 0.0713(9) Uani 1 1 d . . . . .
C40_3 C 0.30978(9) 0.4537(2) 0.23167(7) 0.0768(11) Uani 1 1 d . . . . .
H40_3 H 0.294930 0.478302 0.228767 0.092 Uiso 1 1 calc R U . . .
C96_3 C 0.49494(12) 0.0420(3) 0.46235(8) 0.1062(19) Uani 1 1 d . . . . .
H96A_3 H 0.499243 0.016010 0.475857 0.159 Uiso 1 1 calc R U . . .
H96B_3 H 0.495003 0.017127 0.448023 0.159 Uiso 1 1 calc R U . . .
H96C_3 H 0.507766 0.074960 0.461018 0.159 Uiso 1 1 calc R U . . .
C80_3 C 0.41065(8) 0.3311(2) 0.17627(7) 0.0820(11) Uani 1 1 d . . . . .
H80_3 H 0.418289 0.329520 0.161184 0.098 Uiso 1 1 calc R U . . .
C30_3 C 0.25879(8) 0.6973(2) 0.29594(9) 0.0825(11) Uani 1 1 d D . . . .
C14_3 C 0.37013(8) 0.8700(2) 0.46211(9) 0.0881(14) Uani 1 1 d . . . . .
C102_3 C 0.41431(9) 0.0847(2) 0.34649(7) 0.0815(11) Uani 1 1 d . . . . .
H102_3 H 0.416617 0.096896 0.330640 0.098 Uiso 1 1 calc R U . . .
C34_3 C 0.32843(9) 0.5343(2) 0.28584(7) 0.0818(11) Uani 1 1 d . . . . .
C97_3 C 0.44807(14) 0.0194(2) 0.46870(8) 0.1057(19) Uani 1 1 d . . . . .
H97A_3 H 0.452255 -0.004797 0.482720 0.159 Uiso 1 1 calc R U . . .
H97B_3 H 0.430928 0.037901 0.470425 0.159 Uiso 1 1 calc R U . . .
H97C_3 H 0.448128 -0.007401 0.454886 0.159 Uiso 1 1 calc R U . . .
C17_3 C 0.39092(11) 0.9193(2) 0.45903(12) 0.1093(18) Uani 1 1 d . . . . .
H17A_3 H 0.392411 0.929659 0.442365 0.164 Uiso 1 1 calc R U . . .
H17B_3 H 0.386143 0.956107 0.467891 0.164 Uiso 1 1 calc R U . . .
H17C_3 H 0.407522 0.903633 0.464858 0.164 Uiso 1 1 calc R U . . .
C66_3 C 0.53363(9) 0.3624(3) 0.17308(8) 0.0884(12) Uani 1 1 d . . . . .
C53_3 C 0.59856(11) 0.5020(3) 0.30941(10) 0.1084(17) Uani 1 1 d . . . . .
H53_3 H 0.580452 0.502354 0.311971 0.130 Uiso 1 1 calc R U . . .
C60_3 C 0.58036(10) 0.4599(3) 0.22727(9) 0.0963(14) Uani 1 1 d . . . . .
H60_3 H 0.583562 0.472825 0.211648 0.116 Uiso 1 1 calc R U . . .
C48_3 C 0.61632(10) 0.5211(3) 0.32686(9) 0.0971(14) Uani 1 1 d . . . . .
C47_3 C 0.60736(10) 0.5429(3) 0.34958(9) 0.1046(17) Uani 1 1 d . . . . .
C54_3 C 0.68184(10) 0.5006(3) 0.29869(10) 0.0958(14) Uani 1 1 d . . . . .
C111_3 C 0.36662(10) -0.1715(2) 0.31243(9) 0.0926(13) Uani 1 1 d . . . . .
H11G_3 H 0.380312 -0.162371 0.323873 0.139 Uiso 1 1 calc R U . . .
H11H_3 H 0.362060 -0.215174 0.313387 0.139 Uiso 1 1 calc R U . . .
H11I_3 H 0.372731 -0.162120 0.296604 0.139 Uiso 1 1 calc R U . . .
C68_3 C 0.49922(10) 0.3634(3) 0.20090(10) 0.1063(17) Uani 1 1 d . . . . .
C50_3 C 0.65345(11) 0.5004(2) 0.30182(9) 0.0927(13) Uani 1 1 d . . . . .
C64_3 C 0.54141(9) 0.4002(3) 0.21381(10) 0.1043(17) Uani 1 1 d . . . . .
C32_3 C 0.23877(12) 0.6878(3) 0.31542(11) 0.1144(17) Uiso 1 1 d D . . . .
H32A_3 H 0.222356 0.706724 0.310726 0.172 Uiso 1 1 calc R U . . .
H32B_3 H 0.236185 0.643668 0.317980 0.172 Uiso 1 1 calc R U . . .
H32C_3 H 0.245034 0.706841 0.329967 0.172 Uiso 1 1 calc R U . . .
C67_3 C 0.50687(10) 0.3517(3) 0.17938(11) 0.0964(14) Uani 1 1 d . . . . .
H67_3 H 0.494961 0.336363 0.168052 0.116 Uiso 1 1 calc R U . . .
C15_3 C 0.34481(10) 0.8972(3) 0.45246(12) 0.1070(18) Uani 1 1 d . . . . .
H15A_3 H 0.347203 0.909637 0.436093 0.160 Uiso 1 1 calc R U . . .
H15B_3 H 0.331102 0.866265 0.453310 0.160 Uiso 1 1 calc R U . . .
H15C_3 H 0.339979 0.933154 0.461821 0.160 Uiso 1 1 calc R U . . .
C51_3 C 0.63587(9) 0.4840(3) 0.28474(9) 0.0923(13) Uani 1 1 d . . . . .
H51_3 H 0.642466 0.473206 0.269787 0.111 Uiso 1 1 calc R U . . .
C56_3 C 0.69736(11) 0.5089(4) 0.32009(13) 0.1206(19) Uani 1 1 d . . . . .
H56A_3 H 0.693387 0.475995 0.331246 0.181 Uiso 1 1 calc R U . . .
H56B_3 H 0.715749 0.507449 0.316181 0.181 Uiso 1 1 calc R U . . .
H56C_3 H 0.693298 0.548762 0.327154 0.181 Uiso 1 1 calc R U . . .
C31_3 C 0.26276(13) 0.7692(3) 0.29313(11) 0.1117(17) Uiso 1 1 d D . . . .
H31A_3 H 0.246356 0.788348 0.288483 0.168 Uiso 1 1 calc R U . . .
H31B_3 H 0.268635 0.786669 0.308093 0.168 Uiso 1 1 calc R U . . .
H31C_3 H 0.275734 0.777104 0.281065 0.168 Uiso 1 1 calc R U . . .
C16_3 C 0.36661(12) 0.8519(3) 0.48598(11) 0.118(2) Uani 1 1 d . . . . .
H16A_3 H 0.353112 0.820429 0.486787 0.177 Uiso 1 1 calc R U . . .
H16B_3 H 0.382840 0.835245 0.492241 0.177 Uiso 1 1 calc R U . . .
H16C_3 H 0.361460 0.887719 0.495273 0.177 Uiso 1 1 calc R U . . .
O8A_4 O 0.5365(2) 0.7069(6) 0.1285(2) 0.123(8) Uani 0.293(13) 1 d D . P C 2
O5A_4 O 0.45391(19) 0.6383(7) 0.19476(12) 0.116(6) Uani 0.393(15) 1 d D U P D 2
C63A_4 C 0.4256(2) 0.7928(6) 0.2869(2) 0.101(4) Uani 0.458(8) 1 d D . P E 2
H63A_4 H 0.409010 0.809481 0.283718 0.121 Uiso 0.458(8) 1 calc R U P E 2
C62A_4 C 0.4404(2) 0.8211(5) 0.3041(3) 0.117(5) Uani 0.458(8) 1 d D . P E 2
H62A_4 H 0.436600 0.861231 0.309639 0.141 Uiso 0.458(8) 1 calc R U P E 2
C61_4 C 0.46140(8) 0.7862(2) 0.31293(7) 0.0770(11) Uani 1 1 d D . . . .
C60A_4 C 0.47246(17) 0.7422(8) 0.2979(2) 0.117(6) Uani 0.458(8) 1 d D . P E 2
H60A_4 H 0.490024 0.730480 0.299943 0.140 Uiso 0.458(8) 1 calc R U P E 2
C59A_4 C 0.45802(17) 0.7168(5) 0.28079(19) 0.090(3) Uani 0.458(8) 1 d D . P E 2
H59A_4 H 0.464202 0.681259 0.272943 0.108 Uiso 0.458(8) 1 calc R U P E 2
O6_4 O 0.55520(5) 0.84940(12) 0.37449(4) 0.0645(6) Uani 1 1 d . . . . .
O3_4 O 0.54330(6) 0.87304(16) 0.10911(6) 0.0931(9) Uani 1 1 d . . . . .
O10_4 O 0.59923(8) 0.7819(3) 0.26314(8) 0.1289(15) Uani 1 1 d . . . . .
O9_4 O 0.61768(9) 0.8461(2) 0.23927(8) 0.1235(13) Uani 1 1 d . . . . .
H9_4 H 0.608736 0.826199 0.229527 0.185 Uiso 1 1 calc R U . . .
O2_4 O 0.66092(9) 0.6850(3) 0.22556(10) 0.159(2) Uani 1 1 d . . . . .
O4_4 O 0.64323(12) 1.1518(3) 0.26369(8) 0.1420(17) Uani 1 1 d . . . . .
O1_4 O 0.55546(11) 0.4569(2) 0.05826(10) 0.1391(17) Uani 1 1 d . . . . .
N3_4 N 0.51301(6) 0.88797(14) 0.08062(5) 0.0644(7) Uani 1 1 d . . . . .
H3_4 H 0.507193 0.915464 0.070565 0.077 Uiso 1 1 calc R U . . .
N6_4 N 0.55740(6) 0.84149(18) 0.33483(5) 0.0745(9) Uani 1 1 d . . . . .
H6_4 H 0.547791 0.837209 0.322130 0.089 Uiso 1 1 calc R U . . .
N2_4 N 0.69278(6) 0.68442(19) 0.25163(7) 0.0807(9) Uani 1 1 d . . . . .
H2_4 H 0.707242 0.665550 0.255487 0.097 Uiso 1 1 calc R U . . .
N1_4 N 0.55202(10) 0.5090(2) 0.09242(9) 0.1039(13) Uani 1 1 d . . . . .
H1_4 H 0.559365 0.514926 0.106205 0.125 Uiso 1 1 calc R U . . .
N4_4 N 0.64068(8) 1.0601(2) 0.24379(6) 0.0864(10) Uani 1 1 d . . . . .
H4_4 H 0.636416 1.043982 0.230147 0.104 Uiso 1 1 calc R U . . .
N5_4 N 0.42137(10) 0.6553(2) 0.17285(7) 0.1022(13) Uani 1 1 d . . . . .
H5_4 H 0.405986 0.638591 0.174373 0.123 Uiso 1 1 calc R U . . .
C43_4 C 0.41560(12) 0.6385(2) 0.13111(9) 0.0962(15) Uani 1 1 d . . . . .
H43_4 H 0.398235 0.626804 0.133982 0.115 Uiso 1 1 calc R U . . .
C22_4 C 0.68273(10) 0.4797(3) 0.15174(14) 0.1153(19) Uani 1 1 d . . . . .
H22_4 H 0.700963 0.474692 0.152262 0.138 Uiso 1 1 calc R U . . .
C96_4 C 0.52289(17) 1.0806(4) 0.03020(15) 0.182(5) Uani 1 1 d D . . . .
H96A_4 H 0.522100 1.098163 0.014371 0.273 Uiso 1 1 calc R U . . .
H96B_4 H 0.516827 1.037994 0.029755 0.273 Uiso 1 1 calc R U . . .
H96C_4 H 0.511880 1.104682 0.040678 0.273 Uiso 1 1 calc R U . . .
C12_4 C 0.62542(11) 0.4366(2) 0.11307(12) 0.1029(15) Uani 1 1 d . . . . .
C20_4 C 0.64460(9) 0.5196(2) 0.16798(12) 0.0999(15) Uani 1 1 d . . . . .
H20_4 H 0.636630 0.542401 0.180165 0.120 Uiso 1 1 calc R U . . .
C108_4 C 0.63574(12) 1.1598(3) 0.22214(9) 0.114(2) Uani 1 1 d . . . . .
C62_4 C 0.43775(13) 0.7527(4) 0.31567(13) 0.080(2) Uani 0.542(8) 1 d D . P E 1
H62_4 H 0.431894 0.743622 0.331037 0.096 Uiso 0.542(8) 1 calc R U P E 1
C114_4 C 0.63990(12) 1.1257(3) 0.24529(9) 0.1046(16) Uani 1 1 d . . . . .
C7_4 C 0.56340(14) 0.4700(3) 0.07838(11) 0.1107(18) Uani 1 1 d . . . . .
C60_4 C 0.46858(15) 0.7994(5) 0.29058(14) 0.086(3) Uani 0.542(8) 1 d D . P E 1
H60_4 H 0.483409 0.824057 0.287906 0.103 Uiso 0.542(8) 1 calc R U P E 1
C23_4 C 0.66796(14) 0.4527(3) 0.13316(14) 0.132(2) Uani 1 1 d . . . . .
H23_4 H 0.676359 0.428541 0.121617 0.158 Uiso 1 1 calc R U . . .
C8_4 C 0.58904(14) 0.4403(3) 0.08792(13) 0.1167(19) Uani 1 1 d . . . . .
C19_4 C 0.62942(11) 0.4931(3) 0.14898(11) 0.1013(15) Uani 1 1 d . . . . .
H19_4 H 0.611202 0.498326 0.148934 0.122 Uiso 1 1 calc R U . . .
C55_4 C 0.33733(15) 0.7413(7) 0.21379(14) 0.187(5) Uani 1 1 d . . . . .
H55A_4 H 0.318426 0.740749 0.214526 0.281 Uiso 1 1 calc R U . . .
H55B_4 H 0.343483 0.783838 0.214568 0.281 Uiso 1 1 calc R U . . .
H55C_4 H 0.342922 0.722572 0.199038 0.281 Uiso 1 1 calc R U . . .
C33_4 C 0.76748(17) 0.5319(4) 0.22897(16) 0.1479(11) Uiso 1 1 d . U . . .
H33A_4 H 0.772208 0.551632 0.214161 0.222 Uiso 1 1 calc R U . . .
H33B_4 H 0.761787 0.563174 0.240148 0.222 Uiso 1 1 calc R U . . .
H33C_4 H 0.782508 0.510093 0.235429 0.222 Uiso 1 1 calc R U . . .
C111_4 C 0.64268(18) 1.3535(3) 0.18053(18) 0.185(5) Uani 1 1 d D . . . .
H11A_4 H 0.623988 1.353381 0.177672 0.277 Uiso 1 1 calc R U . . .
H11B_4 H 0.648956 1.396021 0.180895 0.277 Uiso 1 1 calc R U . . .
H11C_4 H 0.651340 1.331046 0.167933 0.277 Uiso 1 1 calc R U . . .
C9_4 C 0.59475(14) 0.3866(3) 0.07608(12) 0.1152(18) Uani 1 1 d . . . . .
H9A_4 H 0.584225 0.371186 0.063686 0.138 Uiso 1 1 calc R U . . .
C57_4 C 0.33915(15) 0.6364(4) 0.23135(17) 0.146(3) Uani 1 1 d . . . . .
H57A_4 H 0.346402 0.613461 0.244649 0.219 Uiso 1 1 calc R U . . .
H57B_4 H 0.320256 0.633781 0.231645 0.219 Uiso 1 1 calc R U . . .
H57C_4 H 0.345505 0.618837 0.216657 0.219 Uiso 1 1 calc R U . . .
C11_4 C 0.63242(13) 0.3815(3) 0.10216(13) 0.1131(18) Uani 1 1 d . . . . .
H11_4 H 0.647660 0.361473 0.107567 0.136 Uiso 1 1 calc R U . . .
C14_4 C 0.62587(14) 0.2968(3) 0.07224(16) 0.126(2) Uani 1 1 d . . . . .
C95_4 C 0.5686(2) 1.0448(4) 0.02233(11) 0.182(5) Uani 1 1 d D . . . .
H95A_4 H 0.567570 1.062502 0.006536 0.274 Uiso 1 1 calc R U . . .
H95B_4 H 0.586442 1.046572 0.028058 0.274 Uiso 1 1 calc R U . . .
H95C_4 H 0.562788 1.001945 0.021834 0.274 Uiso 1 1 calc R U . . .
C32_4 C 0.73897(17) 0.4571(4) 0.24739(15) 0.1479(11) Uiso 1 1 d . U . . .
H32A_4 H 0.724941 0.428421 0.243680 0.222 Uiso 1 1 calc R U . . .
H32B_4 H 0.753640 0.434462 0.254066 0.222 Uiso 1 1 calc R U . . .
H32C_4 H 0.732919 0.487542 0.258785 0.222 Uiso 1 1 calc R U . . .
C48_4 C 0.41707(14) 0.6865(3) 0.21348(11) 0.1142(18) Uani 1 1 d . . . . .
C17_4 C 0.62546(18) 0.3062(5) 0.04687(16) 0.1479(11) Uiso 1 1 d . U . . .
H17A_4 H 0.608164 0.319365 0.041896 0.222 Uiso 1 1 calc R U . . .
H17B_4 H 0.638086 0.337818 0.042702 0.222 Uiso 1 1 calc R U . . .
H17C_4 H 0.629856 0.267572 0.038982 0.222 Uiso 1 1 calc R U . . .
C15_4 C 0.65170(17) 0.2777(5) 0.07786(16) 0.1479(11) Uiso 1 1 d . U . . .
H15A_4 H 0.653216 0.270672 0.094796 0.222 Uiso 1 1 calc R U . . .
H15B_4 H 0.655648 0.239626 0.069459 0.222 Uiso 1 1 calc R U . . .
H15C_4 H 0.663878 0.309873 0.073179 0.222 Uiso 1 1 calc R U . . .
C63_4 C 0.42325(14) 0.7333(5) 0.29670(13) 0.087(3) Uani 0.542(8) 1 d D . P E 1
H63_4 H 0.406986 0.713978 0.298897 0.104 Uiso 0.542(8) 1 calc R U P E 1
C56_4 C 0.33668(13) 0.7251(5) 0.25695(13) 0.139(3) Uani 1 1 d . . . . .
H56A_4 H 0.344709 0.700004 0.269280 0.208 Uiso 1 1 calc R U . . .
H56B_4 H 0.340203 0.768623 0.260005 0.208 Uiso 1 1 calc R U . . .
H56C_4 H 0.317971 0.718131 0.256811 0.208 Uiso 1 1 calc R U . . .
C113_4 C 0.63564(17) 1.3504(5) 0.2258(2) 0.230(7) Uani 1 1 d D . . . .
H11D_4 H 0.616827 1.348372 0.223932 0.345 Uiso 1 1 calc R U . . .
H11E_4 H 0.640829 1.327340 0.239871 0.345 Uiso 1 1 calc R U . . .
H11F_4 H 0.640989 1.393383 0.227514 0.345 Uiso 1 1 calc R U . . .
C59_4 C 0.45457(18) 0.7774(5) 0.27193(15) 0.093(3) Uani 0.542(8) 1 d D . P E 1
H59_4 H 0.460343 0.787117 0.256591 0.111 Uiso 0.542(8) 1 calc R U P E 1
C31_4 C 0.75856(18) 0.4477(4) 0.20575(15) 0.1479(11) Uiso 1 1 d . U . . .
H31A_4 H 0.745777 0.416223 0.201602 0.222 Uiso 1 1 calc R U . . .
H31B_4 H 0.762651 0.472141 0.191828 0.222 Uiso 1 1 calc R U . . .
H31C_4 H 0.774309 0.427845 0.211664 0.222 Uiso 1 1 calc R U . . .
C67_4 C 0.50149(7) 0.85312(15) 0.37341(6) 0.0600(8) Uani 1 1 d . . . . .
H67_4 H 0.510579 0.868294 0.386741 0.072 Uiso 1 1 calc R U . . .
C83_4 C 0.48315(7) 0.81717(17) 0.06251(7) 0.0671(9) Uani 1 1 d . . . . .
H83_4 H 0.480498 0.846873 0.050519 0.080 Uiso 1 1 calc R U . . .
C74_4 C 0.54448(7) 0.84276(17) 0.35590(6) 0.0617(8) Uani 1 1 d . . . . .
C84_4 C 0.49990(7) 0.83014(17) 0.08077(6) 0.0617(8) Uani 1 1 d . . . . .
C68_4 C 0.51534(7) 0.83602(18) 0.35407(7) 0.0669(9) Uani 1 1 d . . . . .
C86_4 C 0.49172(8) 0.73178(17) 0.09796(7) 0.0671(9) Uani 1 1 d . . . . .
C82_4 C 0.47020(7) 0.76208(17) 0.06134(6) 0.0638(8) Uani 1 1 d . . . . .
H82_4 H 0.458739 0.753640 0.048643 0.077 Uiso 1 1 calc R U . . .
C69_4 C 0.50266(8) 0.8129(2) 0.33398(7) 0.0772(10) Uani 1 1 d . . . . .
H69_4 H 0.512171 0.799326 0.320778 0.093 Uiso 1 1 calc R U . . .
C81_4 C 0.47411(8) 0.71879(17) 0.07903(6) 0.0645(8) Uani 1 1 d . . . . .
C117_4 C 0.64130(7) 0.9142(2) 0.27695(6) 0.0764(12) Uani 1 1 d . . . . .
C66_4 C 0.47454(7) 0.84918(17) 0.37435(6) 0.0634(8) Uani 1 1 d . . . . .
C65_4 C 0.46238(7) 0.8259(2) 0.35431(8) 0.0722(10) Uani 1 1 d . . . . .
H65_4 H 0.444188 0.820296 0.354542 0.087 Uiso 1 1 calc R U . . .
C122_4 C 0.49379(8) 0.6792(2) 0.11555(6) 0.0737(10) Uani 1 1 d . . . . .
C75_4 C 0.58423(7) 0.8463(2) 0.33134(7) 0.0754(10) Uani 1 1 d . . . . .
C118_4 C 0.65831(7) 0.9319(3) 0.29537(7) 0.0895(16) Uani 1 1 d . . . . .
C125_4 C 0.63101(7) 0.8507(3) 0.27831(6) 0.0773(12) Uani 1 1 d . . . . .
C85_4 C 0.50476(8) 0.78744(19) 0.09885(6) 0.0693(9) Uani 1 1 d . . . . .
H85_4 H 0.516554 0.796451 0.111223 0.083 Uiso 1 1 calc R U . . .
C6_4 C 0.50214(9) 0.62532(17) 0.10088(7) 0.0725(10) Uani 1 1 d . . . . .
C76_4 C 0.59267(6) 0.8415(2) 0.30825(6) 0.0684(9) Uani 1 1 d . . . . .
H76_4 H 0.580761 0.832600 0.295959 0.082 Uiso 1 1 calc R U . . .
C126_4 C 0.61255(8) 0.8313(3) 0.25760(8) 0.0810(12) Uani 1 1 d . . . . .
C98_4 C 0.58112(8) 1.0831(2) 0.12405(8) 0.0770(10) Uani 1 1 d . . . . .
C70_4 C 0.45993(7) 0.86711(18) 0.39658(7) 0.0688(9) Uani 1 1 d . . . . .
C116_4 C 0.63491(8) 0.9592(2) 0.26036(7) 0.0809(12) Uani 1 1 d . . . . .
H116_4 H 0.622508 0.950929 0.248393 0.097 Uiso 1 1 calc R U . . .
C77_4 C 0.61845(7) 0.8499(2) 0.30346(7) 0.0744(10) Uani 1 1 d . . . . .
C1_4 C 0.48464(9) 0.61298(17) 0.08248(6) 0.0707(9) Uani 1 1 d . . . . .
C101_4 C 0.60739(9) 1.1390(3) 0.16206(8) 0.0858(12) Uani 1 1 d . . . . .
C46_4 C 0.46548(9) 0.66592(19) 0.12324(7) 0.0746(10) Uani 1 1 d . . . . .
C103_4 C 0.58081(9) 1.1477(2) 0.12795(8) 0.0818(11) Uani 1 1 d . . . . .
H103_4 H 0.571212 1.173812 0.117745 0.098 Uiso 1 1 calc R U . . .
C2_4 C 0.48916(10) 0.5627(2) 0.06753(7) 0.0830(12) Uani 1 1 d . . . . .
H2A_4 H 0.476960 0.551765 0.055713 0.100 Uiso 1 1 calc R U . . .
C121_4 C 0.46236(8) 0.65628(19) 0.08129(7) 0.0737(10) Uani 1 1 d . . . . .
H121_4 H 0.450497 0.646624 0.067859 0.088 Uiso 1 1 calc R U . . .
C115_4 C 0.64752(10) 1.0185(3) 0.26172(8) 0.0990(16) Uani 1 1 d . . . . .
C102_4 C 0.59467(9) 1.1727(2) 0.14685(8) 0.0806(11) Uani 1 1 d . . . . .
H102_4 H 0.594861 1.216127 0.148728 0.097 Uiso 1 1 calc R U . . .
C78_4 C 0.63605(7) 0.8616(3) 0.32121(6) 0.0904(15) Uani 1 1 d . . . . .
C104_4 C 0.62046(9) 1.1669(3) 0.18315(8) 0.0882(13) Uani 1 1 d . . . . .
C71_4 C 0.43070(8) 0.8571(2) 0.39408(8) 0.0825(11) Uani 1 1 d . . . . .
H71A_4 H 0.427271 0.813886 0.390344 0.124 Uiso 1 1 calc R U . . .
H71B_4 H 0.422248 0.867794 0.408855 0.124 Uiso 1 1 calc R U . . .
H71C_4 H 0.423916 0.883222 0.381460 0.124 Uiso 1 1 calc R U . . .
C37_4 C 0.65505(7) 0.8092(3) 0.27996(6) 0.0801(12) Uani 1 1 d . . . . .
C92_4 C 0.56709(8) 1.0544(2) 0.10456(8) 0.0816(12) Uani 1 1 d . . . . .
C34_4 C 0.68088(9) 0.6645(2) 0.23270(11) 0.0907(13) Uani 1 1 d . . . . .
C51_4 C 0.39173(9) 0.7253(3) 0.25245(8) 0.0876(13) Uani 1 1 d . . . . .
H51_4 H 0.383136 0.742549 0.265565 0.105 Uiso 1 1 calc R U . . .
C38_4 C 0.67177(7) 0.8246(3) 0.29815(7) 0.0901(14) Uani 1 1 d . . . . .
C87_4 C 0.53305(8) 0.9051(2) 0.09396(7) 0.0731(10) Uani 1 1 d . . . . .
C36_4 C 0.66138(7) 0.7646(2) 0.26477(7) 0.0752(11) Uani 1 1 d . . . . .
H36_4 H 0.649642 0.754225 0.252501 0.090 Uiso 1 1 calc R U . . .
C45_4 C 0.45781(11) 0.6654(2) 0.14564(8) 0.0868(12) Uani 1 1 d . . . . .
H45_4 H 0.469721 0.672482 0.158104 0.104 Uiso 1 1 calc R U . . .
C5_4 C 0.52319(10) 0.5902(2) 0.10377(8) 0.0840(12) Uani 1 1 d . . . . .
H5A_4 H 0.534275 0.597508 0.116834 0.101 Uiso 1 1 calc R U . . .
C119_4 C 0.66951(8) 0.9870(3) 0.29644(8) 0.0926(15) Uani 1 1 d . . . . .
H119_4 H 0.681513 0.995713 0.308680 0.111 Uiso 1 1 calc R U . . .
C41_4 C 0.44897(10) 0.65311(19) 0.10406(7) 0.0795(11) Uani 1 1 d . . . . .
C39_4 C 0.69529(8) 0.7910(3) 0.30078(8) 0.0974(17) Uani 1 1 d . . . . .
H39_4 H 0.706151 0.798880 0.313952 0.117 Uiso 1 1 calc R U . . .
C72_4 C 0.47020(8) 0.8253(2) 0.41681(8) 0.0841(12) Uani 1 1 d . . . . .
H72A_4 H 0.466987 0.782116 0.412863 0.126 Uiso 1 1 calc R U . . .
H72B_4 H 0.488801 0.831912 0.418897 0.126 Uiso 1 1 calc R U . . .
H72C_4 H 0.461259 0.835590 0.431383 0.126 Uiso 1 1 calc R U . . .
C100_4 C 0.60979(8) 1.0735(2) 0.15807(8) 0.0816(12) Uani 1 1 d . . . . .
H100_4 H 0.620168 1.048746 0.168133 0.098 Uiso 1 1 calc R U . . .
C124_4 C 0.66324(7) 0.8797(2) 0.31280(6) 0.0764(11) Uani 1 1 d . . . . .
H124_4 H 0.675498 0.890589 0.325785 0.092 Uiso 1 1 calc R U . . .
C88_4 C 0.54309(8) 0.9687(2) 0.08947(7) 0.0741(10) Uani 1 1 d . . . . .
C58_4 C 0.43302(8) 0.7427(3) 0.27395(8) 0.0881(13) Uani 1 1 d D . . . .
C35_4 C 0.68493(8) 0.7331(2) 0.26661(8) 0.0817(12) Uani 1 1 d . . . . .
C90_4 C 0.55215(9) 1.0555(2) 0.06361(8) 0.0866(13) Uani 1 1 d D . . . .
C105_4 C 0.62736(8) 1.2283(3) 0.18375(9) 0.0874(13) Uani 1 1 d . . . . .
H105_4 H 0.623531 1.253618 0.170610 0.105 Uiso 1 1 calc R U . . .
C89_4 C 0.54164(9) 0.9978(2) 0.06801(8) 0.0819(12) Uani 1 1 d . . . . .
H89_4 H 0.532977 0.977257 0.055523 0.098 Uiso 1 1 calc R U . . .
C29_4 C 0.67802(9) 0.5860(2) 0.20171(10) 0.0878(13) Uani 1 1 d . . . . .
H29_4 H 0.662316 0.605779 0.197443 0.105 Uiso 1 1 calc R U . . .
C91_4 C 0.56496(10) 1.0828(2) 0.08243(8) 0.0882(13) Uani 1 1 d . . . . .
H91_4 H 0.572562 1.122106 0.080276 0.106 Uiso 1 1 calc R U . . .
C99_4 C 0.59707(9) 1.0487(2) 0.13991(9) 0.0887(12) Uani 1 1 d . . . . .
H99_4 H 0.598704 1.005706 0.137391 0.106 Uiso 1 1 calc R U . . .
C73_4 C 0.46461(9) 0.9327(2) 0.40222(9) 0.0833(12) Uani 1 1 d . . . . .
H73A_4 H 0.455176 0.943672 0.416457 0.125 Uiso 1 1 calc R U . . .
H73B_4 H 0.483136 0.939349 0.404786 0.125 Uiso 1 1 calc R U . . .
H73C_4 H 0.458600 0.958348 0.389149 0.125 Uiso 1 1 calc R U . . .
C64_4 C 0.47561(8) 0.8107(2) 0.33405(7) 0.0747(10) Uani 1 1 d . . . . .
C4_4 C 0.52942(12) 0.5422(2) 0.08780(9) 0.0960(15) Uani 1 1 d . . . . .
C80_4 C 0.60144(8) 0.8569(3) 0.34946(7) 0.0867(13) Uani 1 1 d . . . . .
H80_4 H 0.595872 0.856304 0.365295 0.104 Uiso 1 1 calc R U . . .
C50_4 C 0.37679(9) 0.7053(2) 0.23358(9) 0.0878(12) Uani 1 1 d . . . . .
C40_4 C 0.70211(9) 0.7500(3) 0.28554(10) 0.0993(17) Uani 1 1 d . . . . .
H40_4 H 0.718577 0.730996 0.286860 0.119 Uiso 1 1 calc R U . . .
C52_4 C 0.41815(9) 0.7216(3) 0.25323(8) 0.0877(12) Uani 1 1 d . . . . .
C93_4 C 0.55659(8) 0.9970(2) 0.10740(8) 0.0758(10) Uani 1 1 d . . . . .
H93_4 H 0.558670 0.976291 0.121972 0.091 Uiso 1 1 calc R U . . .
C42_4 C 0.42375(11) 0.6396(3) 0.10910(9) 0.0972(15) Uani 1 1 d . . . . .
H42_4 H 0.411963 0.630868 0.096685 0.117 Uiso 1 1 calc R U . . .
C24_4 C 0.68642(9) 0.5354(2) 0.18886(10) 0.0871(12) Uani 1 1 d . . . . .
C79_4 C 0.62774(8) 0.8688(3) 0.34393(7) 0.1017(18) Uani 1 1 d . . . . .
H79_4 H 0.639479 0.881707 0.355843 0.122 Uiso 1 1 calc R U . . .
C120_4 C 0.66377(8) 1.0321(3) 0.27975(8) 0.1058(19) Uani 1 1 d . . . . .
H120_4 H 0.671196 1.071890 0.281023 0.127 Uiso 1 1 calc R U . . .
C44_4 C 0.43125(12) 0.6538(2) 0.15017(8) 0.0954(14) Uani 1 1 d . . . . .
C21_4 C 0.67127(10) 0.5106(2) 0.16771(11) 0.0979(14) Uani 1 1 d . . . . .
C25_4 C 0.70844(10) 0.5054(3) 0.19632(12) 0.1026(16) Uani 1 1 d . . . . .
H25_4 H 0.713739 0.469885 0.187964 0.123 Uiso 1 1 calc R U . . .
C27_4 C 0.71448(8) 0.5741(2) 0.22683(9) 0.0822(12) Uani 1 1 d . . . . .
H27_4 H 0.724156 0.587075 0.240155 0.099 Uiso 1 1 calc R U . . .
C28_4 C 0.69225(9) 0.6078(2) 0.22059(9) 0.0878(12) Uani 1 1 d . . . . .
C106_4 C 0.63980(8) 1.2538(2) 0.20322(9) 0.0876(13) Uani 1 1 d D . . . .
C3_4 C 0.51180(12) 0.5296(2) 0.07044(9) 0.0947(15) Uani 1 1 d . . . . .
H3A_4 H 0.515249 0.496700 0.059951 0.114 Uiso 1 1 calc R U . . .
C26_4 C 0.72291(9) 0.5238(2) 0.21486(10) 0.0902(14) Uani 1 1 d . . . . .
C107_4 C 0.64357(10) 1.2198(3) 0.22272(9) 0.0951(14) Uani 1 1 d . . . . .
H107_4 H 0.651390 1.236915 0.236360 0.114 Uiso 1 1 calc R U . . .
C97_4 C 0.56095(12) 1.1495(3) 0.03865(10) 0.1092(18) Uani 1 1 d D . . . .
H97A_4 H 0.559759 1.165413 0.022599 0.164 Uiso 1 1 calc R U . . .
H97B_4 H 0.550523 1.175130 0.049068 0.164 Uiso 1 1 calc R U . . .
H97C_4 H 0.579017 1.150257 0.043921 0.164 Uiso 1 1 calc R U . . .
C123_4 C 0.51332(13) 0.6973(2) 0.13734(7) 0.0903(14) Uani 1 1 d D . . . .
C110_4 C 0.64860(10) 1.3223(3) 0.20422(11) 0.1049(17) Uani 1 1 d D . . . .
C30_4 C 0.74745(9) 0.4900(2) 0.22492(10) 0.0936(14) Uani 1 1 d . . . . .
C10_4 C 0.61885(12) 0.3544(2) 0.08430(13) 0.1082(17) Uani 1 1 d . . . . .
C49_4 C 0.38928(12) 0.6879(3) 0.21362(9) 0.1015(15) Uani 1 1 d . . . . .
H49_4 H 0.379716 0.676734 0.199982 0.122 Uiso 1 1 calc R U . . .
C13_4 C 0.60314(12) 0.4647(3) 0.10453(11) 0.1070(16) Uani 1 1 d . . . . .
H13_4 H 0.598013 0.502967 0.111019 0.128 Uiso 1 1 calc R U . . .
C109_4 C 0.62450(11) 1.1323(3) 0.20288(9) 0.1023(17) Uani 1 1 d . . . . .
H109_4 H 0.619663 1.090171 0.203269 0.123 Uiso 1 1 calc R U . . .
C112_4 C 0.67804(10) 1.3251(3) 0.20688(10) 0.0974(15) Uani 1 1 d D . . . .
H11G_4 H 0.686086 1.307044 0.192983 0.146 Uiso 1 1 calc R U . . .
H11H_4 H 0.683510 1.367996 0.208503 0.146 Uiso 1 1 calc R U . . .
H11I_4 H 0.683349 1.301953 0.220859 0.146 Uiso 1 1 calc R U . . .
C18_4 C 0.64026(11) 0.4619(3) 0.13175(15) 0.120(2) Uani 1 1 d . . . . .
C16_4 C 0.60532(17) 0.2478(4) 0.07967(16) 0.1479(11) Uiso 1 1 d . U . . .
H16A_4 H 0.587992 0.262646 0.075529 0.222 Uiso 1 1 calc R U . . .
H16B_4 H 0.608673 0.209079 0.071495 0.222 Uiso 1 1 calc R U . . .
H16C_4 H 0.606425 0.241182 0.096655 0.222 Uiso 1 1 calc R U . . .
C53_4 C 0.43087(12) 0.7010(3) 0.23256(9) 0.1057(16) Uani 1 1 d . . . . .
H53_4 H 0.449167 0.697575 0.232379 0.127 Uiso 1 1 calc R U . . .
C54_4 C 0.34783(11) 0.7072(3) 0.23316(10) 0.1062(16) Uani 1 1 d . . . . .
C94_4 C 0.55075(13) 1.0824(3) 0.03923(9) 0.121(2) Uani 1 1 d D . . . .
O7_4 O 0.50437(17) 0.7466(3) 0.14794(9) 0.189(3) Uani 1 1 d D . . . .
H7_4 H 0.512033 0.777919 0.142875 0.284 Uiso 1 1 calc R U . . .
O8_4 O 0.51918(18) 0.6505(6) 0.14824(12) 0.197(6) Uani 0.707(13) 1 d D . P C 1
O5_4 O 0.45563(18) 0.7141(6) 0.19051(14) 0.183(7) Uani 0.607(15) 1 d D U P D 1
C47_4 C 0.43120(15) 0.6772(6) 0.19195(11) 0.186(5) Uani 1 1 d D . . . .
S1_6 S 0.13446(5) 0.44522(14) 0.46167(8) 0.1972(14) Uani 1 1 d D U . . .
O1_6 O 0.11242(8) 0.4268(3) 0.44729(10) 0.156(2) Uani 1 1 d D U . . .
C2_6 C 0.1234(2) 0.4542(7) 0.4910(2) 0.207(5) Uani 1 1 d D U . . .
H2A_6 H 0.137824 0.466663 0.501103 0.311 Uiso 1 1 calc R U . . .
H2B_6 H 0.109897 0.485873 0.491351 0.311 Uiso 1 1 calc R U . . .
H2C_6 H 0.116280 0.415183 0.496550 0.311 Uiso 1 1 calc R U . . .
C1_6 C 0.1582(3) 0.3890(7) 0.4638(3) 0.249(7) Uani 1 1 d D U . . .
H1A_6 H 0.172425 0.404121 0.473683 0.374 Uiso 1 1 calc R U . . .
H1B_6 H 0.150845 0.351908 0.470876 0.374 Uiso 1 1 calc R U . . .
H1C_6 H 0.164664 0.379361 0.448150 0.374 Uiso 1 1 calc R U . . .
S1_7 S 0.39233(4) 0.38821(8) 0.58614(4) 0.1254(5) Uani 1 1 d D U . . .
O1_7 O 0.37943(13) 0.3353(3) 0.57428(9) 0.160(2) Uani 1 1 d D U . . .
C2_7 C 0.42498(16) 0.3803(5) 0.58329(16) 0.166(4) Uani 1 1 d D U . . .
H2A_7 H 0.433711 0.414856 0.591022 0.249 Uiso 1 1 calc R U . . .
H2B_7 H 0.430540 0.341698 0.590589 0.249 Uiso 1 1 calc R U . . .
H2C_7 H 0.429420 0.379873 0.566606 0.249 Uiso 1 1 calc R U . . .
C1_7 C 0.38942(19) 0.3737(5) 0.61769(14) 0.170(4) Uani 1 1 d D U . . .
H1A_7 H 0.397627 0.407302 0.626453 0.255 Uiso 1 1 calc R U . . .
H1B_7 H 0.371110 0.371301 0.621841 0.255 Uiso 1 1 calc R U . . .
H1C_7 H 0.397959 0.334844 0.621639 0.255 Uiso 1 1 calc R U . . .
S1_8 S 0.44842(2) 0.67645(5) 0.61026(2) 0.0820(3) Uani 1 1 d D U . . .
O1_8 O 0.45819(7) 0.69186(18) 0.63414(6) 0.0980(9) Uani 1 1 d D U . . .
C2_8 C 0.46354(11) 0.7293(3) 0.59098(10) 0.1010(15) Uani 1 1 d D U . . .
H2A_8 H 0.457783 0.721263 0.574847 0.152 Uiso 1 1 calc R U . . .
H2B_8 H 0.458842 0.771317 0.595402 0.152 Uiso 1 1 calc R U . . .
H2C_8 H 0.482331 0.724392 0.592043 0.152 Uiso 1 1 calc R U . . .
C1_8 C 0.41632(8) 0.7052(3) 0.60932(10) 0.0926(13) Uani 1 1 d D U . . .
H1A_8 H 0.408618 0.696495 0.593916 0.139 Uiso 1 1 calc R U . . .
H1B_8 H 0.406086 0.685157 0.621540 0.139 Uiso 1 1 calc R U . . .
H1C_8 H 0.416531 0.749641 0.612001 0.139 Uiso 1 1 calc R U . . .
S1_9 S 0.37570(3) 0.23706(6) 0.45333(3) 0.0929(3) Uani 1 1 d D U . . .
O1_9 O 0.34978(7) 0.2144(2) 0.45930(9) 0.1182(12) Uani 1 1 d D U . . .
C2_9 C 0.38039(14) 0.2089(3) 0.42423(12) 0.125(2) Uani 1 1 d D U . . .
H2A_9 H 0.397398 0.221797 0.418624 0.187 Uiso 1 1 calc R U . . .
H2B_9 H 0.379425 0.163893 0.424274 0.187 Uiso 1 1 calc R U . . .
H2C_9 H 0.366931 0.225478 0.413847 0.187 Uiso 1 1 calc R U . . .
C1_9 C 0.39864(12) 0.1878(3) 0.46818(11) 0.1154(19) Uani 1 1 d D U . . .
H1A_9 H 0.416235 0.201369 0.464648 0.173 Uiso 1 1 calc R U . . .
H1B_9 H 0.395838 0.189863 0.485139 0.173 Uiso 1 1 calc R U . . .
H1C_9 H 0.396291 0.145344 0.462799 0.173 Uiso 1 1 calc R U . . .
S1_10 S 0.29014(3) 0.35384(6) 0.28727(2) 0.0911(3) Uani 1 1 d D U . . .
O1_10 O 0.26658(7) 0.33292(18) 0.30023(7) 0.1064(11) Uani 1 1 d D U . . .
C1_10 C 0.31741(10) 0.3231(3) 0.30196(10) 0.1080(16) Uani 1 1 d D U . . .
H1A_10 H 0.333158 0.335965 0.293889 0.162 Uiso 1 1 calc R U . . .
H1B_10 H 0.317865 0.338087 0.318166 0.162 Uiso 1 1 calc R U . . .
H1C_10 H 0.316341 0.278102 0.301968 0.162 Uiso 1 1 calc R U . . .
C2_10 C 0.29088(14) 0.3050(4) 0.26195(10) 0.122(2) Uani 1 1 d D U . . .
H2A_10 H 0.305848 0.315587 0.252331 0.183 Uiso 1 1 calc R U . . .
H2B_10 H 0.292184 0.262029 0.266943 0.183 Uiso 1 1 calc R U . . .
H2C_10 H 0.275004 0.310766 0.252725 0.183 Uiso 1 1 calc R U . . .
S1_11 S 0.25978(3) 0.59486(7) 0.21751(2) 0.0938(4) Uani 1 1 d D U . . .
O1_11 O 0.27682(8) 0.5793(2) 0.23784(6) 0.1153(13) Uani 1 1 d D U . . .
C2_11 C 0.27817(9) 0.5838(3) 0.19139(9) 0.0967(14) Uani 1 1 d D U . . .
H2A_11 H 0.267445 0.593657 0.177659 0.145 Uiso 1 1 calc R U . . .
H2B_11 H 0.293333 0.610721 0.191739 0.145 Uiso 1 1 calc R U . . .
H2C_11 H 0.283793 0.540827 0.190469 0.145 Uiso 1 1 calc R U . . .
C1_11 C 0.23774(9) 0.5314(3) 0.21362(9) 0.1026(16) Uani 1 1 d D U . . .
H1A_11 H 0.226152 0.539956 0.200341 0.154 Uiso 1 1 calc R U . . .
H1B_11 H 0.247553 0.493821 0.210512 0.154 Uiso 1 1 calc R U . . .
H1C_11 H 0.227552 0.526060 0.227890 0.154 Uiso 1 1 calc R U . . .
S1_12 S 0.75925(2) 0.61075(7) 0.29065(2) 0.0981(4) Uani 1 1 d D U . . .
O1_12 O 0.74559(6) 0.64636(18) 0.27219(6) 0.0964(10) Uani 1 1 d D U . . .
C2_12 C 0.79185(10) 0.6385(4) 0.29134(10) 0.117(2) Uani 1 1 d D U . . .
H2A_12 H 0.801707 0.616222 0.303357 0.175 Uiso 1 1 calc R U . . .
H2B_12 H 0.799792 0.632066 0.275985 0.175 Uiso 1 1 calc R U . . .
H2C_12 H 0.791863 0.682519 0.295047 0.175 Uiso 1 1 calc R U . . .
C1_12 C 0.74939(9) 0.6396(3) 0.31858(9) 0.1066(18) Uani 1 1 d D U . . .
H1A_12 H 0.758217 0.616657 0.331073 0.160 Uiso 1 1 calc R U . . .
H1B_12 H 0.753894 0.683253 0.319790 0.160 Uiso 1 1 calc R U . . .
H1C_12 H 0.730666 0.634728 0.320169 0.160 Uiso 1 1 calc R U . . .
S1_13 S 0.24249(7) 0.6685(3) 0.39088(7) 0.1321(19) Uani 0.437(5) 1 d D U P . .
O1_13 O 0.2226(2) 0.7015(8) 0.4066(2) 0.171(5) Uani 0.437(5) 1 d D U P . .
C2_13 C 0.2522(3) 0.7296(8) 0.3728(2) 0.139(6) Uani 0.437(5) 1 d D U P . .
H2A_13 H 0.265181 0.714865 0.361676 0.208 Uiso 0.437(5) 1 calc R U P . .
H2B_13 H 0.237243 0.745577 0.364163 0.208 Uiso 0.437(5) 1 calc R U P . .
H2C_13 H 0.259724 0.762337 0.382501 0.208 Uiso 0.437(5) 1 calc R U P . .
C1_13 C 0.2672(2) 0.6645(7) 0.41263(18) 0.105(4) Uani 0.437(5) 1 d D U P . .
H1A_13 H 0.282392 0.644112 0.406101 0.157 Uiso 0.437(5) 1 calc R U P . .
H1B_13 H 0.271806 0.706089 0.417695 0.157 Uiso 0.437(5) 1 calc R U P . .
H1C_13 H 0.260919 0.640943 0.426112 0.157 Uiso 0.437(5) 1 calc R U P . .
S1_14 S 0.55662(7) 0.53323(14) 0.17059(5) 0.1838(11) Uani 1 1 d D U . . .
O1_14 O 0.56322(11) 0.5374(3) 0.14545(9) 0.158(2) Uani 1 1 d D U . . .
C2_14 C 0.5207(2) 0.5318(6) 0.1695(2) 0.221(6) Uani 1 1 d D U . . .
H2A_14 H 0.513994 0.528986 0.185515 0.331 Uiso 1 1 calc R U . . .
H2B_14 H 0.514343 0.569450 0.162076 0.331 Uiso 1 1 calc R U . . .
H2C_14 H 0.514923 0.496036 0.160437 0.331 Uiso 1 1 calc R U . . .
C1_14 C 0.5610(4) 0.6076(9) 0.1837(3) 0.308(10) Uani 1 1 d D U . . .
H1A_14 H 0.556724 0.605480 0.200409 0.462 Uiso 1 1 calc R U . . .
H1B_14 H 0.579080 0.620371 0.182026 0.462 Uiso 1 1 calc R U . . .
H1C_14 H 0.549724 0.637429 0.175885 0.462 Uiso 1 1 calc R U . . .
S1_15 S 0.27405(14) 0.84879(18) 0.41587(9) 0.192(2) Uani 0.563(5) 1 d D U P . .
O1_15 O 0.28798(18) 0.8064(3) 0.43119(13) 0.125(3) Uani 0.563(5) 1 d D U P . .
C2_15 C 0.2954(5) 0.8708(15) 0.3942(5) 0.281(14) Uani 0.563(5) 1 d D U P . .
H2A_15 H 0.286750 0.899489 0.383463 0.422 Uiso 0.563(5) 1 calc R U P . .
H2B_15 H 0.310385 0.890951 0.401431 0.422 Uiso 0.563(5) 1 calc R U P . .
H2C_15 H 0.301038 0.834462 0.385515 0.422 Uiso 0.563(5) 1 calc R U P . .
C1_15 C 0.2612(3) 0.9174(8) 0.4268(3) 0.171(6) Uani 0.563(5) 1 d D U P . .
H1A_15 H 0.252544 0.939846 0.414034 0.256 Uiso 0.563(5) 1 calc R U P . .
H1B_15 H 0.248651 0.908120 0.439086 0.256 Uiso 0.563(5) 1 calc R U P . .
H1C_15 H 0.275130 0.942757 0.433332 0.256 Uiso 0.563(5) 1 calc R U P . .
O1A_16 O 0.3871(3) 0.5095(7) 0.3766(2) 0.173(6) Uani 0.448(8) 1 d D . P F 2
S1A_16 S 0.38763(10) 0.5591(2) 0.39267(8) 0.1205(19) Uani 0.448(8) 1 d D . P F 2
C1A_16 C 0.4049(2) 0.5380(5) 0.4218(3) 0.094(5) Uani 0.448(8) 1 d D . P F 2
H1AA_16 H 0.404766 0.573663 0.432360 0.140 Uiso 0.448(8) 1 calc R U P F 2
H1AB_16 H 0.395811 0.503707 0.429279 0.140 Uiso 0.448(8) 1 calc R U P F 2
H1AC_16 H 0.422750 0.526062 0.418652 0.140 Uiso 0.448(8) 1 calc R U P F 2
C2A_16 C 0.3546(3) 0.5624(7) 0.4051(3) 0.184(13) Uani 0.448(8) 1 d D . P F 2
H2AA_16 H 0.353663 0.596078 0.416477 0.276 Uiso 0.448(8) 1 calc R U P F 2
H2AB_16 H 0.342052 0.569476 0.392440 0.276 Uiso 0.448(8) 1 calc R U P F 2
H2AC_16 H 0.350740 0.523441 0.412925 0.276 Uiso 0.448(8) 1 calc R U P F 2
S1_16 S 0.40175(9) 0.53150(15) 0.39932(9) 0.1302(17) Uani 0.552(8) 1 d D . P F 1
C1_16 C 0.4002(4) 0.5387(12) 0.4321(3) 0.182(10) Uani 0.552(8) 1 d D U P F 1
H1A_16 H 0.392045 0.501960 0.438641 0.272 Uiso 0.552(8) 1 calc R U P F 1
H1B_16 H 0.417727 0.542904 0.438505 0.272 Uiso 0.552(8) 1 calc R U P F 1
H1C_16 H 0.390022 0.575079 0.436198 0.272 Uiso 0.552(8) 1 calc R U P F 1
C2_16 C 0.3664(3) 0.5456(9) 0.3935(3) 0.163(7) Uani 0.552(8) 1 d D U P F 1
H2A_16 H 0.356165 0.513621 0.401270 0.245 Uiso 0.552(8) 1 calc R U P F 1
H2B_16 H 0.361544 0.585933 0.399725 0.245 Uiso 0.552(8) 1 calc R U P F 1
H2C_16 H 0.363024 0.544426 0.376598 0.245 Uiso 0.552(8) 1 calc R U P F 1
O1_16 O 0.4134(2) 0.5825(5) 0.3867(3) 0.198(7) Uani 0.552(8) 1 d D . P F 1
S1_17 S 0.19734(4) 0.33523(9) 0.71569(3) 0.1359(7) Uani 1 1 d D U . . .
O1_17 O 0.21839(8) 0.3601(2) 0.70030(7) 0.1280(16) Uani 1 1 d D U . . .
C2_17 C 0.1867(2) 0.4028(6) 0.7300(2) 0.217(6) Uani 1 1 d D U . . .
H2A_17 H 0.172641 0.392537 0.740729 0.326 Uiso 1 1 calc R U . . .
H2B_17 H 0.201056 0.420998 0.738828 0.326 Uiso 1 1 calc R U . . .
H2C_17 H 0.180398 0.432328 0.718248 0.326 Uiso 1 1 calc R U . . .
C1_17 C 0.1697(2) 0.3179(7) 0.6975(2) 0.227(6) Uani 1 1 d D U . . .
H1A_17 H 0.155770 0.301620 0.707282 0.340 Uiso 1 1 calc R U . . .
H1B_17 H 0.163773 0.355423 0.689629 0.340 Uiso 1 1 calc R U . . .
H1C_17 H 0.174458 0.287188 0.685738 0.340 Uiso 1 1 calc R U . . .
C2_26 C 0.46297(17) 0.4875(4) 0.11673(17) 0.162(3) Uani 1 1 d D U . . .
H2A_26 H 0.455758 0.528714 0.114340 0.243 Uiso 1 1 calc R U . . .
H2B_26 H 0.481665 0.490601 0.119334 0.243 Uiso 1 1 calc R U . . .
H2C_26 H 0.459544 0.462288 0.102812 0.243 Uiso 1 1 calc R U . . .
C1_26 C 0.4183(2) 0.4616(7) 0.1332(3) 0.247(7) Uani 1 1 d D U . . .
H1A_26 H 0.414058 0.504746 0.130173 0.371 Uiso 1 1 calc R U . . .
H1B_26 H 0.414444 0.437055 0.119199 0.371 Uiso 1 1 calc R U . . .
H1C_26 H 0.407983 0.446512 0.146368 0.371 Uiso 1 1 calc R U . . .
O1_26 O 0.45893(7) 0.39348(19) 0.14490(7) 0.1077(11) Uani 1 1 d D U . . .
S1_26 S 0.44941(7) 0.45545(15) 0.13984(6) 0.1987(13) Uani 1 1 d D U . . .

loop_
_atom_site_aniso_label
_atom_site_aniso_U_11
_atom_site_aniso_U_22
_atom_site_aniso_U_33
_atom_site_aniso_U_23
_atom_site_aniso_U_13
_atom_site_aniso_U_12
O10_1 0.130(4) 0.258(8) 0.165(5) -0.069(5) 0.058(4) -0.001(4)
O1_1 0.0431(10) 0.0509(11) 0.0712(13) 0.0015(10) 0.0023(9) 0.0032(9)
O3_1 0.0889(17) 0.0568(13) 0.0705(15) -0.0046(11) 0.0242(13) -0.0173(13)
O2_1 0.092(2) 0.127(3) 0.089(2) 0.0436(19) 0.0407(16) 0.0380(19)
O8_1 0.0599(15) 0.130(3) 0.109(2) 0.032(2) 0.0149(15) -0.0254(18)
O7_1 0.180(4) 0.088(2) 0.130(3) -0.016(2) 0.086(3) -0.014(3)
O4_1 0.083(2) 0.089(2) 0.185(4) -0.025(2) 0.070(2) -0.0025(17)
O5_1 0.183(5) 0.229(6) 0.136(4) -0.073(4) -0.082(4) 0.123(5)
O6_1 0.155(4) 0.317(8) 0.075(2) -0.054(3) -0.037(2) 0.156(5)
O9_1 0.120(3) 0.137(4) 0.179(4) -0.013(3) 0.081(3) -0.001(3)
N1_1 0.0466(12) 0.0554(14) 0.0528(13) 0.0047(11) 0.0079(10) 0.0062(11)
N3_1 0.0671(16) 0.0504(14) 0.0561(15) -0.0002(11) 0.0088(12) -0.0128(12)
N2_1 0.0679(17) 0.0712(18) 0.0550(15) 0.0093(13) 0.0152(13) 0.0126(14)
N5_1 0.080(2) 0.085(2) 0.092(2) -0.0020(19) -0.0162(18) 0.0119(19)
N6_1 0.078(2) 0.173(5) 0.069(2) 0.020(2) 0.0059(17) 0.049(3)
N4_1 0.086(2) 0.057(2) 0.215(5) -0.005(3) 0.077(3) -0.0008(18)
C98_1 0.101(3) 0.198(7) 0.055(2) -0.001(3) -0.010(2) 0.051(4)
C87_1 0.115(4) 0.155(5) 0.068(3) 0.002(3) -0.010(3) 0.030(4)
C88_1 0.092(3) 0.150(5) 0.074(3) 0.007(3) -0.007(2) 0.027(3)
C95_1 0.105(4) 0.121(4) 0.095(3) -0.030(3) -0.010(3) 0.021(3)
C73_1 0.156(5) 0.065(3) 0.103(4) -0.009(2) -0.010(3) 0.018(3)
C99_1 0.114(4) 0.202(7) 0.051(2) -0.004(3) -0.012(2) 0.040(4)
C102_1 0.119(4) 0.172(6) 0.069(3) -0.007(3) -0.004(3) 0.028(4)
C31_1 0.109(4) 0.108(4) 0.084(3) 0.033(3) 0.020(3) 0.023(3)
C100_1 0.108(4) 0.108(4) 0.093(3) -0.001(3) -0.007(3) 0.027(3)
C112_1 0.075(3) 0.131(4) 0.110(4) 0.025(3) -0.024(3) -0.002(3)
C96_1 0.178(7) 0.158(6) 0.093(4) 0.026(4) 0.003(4) 0.076(6)
C97_1 0.124(4) 0.158(6) 0.072(3) -0.014(3) 0.005(3) -0.044(4)
C113_1 0.107(4) 0.086(4) 0.175(6) 0.049(4) -0.038(4) 0.002(3)
C45_1 0.0609(17) 0.0479(16) 0.0558(17) 0.0071(13) 0.0090(13) 0.0050(14)
C111_1 0.103(4) 0.236(9) 0.079(3) 0.073(4) -0.007(3) 0.018(5)
C49_1 0.0583(17) 0.0502(16) 0.0540(16) 0.0028(13) 0.0085(13) 0.0032(13)
C5_1 0.0539(15) 0.0467(15) 0.0506(15) -0.0034(12) 0.0133(12) 0.0010(13)
C4_1 0.0581(17) 0.0467(16) 0.0574(17) 0.0040(13) 0.0035(13) -0.0051(13)
C3_1 0.0448(14) 0.0484(16) 0.0606(17) -0.0035(13) 0.0071(12) -0.0035(12)
C43_1 0.0540(16) 0.0496(17) 0.0648(18) 0.0031(14) 0.0111(14) -0.0075(13)
C6_1 0.0490(15) 0.0445(15) 0.0571(16) 0.0064(12) 0.0048(12) -0.0034(12)
C2_1 0.0555(16) 0.0544(17) 0.0492(16) -0.0077(13) 0.0083(12) 0.0012(13)
C46_1 0.0523(15) 0.0432(15) 0.0551(16) 0.0035(12) 0.0101(12) -0.0005(12)
C7_1 0.0521(16) 0.0433(15) 0.0580(17) 0.0042(12) 0.0058(13) 0.0025(12)
C52_1 0.0603(17) 0.0482(16) 0.0520(16) 0.0030(12) 0.0088(13) 0.0016(13)
C121_1 0.0596(17) 0.0478(16) 0.0536(16) 0.0010(13) 0.0134(13) 0.0042(13)
C51_1 0.0611(17) 0.0420(15) 0.0662(19) -0.0055(13) 0.0104(14) 0.0035(13)
C54_1 0.0633(18) 0.0436(16) 0.0668(19) 0.0006(13) 0.0180(15) -0.0036(14)
C1_1 0.0487(15) 0.0508(16) 0.0545(16) 0.0008(13) 0.0035(12) 0.0032(13)
C86_1 0.0521(16) 0.0538(17) 0.0609(18) -0.0009(14) 0.0021(13) 0.0027(13)
C13_1 0.0567(17) 0.0618(19) 0.0600(18) 0.0039(15) 0.0046(14) 0.0019(15)
C44_1 0.0632(18) 0.0471(16) 0.0518(16) 0.0028(12) 0.0070(13) -0.0058(13)
C50_1 0.0530(15) 0.0450(15) 0.0524(16) 0.0037(12) 0.0094(12) 0.0026(12)
C8_1 0.0518(15) 0.0482(16) 0.0598(17) 0.0086(13) 0.0010(13) -0.0040(13)
C37_1 0.0476(15) 0.068(2) 0.0549(17) 0.0023(14) 0.0104(12) 0.0074(14)
C27_1 0.0675(19) 0.065(2) 0.0534(17) 0.0103(14) 0.0153(14) 0.0117(16)
C41_1 0.0536(16) 0.0500(16) 0.0513(16) 0.0040(12) 0.0123(12) -0.0016(13)
C47_1 0.0645(18) 0.0507(17) 0.0499(16) 0.0017(13) 0.0098(13) -0.0055(14)
C38_1 0.0453(15) 0.074(2) 0.0529(17) 0.0010(15) 0.0078(12) 0.0050(14)
C18_1 0.0635(19) 0.066(2) 0.067(2) 0.0188(16) 0.0097(15) -0.0020(16)
C36_1 0.0588(17) 0.075(2) 0.0483(16) 0.0008(15) 0.0058(13) 0.0029(16)
C122_1 0.0515(15) 0.0411(14) 0.0649(18) 0.0066(13) 0.0136(13) 0.0055(12)
C9_1 0.0515(16) 0.067(2) 0.069(2) 0.0098(16) 0.0079(14) 0.0177(15)
C55_1 0.0598(17) 0.0514(17) 0.0584(18) -0.0018(13) 0.0076(14) 0.0061(14)
C42_1 0.0554(17) 0.0598(19) 0.0566(17) 0.0047(14) 0.0171(13) -0.0052(14)
C24_1 0.0616(18) 0.0619(19) 0.0630(19) 0.0052(15) 0.0083(15) 0.0047(15)
C53_1 0.0568(17) 0.0606(19) 0.0600(18) -0.0052(14) 0.0069(14) -0.0146(15)
C35_1 0.0505(16) 0.072(2) 0.0567(17) 0.0108(15) 0.0050(13) 0.0032(15)
C25_1 0.0592(18) 0.0595(19) 0.0614(18) 0.0122(15) 0.0066(14) 0.0015(15)
C26_1 0.0599(18) 0.069(2) 0.0488(16) 0.0057(14) 0.0018(13) -0.0035(15)
C29_1 0.0564(18) 0.072(2) 0.075(2) 0.0201(17) 0.0168(16) 0.0099(16)
C123_1 0.071(2) 0.0473(17) 0.074(2) 0.0093(16) 0.0120(17) -0.0027(16)
C124_1 0.0629(19) 0.074(2) 0.069(2) 0.0138(17) 0.0180(16) 0.0134(17)
C58_1 0.0637(19) 0.063(2) 0.070(2) 0.0008(16) 0.0166(16) -0.0076(16)
C28_1 0.0524(17) 0.064(2) 0.072(2) 0.0148(16) 0.0056(15) -0.0008(15)
C19_1 0.0567(18) 0.079(2) 0.065(2) 0.0191(17) 0.0137(15) 0.0060(17)
C20_1 0.0515(16) 0.080(2) 0.0631(19) 0.0177(17) 0.0091(14) 0.0086(16)
C59_1 0.073(2) 0.073(2) 0.0578(19) -0.0071(16) 0.0193(16) -0.0160(18)
C60_1 0.078(2) 0.0518(18) 0.073(2) 0.0002(15) 0.0227(17) -0.0046(16)
C125_1 0.0585(18) 0.071(2) 0.0628(19) 0.0104(16) 0.0157(15) 0.0115(16)
C21_1 0.0609(18) 0.0594(19) 0.0634(19) 0.0092(15) 0.0135(15) 0.0057(15)
C118_1 0.0588(18) 0.081(2) 0.072(2) 0.0158(18) 0.0132(16) 0.0188(18)
C81_1 0.0624(18) 0.0482(16) 0.0565(17) 0.0054(13) 0.0077(14) 0.0064(14)
C12_1 0.0513(16) 0.074(2) 0.070(2) 0.0235(17) 0.0052(14) 0.0027(16)
C23_1 0.0536(17) 0.087(2) 0.0577(19) 0.0117(17) 0.0074(14) 0.0004(17)
C30_1 0.0642(18) 0.070(2) 0.0459(16) 0.0121(14) 0.0081(13) 0.0004(16)
C82_1 0.076(2) 0.062(2) 0.0600(19) 0.0035(15) 0.0058(16) 0.0046(17)
C48_1 0.0559(16) 0.0498(16) 0.0548(16) 0.0007(13) 0.0086(13) -0.0056(13)
C39_1 0.0625(19) 0.093(3) 0.0553(18) 0.0082(17) 0.0132(15) 0.0178(19)
C10_1 0.065(2) 0.062(2) 0.075(2) 0.0129(17) -0.0028(16) 0.0087(16)
C77_1 0.0597(19) 0.084(3) 0.067(2) 0.0089(18) 0.0302(16) 0.0128(18)
C116_1 0.0598(19) 0.103(3) 0.057(2) 0.0169(19) 0.0128(15) 0.0137(19)
C78_1 0.0579(18) 0.064(2) 0.074(2) 0.0022(16) 0.0250(16) 0.0092(16)
C34_1 0.064(2) 0.082(2) 0.074(2) 0.0299(19) 0.0199(17) 0.0198(18)
C126_1 0.060(2) 0.086(3) 0.065(2) -0.0010(19) 0.0107(16) 0.0219(19)
C11_1 0.073(2) 0.081(2) 0.060(2) 0.0123(17) 0.0075(16) 0.0101(19)
C117_1 0.0618(19) 0.093(3) 0.070(2) 0.022(2) 0.0182(16) 0.0180(19)
C83_1 0.075(2) 0.089(3) 0.065(2) -0.0101(19) -0.0075(18) 0.013(2)
C67_1 0.074(2) 0.0526(19) 0.095(3) -0.0023(18) 0.0180(19) 0.0146(17)
C40_1 0.064(2) 0.085(3) 0.065(2) 0.0218(18) 0.0172(16) 0.0152(18)
C22_1 0.067(2) 0.087(3) 0.065(2) 0.0022(18) 0.0072(17) -0.0029(19)
C56_1 0.066(2) 0.070(2) 0.106(3) 0.041(2) 0.031(2) 0.0163(18)
C90_1 0.087(3) 0.080(3) 0.071(2) 0.0091(19) -0.013(2) -0.009(2)
C85_1 0.0605(18) 0.0601(19) 0.074(2) 0.0071(16) -0.0089(16) 0.0031(15)
C79_1 0.061(2) 0.082(3) 0.115(3) 0.001(2) 0.035(2) 0.015(2)
C115_1 0.074(2) 0.134(4) 0.063(2) 0.025(2) 0.0074(18) 0.031(3)
C84_1 0.079(2) 0.070(2) 0.069(2) 0.0058(17) -0.0079(18) 0.0025(19)
C57_1 0.0571(19) 0.064(2) 0.125(4) -0.015(2) 0.018(2) -0.0074(17)
C107_1 0.074(2) 0.091(3) 0.067(2) 0.0034(19) -0.0124(18) 0.019(2)
C63_1 0.064(2) 0.091(3) 0.083(3) -0.018(2) 0.0124(18) -0.008(2)
C61_1 0.0573(19) 0.061(2) 0.097(3) -0.0101(19) 0.0271(18) -0.0012(16)
C106_1 0.076(2) 0.089(3) 0.067(2) 0.0120(19) -0.0064(18) 0.010(2)
C65_1 0.088(3) 0.0488(18) 0.088(3) -0.0079(17) 0.023(2) -0.0017(17)
C74_1 0.070(2) 0.066(2) 0.122(3) -0.007(2) 0.043(2) 0.0010(19)
C64_1 0.064(2) 0.060(2) 0.087(2) -0.0050(17) 0.0295(18) 0.0008(16)
C69_1 0.066(2) 0.063(2) 0.098(3) -0.0114(19) 0.0257(19) 0.0024(17)
C32_1 0.098(3) 0.081(3) 0.088(3) 0.016(2) 0.008(2) -0.005(2)
C119_1 0.059(2) 0.095(3) 0.081(3) 0.014(2) 0.0107(18) 0.020(2)
C66_1 0.077(2) 0.062(2) 0.082(2) 0.0055(18) 0.0154(19) 0.0032(18)
C62_1 0.0476(17) 0.097(3) 0.089(3) -0.021(2) 0.0109(17) -0.0132(18)
C109_1 0.086(3) 0.107(3) 0.066(2) -0.003(2) -0.018(2) 0.016(2)
C91_1 0.088(3) 0.105(3) 0.086(3) -0.007(3) -0.021(2) 0.014(3)
C16_1 0.110(3) 0.070(3) 0.098(3) 0.000(2) -0.009(3) 0.026(2)
C68_1 0.066(2) 0.057(2) 0.104(3) 0.0006(19) 0.034(2) 0.0072(17)
C70_1 0.115(4) 0.053(2) 0.098(3) -0.002(2) 0.014(3) 0.019(2)
C114_1 0.108(3) 0.090(3) 0.073(2) -0.012(2) -0.027(2) 0.031(3)
C120_1 0.058(2) 0.093(3) 0.087(3) 0.014(2) -0.0016(18) 0.013(2)
C89_1 0.078(3) 0.104(3) 0.076(3) 0.007(2) -0.010(2) -0.001(2)
C14_1 0.114(3) 0.067(2) 0.076(2) 0.0051(19) 0.010(2) 0.037(2)
C94_1 0.095(3) 0.099(3) 0.064(2) -0.002(2) -0.008(2) 0.006(2)
C108_1 0.076(2) 0.081(3) 0.072(2) -0.0018(19) -0.0068(18) 0.013(2)
C110_1 0.066(2) 0.127(4) 0.087(3) 0.038(3) -0.008(2) 0.006(2)
C105_1 0.095(3) 0.121(4) 0.063(2) 0.027(2) -0.005(2) 0.026(3)
C17_1 0.090(3) 0.126(4) 0.101(3) 0.000(3) -0.008(3) 0.048(3)
C76_1 0.085(3) 0.072(3) 0.116(3) 0.011(2) 0.054(3) 0.009(2)
C33_1 0.134(4) 0.121(4) 0.059(2) -0.008(2) 0.006(2) 0.003(3)
C72_1 0.124(4) 0.065(2) 0.111(4) -0.025(2) 0.027(3) 0.022(2)
C71_1 0.106(3) 0.057(2) 0.120(4) 0.003(2) 0.008(3) 0.001(2)
C80_1 0.077(3) 0.065(2) 0.179(5) -0.020(3) 0.064(3) -0.005(2)
C75_1 0.076(3) 0.075(3) 0.133(4) 0.007(3) 0.051(3) 0.014(2)
C104_1 0.084(3) 0.118(4) 0.071(3) 0.004(2) -0.015(2) 0.009(3)
C15_1 0.157(5) 0.087(3) 0.098(3) 0.032(3) 0.026(3) 0.044(3)
C101_1 0.078(3) 0.125(4) 0.075(3) 0.003(3) -0.017(2) 0.026(3)
C93_1 0.096(3) 0.160(5) 0.076(3) 0.000(3) -0.011(2) 0.044(4)
C92_1 0.084(3) 0.168(5) 0.057(2) 0.004(3) -0.018(2) 0.034(3)
C103_1 0.097(4) 0.208(8) 0.098(4) -0.005(4) -0.022(3) 0.022(4)
O3A_2 0.070(6) 0.235(16) 0.090(7) -0.066(8) -0.029(4) 0.069(7)
N5A_2 0.022(4) 0.100(6) 0.074(6) 0.030(5) 0.009(4) -0.018(5)
C87A_2 0.049(4) 0.118(8) 0.085(5) 0.035(5) 0.003(4) 0.027(5)
C94A_2 0.065(6) 0.089(8) 0.117(8) 0.006(6) -0.003(5) 0.000(5)
C97A_2 0.070(5) 0.120(9) 0.094(6) 0.002(6) -0.009(5) 0.001(6)
C95A_2 0.066(4) 0.085(6) 0.109(6) -0.001(5) 0.034(4) -0.029(4)
C90A_2 0.056(7) 0.064(7) 0.116(7) 0.021(6) -0.007(7) 0.017(5)
C91A_2 0.060(5) 0.062(5) 0.068(4) 0.003(3) 0.019(4) 0.018(4)
C92A_2 0.071(7) 0.055(5) 0.096(6) 0.018(5) 0.017(5) 0.002(5)
C93A_2 0.050(4) 0.079(6) 0.085(6) 0.008(4) 0.000(4) 0.000(4)
C88A_2 0.087(9) 0.048(5) 0.078(6) 0.017(4) 0.015(5) 0.021(5)
C89A_2 0.076(5) 0.067(4) 0.061(4) 0.004(3) 0.002(3) 0.029(4)
O5A_2 0.083(3) 0.068(3) 0.101(4) -0.009(3) 0.040(3) -0.003(2)
O10_2 0.173(4) 0.207(6) 0.218(6) -0.133(5) 0.139(5) -0.116(5)
O4_2 0.0671(14) 0.0736(15) 0.0580(13) -0.0066(11) -0.0028(11) 0.0030(12)
O1_2 0.0777(18) 0.0762(17) 0.0874(18) -0.0201(14) -0.0185(14) 0.0137(14)
O9_2 0.0889(19) 0.097(2) 0.0702(17) -0.0160(15) 0.0180(14) 0.0038(16)
O2_2 0.094(2) 0.094(2) 0.158(3) 0.057(2) 0.053(2) 0.0302(18)
O8_2 0.101(2) 0.115(3) 0.092(2) 0.0011(19) 0.0042(18) 0.006(2)
O6_2 0.100(2) 0.097(2) 0.128(3) -0.016(2) -0.033(2) -0.0264(19)
O7_2 0.100(3) 0.58(2) 0.108(4) -0.074(7) -0.012(3) -0.023(6)
N2_2 0.0748(19) 0.0712(19) 0.0731(19) 0.0165(15) 0.0146(15) 0.0003(16)
N4_2 0.0716(18) 0.090(2) 0.0548(16) -0.0006(15) -0.0165(13) -0.0079(16)
N1_2 0.0664(18) 0.077(2) 0.099(2) 0.0018(19) -0.0218(17) -0.0024(16)
N6_2 0.080(2) 0.091(3) 0.101(3) -0.003(2) -0.0220(19) -0.021(2)
N3_2 0.0573(19) 0.163(4) 0.093(3) -0.028(3) -0.0257(18) 0.005(2)
C100_2 0.188(7) 0.118(4) 0.061(3) 0.017(3) -0.033(4) -0.077(5)
C105_2 0.165(6) 0.089(4) 0.083(3) 0.026(3) -0.032(4) -0.055(4)
C101_2 0.175(6) 0.085(3) 0.069(3) 0.017(2) -0.018(3) -0.062(4)
C50_2 0.066(3) 0.269(10) 0.093(3) -0.054(5) -0.012(2) 0.042(4)
C16_2 0.254(12) 0.132(7) 0.385(18) 0.001(9) -0.225(14) 0.069(7)
C58_2 0.077(3) 0.162(5) 0.084(3) -0.018(3) 0.001(2) 0.028(3)
C47_2 0.073(4) 0.53(2) 0.103(5) -0.069(10) -0.023(3) 0.069(8)
C62_2 0.090(3) 0.195(7) 0.074(3) -0.027(3) -0.013(2) 0.045(4)
C103_2 0.260(11) 0.110(5) 0.096(5) 0.022(4) -0.078(6) -0.084(6)
C99_2 0.183(6) 0.094(4) 0.066(3) 0.016(3) -0.033(4) -0.048(4)
C110_2 0.247(9) 0.066(3) 0.124(4) 0.030(3) -0.091(5) -0.071(4)
C102_2 0.317(13) 0.105(5) 0.093(4) 0.025(4) -0.068(6) -0.130(7)
C54_2 0.081(3) 0.339(14) 0.102(4) -0.066(6) -0.008(3) 0.048(6)
C49_2 0.055(2) 0.230(8) 0.117(4) -0.045(5) -0.001(2) 0.030(4)
C63_2 0.074(3) 0.184(6) 0.094(3) -0.066(4) -0.008(2) 0.016(3)
C48_2 0.067(3) 0.275(10) 0.083(3) -0.027(4) -0.012(2) 0.066(4)
C17_2 0.43(2) 0.230(12) 0.120(6) 0.016(7) 0.022(9) 0.231(16)
C15_2 0.170(9) 0.135(7) 0.59(3) 0.143(13) -0.152(14) 0.036(7)
C53_2 0.065(3) 0.315(13) 0.100(4) -0.046(6) -0.010(3) 0.022(5)
C125_2 0.0584(17) 0.0573(17) 0.0461(15) 0.0018(13) 0.0052(12) 0.0037(14)
C37_2 0.0627(18) 0.0581(18) 0.0475(16) -0.0025(13) 0.0086(13) -0.0028(14)
C67_2 0.0637(18) 0.0535(18) 0.0633(19) -0.0049(14) -0.0100(15) 0.0088(15)
C66_2 0.072(2) 0.0598(19) 0.0592(19) 0.0025(15) -0.0132(16) 0.0058(16)
C117_2 0.0565(17) 0.0567(17) 0.0531(16) -0.0009(13) -0.0073(13) 0.0069(14)
C77_2 0.0490(15) 0.0662(19) 0.0518(17) -0.0052(14) 0.0037(12) -0.0037(14)
C36_2 0.0597(17) 0.0590(18) 0.0577(18) -0.0048(14) 0.0073(14) 0.0040(15)
C75_2 0.0632(19) 0.078(2) 0.0480(17) -0.0044(15) -0.0079(14) -0.0018(17)
C118_2 0.0573(17) 0.0619(19) 0.0571(17) -0.0020(14) -0.0071(14) 0.0035(15)
C40_2 0.068(2) 0.084(2) 0.0555(18) 0.0075(17) 0.0158(15) -0.0049(19)
C4_2 0.068(2) 0.061(2) 0.076(2) -0.0037(17) -0.0206(18) 0.0013(17)
C74_2 0.078(2) 0.062(2) 0.0556(18) -0.0043(15) -0.0092(17) -0.0068(17)
C124_2 0.0503(16) 0.083(2) 0.0481(16) -0.0052(15) 0.0055(12) 0.0027(16)
C38_2 0.0516(16) 0.066(2) 0.0571(17) -0.0028(15) 0.0074(13) -0.0051(15)
C35_2 0.070(2) 0.063(2) 0.0611(19) 0.0066(15) 0.0090(15) -0.0003(17)
C70_2 0.067(2) 0.061(2) 0.067(2) 0.0083(16) -0.0120(16) -0.0002(16)
C76_2 0.0523(16) 0.071(2) 0.0592(18) -0.0087(15) -0.0043(14) -0.0003(15)
C5_2 0.0578(18) 0.061(2) 0.089(3) -0.0023(18) -0.0166(17) 0.0030(16)
C126_2 0.072(2) 0.068(2) 0.0563(18) -0.0058(16) 0.0155(16) -0.0018(18)
C79_2 0.0586(18) 0.087(2) 0.0528(18) -0.0112(16) 0.0005(14) -0.0027(17)
C39_2 0.0588(18) 0.100(3) 0.0522(18) -0.0006(18) 0.0106(14) -0.0030(19)
C68_2 0.0640(19) 0.088(3) 0.0517(18) -0.0070(16) -0.0082(15) 0.0113(18)
C78_2 0.0556(17) 0.076(2) 0.0550(17) -0.0087(16) -0.0070(14) -0.0008(16)
C7_2 0.069(2) 0.0522(19) 0.095(3) -0.0152(18) -0.0151(19) 0.0129(16)
C85_2 0.068(2) 0.076(2) 0.064(2) 0.0022(17) -0.0069(16) -0.0016(18)
C116_2 0.0605(18) 0.063(2) 0.069(2) 0.0025(16) -0.0123(15) -0.0043(16)
C20_2 0.071(2) 0.062(2) 0.098(3) 0.019(2) -0.009(2) -0.0017(18)
C18_2 0.074(2) 0.055(2) 0.116(4) 0.023(2) -0.001(2) 0.0075(18)
C122_2 0.0625(19) 0.069(2) 0.074(2) 0.0025(17) -0.0106(16) 0.0069(17)
C6_2 0.061(2) 0.078(2) 0.082(2) -0.011(2) -0.0142(17) -0.0036(18)
C26_2 0.101(3) 0.057(2) 0.062(2) 0.0025(16) -0.0003(19) 0.0032(19)
C46_2 0.064(2) 0.079(3) 0.086(3) -0.009(2) -0.0155(19) 0.0079(19)
C19_2 0.069(2) 0.070(2) 0.084(3) 0.0105(19) -0.0126(19) 0.0089(18)
C72_2 0.083(3) 0.094(3) 0.079(3) 0.006(2) -0.012(2) -0.024(2)
C13_2 0.061(2) 0.0521(19) 0.119(3) 0.000(2) -0.025(2) 0.0025(16)
C83_2 0.067(2) 0.102(3) 0.062(2) -0.013(2) -0.0066(17) 0.000(2)
C29_2 0.073(2) 0.074(2) 0.079(2) 0.0200(19) 0.0101(19) 0.0031(19)
C1_2 0.063(2) 0.084(3) 0.080(2) 0.000(2) -0.0152(18) 0.0076(19)
C71_2 0.087(3) 0.093(3) 0.065(2) -0.008(2) -0.0230(19) 0.022(2)
C24_2 0.076(2) 0.0517(18) 0.087(3) 0.0126(17) -0.0070(19) 0.0021(17)
C3_2 0.073(2) 0.064(2) 0.088(3) -0.004(2) -0.022(2) -0.0065(18)
C65_2 0.080(3) 0.122(4) 0.060(2) -0.002(2) -0.0103(19) 0.027(3)
C81_2 0.0577(19) 0.093(3) 0.082(3) -0.003(2) -0.0127(18) -0.004(2)
C27_2 0.087(3) 0.072(2) 0.068(2) 0.0190(18) -0.0020(19) -0.007(2)
C86_2 0.0559(18) 0.065(2) 0.087(2) -0.0032(18) -0.0135(17) 0.0032(16)
C25_2 0.078(2) 0.074(2) 0.082(3) 0.022(2) -0.016(2) -0.009(2)
C80_2 0.0448(16) 0.100(3) 0.074(2) -0.015(2) -0.0097(15) 0.0030(17)
C41_2 0.064(2) 0.075(2) 0.089(3) -0.011(2) -0.0147(19) 0.0002(18)
C121_2 0.065(2) 0.093(3) 0.088(3) -0.016(2) -0.0098(19) 0.004(2)
C84_2 0.075(2) 0.081(3) 0.071(2) 0.000(2) -0.0244(19) 0.005(2)
C119_2 0.074(2) 0.077(2) 0.065(2) -0.0171(17) -0.0073(17) 0.0104(19)
C42_2 0.060(2) 0.103(3) 0.086(3) -0.010(2) -0.0084(19) 0.011(2)
C120_2 0.090(3) 0.078(3) 0.098(3) -0.016(2) -0.021(2) 0.001(2)
C8_2 0.086(3) 0.055(2) 0.096(3) -0.0019(19) -0.018(2) 0.0071(19)
C2_2 0.069(2) 0.096(3) 0.087(3) -0.024(2) -0.017(2) 0.015(2)
C12_2 0.084(3) 0.0513(19) 0.103(3) 0.004(2) -0.017(2) 0.0169(18)
C9_2 0.073(2) 0.062(2) 0.096(3) -0.002(2) -0.012(2) 0.0105(18)
C69_2 0.065(2) 0.145(4) 0.059(2) -0.011(2) -0.0065(17) 0.015(2)
C11_2 0.088(3) 0.061(2) 0.118(4) 0.020(2) -0.024(3) 0.012(2)
C34_2 0.089(3) 0.069(2) 0.100(3) 0.032(2) 0.030(2) 0.017(2)
C28_2 0.086(3) 0.075(2) 0.076(2) 0.0277(19) 0.009(2) 0.000(2)
C115_2 0.078(2) 0.065(2) 0.075(2) 0.0024(18) -0.0124(19) -0.0106(18)
C21_2 0.081(2) 0.0490(18) 0.092(3) 0.0138(18) 0.001(2) -0.0127(17)
C23_2 0.073(2) 0.079(3) 0.084(3) 0.010(2) -0.008(2) 0.005(2)
C82_2 0.064(2) 0.103(3) 0.071(2) -0.002(2) -0.0113(17) 0.006(2)
C45_2 0.060(2) 0.086(3) 0.088(3) -0.006(2) -0.0133(19) 0.0021(19)
C22_2 0.082(3) 0.064(2) 0.093(3) 0.012(2) -0.005(2) 0.001(2)
C114_2 0.103(3) 0.076(3) 0.080(3) 0.005(2) -0.029(2) -0.020(2)
C123_2 0.0558(19) 0.085(3) 0.085(3) 0.001(2) -0.0132(18) 0.0039(18)
C10_2 0.082(3) 0.058(2) 0.107(3) -0.002(2) -0.018(2) 0.0139(19)
C44_2 0.070(3) 0.109(4) 0.122(4) 0.012(3) -0.038(3) -0.001(2)
C14_2 0.102(3) 0.066(3) 0.101(3) 0.009(2) -0.026(3) 0.020(2)
C64_2 0.070(2) 0.173(5) 0.069(2) -0.022(3) -0.021(2) 0.031(3)
C61_2 0.080(3) 0.230(8) 0.063(3) -0.020(4) -0.022(2) 0.011(4)
C59_2 0.084(3) 0.165(6) 0.087(3) -0.033(3) -0.024(2) 0.015(3)
C52_2 0.075(3) 0.218(8) 0.094(4) -0.040(4) -0.018(3) 0.047(4)
C60_2 0.071(2) 0.137(4) 0.092(3) -0.031(3) -0.003(2) 0.021(3)
C108_2 0.154(5) 0.071(3) 0.094(3) 0.024(3) -0.042(4) -0.049(3)
C30_2 0.178(6) 0.074(3) 0.069(3) 0.009(2) 0.002(3) -0.001(3)
C51_2 0.066(3) 0.350(13) 0.094(4) -0.089(6) -0.021(3) 0.075(5)
C106_2 0.199(8) 0.091(4) 0.123(5) 0.048(4) -0.096(6) -0.068(5)
C43_2 0.071(3) 0.142(4) 0.073(3) -0.005(3) -0.025(2) -0.003(3)
C104_2 0.118(4) 0.094(3) 0.079(3) 0.028(3) -0.026(3) -0.044(3)
C109_2 0.135(4) 0.084(3) 0.073(3) 0.012(2) -0.042(3) -0.030(3)
C73_2 0.133(4) 0.059(2) 0.097(3) 0.004(2) -0.022(3) 0.022(2)
C98_2 0.240(8) 0.069(3) 0.079(3) 0.012(2) -0.038(4) -0.056(4)
C107_2 0.148(5) 0.069(3) 0.100(3) 0.020(2) -0.048(3) -0.030(3)
O5_2 0.094(5) 0.092(5) 0.257(12) -0.082(6) 0.098(6) -0.042(4)
O3_2 0.083(4) 0.308(16) 0.125(6) -0.001(7) 0.012(4) -0.034(6)
N5_2 0.027(4) 0.066(5) 0.069(5) -0.008(4) 0.020(3) -0.022(4)
C87_2 0.047(4) 0.072(5) 0.072(5) -0.011(4) 0.027(4) 0.001(4)
C94_2 0.061(8) 0.077(9) 0.069(5) -0.003(6) 0.014(6) 0.016(6)
C97_2 0.057(5) 0.093(7) 0.090(6) -0.010(5) 0.005(4) -0.020(5)
C95_2 0.097(7) 0.107(8) 0.099(7) -0.034(6) 0.055(6) -0.005(7)
C90_2 0.076(7) 0.085(7) 0.088(7) 0.023(6) -0.030(6) -0.006(6)
C91_2 0.062(7) 0.074(7) 0.080(6) 0.017(5) 0.015(5) 0.011(6)
C92_2 0.083(6) 0.090(6) 0.038(4) -0.007(4) 0.010(4) -0.027(5)
C93_2 0.050(4) 0.063(4) 0.064(4) 0.008(3) 0.005(3) 0.009(3)
C88_2 0.045(4) 0.080(6) 0.084(6) -0.008(4) 0.011(4) 0.002(4)
C89_2 0.038(4) 0.067(6) 0.069(5) 0.004(4) 0.019(3) -0.013(4)
O1_3 0.0706(13) 0.0517(12) 0.0463(12) 0.0042(9) 0.0034(9) 0.0021(10)
O5_3 0.0566(13) 0.0603(14) 0.0936(18) 0.0114(13) -0.0100(12) 0.0061(11)
O6_3 0.0733(16) 0.0862(19) 0.0815(17) 0.0094(14) -0.0007(13) -0.0161(14)
O8_3 0.089(2) 0.095(2) 0.126(3) -0.003(2) -0.0078(19) -0.0001(18)
O2_3 0.161(4) 0.145(3) 0.094(2) -0.049(2) -0.066(2) 0.080(3)
O10_3 0.135(3) 0.114(3) 0.077(2) 0.0035(18) -0.0172(19) -0.020(2)
O9_3 0.100(2) 0.129(3) 0.121(3) 0.005(2) -0.028(2) -0.023(2)
O3_3 0.139(3) 0.202(5) 0.104(3) -0.046(3) 0.037(3) -0.074(4)
O7_3 0.131(3) 0.209(5) 0.072(2) 0.020(3) -0.023(2) -0.010(3)
O4_3 0.091(2) 0.301(8) 0.105(3) 0.089(4) -0.002(2) -0.028(3)
N1_3 0.0527(13) 0.0573(15) 0.0508(13) 0.0034(11) 0.0022(10) 0.0011(11)
N5_3 0.0520(13) 0.0416(13) 0.0680(16) 0.0055(11) -0.0024(11) 0.0045(10)
N3_3 0.0742(19) 0.099(3) 0.0669(18) -0.0086(17) 0.0260(15) -0.0003(18)
N2_3 0.089(2) 0.0650(18) 0.0632(17) 0.0004(14) -0.0241(15) 0.0099(16)
N6_3 0.0746(18) 0.0700(19) 0.0695(18) 0.0206(15) -0.0164(14) -0.0158(15)
N4_3 0.0669(19) 0.121(3) 0.072(2) 0.024(2) 0.0075(15) -0.0076(19)
C70_3 0.089(3) 0.107(4) 0.105(4) -0.019(3) -0.006(3) -0.012(3)
C71_3 0.100(4) 0.143(5) 0.121(4) -0.012(4) 0.031(3) -0.019(4)
C63_3 0.120(5) 0.236(10) 0.088(4) -0.023(5) 0.014(3) -0.050(6)
C58_3 0.072(3) 0.147(5) 0.093(3) -0.004(3) 0.024(2) -0.021(3)
C61_3 0.076(3) 0.185(7) 0.088(3) 0.006(4) 0.015(2) -0.025(3)
C72_3 0.130(5) 0.132(5) 0.092(4) -0.011(3) 0.017(3) -0.014(4)
C52_3 0.065(2) 0.128(4) 0.092(3) -0.002(3) 0.013(2) -0.003(3)
C55_3 0.092(4) 0.145(6) 0.151(5) 0.045(5) 0.030(4) 0.007(4)
C49_3 0.108(4) 0.108(4) 0.069(3) 0.003(2) 0.012(2) -0.003(3)
C57_3 0.122(4) 0.117(4) 0.120(4) 0.019(4) 0.040(4) 0.032(4)
C65_3 0.061(2) 0.131(4) 0.107(4) -0.007(3) 0.012(2) -0.015(3)
C69_3 0.069(3) 0.209(7) 0.084(3) 0.037(4) 0.006(2) -0.003(3)
C59_3 0.095(3) 0.127(4) 0.081(3) -0.007(3) 0.012(3) -0.009(3)
C62_3 0.068(3) 0.213(8) 0.088(3) 0.006(4) 0.009(2) -0.029(4)
C74_3 0.062(2) 0.191(7) 0.107(4) 0.013(4) 0.003(3) -0.013(3)
C73_3 0.075(3) 0.135(6) 0.289(11) -0.092(7) 0.022(5) -0.006(3)
C7_3 0.0570(16) 0.0508(17) 0.0570(18) 0.0024(13) 0.0074(13) 0.0027(14)
C84_3 0.0515(15) 0.0431(15) 0.0597(17) 0.0014(13) 0.0027(13) -0.0008(12)
C85_3 0.0550(16) 0.0550(17) 0.0475(15) -0.0019(13) 0.0008(12) 0.0028(13)
C3_3 0.0562(16) 0.0518(16) 0.0538(16) 0.0021(13) 0.0080(13) -0.0078(14)
C86_3 0.0609(17) 0.0427(15) 0.0454(14) -0.0012(11) -0.0013(12) 0.0027(13)
C13_3 0.0542(16) 0.0551(17) 0.0583(17) 0.0009(13) 0.0090(13) -0.0073(14)
C1_3 0.0575(16) 0.0516(16) 0.0468(15) 0.0008(12) 0.0010(12) -0.0075(13)
C46_3 0.0592(17) 0.0482(16) 0.0513(16) 0.0021(12) 0.0060(13) 0.0037(13)
C121_3 0.0629(18) 0.0588(18) 0.0481(16) -0.0019(13) -0.0023(13) -0.0010(15)
C122_3 0.0567(16) 0.0511(16) 0.0468(15) -0.0077(12) -0.0007(12) 0.0081(13)
C118_3 0.0538(16) 0.0612(18) 0.0526(16) 0.0036(14) -0.0107(13) -0.0112(14)
C6_3 0.0628(17) 0.0449(15) 0.0462(15) -0.0014(12) -0.0021(12) -0.0083(13)
C2_3 0.0564(16) 0.0566(17) 0.0496(16) -0.0049(13) 0.0029(12) -0.0144(14)
C4_3 0.0545(16) 0.0437(15) 0.0576(17) -0.0026(12) 0.0005(13) -0.0014(13)
C82_3 0.0570(17) 0.0462(16) 0.0576(17) -0.0004(13) -0.0058(13) 0.0031(13)
C5_3 0.0677(18) 0.0502(16) 0.0454(15) -0.0017(12) 0.0000(13) 0.0033(14)
C83_3 0.0586(17) 0.0532(17) 0.0516(16) 0.0058(13) -0.0037(13) 0.0039(14)
C93_3 0.0530(16) 0.0498(16) 0.0600(17) 0.0057(13) -0.0010(13) 0.0007(13)
C41_3 0.0625(18) 0.0507(17) 0.0634(19) -0.0031(14) 0.0041(14) -0.0004(14)
C81_3 0.0583(17) 0.0507(16) 0.0502(16) 0.0020(12) -0.0020(13) -0.0023(13)
C90_3 0.0628(18) 0.0477(16) 0.0632(18) 0.0055(14) -0.0029(14) -0.0023(14)
C88_3 0.0524(15) 0.0460(15) 0.0592(17) 0.0049(13) -0.0020(13) 0.0037(13)
C8_3 0.0522(16) 0.0534(17) 0.0580(17) -0.0066(13) 0.0063(13) -0.0010(13)
C87_3 0.0513(16) 0.0514(17) 0.0634(18) -0.0035(14) -0.0026(13) -0.0038(13)
C117_3 0.0489(15) 0.070(2) 0.0513(16) -0.0036(14) -0.0051(12) -0.0065(14)
C89_3 0.0626(18) 0.0567(18) 0.0546(17) -0.0030(14) -0.0024(14) 0.0004(15)
C20_3 0.0584(18) 0.063(2) 0.067(2) 0.0060(15) -0.0048(15) 0.0046(15)
C23_3 0.0573(18) 0.072(2) 0.071(2) -0.0117(17) 0.0047(15) -0.0083(16)
C125_3 0.0594(17) 0.069(2) 0.0471(16) 0.0097(14) -0.0121(13) -0.0112(15)
C18_3 0.0598(17) 0.0592(18) 0.0602(18) -0.0026(14) -0.0082(14) -0.0038(15)
C37_3 0.0640(18) 0.0568(18) 0.0521(17) 0.0023(14) -0.0083(14) -0.0064(15)
C107_3 0.078(2) 0.0523(18) 0.0599(18) -0.0084(14) 0.0116(16) -0.0088(16)
C91_3 0.073(2) 0.0547(18) 0.0534(17) -0.0011(14) -0.0099(15) -0.0081(15)
C45_3 0.068(2) 0.0596(19) 0.0614(19) 0.0018(15) 0.0126(15) 0.0039(16)
C124_3 0.0576(17) 0.071(2) 0.0452(15) 0.0013(14) -0.0015(13) -0.0022(15)
C106_3 0.073(2) 0.0552(18) 0.0568(18) -0.0026(14) 0.0035(15) -0.0099(16)
C36_3 0.0652(19) 0.065(2) 0.0571(18) 0.0097(15) -0.0130(15) -0.0081(16)
C21_3 0.0625(18) 0.0572(19) 0.067(2) 0.0022(15) -0.0068(15) -0.0043(15)
C38_3 0.0564(17) 0.082(2) 0.0539(18) -0.0060(16) -0.0081(14) 0.0023(16)
C19_3 0.0571(17) 0.067(2) 0.0559(18) -0.0032(15) -0.0054(14) 0.0078(15)
C12_3 0.0615(18) 0.0537(17) 0.0553(17) -0.0014(13) 0.0003(14) -0.0073(14)
C99_3 0.0584(17) 0.0602(19) 0.0648(19) 0.0021(15) -0.0093(15) -0.0047(15)
C114_3 0.070(2) 0.061(2) 0.0601(19) -0.0077(15) -0.0024(16) -0.0079(16)
C44_3 0.068(2) 0.070(2) 0.071(2) -0.0012(17) 0.0189(17) 0.0046(17)
C78_3 0.0624(18) 0.069(2) 0.0542(18) 0.0035(15) -0.0035(14) -0.0097(16)
C116_3 0.0569(17) 0.073(2) 0.0507(17) -0.0024(15) -0.0065(13) -0.0176(16)
C92_3 0.0561(16) 0.0520(17) 0.0567(17) 0.0008(13) -0.0013(13) -0.0063(13)
C100_3 0.0612(18) 0.063(2) 0.069(2) 0.0056(16) -0.0128(15) 0.0009(16)
C95_3 0.072(2) 0.0601(19) 0.066(2) 0.0004(16) -0.0010(16) 0.0069(16)
C9_3 0.075(2) 0.0474(17) 0.0621(19) -0.0110(14) 0.0031(15) 0.0043(15)
C119_3 0.0642(19) 0.070(2) 0.0602(19) -0.0021(16) -0.0100(15) -0.0075(17)
C22_3 0.0625(19) 0.084(3) 0.068(2) 0.0000(18) 0.0000(16) -0.0078(18)
C126_3 0.074(2) 0.071(2) 0.056(2) -0.0017(16) -0.0015(16) -0.0220(18)
C11_3 0.0606(19) 0.059(2) 0.083(2) -0.0075(17) 0.0024(17) 0.0002(16)
C43_3 0.0606(19) 0.072(2) 0.082(2) -0.0041(18) 0.0007(18) 0.0014(17)
C24_3 0.0667(19) 0.0604(19) 0.0533(17) 0.0024(14) -0.0023(14) -0.0035(15)
C10_3 0.064(2) 0.0556(19) 0.087(2) -0.0181(17) -0.0031(17) -0.0001(16)
C42_3 0.068(2) 0.0539(18) 0.074(2) -0.0063(15) 0.0030(16) 0.0001(15)
C109_3 0.076(2) 0.065(2) 0.0477(16) -0.0028(14) -0.0026(14) -0.0260(17)
C115_3 0.076(2) 0.063(2) 0.0553(18) -0.0009(15) -0.0004(15) -0.0058(17)
C98_3 0.0640(19) 0.0597(19) 0.0594(18) -0.0002(14) -0.0032(14) -0.0080(15)
C77_3 0.0581(17) 0.067(2) 0.0501(16) 0.0099(14) -0.0069(13) -0.0017(15)
C120_3 0.073(2) 0.078(2) 0.064(2) 0.0097(17) -0.0137(17) -0.0177(19)
C104_3 0.0667(19) 0.080(2) 0.0524(18) 0.0029(16) -0.0043(15) -0.0241(18)
C39_3 0.071(2) 0.084(3) 0.059(2) 0.0034(18) -0.0185(16) 0.0113(19)
C123_3 0.069(2) 0.0472(17) 0.064(2) 0.0033(14) -0.0083(16) -0.0011(15)
C108_3 0.073(2) 0.064(2) 0.0460(16) 0.0025(14) -0.0022(14) -0.0147(16)
C79_3 0.065(2) 0.077(2) 0.0582(19) 0.0031(16) -0.0109(15) 0.0022(17)
C25_3 0.0554(17) 0.069(2) 0.066(2) 0.0051(16) -0.0041(15) -0.0027(15)
C35_3 0.080(2) 0.074(2) 0.0465(16) -0.0026(15) -0.0064(15) 0.0082(18)
C110_3 0.087(2) 0.0544(19) 0.065(2) -0.0040(15) -0.0056(17) -0.0096(17)
C94_3 0.093(3) 0.0545(19) 0.0530(18) 0.0085(14) -0.0082(16) 0.0053(17)
C113_3 0.094(3) 0.060(2) 0.070(2) -0.0050(17) -0.0008(19) -0.0104(19)
C105_3 0.077(2) 0.081(2) 0.0539(18) -0.0075(17) -0.0007(16) -0.0069(19)
C29_3 0.072(2) 0.068(2) 0.075(2) -0.0032(18) -0.0095(18) 0.0093(18)
C26_3 0.073(2) 0.063(2) 0.067(2) 0.0020(16) 0.0001(16) -0.0148(17)
C103_3 0.072(2) 0.095(3) 0.063(2) 0.0193(19) -0.0102(17) -0.029(2)
C27_3 0.075(2) 0.068(2) 0.064(2) -0.0017(17) -0.0113(17) 0.0024(18)
C76_3 0.062(2) 0.074(2) 0.080(2) 0.0187(19) -0.0053(17) -0.0018(17)
C75_3 0.066(2) 0.089(3) 0.074(2) 0.021(2) 0.0047(17) -0.017(2)
C112_3 0.080(2) 0.066(2) 0.068(2) 0.0067(17) 0.0034(17) -0.0094(18)
C101_3 0.081(2) 0.070(2) 0.060(2) 0.0034(16) -0.0145(17) -0.0119(19)
C28_3 0.080(2) 0.077(2) 0.0571(19) -0.0013(17) -0.0070(17) 0.0063(19)
C40_3 0.087(3) 0.082(3) 0.061(2) -0.0064(18) -0.0252(18) 0.025(2)
C96_3 0.136(4) 0.108(4) 0.074(3) -0.027(2) -0.039(3) 0.072(3)
C80_3 0.074(2) 0.111(3) 0.061(2) 0.017(2) 0.0056(18) -0.004(2)
C30_3 0.074(2) 0.070(2) 0.103(3) -0.004(2) -0.024(2) -0.0062(19)
C14_3 0.071(2) 0.085(3) 0.108(3) -0.048(3) -0.010(2) 0.025(2)
C102_3 0.097(3) 0.083(3) 0.064(2) 0.0058(19) -0.004(2) -0.033(2)
C34_3 0.085(3) 0.091(3) 0.070(2) -0.010(2) -0.023(2) 0.020(2)
C97_3 0.183(6) 0.062(2) 0.072(3) 0.019(2) -0.032(3) -0.043(3)
C17_3 0.102(3) 0.063(3) 0.162(5) -0.048(3) -0.015(3) 0.007(2)
C66_3 0.073(2) 0.110(4) 0.082(3) 0.004(2) 0.008(2) -0.005(2)
C53_3 0.088(3) 0.141(5) 0.097(3) -0.028(3) 0.025(3) -0.011(3)
C60_3 0.095(3) 0.110(4) 0.084(3) 0.002(3) 0.017(3) 0.000(3)
C48_3 0.084(3) 0.125(4) 0.082(3) -0.001(3) 0.008(2) -0.019(3)
C47_3 0.089(3) 0.151(5) 0.074(3) -0.013(3) 0.007(2) -0.039(3)
C54_3 0.090(3) 0.094(3) 0.104(3) 0.009(3) 0.011(3) -0.003(3)
C111_3 0.102(3) 0.077(3) 0.099(3) -0.022(2) 0.018(3) 0.001(2)
C68_3 0.086(3) 0.140(5) 0.093(3) 0.017(3) 0.003(3) -0.029(3)
C50_3 0.105(3) 0.089(3) 0.084(3) 0.005(2) -0.004(3) -0.005(3)
C64_3 0.064(2) 0.148(5) 0.102(3) 0.009(3) 0.016(2) -0.015(3)
C67_3 0.080(3) 0.097(3) 0.113(4) 0.008(3) 0.008(3) -0.011(2)
C15_3 0.083(3) 0.098(4) 0.140(4) -0.049(3) -0.011(3) 0.027(3)
C51_3 0.071(2) 0.118(4) 0.088(3) 0.002(3) 0.014(2) -0.011(2)
C56_3 0.086(3) 0.125(5) 0.151(6) -0.005(4) 0.008(3) -0.006(3)
C16_3 0.103(4) 0.132(5) 0.119(4) -0.056(4) 0.022(3) 0.016(3)
O8A_4 0.122(11) 0.113(10) 0.133(12) 0.038(8) -0.090(10) -0.059(8)
O5A_4 0.107(7) 0.197(14) 0.043(4) 0.007(5) 0.010(4) 0.058(8)
C63A_4 0.069(6) 0.112(9) 0.120(9) -0.009(7) 0.018(6) 0.015(6)
C62A_4 0.075(6) 0.085(7) 0.191(14) -0.041(8) -0.033(7) -0.009(5)
C61_4 0.065(2) 0.093(3) 0.073(2) -0.018(2) 0.0147(18) -0.010(2)
C60A_4 0.044(4) 0.185(16) 0.121(9) -0.069(10) 0.013(5) 0.014(6)
C59A_4 0.078(6) 0.081(7) 0.112(8) -0.044(6) 0.012(5) -0.008(5)
O6_4 0.0680(14) 0.0630(14) 0.0627(14) 0.0048(11) 0.0123(11) 0.0019(11)
O3_4 0.0872(19) 0.095(2) 0.096(2) 0.0231(17) -0.0329(16) -0.0229(16)
O10_4 0.101(3) 0.178(4) 0.108(3) -0.038(3) -0.001(2) -0.021(3)
O9_4 0.134(3) 0.142(4) 0.094(3) -0.021(2) -0.011(2) -0.012(3)
O2_4 0.119(3) 0.163(4) 0.193(5) -0.077(4) -0.055(3) 0.087(3)
O4_4 0.180(5) 0.141(4) 0.104(3) -0.007(3) -0.019(3) -0.052(3)
O1_4 0.159(4) 0.116(3) 0.142(4) -0.031(3) -0.040(3) 0.036(3)
N3_4 0.0690(17) 0.0636(17) 0.0605(16) 0.0024(13) -0.0093(13) -0.0143(14)
N6_4 0.0562(15) 0.107(3) 0.0611(17) -0.0095(16) 0.0199(13) -0.0135(16)
N2_4 0.0592(17) 0.094(2) 0.089(2) 0.018(2) 0.0036(16) 0.0050(17)
N1_4 0.125(3) 0.074(2) 0.112(3) -0.010(2) -0.034(3) 0.009(2)
N4_4 0.090(2) 0.103(3) 0.066(2) -0.0092(19) -0.0075(17) -0.025(2)
N5_4 0.124(3) 0.105(3) 0.077(2) -0.010(2) 0.021(2) -0.028(3)
C43_4 0.128(4) 0.078(3) 0.082(3) 0.013(2) -0.003(3) -0.036(3)
C22_4 0.060(2) 0.116(4) 0.170(6) -0.020(4) 0.004(3) 0.026(3)
C96_4 0.212(8) 0.177(7) 0.155(6) 0.102(6) -0.108(6) -0.122(7)
C12_4 0.098(3) 0.072(3) 0.140(5) -0.011(3) 0.007(3) 0.004(3)
C20_4 0.075(3) 0.085(3) 0.139(4) 0.000(3) -0.012(3) 0.024(2)
C108_4 0.107(4) 0.155(5) 0.080(3) 0.000(3) 0.001(3) -0.071(4)
C62_4 0.067(4) 0.105(6) 0.069(4) -0.021(4) 0.036(3) -0.015(4)
C114_4 0.118(4) 0.118(4) 0.077(3) -0.010(3) -0.005(3) -0.038(3)
C7_4 0.150(5) 0.078(3) 0.104(4) -0.001(3) -0.020(4) 0.005(3)
C60_4 0.057(4) 0.110(7) 0.092(6) 0.021(5) 0.009(4) -0.016(4)
C23_4 0.126(5) 0.115(5) 0.155(6) -0.033(4) 0.005(4) 0.050(4)
C8_4 0.133(5) 0.070(3) 0.147(5) -0.014(3) 0.007(4) -0.016(3)
C19_4 0.090(3) 0.093(3) 0.122(4) -0.003(3) 0.006(3) 0.031(3)
C55_4 0.096(4) 0.342(16) 0.123(6) 0.025(8) 0.015(4) 0.035(7)
C111_4 0.213(8) 0.064(3) 0.275(11) 0.006(4) -0.166(9) -0.009(4)
C9_4 0.134(5) 0.090(4) 0.122(4) -0.017(3) 0.030(4) 0.006(3)
C57_4 0.116(5) 0.155(7) 0.167(7) -0.011(5) -0.019(5) -0.009(5)
C11_4 0.110(4) 0.073(3) 0.156(5) -0.003(3) 0.014(4) 0.015(3)
C14_4 0.118(4) 0.068(3) 0.194(7) -0.004(4) 0.015(4) -0.014(3)
C95_4 0.327(13) 0.141(6) 0.079(4) 0.010(4) -0.012(6) -0.140(8)
C48_4 0.128(5) 0.120(5) 0.095(4) -0.006(3) 0.010(3) 0.004(4)
C63_4 0.059(4) 0.125(8) 0.076(5) -0.034(5) 0.030(3) -0.037(4)
C56_4 0.093(4) 0.195(8) 0.128(5) -0.021(5) 0.011(3) -0.006(4)
C113_4 0.120(6) 0.211(11) 0.360(16) -0.186(12) 0.071(8) -0.012(6)
C59_4 0.101(6) 0.102(7) 0.076(5) 0.005(4) 0.023(4) -0.018(5)
C67_4 0.0621(18) 0.0502(17) 0.0679(19) 0.0045(14) 0.0122(15) -0.0087(14)
C83_4 0.0644(19) 0.061(2) 0.076(2) 0.0187(17) -0.0119(16) -0.0131(16)
C74_4 0.0632(18) 0.0622(19) 0.060(2) 0.0029(15) 0.0197(16) 0.0063(15)
C84_4 0.0647(19) 0.0600(19) 0.0603(19) 0.0133(15) -0.0045(15) -0.0089(15)
C68_4 0.0645(19) 0.070(2) 0.066(2) -0.0003(17) 0.0101(16) -0.0089(17)
C86_4 0.077(2) 0.060(2) 0.064(2) 0.0083(16) -0.0080(16) -0.0112(17)
C82_4 0.069(2) 0.062(2) 0.0600(19) 0.0052(15) -0.0076(15) -0.0127(16)
C69_4 0.073(2) 0.090(3) 0.069(2) -0.0118(19) 0.0196(18) -0.014(2)
C81_4 0.086(2) 0.0590(19) 0.0487(17) 0.0079(14) -0.0086(15) -0.0154(17)
C117_4 0.0568(18) 0.136(4) 0.0359(16) 0.0003(19) 0.0004(13) -0.013(2)
C66_4 0.067(2) 0.0563(18) 0.067(2) 0.0035(15) 0.0143(16) 0.0038(16)
C65_4 0.0504(17) 0.077(2) 0.090(3) -0.010(2) 0.0120(17) -0.0017(16)
C122_4 0.086(2) 0.079(2) 0.0554(19) 0.0094(17) -0.0125(17) -0.015(2)
C75_4 0.0540(18) 0.107(3) 0.066(2) 0.013(2) 0.0137(16) 0.0048(19)
C118_4 0.0405(16) 0.175(5) 0.053(2) -0.012(2) 0.0062(14) -0.014(2)
C125_4 0.0588(19) 0.131(4) 0.0419(17) -0.0009(19) 0.0055(14) 0.002(2)
C85_4 0.070(2) 0.080(2) 0.0577(19) 0.0059(17) -0.0116(16) -0.0148(18)
C6_4 0.094(3) 0.0542(19) 0.069(2) 0.0156(16) -0.0160(19) -0.0139(19)
C76_4 0.0493(16) 0.098(3) 0.0580(19) -0.0019(18) 0.0086(14) -0.0080(17)
C126_4 0.061(2) 0.124(4) 0.059(2) -0.016(2) 0.0100(17) 0.005(2)
C98_4 0.077(2) 0.073(2) 0.081(2) -0.0025(19) -0.0088(19) -0.0250(19)
C70_4 0.067(2) 0.070(2) 0.070(2) -0.0037(17) 0.0235(17) -0.0048(17)
C116_4 0.063(2) 0.118(4) 0.062(2) -0.010(2) 0.0106(16) -0.014(2)
C77_4 0.0497(17) 0.113(3) 0.061(2) 0.003(2) 0.0094(15) -0.0001(19)
C1_4 0.097(3) 0.0552(19) 0.060(2) 0.0091(15) -0.0078(18) -0.0138(19)
C101_4 0.073(2) 0.106(4) 0.078(3) -0.003(2) -0.004(2) -0.028(2)
C46_4 0.097(3) 0.068(2) 0.059(2) 0.0121(16) -0.0098(18) -0.026(2)
C103_4 0.090(3) 0.078(3) 0.078(2) -0.009(2) -0.022(2) -0.006(2)
C2_4 0.119(4) 0.066(2) 0.063(2) 0.0130(18) -0.018(2) -0.023(2)
C121_4 0.090(3) 0.073(2) 0.0576(19) 0.0024(16) -0.0170(18) -0.029(2)
C115_4 0.087(3) 0.142(5) 0.068(3) -0.006(3) 0.000(2) -0.036(3)
C102_4 0.081(3) 0.076(3) 0.085(3) -0.010(2) -0.004(2) -0.012(2)
C78_4 0.0576(19) 0.172(5) 0.0418(17) 0.010(2) 0.0131(14) 0.007(2)
C104_4 0.077(2) 0.116(4) 0.071(2) -0.001(2) 0.0007(19) -0.038(3)
C71_4 0.069(2) 0.100(3) 0.078(2) -0.008(2) 0.0275(19) -0.012(2)
C37_4 0.0536(18) 0.139(4) 0.0482(18) 0.012(2) 0.0077(14) -0.013(2)
C92_4 0.078(2) 0.089(3) 0.077(2) 0.002(2) -0.0154(19) -0.036(2)
C34_4 0.074(3) 0.070(3) 0.128(4) 0.012(3) -0.011(3) 0.009(2)
C51_4 0.074(2) 0.117(4) 0.071(2) -0.017(2) -0.0091(19) -0.003(2)
C38_4 0.0522(19) 0.157(5) 0.061(2) -0.001(2) 0.0087(16) 0.006(2)
C87_4 0.075(2) 0.073(2) 0.071(2) 0.0082(18) -0.0175(18) -0.0209(19)
C36_4 0.0526(18) 0.104(3) 0.069(2) 0.019(2) 0.0130(16) 0.0045(19)
C45_4 0.120(4) 0.075(3) 0.066(2) 0.0040(19) 0.001(2) -0.005(2)
C5_4 0.111(3) 0.070(2) 0.071(2) 0.0069(19) -0.017(2) -0.021(2)
C119_4 0.060(2) 0.159(5) 0.059(2) -0.015(3) 0.0052(17) -0.020(3)
C41_4 0.105(3) 0.064(2) 0.070(2) 0.0112(18) -0.005(2) -0.020(2)
C39_4 0.057(2) 0.170(5) 0.066(2) 0.022(3) 0.0038(18) 0.027(3)
C72_4 0.061(2) 0.098(3) 0.094(3) 0.010(2) 0.028(2) -0.004(2)
C100_4 0.064(2) 0.095(3) 0.085(3) 0.009(2) -0.0078(19) -0.030(2)
C124_4 0.0563(18) 0.126(4) 0.0472(18) -0.0020(19) 0.0058(14) -0.010(2)
C88_4 0.069(2) 0.076(2) 0.076(2) 0.0121(19) -0.0163(18) -0.0260(19)
C58_4 0.060(2) 0.121(4) 0.083(3) -0.001(3) 0.0124(19) -0.013(2)
C35_4 0.063(2) 0.106(3) 0.076(2) 0.035(2) 0.0038(18) 0.006(2)
C90_4 0.094(3) 0.090(3) 0.075(2) 0.005(2) -0.016(2) -0.047(2)
C105_4 0.060(2) 0.107(3) 0.095(3) -0.014(2) -0.009(2) -0.026(2)
C89_4 0.086(3) 0.087(3) 0.073(2) 0.019(2) -0.015(2) -0.028(2)
C29_4 0.073(2) 0.074(3) 0.116(3) -0.002(2) -0.023(2) 0.021(2)
C91_4 0.101(3) 0.089(3) 0.074(2) 0.019(2) -0.011(2) -0.048(3)
C99_4 0.078(3) 0.087(3) 0.101(3) -0.011(2) -0.013(2) -0.014(2)
C73_4 0.087(3) 0.065(2) 0.098(3) -0.018(2) 0.034(2) -0.006(2)
C64_4 0.064(2) 0.086(3) 0.074(2) -0.013(2) 0.0040(17) -0.0024(19)
C4_4 0.138(4) 0.056(2) 0.094(3) 0.006(2) -0.025(3) -0.002(2)
C80_4 0.068(2) 0.145(4) 0.0473(19) -0.005(2) 0.0088(16) -0.002(2)
C50_4 0.081(3) 0.092(3) 0.091(3) -0.013(2) 0.005(2) 0.008(2)
C40_4 0.061(2) 0.139(5) 0.098(3) 0.045(3) 0.011(2) 0.012(3)
C52_4 0.077(2) 0.114(4) 0.073(2) -0.001(2) 0.018(2) -0.011(2)
C93_4 0.078(2) 0.072(2) 0.078(2) 0.0074(19) -0.0094(19) -0.0259(19)
C42_4 0.102(3) 0.104(3) 0.085(3) 0.019(3) -0.020(3) -0.036(3)
C24_4 0.072(2) 0.074(3) 0.116(3) 0.010(2) 0.003(2) 0.011(2)
C79_4 0.056(2) 0.196(6) 0.053(2) -0.001(3) 0.0027(16) -0.006(3)
C120_4 0.059(2) 0.183(6) 0.075(3) -0.002(3) -0.0041(19) -0.045(3)
C44_4 0.121(4) 0.089(3) 0.076(3) 0.000(2) 0.010(3) -0.020(3)
C21_4 0.085(3) 0.081(3) 0.128(4) 0.011(3) -0.009(3) 0.008(2)
C25_4 0.074(3) 0.085(3) 0.149(5) 0.028(3) 0.017(3) 0.006(2)
C27_4 0.071(2) 0.075(3) 0.100(3) 0.020(2) 0.023(2) 0.009(2)
C28_4 0.071(2) 0.087(3) 0.106(3) 0.016(2) 0.015(2) 0.004(2)
C106_4 0.062(2) 0.104(3) 0.096(3) -0.028(3) -0.005(2) -0.020(2)
C3_4 0.144(4) 0.058(2) 0.081(3) -0.010(2) -0.024(3) -0.002(3)
C26_4 0.068(2) 0.079(3) 0.124(4) 0.036(3) 0.020(3) 0.011(2)
C107_4 0.086(3) 0.118(4) 0.081(3) -0.006(3) -0.009(2) -0.033(3)
C97_4 0.111(4) 0.112(4) 0.104(4) 0.026(3) -0.021(3) -0.058(3)
C123_4 0.145(5) 0.081(3) 0.045(2) -0.0017(19) 0.003(2) -0.005(3)
C110_4 0.083(3) 0.097(4) 0.134(4) -0.044(3) -0.002(3) -0.021(3)
C30_4 0.070(2) 0.095(3) 0.117(4) 0.036(3) 0.020(2) 0.004(2)
C10_4 0.112(4) 0.067(3) 0.146(5) -0.013(3) 0.032(4) -0.004(3)
C49_4 0.110(4) 0.110(4) 0.084(3) -0.027(3) 0.000(3) 0.010(3)
C13_4 0.118(4) 0.080(3) 0.123(4) -0.008(3) -0.027(3) 0.004(3)
C109_4 0.107(3) 0.120(4) 0.080(3) 0.010(3) -0.009(2) -0.065(3)
C112_4 0.091(3) 0.097(3) 0.104(3) 0.009(3) -0.018(3) -0.039(3)
C18_4 0.084(3) 0.091(4) 0.185(6) -0.027(4) -0.022(4) 0.015(3)
C53_4 0.102(3) 0.141(5) 0.074(3) -0.015(3) -0.012(2) 0.000(3)
C54_4 0.091(3) 0.133(5) 0.095(3) -0.023(3) -0.016(3) -0.001(3)
C94_4 0.160(5) 0.129(4) 0.074(3) 0.034(3) -0.039(3) -0.092(4)
O7_4 0.321(9) 0.132(4) 0.112(3) 0.007(3) -0.097(5) -0.063(5)
O8_4 0.186(8) 0.315(14) 0.088(4) -0.027(6) -0.073(5) 0.106(8)
O5_4 0.149(7) 0.285(16) 0.115(5) -0.101(7) 0.064(5) -0.136(9)
C47_4 0.116(5) 0.370(17) 0.072(4) -0.012(6) 0.006(3) 0.038(8)
S1_6 0.1156(15) 0.156(2) 0.319(4) 0.005(2) -0.052(2) -0.0248(14)
O1_6 0.072(2) 0.231(6) 0.164(4) 0.039(4) 0.002(2) 0.014(3)
C2_6 0.164(8) 0.246(12) 0.212(10) -0.091(9) 0.009(7) -0.049(8)
C1_6 0.228(12) 0.246(14) 0.274(14) 0.093(12) 0.018(11) 0.002(11)
S1_7 0.1410(13) 0.0980(10) 0.1375(13) -0.0102(9) 0.0200(10) -0.0172(9)
O1_7 0.198(5) 0.155(4) 0.127(3) 0.020(3) -0.017(3) -0.074(4)
C2_7 0.147(6) 0.179(8) 0.172(7) -0.040(6) 0.052(5) -0.072(6)
C1_7 0.187(8) 0.191(9) 0.134(6) -0.031(6) 0.059(6) -0.047(7)
S1_8 0.0857(7) 0.0722(6) 0.0882(7) -0.0003(5) 0.0033(5) 0.0037(5)
O1_8 0.095(2) 0.111(3) 0.088(2) 0.0001(18) 0.0032(16) 0.0072(19)
C2_8 0.123(4) 0.084(3) 0.096(3) -0.011(3) 0.003(3) 0.004(3)
C1_8 0.073(2) 0.098(3) 0.107(3) -0.003(3) -0.006(2) -0.007(2)
S1_9 0.0890(7) 0.0708(6) 0.1189(9) 0.0033(6) 0.0061(6) -0.0026(6)
O1_9 0.088(2) 0.112(3) 0.155(3) 0.022(3) 0.009(2) 0.003(2)
C2_9 0.124(5) 0.095(4) 0.154(6) -0.005(4) -0.014(4) -0.004(3)
C1_9 0.104(4) 0.107(4) 0.134(5) -0.007(3) -0.047(3) -0.012(3)
S1_10 0.1056(8) 0.0849(7) 0.0833(7) 0.0049(5) 0.0318(6) -0.0176(6)
O1_10 0.094(2) 0.111(3) 0.115(2) 0.040(2) 0.0461(19) 0.0088(19)
C1_10 0.091(3) 0.116(4) 0.117(4) 0.004(3) 0.010(3) -0.010(3)
C2_10 0.135(5) 0.133(5) 0.100(4) -0.014(3) 0.029(3) -0.022(4)
S1_11 0.1103(9) 0.1068(9) 0.0639(6) -0.0061(5) -0.0228(6) 0.0344(7)
O1_11 0.141(3) 0.129(3) 0.0745(19) -0.0075(19) -0.042(2) 0.048(2)
C2_11 0.084(3) 0.119(4) 0.087(3) 0.019(3) -0.009(2) 0.007(3)
C1_11 0.074(3) 0.153(5) 0.080(3) 0.012(3) 0.003(2) 0.021(3)
S1_12 0.0746(6) 0.1199(10) 0.0995(8) 0.0374(7) -0.0094(6) -0.0037(6)
O1_12 0.0817(18) 0.125(3) 0.0825(19) 0.0305(18) -0.0120(15) 0.0147(18)
C2_12 0.082(3) 0.164(6) 0.104(4) 0.052(4) -0.006(3) -0.033(3)
C1_12 0.080(3) 0.156(5) 0.083(3) 0.030(3) -0.017(2) -0.014(3)
S1_13 0.086(2) 0.206(5) 0.104(2) -0.048(3) 0.0069(16) -0.026(2)
O1_13 0.110(7) 0.234(14) 0.168(10) 0.006(10) -0.008(7) 0.010(8)
C2_13 0.081(7) 0.216(17) 0.119(10) -0.023(11) -0.013(7) -0.017(9)
C1_13 0.075(6) 0.152(11) 0.088(7) 0.018(7) 0.030(5) -0.012(7)
S1_14 0.252(3) 0.161(2) 0.1379(18) -0.0023(15) -0.0380(19) 0.035(2)
O1_14 0.152(4) 0.210(6) 0.111(3) 0.012(3) -0.010(3) -0.001(4)
C2_14 0.209(10) 0.222(12) 0.232(11) 0.035(9) 0.103(9) 0.058(9)
C1_14 0.36(2) 0.32(2) 0.242(14) -0.006(14) -0.068(14) -0.090(17)
S1_15 0.309(7) 0.096(2) 0.170(4) 0.008(2) -0.022(4) -0.043(3)
O1_15 0.184(7) 0.066(3) 0.123(5) 0.025(3) -0.018(5) 0.023(4)
C2_15 0.27(2) 0.28(2) 0.29(2) -0.04(2) -0.02(2) 0.00(2)
C1_15 0.173(12) 0.172(13) 0.168(12) -0.017(10) 0.011(10) 0.090(11)
O1A_16 0.214(13) 0.169(11) 0.135(9) -0.069(8) -0.074(9) 0.071(10)
S1A_16 0.117(3) 0.093(3) 0.152(3) 0.023(2) -0.004(2) 0.009(2)
C1A_16 0.103(8) 0.049(5) 0.128(14) 0.042(7) 0.005(8) -0.003(5)
C2A_16 0.36(4) 0.079(9) 0.116(12) -0.019(8) 0.083(17) -0.058(14)
S1_16 0.141(3) 0.0750(18) 0.174(4) 0.029(2) 0.003(3) 0.0040(19)
C1_16 0.218(18) 0.199(18) 0.129(13) 0.020(11) 0.026(12) -0.089(14)
C2_16 0.135(11) 0.172(15) 0.182(14) 0.046(12) 0.002(10) -0.085(11)
O1_16 0.163(9) 0.130(7) 0.303(15) 0.097(9) 0.128(10) 0.054(7)
S1_17 0.1304(12) 0.1326(13) 0.1460(13) 0.0523(11) 0.0873(11) 0.0377(10)
O1_17 0.125(3) 0.140(3) 0.120(3) 0.068(2) 0.074(2) 0.047(2)
C2_17 0.232(11) 0.228(12) 0.193(9) -0.046(9) 0.104(9) -0.043(10)
C1_17 0.205(11) 0.239(13) 0.236(12) -0.004(10) 0.078(10) -0.026(10)
C2_26 0.158(7) 0.143(6) 0.185(8) 0.061(6) 0.010(6) -0.025(5)
C1_26 0.223(12) 0.191(11) 0.326(16) 0.018(11) -0.056(12) 0.075(10)
O1_26 0.101(2) 0.117(3) 0.106(2) 0.044(2) -0.0053(19) -0.016(2)
S1_26 0.220(3) 0.172(2) 0.204(3) 0.092(2) 0.000(2) 0.017(2)

loop_
_atom_type_symbol
_atom_type_description
_atom_type_scat_dispersion_real
_atom_type_scat_dispersion_imag
_atom_type_scat_source
C C 0.0030 0.0020 'International Tables Vol C Tables 4.2.6.8 and 6.1.1.4'
H H 0.0000 0.0000 'International Tables Vol C Tables 4.2.6.8 and 6.1.1.4'
N N 0.0060 0.0030 'International Tables Vol C Tables 4.2.6.8 and 6.1.1.4'
O O 0.0100 0.0060 'International Tables Vol C Tables 4.2.6.8 and 6.1.1.4'
S S 0.1190 0.1170 'International Tables Vol C Tables 4.2.6.8 and 6.1.1.4'

loop_
_geom_angle_atom_site_label_1
_geom_angle_atom_site_label_2
_geom_angle_atom_site_label_3
_geom_angle
_geom_angle_site_symmetry_1
_geom_angle_site_symmetry_3
_geom_angle_publ_flag
C123_1 O7_1 H7_1 109.5 . . ?
C126_1 O9_1 H9_1 109.5 . . ?
C4_1 N1_1 H1_1 116.6 . . ?
C7_1 N1_1 H1_1 116.6 . . ?
C7_1 N1_1 C4_1 126.8(3) . . ?
C44_1 N3_1 H3_1 116.2 . . ?
C47_1 N3_1 H3_1 116.2 . . ?
C47_1 N3_1 C44_1 127.5(3) . . ?
C35_1 N2_1 H2_1 116.4 . . ?
C34_1 N2_1 H2_1 116.4 . . ?
C34_1 N2_1 C35_1 127.2(3) . . ?
C87_1 N5_1 H5_1 117.7 . . ?
C87_1 N5_1 C84_1 124.6(4) . . ?
C84_1 N5_1 H5_1 117.7 . . ?
C115_1 N6_1 H6_1 116.7 . . ?
C114_1 N6_1 H6_1 116.7 . . ?
C114_1 N6_1 C115_1 126.6(4) . . ?
C74_1 N4_1 H4_1 115.6 . . ?
C74_1 N4_1 C75_1 128.7(4) . . ?
C75_1 N4_1 H4_1 115.6 . . ?
C99_1 C98_1 C92_1 123.2(5) . . ?
C99_1 C98_1 C103_1 118.8(5) . . ?
C103_1 C98_1 C92_1 118.0(5) . . ?
O5_1 C87_1 N5_1 123.3(5) . . ?
O5_1 C87_1 C88_1 117.7(6) . . ?
N5_1 C87_1 C88_1 118.7(5) . . ?
C89_1 C88_1 C87_1 121.6(5) . . ?
C93_1 C88_1 C87_1 118.8(5) . . ?
C93_1 C88_1 C89_1 119.3(5) . . ?
H95A_1 C95_1 H95B_1 109.5 . . ?
H95A_1 C95_1 H95C_1 109.5 . . ?
H95B_1 C95_1 H95C_1 109.5 . . ?
C94_1 C95_1 H95A_1 109.5 . . ?
C94_1 C95_1 H95B_1 109.5 . . ?
C94_1 C95_1 H95C_1 109.5 . . ?
H73A_1 C73_1 H73B_1 109.5 . . ?
H73A_1 C73_1 H73C_1 109.5 . . ?
H73B_1 C73_1 H73C_1 109.5 . . ?
C70_1 C73_1 H73A_1 109.5 . . ?
C70_1 C73_1 H73B_1 109.5 . . ?
C70_1 C73_1 H73C_1 109.5 . . ?
C98_1 C99_1 H99_1 118.5 . . ?
C98_1 C99_1 C100_1 123.1(5) . . ?
C100_1 C99_1 H99_1 118.5 . . ?
C101_1 C102_1 H102_1 119.6 . . ?
C101_1 C102_1 C103_1 120.9(6) . . ?
C103_1 C102_1 H102_1 119.6 . . ?
H31A_1 C31_1 H31B_1 109.5 . . ?
H31A_1 C31_1 H31C_1 109.5 . . ?
H31B_1 C31_1 H31C_1 109.5 . . ?
C30_1 C31_1 H31A_1 109.5 . . ?
C30_1 C31_1 H31B_1 109.5 . . ?
C30_1 C31_1 H31C_1 109.5 . . ?
C99_1 C100_1 H100_1 119.4 . . ?
C99_1 C100_1 C101_1 121.2(5) . . ?
C101_1 C100_1 H100_1 119.4 . . ?
H11A_1 C112_1 H11B_1 109.5 . . ?
H11A_1 C112_1 H11C_1 109.5 . . ?
H11B_1 C112_1 H11C_1 109.5 . . ?
C110_1 C112_1 H11A_1 109.5 . . ?
C110_1 C112_1 H11B_1 109.5 . . ?
C110_1 C112_1 H11C_1 109.5 . . ?
H96A_1 C96_1 H96B_1 109.5 . . ?
H96A_1 C96_1 H96C_1 109.5 . . ?
H96B_1 C96_1 H96C_1 109.5 . . ?
C94_1 C96_1 H96A_1 109.5 . . ?
C94_1 C96_1 H96B_1 109.5 . . ?
C94_1 C96_1 H96C_1 109.5 . . ?
H97A_1 C97_1 H97B_1 109.5 . . ?
H97A_1 C97_1 H97C_1 109.5 . . ?
H97B_1 C97_1 H97C_1 109.5 . . ?
C94_1 C97_1 H97A_1 109.5 . . ?
C94_1 C97_1 H97B_1 109.5 . . ?
C94_1 C97_1 H97C_1 109.5 . . ?
H11D_1 C113_1 H11E_1 109.5 . . ?
H11D_1 C113_1 H11F_1 109.5 . . ?
H11E_1 C113_1 H11F_1 109.5 . . ?
C110_1 C113_1 H11D_1 109.5 . . ?
C110_1 C113_1 H11E_1 109.5 . . ?
C110_1 C113_1 H11F_1 109.5 . . ?
C46_1 C45_1 H45_1 120.2 . . ?
C46_1 C45_1 C44_1 119.7(3) . . ?
C44_1 C45_1 H45_1 120.2 . . ?
H11G_1 C111_1 H11H_1 109.5 . . ?
H11G_1 C111_1 H11I_1 109.5 . . ?
H11H_1 C111_1 H11I_1 109.5 . . ?
C110_1 C111_1 H11G_1 109.5 . . ?
C110_1 C111_1 H11H_1 109.5 . . ?
C110_1 C111_1 H11I_1 109.5 . . ?
C50_1 C49_1 H49_1 119.4 . . ?
C48_1 C49_1 H49_1 119.4 . . ?
C48_1 C49_1 C50_1 121.2(3) . . ?
C4_1 C5_1 H5A_1 120.2 . . ?
C6_1 C5_1 H5A_1 120.2 . . ?
C6_1 C5_1 C4_1 119.6(3) . . ?
C5_1 C4_1 N1_1 115.9(3) . . ?
C5_1 C4_1 C3_1 121.5(3) . . ?
C3_1 C4_1 N1_1 122.6(3) . . ?
C4_1 C3_1 H3A_1 120.5 . . ?
C4_1 C3_1 C2_1 119.0(3) . . ?
C2_1 C3_1 H3A_1 120.5 . . ?
C44_1 C43_1 H43_1 119.2 . . ?
C42_1 C43_1 H43_1 119.2 . . ?
C42_1 C43_1 C44_1 121.6(3) . . ?
C5_1 C6_1 C1_1 119.7(3) . . ?
C5_1 C6_1 C122_1 126.3(3) . . ?
C1_1 C6_1 C122_1 113.9(3) . . ?
C3_1 C2_1 H2A_1 120.3 . . ?
C1_1 C2_1 C3_1 119.3(3) . . ?
C1_1 C2_1 H2A_1 120.3 . . ?
C45_1 C46_1 C41_1 121.7(3) . . ?
C45_1 C46_1 C122_1 126.0(3) . . ?
C41_1 C46_1 C122_1 112.2(3) . . ?
O1_1 C7_1 N1_1 122.3(3) . . ?
O1_1 C7_1 C8_1 121.9(3) . . ?
N1_1 C7_1 C8_1 115.7(3) . . ?
C51_1 C52_1 C53_1 118.3(3) . . ?
C51_1 C52_1 C58_1 120.7(3) . . ?
C53_1 C52_1 C58_1 121.0(3) . . ?
C1_1 C121_1 H121_1 113.0 . . ?
C1_1 C121_1 C41_1 106.3(2) . . ?
C1_1 C121_1 C81_1 106.9(3) . . ?
C41_1 C121_1 H121_1 113.0 . . ?
C81_1 C121_1 H121_1 113.0 . . ?
C81_1 C121_1 C41_1 104.0(2) . . ?
C52_1 C51_1 H51_1 117.7 . . ?
C52_1 C51_1 C50_1 124.5(3) . . ?
C50_1 C51_1 H51_1 117.7 . . ?
C50_1 C54_1 C57_1 109.9(3) . . ?
C55_1 C54_1 C50_1 111.3(3) . . ?
C55_1 C54_1 C56_1 110.5(3) . . ?
C55_1 C54_1 C57_1 107.8(3) . . ?
C56_1 C54_1 C50_1 107.8(3) . . ?
C56_1 C54_1 C57_1 109.6(3) . . ?
C6_1 C1_1 C121_1 112.7(3) . . ?
C2_1 C1_1 C6_1 120.8(3) . . ?
C2_1 C1_1 C121_1 126.4(3) . . ?
C81_1 C86_1 C122_1 114.0(3) . . ?
C81_1 C86_1 C85_1 119.1(3) . . ?
C85_1 C86_1 C122_1 126.5(3) . . ?
C8_1 C13_1 H13_1 120.1 . . ?
C8_1 C13_1 C12_1 119.7(3) . . ?
C12_1 C13_1 H13_1 120.1 . . ?
N3_1 C44_1 C45_1 124.5(3) . . ?
C43_1 C44_1 N3_1 118.0(3) . . ?
C43_1 C44_1 C45_1 117.5(3) . . ?
C49_1 C50_1 C54_1 120.2(3) . . ?
C51_1 C50_1 C49_1 116.3(3) . . ?
C51_1 C50_1 C54_1 123.5(3) . . ?
C13_1 C8_1 C7_1 121.1(3) . . ?
C13_1 C8_1 C9_1 120.6(3) . . ?
C9_1 C8_1 C7_1 118.2(3) . . ?
C38_1 C37_1 C36_1 120.7(3) . . ?
C38_1 C37_1 C125_1 114.1(3) . . ?
C36_1 C37_1 C125_1 125.2(3) . . ?
C26_1 C27_1 H27_1 118.4 . . ?
C26_1 C27_1 C28_1 123.3(3) . . ?
C28_1 C27_1 H27_1 118.4 . . ?
C46_1 C41_1 C121_1 114.2(3) . . ?
C42_1 C41_1 C46_1 118.9(3) . . ?
C42_1 C41_1 C121_1 126.8(3) . . ?
O3_1 C47_1 N3_1 124.1(3) . . ?
O3_1 C47_1 C48_1 119.9(3) . . ?
N3_1 C47_1 C48_1 115.9(3) . . ?
C37_1 C38_1 C124_1 114.0(3) . . ?
C37_1 C38_1 C39_1 120.1(3) . . ?
C39_1 C38_1 C124_1 125.9(3) . . ?
C19_1 C18_1 C12_1 121.2(3) . . ?
C23_1 C18_1 C19_1 115.8(3) . . ?
C23_1 C18_1 C12_1 122.9(3) . . ?
C37_1 C36_1 H36_1 120.7 . . ?
C35_1 C36_1 C37_1 118.6(3) . . ?
C35_1 C36_1 H36_1 120.7 . . ?
C6_1 C122_1 C123_1 111.2(2) . . ?
C46_1 C122_1 C6_1 105.6(2) . . ?
C46_1 C122_1 C123_1 115.8(3) . . ?
C86_1 C122_1 C6_1 106.5(2) . . ?
C86_1 C122_1 C46_1 103.3(2) . . ?
C86_1 C122_1 C123_1 113.6(3) . . ?
C8_1 C9_1 H9A_1 119.6 . . ?
C10_1 C9_1 C8_1 120.9(3) . . ?
C10_1 C9_1 H9A_1 119.6 . . ?
C54_1 C55_1 H55A_1 109.5 . . ?
C54_1 C55_1 H55B_1 109.5 . . ?
C54_1 C55_1 H55C_1 109.5 . . ?
H55A_1 C55_1 H55B_1 109.5 . . ?
H55A_1 C55_1 H55C_1 109.5 . . ?
H55B_1 C55_1 H55C_1 109.5 . . ?
C43_1 C42_1 C41_1 120.6(3) . . ?
C43_1 C42_1 H42_1 119.7 . . ?
C41_1 C42_1 H42_1 119.7 . . ?
C25_1 C24_1 C21_1 121.5(3) . . ?
C29_1 C24_1 C25_1 117.8(3) . . ?
C29_1 C24_1 C21_1 120.7(3) . . ?
C52_1 C53_1 H53_1 119.6 . . ?
C48_1 C53_1 C52_1 120.7(3) . . ?
C48_1 C53_1 H53_1 119.6 . . ?
C36_1 C35_1 N2_1 124.5(3) . . ?
C36_1 C35_1 C40_1 120.7(3) . . ?
C40_1 C35_1 N2_1 114.8(3) . . ?
C24_1 C25_1 H25_1 118.3 . . ?
C24_1 C25_1 C26_1 123.5(3) . . ?
C26_1 C25_1 H25_1 118.3 . . ?
C27_1 C26_1 C25_1 116.4(3) . . ?
C27_1 C26_1 C30_1 120.8(3) . . ?
C25_1 C26_1 C30_1 122.7(3) . . ?
C24_1 C29_1 H29_1 119.3 . . ?
C24_1 C29_1 C28_1 121.4(3) . . ?
C28_1 C29_1 H29_1 119.3 . . ?
O8_1 C123_1 O7_1 124.3(4) . . ?
O8_1 C123_1 C122_1 117.4(4) . . ?
O7_1 C123_1 C122_1 111.5(3) . . ?
C38_1 C124_1 H124_1 113.4 . . ?
C38_1 C124_1 C118_1 105.3(3) . . ?
C118_1 C124_1 H124_1 113.4 . . ?
C78_1 C124_1 C38_1 105.0(3) . . ?
C78_1 C124_1 H124_1 113.4 . . ?
C78_1 C124_1 C118_1 105.5(3) . . ?
C59_1 C58_1 C52_1 119.5(3) . . ?
C59_1 C58_1 C63_1 116.9(4) . . ?
C63_1 C58_1 C52_1 123.6(3) . . ?
C27_1 C28_1 C29_1 117.5(3) . . ?
C27_1 C28_1 C34_1 125.0(3) . . ?
C29_1 C28_1 C34_1 117.3(3) . . ?
C18_1 C19_1 H19_1 118.6 . . ?
C20_1 C19_1 C18_1 122.8(3) . . ?
C20_1 C19_1 H19_1 118.6 . . ?
C19_1 C20_1 H20_1 119.7 . . ?
C19_1 C20_1 C21_1 120.7(3) . . ?
C21_1 C20_1 H20_1 119.7 . . ?
C58_1 C59_1 H59_1 117.9 . . ?
C58_1 C59_1 C60_1 124.2(4) . . ?
C60_1 C59_1 H59_1 117.9 . . ?
C59_1 C60_1 H60_1 120.8 . . ?
C59_1 C60_1 C61_1 118.4(4) . . ?
C61_1 C60_1 H60_1 120.8 . . ?
C37_1 C125_1 C77_1 102.6(3) . . ?
C37_1 C125_1 C117_1 104.9(3) . . ?
C126_1 C125_1 C37_1 113.0(3) . . ?
C126_1 C125_1 C77_1 114.5(3) . . ?
C126_1 C125_1 C117_1 116.0(3) . . ?
C117_1 C125_1 C77_1 104.4(3) . . ?
C20_1 C21_1 C24_1 120.4(3) . . ?
C22_1 C21_1 C24_1 122.3(3) . . ?
C22_1 C21_1 C20_1 116.8(3) . . ?
C117_1 C118_1 C124_1 115.7(3) . . ?
C117_1 C118_1 C119_1 121.1(4) . . ?
C119_1 C118_1 C124_1 123.1(3) . . ?
C86_1 C81_1 C121_1 112.5(3) . . ?
C82_1 C81_1 C121_1 125.5(3) . . ?
C82_1 C81_1 C86_1 122.0(3) . . ?
C13_1 C12_1 C18_1 119.6(3) . . ?
C11_1 C12_1 C13_1 116.6(3) . . ?
C11_1 C12_1 C18_1 123.7(3) . . ?
C18_1 C23_1 H23_1 118.8 . . ?
C22_1 C23_1 C18_1 122.4(4) . . ?
C22_1 C23_1 H23_1 118.8 . . ?
C31_1 C30_1 C32_1 105.7(4) . . ?
C26_1 C30_1 C31_1 112.1(3) . . ?
C26_1 C30_1 C32_1 109.4(3) . . ?
C33_1 C30_1 C31_1 111.1(4) . . ?
C33_1 C30_1 C26_1 110.2(4) . . ?
C33_1 C30_1 C32_1 108.2(4) . . ?
C81_1 C82_1 H82_1 121.4 . . ?
C81_1 C82_1 C83_1 117.3(3) . . ?
C83_1 C82_1 H82_1 121.4 . . ?
C49_1 C48_1 C47_1 122.3(3) . . ?
C53_1 C48_1 C49_1 119.1(3) . . ?
C53_1 C48_1 C47_1 118.4(3) . . ?
C38_1 C39_1 H39_1 120.4 . . ?
C40_1 C39_1 C38_1 119.2(3) . . ?
C40_1 C39_1 H39_1 120.4 . . ?
C9_1 C10_1 C14_1 117.4(3) . . ?
C11_1 C10_1 C9_1 117.7(3) . . ?
C11_1 C10_1 C14_1 124.7(4) . . ?
C78_1 C77_1 C125_1 112.4(3) . . ?
C76_1 C77_1 C125_1 127.2(3) . . ?
C76_1 C77_1 C78_1 120.4(4) . . ?
C117_1 C116_1 H116_1 120.1 . . ?
C117_1 C116_1 C115_1 119.7(3) . . ?
C115_1 C116_1 H116_1 120.1 . . ?
C77_1 C78_1 C124_1 114.9(3) . . ?
C79_1 C78_1 C124_1 126.6(3) . . ?
C79_1 C78_1 C77_1 118.5(4) . . ?
O2_1 C34_1 N2_1 123.8(3) . . ?
O2_1 C34_1 C28_1 120.5(3) . . ?
N2_1 C34_1 C28_1 115.6(3) . . ?
O10_1 C126_1 O9_1 113.4(5) . . ?
O10_1 C126_1 C125_1 117.5(5) . . ?
O9_1 C126_1 C125_1 115.2(4) . . ?
C12_1 C11_1 H11_1 117.8 . . ?
C10_1 C11_1 C12_1 124.4(3) . . ?
C10_1 C11_1 H11_1 117.8 . . ?
C118_1 C117_1 C125_1 112.8(4) . . ?
C118_1 C117_1 C116_1 120.4(4) . . ?
C116_1 C117_1 C125_1 126.4(3) . . ?
C82_1 C83_1 H83_1 120.4 . . ?
C84_1 C83_1 C82_1 119.1(4) . . ?
C84_1 C83_1 H83_1 120.4 . . ?
C66_1 C67_1 H67_1 118.8 . . ?
C68_1 C67_1 H67_1 118.8 . . ?
C68_1 C67_1 C66_1 122.4(4) . . ?
C35_1 C40_1 H40_1 119.6 . . ?
C39_1 C40_1 C35_1 120.7(3) . . ?
C39_1 C40_1 H40_1 119.6 . . ?
C21_1 C22_1 H22_1 119.4 . . ?
C23_1 C22_1 C21_1 121.3(4) . . ?
C23_1 C22_1 H22_1 119.4 . . ?
C54_1 C56_1 H56A_1 109.5 . . ?
C54_1 C56_1 H56B_1 109.5 . . ?
C54_1 C56_1 H56C_1 109.5 . . ?
H56A_1 C56_1 H56B_1 109.5 . . ?
H56A_1 C56_1 H56C_1 109.5 . . ?
H56B_1 C56_1 H56C_1 109.5 . . ?
C91_1 C90_1 C89_1 116.6(4) . . ?
C91_1 C90_1 C94_1 122.5(4) . . ?
C89_1 C90_1 C94_1 120.8(4) . . ?
C86_1 C85_1 H85_1 121.0 . . ?
C84_1 C85_1 C86_1 118.0(4) . . ?
C84_1 C85_1 H85_1 121.0 . . ?
C78_1 C79_1 H79_1 119.2 . . ?
C78_1 C79_1 C80_1 121.5(3) . . ?
C80_1 C79_1 H79_1 119.2 . . ?
N6_1 C115_1 C116_1 118.7(4) . . ?
N6_1 C115_1 C120_1 122.5(4) . . ?
C120_1 C115_1 C116_1 118.9(4) . . ?
C83_1 C84_1 N5_1 115.7(4) . . ?
C85_1 C84_1 N5_1 120.4(4) . . ?
C85_1 C84_1 C83_1 123.9(4) . . ?
C54_1 C57_1 H57A_1 109.5 . . ?
C54_1 C57_1 H57B_1 109.5 . . ?
C54_1 C57_1 H57C_1 109.5 . . ?
H57A_1 C57_1 H57B_1 109.5 . . ?
H57A_1 C57_1 H57C_1 109.5 . . ?
H57B_1 C57_1 H57C_1 109.5 . . ?
C106_1 C107_1 H107_1 121.5 . . ?
C108_1 C107_1 H107_1 121.5 . . ?
C108_1 C107_1 C106_1 117.1(4) . . ?
C58_1 C63_1 H63_1 118.9 . . ?
C62_1 C63_1 C58_1 122.2(4) . . ?
C62_1 C63_1 H63_1 118.9 . . ?
C60_1 C61_1 C64_1 121.9(4) . . ?
C60_1 C61_1 C62_1 117.5(3) . . ?
C62_1 C61_1 C64_1 120.5(3) . . ?
C107_1 C106_1 C110_1 117.9(4) . . ?
C105_1 C106_1 C107_1 121.1(4) . . ?
C105_1 C106_1 C110_1 121.0(4) . . ?
C64_1 C65_1 H65_1 118.3 . . ?
C66_1 C65_1 H65_1 118.3 . . ?
C66_1 C65_1 C64_1 123.5(4) . . ?
O4_1 C74_1 N4_1 123.6(4) . . ?
O4_1 C74_1 C68_1 121.7(4) . . ?
N4_1 C74_1 C68_1 114.7(3) . . ?
C65_1 C64_1 C61_1 121.2(3) . . ?
C69_1 C64_1 C61_1 122.1(4) . . ?
C69_1 C64_1 C65_1 116.6(3) . . ?
C64_1 C69_1 H69_1 119.6 . . ?
C68_1 C69_1 C64_1 120.9(4) . . ?
C68_1 C69_1 H69_1 119.6 . . ?
C30_1 C32_1 H32A_1 109.5 . . ?
C30_1 C32_1 H32B_1 109.5 . . ?
C30_1 C32_1 H32C_1 109.5 . . ?
H32A_1 C32_1 H32B_1 109.5 . . ?
H32A_1 C32_1 H32C_1 109.5 . . ?
H32B_1 C32_1 H32C_1 109.5 . . ?
C118_1 C119_1 H119_1 120.7 . . ?
C120_1 C119_1 C118_1 118.7(4) . . ?
C120_1 C119_1 H119_1 120.7 . . ?
C67_1 C66_1 C65_1 116.6(4) . . ?
C67_1 C66_1 C70_1 125.2(4) . . ?
C65_1 C66_1 C70_1 118.1(4) . . ?
C63_1 C62_1 C61_1 120.8(3) . . ?
C63_1 C62_1 H62_1 119.6 . . ?
C61_1 C62_1 H62_1 119.6 . . ?
C108_1 C109_1 H109_1 120.3 . . ?
C108_1 C109_1 C104_1 119.5(4) . . ?
C104_1 C109_1 H109_1 120.3 . . ?
C90_1 C91_1 H91_1 117.9 . . ?
C90_1 C91_1 C92_1 124.2(4) . . ?
C92_1 C91_1 H91_1 117.9 . . ?
H16A_1 C16_1 H16B_1 109.5 . . ?
H16A_1 C16_1 H16C_1 109.5 . . ?
H16B_1 C16_1 H16C_1 109.5 . . ?
C14_1 C16_1 H16A_1 109.5 . . ?
C14_1 C16_1 H16B_1 109.5 . . ?
C14_1 C16_1 H16C_1 109.5 . . ?
C67_1 C68_1 C74_1 119.4(3) . . ?
C67_1 C68_1 C69_1 120.0(4) . . ?
C69_1 C68_1 C74_1 120.7(4) . . ?
C73_1 C70_1 C72_1 105.4(4) . . ?
C66_1 C70_1 C73_1 108.6(4) . . ?
C66_1 C70_1 C72_1 110.7(4) . . ?
C71_1 C70_1 C73_1 114.2(5) . . ?
C71_1 C70_1 C66_1 111.0(4) . . ?
C71_1 C70_1 C72_1 106.8(4) . . ?
O6_1 C114_1 N6_1 120.3(4) . . ?
O6_1 C114_1 C108_1 120.5(4) . . ?
N6_1 C114_1 C108_1 119.2(4) . . ?
C115_1 C120_1 H120_1 119.8 . . ?
C119_1 C120_1 C115_1 120.4(4) . . ?
C119_1 C120_1 H120_1 119.8 . . ?
C88_1 C89_1 H89_1 120.5 . . ?
C90_1 C89_1 C88_1 119.0(5) . . ?
C90_1 C89_1 H89_1 120.5 . . ?
C10_1 C14_1 C16_1 108.4(4) . . ?
C10_1 C14_1 C15_1 111.5(4) . . ?
C17_1 C14_1 C10_1 109.4(4) . . ?
C17_1 C14_1 C16_1 109.2(4) . . ?
C17_1 C14_1 C15_1 108.6(5) . . ?
C15_1 C14_1 C16_1 109.8(5) . . ?
C96_1 C94_1 C95_1 109.4(5) . . ?
C96_1 C94_1 C97_1 107.5(6) . . ?
C96_1 C94_1 C90_1 111.1(5) . . ?
C97_1 C94_1 C95_1 108.1(5) . . ?
C90_1 C94_1 C95_1 114.0(4) . . ?
C90_1 C94_1 C97_1 106.5(4) . . ?
C107_1 C108_1 C114_1 113.8(4) . . ?
C109_1 C108_1 C107_1 122.6(4) . . ?
C109_1 C108_1 C114_1 123.6(4) . . ?
C112_1 C110_1 C106_1 109.4(4) . . ?
C113_1 C110_1 C112_1 107.8(5) . . ?
C113_1 C110_1 C111_1 108.2(6) . . ?
C113_1 C110_1 C106_1 110.8(5) . . ?
C111_1 C110_1 C112_1 105.9(5) . . ?
C111_1 C110_1 C106_1 114.4(5) . . ?
C106_1 C105_1 H105_1 119.6 . . ?
C106_1 C105_1 C104_1 120.8(4) . . ?
C104_1 C105_1 H105_1 119.6 . . ?
C14_1 C17_1 H17A_1 109.5 . . ?
C14_1 C17_1 H17B_1 109.5 . . ?
C14_1 C17_1 H17C_1 109.5 . . ?
H17A_1 C17_1 H17B_1 109.5 . . ?
H17A_1 C17_1 H17C_1 109.5 . . ?
H17B_1 C17_1 H17C_1 109.5 . . ?
C77_1 C76_1 H76_1 119.9 . . ?
C77_1 C76_1 C75_1 120.2(4) . . ?
C75_1 C76_1 H76_1 119.9 . . ?
C30_1 C33_1 H33A_1 109.5 . . ?
C30_1 C33_1 H33B_1 109.5 . . ?
C30_1 C33_1 H33C_1 109.5 . . ?
H33A_1 C33_1 H33B_1 109.5 . . ?
H33A_1 C33_1 H33C_1 109.5 . . ?
H33B_1 C33_1 H33C_1 109.5 . . ?
C70_1 C72_1 H72A_1 109.5 . . ?
C70_1 C72_1 H72B_1 109.5 . . ?
C70_1 C72_1 H72C_1 109.5 . . ?
H72A_1 C72_1 H72B_1 109.5 . . ?
H72A_1 C72_1 H72C_1 109.5 . . ?
H72B_1 C72_1 H72C_1 109.5 . . ?
C70_1 C71_1 H71A_1 109.5 . . ?
C70_1 C71_1 H71B_1 109.5 . . ?
C70_1 C71_1 H71C_1 109.5 . . ?
H71A_1 C71_1 H71B_1 109.5 . . ?
H71A_1 C71_1 H71C_1 109.5 . . ?
H71B_1 C71_1 H71C_1 109.5 . . ?
C79_1 C80_1 H80_1 120.9 . . ?
C75_1 C80_1 C79_1 118.2(4) . . ?
C75_1 C80_1 H80_1 120.9 . . ?
C76_1 C75_1 N4_1 116.6(4) . . ?
C76_1 C75_1 C80_1 121.0(5) . . ?
C80_1 C75_1 N4_1 122.4(4) . . ?
C109_1 C104_1 C105_1 118.9(5) . . ?
C109_1 C104_1 C101_1 119.4(4) . . ?
C105_1 C104_1 C101_1 121.3(4) . . ?
C14_1 C15_1 H15A_1 109.5 . . ?
C14_1 C15_1 H15B_1 109.5 . . ?
C14_1 C15_1 H15C_1 109.5 . . ?
H15A_1 C15_1 H15B_1 109.5 . . ?
H15A_1 C15_1 H15C_1 109.5 . . ?
H15B_1 C15_1 H15C_1 109.5 . . ?
C102_1 C101_1 C100_1 118.0(5) . . ?
C102_1 C101_1 C104_1 120.1(5) . . ?
C100_1 C101_1 C104_1 121.8(4) . . ?
C88_1 C93_1 H93_1 118.5 . . ?
C88_1 C93_1 C92_1 123.0(5) . . ?
C92_1 C93_1 H93_1 118.5 . . ?
C91_1 C92_1 C98_1 120.6(4) . . ?
C91_1 C92_1 C93_1 117.8(5) . . ?
C93_1 C92_1 C98_1 121.5(4) . . ?
C98_1 C103_1 C102_1 118.0(5) . . ?
C98_1 C103_1 H103_1 121.0 . . ?
C102_1 C103_1 H103_1 121.0 . . ?
C87A_2 N5A_2 H5A_2 120.3 . . ?
C87A_2 N5A_2 C84_2 119.4(9) . . ?
C84_2 N5A_2 H5A_2 120.3 . . ?
N5A_2 C87A_2 C88A_2 119.0(8) . . ?
O5A_2 C87A_2 N5A_2 123.0(11) . . ?
O5A_2 C87A_2 C88A_2 117.8(10) . . ?
C97A_2 C94A_2 C90A_2 105.2(10) . . ?
C95A_2 C94A_2 C97A_2 103.3(9) . . ?
C95A_2 C94A_2 C90A_2 115.8(10) . . ?
C96A_2 C94A_2 C97A_2 116.1(11) . . ?
C96A_2 C94A_2 C95A_2 117.3(11) . . ?
C96A_2 C94A_2 C90A_2 99.0(9) . . ?
C94A_2 C97A_2 H97A_2 109.5 . . ?
C94A_2 C97A_2 H97B_2 109.5 . . ?
C94A_2 C97A_2 H97C_2 109.5 . . ?
H97A_2 C97A_2 H97B_2 109.5 . . ?
H97A_2 C97A_2 H97C_2 109.5 . . ?
H97B_2 C97A_2 H97C_2 109.5 . . ?
C94A_2 C95A_2 H95A_2 109.5 . . ?
C94A_2 C95A_2 H95B_2 109.5 . . ?
C94A_2 C95A_2 H95C_2 109.5 . . ?
H95A_2 C95A_2 H95B_2 109.5 . . ?
H95A_2 C95A_2 H95C_2 109.5 . . ?
H95B_2 C95A_2 H95C_2 109.5 . . ?
C94A_2 C96A_2 H96A_2 109.5 . . ?
C94A_2 C96A_2 H96B_2 109.5 . . ?
C94A_2 C96A_2 H96C_2 109.5 . . ?
H96A_2 C96A_2 H96B_2 109.5 . . ?
H96A_2 C96A_2 H96C_2 109.5 . . ?
H96B_2 C96A_2 H96C_2 109.5 . . ?
C91A_2 C90A_2 C94A_2 117.9(6) . . ?
C91A_2 C90A_2 C89A_2 120.0 . . ?
C89A_2 C90A_2 C94A_2 121.9(6) . . ?
C90A_2 C91A_2 H91A_2 120.0 . . ?
C90A_2 C91A_2 C92A_2 120.0 . . ?
C92A_2 C91A_2 H91A_2 120.0 . . ?
C91A_2 C92A_2 C93A_2 120.0 . . ?
C91A_2 C92A_2 C98_2 119.9(4) . . ?
C93A_2 C92A_2 C98_2 119.9(4) . . ?
C92A_2 C93A_2 H93A_2 120.0 . . ?
C88A_2 C93A_2 C92A_2 120.0 . . ?
C88A_2 C93A_2 H93A_2 120.0 . . ?
C93A_2 C88A_2 C87A_2 126.4(5) . . ?
C89A_2 C88A_2 C87A_2 113.4(5) . . ?
C89A_2 C88A_2 C93A_2 120.0 . . ?
C90A_2 C89A_2 H89A_2 120.0 . . ?
C88A_2 C89A_2 C90A_2 120.0 . . ?
C88A_2 C89A_2 H89A_2 120.0 . . ?
O5A_2 O5A_2 C87A_2 136.9(9) 2_556 . ?
C126_2 O9_2 H9_2 109.5 . . ?
C123_2 O7_2 H7_2 109.5 . . ?
C35_2 N2_2 H2_2 116.5 . . ?
C34_2 N2_2 H2_2 116.5 . . ?
C34_2 N2_2 C35_2 127.1(3) . . ?
C75_2 N4_2 H4_2 116.6 . . ?
C74_2 N4_2 H4_2 116.6 . . ?
C74_2 N4_2 C75_2 126.8(3) . . ?
C4_2 N1_2 H1_2 116.6 . . ?
C7_2 N1_2 H1_2 116.6 . . ?
C7_2 N1_2 C4_2 126.7(4) . . ?
C115_2 N6_2 H6_2 115.6 . . ?
C114_2 N6_2 H6_2 115.6 . . ?
C114_2 N6_2 C115_2 128.7(5) . . ?
C47_2 N3_2 H3_2 116.0 . . ?
C47_2 N3_2 C44_2 128.0(5) . . ?
C44_2 N3_2 H3_2 116.0 . . ?
C101_2 C100_2 H100_2 118.5 . . ?
C101_2 C100_2 C99_2 122.9(6) . . ?
C99_2 C100_2 H100_2 118.5 . . ?
C106_2 C105_2 H105_2 117.6 . . ?
C106_2 C105_2 C104_2 124.8(6) . . ?
C104_2 C105_2 H105_2 117.6 . . ?
H56A_2 C56_2 H56B_2 109.5 . . ?
H56A_2 C56_2 H56C_2 109.5 . . ?
H56B_2 C56_2 H56C_2 109.5 . . ?
C54_2 C56_2 H56A_2 109.5 . . ?
C54_2 C56_2 H56B_2 109.5 . . ?
C54_2 C56_2 H56C_2 109.5 . . ?
C100_2 C101_2 C102_2 116.5(9) . . ?
C100_2 C101_2 C104_2 120.3(6) . . ?
C104_2 C101_2 C102_2 123.2(8) . . ?
H31A_2 C31_2 H31B_2 109.5 . . ?
H31A_2 C31_2 H31C_2 109.5 . . ?
H31B_2 C31_2 H31C_2 109.5 . . ?
C30_2 C31_2 H31A_2 109.5 . . ?
C30_2 C31_2 H31B_2 109.5 . . ?
C30_2 C31_2 H31C_2 109.5 . . ?
C49_2 C50_2 C54_2 123.9(5) . . ?
C49_2 C50_2 C51_2 114.0(5) . . ?
C51_2 C50_2 C54_2 121.7(5) . . ?
H16A_2 C16_2 H16B_2 109.5 . . ?
H16A_2 C16_2 H16C_2 109.5 . . ?
H16B_2 C16_2 H16C_2 109.5 . . ?
C14_2 C16_2 H16A_2 109.5 . . ?
C14_2 C16_2 H16B_2 109.5 . . ?
C14_2 C16_2 H16C_2 109.5 . . ?
C63_2 C58_2 C59_2 118.4(5) . . ?
C63_2 C58_2 C52_2 120.8(5) . . ?
C59_2 C58_2 C52_2 120.8(5) . . ?
O3A_2 C47_2 C48_2 118.5(8) . . ?
N3_2 C47_2 O3A_2 116.2(7) . . ?
N3_2 C47_2 C48_2 117.5(6) . . ?
N3_2 C47_2 O3_2 101.2(9) . . ?
C48_2 C47_2 O3_2 111.6(9) . . ?
C63_2 C62_2 H62_2 118.1 . . ?
C61_2 C62_2 H62_2 118.1 . . ?
C61_2 C62_2 C63_2 123.7(5) . . ?
C102_2 C103_2 H103_2 120.5 . . ?
C98_2 C103_2 H103_2 120.5 . . ?
C98_2 C103_2 C102_2 119.0(7) . . ?
C100_2 C99_2 H99_2 119.8 . . ?
C100_2 C99_2 C98_2 120.4(7) . . ?
C98_2 C99_2 H99_2 119.8 . . ?
C112_2 C110_2 C106_2 103.9(6) . . ?
C113_2 C110_2 C112_2 107.9(7) . . ?
C113_2 C110_2 C111_2 111.3(7) . . ?
C113_2 C110_2 C106_2 117.0(7) . . ?
C111_2 C110_2 C112_2 109.0(7) . . ?
C111_2 C110_2 C106_2 107.3(7) . . ?
C101_2 C102_2 H102_2 118.2 . . ?
C103_2 C102_2 C101_2 123.6(9) . . ?
C103_2 C102_2 H102_2 118.2 . . ?
C56_2 C54_2 C55_2 100.2(6) . . ?
C50_2 C54_2 C56_2 112.6(7) . . ?
C50_2 C54_2 C55_2 99.4(9) . . ?
C57_2 C54_2 C56_2 123.5(10) . . ?
C57_2 C54_2 C50_2 112.7(6) . . ?
C57_2 C54_2 C55_2 103.8(9) . . ?
C50_2 C49_2 H49_2 119.1 . . ?
C48_2 C49_2 C50_2 121.8(5) . . ?
C48_2 C49_2 H49_2 119.1 . . ?
C58_2 C63_2 C62_2 122.2(5) . . ?
C58_2 C63_2 H63_2 118.9 . . ?
C62_2 C63_2 H63_2 118.9 . . ?
C110_2 C112_2 H11A_2 109.5 . . ?
C110_2 C112_2 H11B_2 109.5 . . ?
C110_2 C112_2 H11C_2 109.5 . . ?
H11A_2 C112_2 H11B_2 109.5 . . ?
H11A_2 C112_2 H11C_2 109.5 . . ?
H11B_2 C112_2 H11C_2 109.5 . . ?
C54_2 C57_2 H57A_2 109.5 . . ?
C54_2 C57_2 H57B_2 109.5 . . ?
C54_2 C57_2 H57C_2 109.5 . . ?
H57A_2 C57_2 H57B_2 109.5 . . ?
H57A_2 C57_2 H57C_2 109.5 . . ?
H57B_2 C57_2 H57C_2 109.5 . . ?
C49_2 C48_2 C47_2 121.6(5) . . ?
C49_2 C48_2 C53_2 119.7(6) . . ?
C53_2 C48_2 C47_2 112.4(6) . . ?
C54_2 C55_2 H55A_2 109.5 . . ?
C54_2 C55_2 H55B_2 109.5 . . ?
C54_2 C55_2 H55C_2 109.5 . . ?
H55A_2 C55_2 H55B_2 109.5 . . ?
H55A_2 C55_2 H55C_2 109.5 . . ?
H55B_2 C55_2 H55C_2 109.5 . . ?
C110_2 C113_2 H11D_2 109.5 . . ?
C110_2 C113_2 H11E_2 109.5 . . ?
C110_2 C113_2 H11F_2 109.5 . . ?
H11D_2 C113_2 H11E_2 109.5 . . ?
H11D_2 C113_2 H11F_2 109.5 . . ?
H11E_2 C113_2 H11F_2 109.5 . . ?
H17A_2 C17_2 H17B_2 109.5 . . ?
H17A_2 C17_2 H17C_2 109.5 . . ?
H17B_2 C17_2 H17C_2 109.5 . . ?
C14_2 C17_2 H17A_2 109.5 . . ?
C14_2 C17_2 H17B_2 109.5 . . ?
C14_2 C17_2 H17C_2 109.5 . . ?
H15A_2 C15_2 H15B_2 109.5 . . ?
H15A_2 C15_2 H15C_2 109.5 . . ?
H15B_2 C15_2 H15C_2 109.5 . . ?
C14_2 C15_2 H15A_2 109.5 . . ?
C14_2 C15_2 H15B_2 109.5 . . ?
C14_2 C15_2 H15C_2 109.5 . . ?
H33A_2 C33_2 H33B_2 109.5 . . ?
H33A_2 C33_2 H33C_2 109.5 . . ?
H33B_2 C33_2 H33C_2 109.5 . . ?
C30_2 C33_2 H33A_2 109.5 . . ?
C30_2 C33_2 H33B_2 109.5 . . ?
C30_2 C33_2 H33C_2 109.5 . . ?
C110_2 C111_2 H11G_2 109.5 . . ?
C110_2 C111_2 H11H_2 109.5 . . ?
C110_2 C111_2 H11I_2 109.5 . . ?
H11G_2 C111_2 H11H_2 109.5 . . ?
H11G_2 C111_2 H11I_2 109.5 . . ?
H11H_2 C111_2 H11I_2 109.5 . . ?
C48_2 C53_2 H53_2 122.5 . . ?
C52_2 C53_2 C48_2 115.1(6) . . ?
C52_2 C53_2 H53_2 122.5 . . ?
C37_2 C125_2 C117_2 102.1(2) . . ?
C37_2 C125_2 C77_2 107.2(3) . . ?
C37_2 C125_2 C126_2 113.6(3) . . ?
C117_2 C125_2 C126_2 117.8(3) . . ?
C77_2 C125_2 C117_2 103.5(3) . . ?
C77_2 C125_2 C126_2 111.5(3) . . ?
C36_2 C37_2 C125_2 124.6(3) . . ?
C38_2 C37_2 C125_2 114.5(3) . . ?
C38_2 C37_2 C36_2 120.8(3) . . ?
H32A_2 C32_2 H32B_2 109.5 . . ?
H32A_2 C32_2 H32C_2 109.5 . . ?
H32B_2 C32_2 H32C_2 109.5 . . ?
C30_2 C32_2 H32A_2 109.5 . . ?
C30_2 C32_2 H32B_2 109.5 . . ?
C30_2 C32_2 H32C_2 109.5 . . ?
C66_2 C67_2 H67_2 119.3 . . ?
C66_2 C67_2 C68_2 121.5(3) . . ?
C68_2 C67_2 H67_2 119.3 . . ?
C67_2 C66_2 C70_2 121.4(3) . . ?
C65_2 C66_2 C67_2 117.8(3) . . ?
C65_2 C66_2 C70_2 120.8(3) . . ?
C118_2 C117_2 C125_2 113.0(3) . . ?
C118_2 C117_2 C116_2 120.0(3) . . ?
C116_2 C117_2 C125_2 127.1(3) . . ?
C76_2 C77_2 C125_2 126.2(3) . . ?
C76_2 C77_2 C78_2 120.6(3) . . ?
C78_2 C77_2 C125_2 113.2(3) . . ?
C37_2 C36_2 H36_2 120.8 . . ?
C37_2 C36_2 C35_2 118.5(3) . . ?
C35_2 C36_2 H36_2 120.8 . . ?
N4_2 C75_2 C76_2 116.0(3) . . ?
C80_2 C75_2 N4_2 123.7(3) . . ?
C80_2 C75_2 C76_2 120.3(3) . . ?
C117_2 C118_2 C124_2 115.4(3) . . ?
C117_2 C118_2 C119_2 121.4(3) . . ?
C119_2 C118_2 C124_2 123.1(3) . . ?
C35_2 C40_2 H40_2 119.4 . . ?
C39_2 C40_2 H40_2 119.4 . . ?
C39_2 C40_2 C35_2 121.2(3) . . ?
N1_2 C4_2 C5_2 117.9(4) . . ?
N1_2 C4_2 C3_2 119.7(4) . . ?
C5_2 C4_2 C3_2 122.4(4) . . ?
O4_2 C74_2 N4_2 125.1(3) . . ?
O4_2 C74_2 C68_2 120.5(3) . . ?
N4_2 C74_2 C68_2 114.4(4) . . ?
C118_2 C124_2 H124_2 113.9 . . ?
C38_2 C124_2 C118_2 104.0(3) . . ?
C38_2 C124_2 H124_2 113.9 . . ?
C38_2 C124_2 C78_2 105.6(3) . . ?
C78_2 C124_2 C118_2 104.5(3) . . ?
C78_2 C124_2 H124_2 113.9 . . ?
C37_2 C38_2 C124_2 113.4(3) . . ?
C39_2 C38_2 C37_2 120.1(3) . . ?
C39_2 C38_2 C124_2 126.2(3) . . ?
C36_2 C35_2 N2_2 122.8(3) . . ?
C40_2 C35_2 N2_2 117.1(3) . . ?
C40_2 C35_2 C36_2 120.0(3) . . ?
C66_2 C70_2 C72_2 107.4(3) . . ?
C71_2 C70_2 C66_2 113.3(3) . . ?
C71_2 C70_2 C72_2 109.2(4) . . ?
C71_2 C70_2 C73_2 109.2(4) . . ?
C73_2 C70_2 C66_2 110.3(3) . . ?
C73_2 C70_2 C72_2 107.4(4) . . ?
C77_2 C76_2 C75_2 119.8(3) . . ?
C77_2 C76_2 H76_2 120.1 . . ?
C75_2 C76_2 H76_2 120.1 . . ?
C4_2 C5_2 H5_2 120.2 . . ?
C4_2 C5_2 C6_2 119.5(4) . . ?
C6_2 C5_2 H5_2 120.2 . . ?
O10_2 C126_2 O9_2 126.7(4) . . ?
O10_2 C126_2 C125_2 121.5(4) . . ?
O9_2 C126_2 C125_2 111.8(3) . . ?
C78_2 C79_2 H79_2 120.1 . . ?
C78_2 C79_2 C80_2 119.9(3) . . ?
C80_2 C79_2 H79_2 120.1 . . ?
C40_2 C39_2 C38_2 119.4(3) . . ?
C40_2 C39_2 H39_2 120.3 . . ?
C38_2 C39_2 H39_2 120.3 . . ?
C67_2 C68_2 C74_2 117.1(3) . . ?
C67_2 C68_2 C69_2 121.2(3) . . ?
C69_2 C68_2 C74_2 121.6(3) . . ?
C77_2 C78_2 C124_2 114.9(3) . . ?
C77_2 C78_2 C79_2 119.8(3) . . ?
C79_2 C78_2 C124_2 125.2(3) . . ?
O1_2 C7_2 N1_2 122.4(4) . . ?
O1_2 C7_2 C8_2 119.1(4) . . ?
N1_2 C7_2 C8_2 118.4(4) . . ?
C86_2 C85_2 H85_2 121.0 . . ?
C84_2 C85_2 H85_2 121.0 . . ?
C84_2 C85_2 C86_2 118.0(4) . . ?
C117_2 C116_2 H116_2 120.0 . . ?
C115_2 C116_2 C117_2 120.0(4) . . ?
C115_2 C116_2 H116_2 120.0 . . ?
C19_2 C20_2 H20_2 119.4 . . ?
C21_2 C20_2 H20_2 119.4 . . ?
C21_2 C20_2 C19_2 121.3(4) . . ?
C19_2 C18_2 C12_2 117.5(4) . . ?
C23_2 C18_2 C19_2 120.3(4) . . ?
C23_2 C18_2 C12_2 122.2(4) . . ?
C6_2 C122_2 C46_2 103.8(3) . . ?
C6_2 C122_2 C86_2 106.2(3) . . ?
C6_2 C122_2 C123_2 112.7(3) . . ?
C46_2 C122_2 C86_2 103.5(3) . . ?
C46_2 C122_2 C123_2 117.4(3) . . ?
C86_2 C122_2 C123_2 112.2(3) . . ?
C5_2 C6_2 C122_2 127.0(4) . . ?
C5_2 C6_2 C1_2 118.2(4) . . ?
C1_2 C6_2 C122_2 114.8(4) . . ?
C27_2 C26_2 C30_2 120.7(4) . . ?
C25_2 C26_2 C27_2 118.3(4) . . ?
C25_2 C26_2 C30_2 121.0(4) . . ?
C41_2 C46_2 C122_2 114.8(3) . . ?
C41_2 C46_2 C45_2 119.6(4) . . ?
C45_2 C46_2 C122_2 125.6(4) . . ?
C20_2 C19_2 H19_2 121.5 . . ?
C18_2 C19_2 C20_2 117.0(4) . . ?
C18_2 C19_2 H19_2 121.5 . . ?
C70_2 C72_2 H72A_2 109.5 . . ?
C70_2 C72_2 H72B_2 109.5 . . ?
C70_2 C72_2 H72C_2 109.5 . . ?
H72A_2 C72_2 H72B_2 109.5 . . ?
H72A_2 C72_2 H72C_2 109.5 . . ?
H72B_2 C72_2 H72C_2 109.5 . . ?
C8_2 C13_2 H13_2 120.2 . . ?
C8_2 C13_2 C12_2 119.6(4) . . ?
C12_2 C13_2 H13_2 120.2 . . ?
C84_2 C83_2 H83_2 119.8 . . ?
C82_2 C83_2 H83_2 119.8 . . ?
C82_2 C83_2 C84_2 120.4(4) . . ?
C24_2 C29_2 H29_2 119.9 . . ?
C28_2 C29_2 H29_2 119.9 . . ?
C28_2 C29_2 C24_2 120.2(4) . . ?
C6_2 C1_2 C121_2 112.0(4) . . ?
C2_2 C1_2 C6_2 120.4(4) . . ?
C2_2 C1_2 C121_2 127.6(4) . . ?
C70_2 C71_2 H71A_2 109.5 . . ?
C70_2 C71_2 H71B_2 109.5 . . ?
C70_2 C71_2 H71C_2 109.5 . . ?
H71A_2 C71_2 H71B_2 109.5 . . ?
H71A_2 C71_2 H71C_2 109.5 . . ?
H71B_2 C71_2 H71C_2 109.5 . . ?
C29_2 C24_2 C21_2 121.5(4) . . ?
C25_2 C24_2 C29_2 114.5(4) . . ?
C25_2 C24_2 C21_2 124.0(4) . . ?
C4_2 C3_2 H3A_2 121.2 . . ?
C2_2 C3_2 C4_2 117.7(4) . . ?
C2_2 C3_2 H3A_2 121.2 . . ?
C66_2 C65_2 H65_2 117.8 . . ?
C66_2 C65_2 C64_2 124.4(4) . . ?
C64_2 C65_2 H65_2 117.8 . . ?
C86_2 C81_2 C121_2 114.1(4) . . ?
C82_2 C81_2 C86_2 116.6(4) . . ?
C82_2 C81_2 C121_2 129.1(4) . . ?
C26_2 C27_2 H27_2 121.5 . . ?
C26_2 C27_2 C28_2 117.0(4) . . ?
C28_2 C27_2 H27_2 121.5 . . ?
C85_2 C86_2 C122_2 127.5(4) . . ?
C85_2 C86_2 C81_2 121.2(4) . . ?
C81_2 C86_2 C122_2 111.2(3) . . ?
C26_2 C25_2 C24_2 126.9(4) . . ?
C26_2 C25_2 H25_2 116.6 . . ?
C24_2 C25_2 H25_2 116.6 . . ?
C75_2 C80_2 C79_2 119.7(3) . . ?
C75_2 C80_2 H80_2 120.1 . . ?
C79_2 C80_2 H80_2 120.1 . . ?
C46_2 C41_2 C121_2 113.0(4) . . ?
C46_2 C41_2 C42_2 122.2(4) . . ?
C42_2 C41_2 C121_2 124.8(4) . . ?
C1_2 C121_2 C41_2 105.4(4) . . ?
C1_2 C121_2 H121_2 112.6 . . ?
C81_2 C121_2 C1_2 108.8(4) . . ?
C81_2 C121_2 C41_2 104.4(4) . . ?
C81_2 C121_2 H121_2 112.6 . . ?
C41_2 C121_2 H121_2 112.6 . . ?
C85_2 C84_2 N5A_2 108.3(5) . . ?
C83_2 C84_2 N5A_2 131.4(5) . . ?
C83_2 C84_2 C85_2 120.2(4) . . ?
C83_2 C84_2 N5_2 111.8(5) . . ?
N5_2 C84_2 C85_2 127.9(6) . . ?
C118_2 C119_2 H119_2 120.4 . . ?
C120_2 C119_2 C118_2 119.2(4) . . ?
C120_2 C119_2 H119_2 120.4 . . ?
C41_2 C42_2 H42_2 121.2 . . ?
C43_2 C42_2 C41_2 117.7(4) . . ?
C43_2 C42_2 H42_2 121.2 . . ?
C119_2 C120_2 H120_2 120.8 . . ?
C119_2 C120_2 C115_2 118.4(4) . . ?
C115_2 C120_2 H120_2 120.8 . . ?
C13_2 C8_2 C7_2 121.2(4) . . ?
C13_2 C8_2 C9_2 121.7(4) . . ?
C9_2 C8_2 C7_2 117.0(4) . . ?
C1_2 C2_2 C3_2 121.8(4) . . ?
C1_2 C2_2 H2A_2 119.1 . . ?
C3_2 C2_2 H2A_2 119.1 . . ?
C13_2 C12_2 C18_2 120.5(3) . . ?
C13_2 C12_2 C11_2 119.6(4) . . ?
C11_2 C12_2 C18_2 119.8(4) . . ?
C8_2 C9_2 H9A_2 120.0 . . ?
C8_2 C9_2 C10_2 119.9(4) . . ?
C10_2 C9_2 H9A_2 120.0 . . ?
C68_2 C69_2 H69_2 121.4 . . ?
C68_2 C69_2 C64_2 117.1(4) . . ?
C64_2 C69_2 H69_2 121.4 . . ?
C12_2 C11_2 H11_2 119.8 . . ?
C10_2 C11_2 C12_2 120.4(5) . . ?
C10_2 C11_2 H11_2 119.8 . . ?
O2_2 C34_2 N2_2 121.7(4) . . ?
O2_2 C34_2 C28_2 121.7(4) . . ?
N2_2 C34_2 C28_2 116.5(3) . . ?
C29_2 C28_2 C27_2 123.0(4) . . ?
C29_2 C28_2 C34_2 116.2(3) . . ?
C27_2 C28_2 C34_2 120.6(4) . . ?
N6_2 C115_2 C120_2 121.2(4) . . ?
C116_2 C115_2 N6_2 117.9(4) . . ?
C116_2 C115_2 C120_2 120.9(4) . . ?
C20_2 C21_2 C24_2 120.2(4) . . ?
C20_2 C21_2 C22_2 117.2(4) . . ?
C22_2 C21_2 C24_2 122.6(4) . . ?
C18_2 C23_2 H23_2 120.1 . . ?
C18_2 C23_2 C22_2 119.9(4) . . ?
C22_2 C23_2 H23_2 120.1 . . ?
C83_2 C82_2 C81_2 123.4(4) . . ?
C83_2 C82_2 H82_2 118.3 . . ?
C81_2 C82_2 H82_2 118.3 . . ?
C46_2 C45_2 H45_2 119.8 . . ?
C46_2 C45_2 C44_2 120.3(4) . . ?
C44_2 C45_2 H45_2 119.8 . . ?
C21_2 C22_2 H22_2 117.9 . . ?
C23_2 C22_2 C21_2 124.2(4) . . ?
C23_2 C22_2 H22_2 117.9 . . ?
O6_2 C114_2 N6_2 123.5(5) . . ?
O6_2 C114_2 C108_2 119.7(5) . . ?
N6_2 C114_2 C108_2 116.5(5) . . ?
O8_2 C123_2 C122_2 114.1(3) . . ?
O7_2 C123_2 O8_2 121.5(5) . . ?
O7_2 C123_2 C122_2 118.5(5) . . ?
C9_2 C10_2 C14_2 120.9(4) . . ?
C11_2 C10_2 C9_2 118.4(4) . . ?
C11_2 C10_2 C14_2 120.7(5) . . ?
N3_2 C44_2 C45_2 123.8(5) . . ?
N3_2 C44_2 C43_2 118.4(5) . . ?
C45_2 C44_2 C43_2 117.7(4) . . ?
C16_2 C14_2 C10_2 109.2(5) . . ?
C17_2 C14_2 C16_2 100.7(10) . . ?
C17_2 C14_2 C10_2 114.1(5) . . ?
C15_2 C14_2 C16_2 110.3(10) . . ?
C15_2 C14_2 C17_2 108.7(10) . . ?
C15_2 C14_2 C10_2 113.1(5) . . ?
C65_2 C64_2 C69_2 118.0(4) . . ?
C65_2 C64_2 C61_2 123.9(4) . . ?
C69_2 C64_2 C61_2 118.0(4) . . ?
C62_2 C61_2 C64_2 125.7(5) . . ?
C62_2 C61_2 C60_2 116.8(6) . . ?
C60_2 C61_2 C64_2 117.0(4) . . ?
C58_2 C59_2 H59_2 121.1 . . ?
C58_2 C59_2 C60_2 117.8(5) . . ?
C60_2 C59_2 H59_2 121.1 . . ?
C53_2 C52_2 C58_2 116.5(5) . . ?
C51_2 C52_2 C58_2 119.4(4) . . ?
C51_2 C52_2 C53_2 123.7(5) . . ?
C61_2 C60_2 H60_2 120.3 . . ?
C59_2 C60_2 C61_2 119.4(5) . . ?
C59_2 C60_2 H60_2 120.3 . . ?
C109_2 C108_2 C114_2 122.9(5) . . ?
C109_2 C108_2 C107_2 119.7(6) . . ?
C107_2 C108_2 C114_2 117.4(7) . . ?
C31_2 C30_2 C33_2 122.9(7) . . ?
C31_2 C30_2 C32_2 97.9(6) . . ?
C31_2 C30_2 C26_2 110.7(5) . . ?
C33_2 C30_2 C32_2 96.8(6) . . ?
C33_2 C30_2 C26_2 115.2(5) . . ?
C26_2 C30_2 C32_2 109.7(6) . . ?
C50_2 C51_2 H51_2 119.3 . . ?
C52_2 C51_2 C50_2 121.3(5) . . ?
C52_2 C51_2 H51_2 119.3 . . ?
C105_2 C106_2 C110_2 126.2(7) . . ?
C105_2 C106_2 C107_2 120.3(7) . . ?
C107_2 C106_2 C110_2 113.4(10) . . ?
C42_2 C43_2 C44_2 122.2(4) . . ?
C42_2 C43_2 H43_2 118.9 . . ?
C44_2 C43_2 H43_2 118.9 . . ?
C105_2 C104_2 C109_2 114.4(7) . . ?
C101_2 C104_2 C105_2 121.9(5) . . ?
C101_2 C104_2 C109_2 123.7(6) . . ?
C108_2 C109_2 C104_2 121.4(5) . . ?
C108_2 C109_2 H109_2 119.3 . . ?
C104_2 C109_2 H109_2 119.3 . . ?
C70_2 C73_2 H73A_2 109.5 . . ?
C70_2 C73_2 H73B_2 109.5 . . ?
C70_2 C73_2 H73C_2 109.5 . . ?
H73A_2 C73_2 H73B_2 109.5 . . ?
H73A_2 C73_2 H73C_2 109.5 . . ?
H73B_2 C73_2 H73C_2 109.5 . . ?
C103_2 C98_2 C92A_2 126.3(7) . . ?
C103_2 C98_2 C99_2 117.2(9) . . ?
C99_2 C98_2 C92A_2 116.4(7) . . ?
C92_2 C98_2 C103_2 110.6(7) . . ?
C92_2 C98_2 C99_2 132.1(9) . . ?
C108_2 C107_2 H107_2 120.4 . . ?
C106_2 C107_2 C108_2 119.2(8) . . ?
C106_2 C107_2 H107_2 120.4 . . ?
C84_2 N5_2 H5B_2 120.1 . . ?
C87_2 N5_2 C84_2 119.7(7) . . ?
C87_2 N5_2 H5B_2 120.1 . . ?
O5_2 C87_2 N5_2 119.4(8) . . ?
O5_2 C87_2 C88_2 122.8(8) . . ?
N5_2 C87_2 C88_2 117.6(7) . . ?
C97_2 C94_2 C95_2 108.1(9) . . ?
C97_2 C94_2 C96_2 101.2(15) . . ?
C97_2 C94_2 C90_2 106.0(9) . . ?
C95_2 C94_2 C96_2 94.0(16) . . ?
C90_2 C94_2 C95_2 113.3(10) . . ?
C90_2 C94_2 C96_2 132.0(14) . . ?
C94_2 C97_2 H97D_2 109.5 . . ?
C94_2 C97_2 H97E_2 109.5 . . ?
C94_2 C97_2 H97F_2 109.5 . . ?
H97D_2 C97_2 H97E_2 109.5 . . ?
H97D_2 C97_2 H97F_2 109.5 . . ?
H97E_2 C97_2 H97F_2 109.5 . . ?
C94_2 C95_2 H95D_2 109.5 . . ?
C94_2 C95_2 H95E_2 109.5 . . ?
C94_2 C95_2 H95F_2 109.5 . . ?
H95D_2 C95_2 H95E_2 109.5 . . ?
H95D_2 C95_2 H95F_2 109.5 . . ?
H95E_2 C95_2 H95F_2 109.5 . . ?
C94_2 C96_2 H96D_2 109.5 . . ?
C94_2 C96_2 H96E_2 109.5 . . ?
C94_2 C96_2 H96F_2 109.5 . . ?
H96D_2 C96_2 H96E_2 109.5 . . ?
H96D_2 C96_2 H96F_2 109.5 . . ?
H96E_2 C96_2 H96F_2 109.5 . . ?
C91_2 C90_2 C94_2 114.9(6) . . ?
C91_2 C90_2 C89_2 120.0 . . ?
C89_2 C90_2 C94_2 125.1(6) . . ?
C90_2 C91_2 H91_2 120.0 . . ?
C92_2 C91_2 C90_2 120.0 . . ?
C92_2 C91_2 H91_2 120.0 . . ?
C98_2 C92_2 C91_2 113.4(6) . . ?
C98_2 C92_2 C93_2 126.6(5) . . ?
C93_2 C92_2 C91_2 120.0 . . ?
C92_2 C93_2 H93_2 120.0 . . ?
C92_2 C93_2 C88_2 120.0 . . ?
C88_2 C93_2 H93_2 120.0 . . ?
C93_2 C88_2 C87_2 114.4(5) . . ?
C89_2 C88_2 C87_2 125.5(5) . . ?
C89_2 C88_2 C93_2 120.0 . . ?
C90_2 C89_2 H89_2 120.0 . . ?
C88_2 C89_2 C90_2 120.0 . . ?
C88_2 C89_2 H89_2 120.0 . . ?
C126_3 O9_3 H9_3 109.5 . . ?
C123_3 O7_3 H7_3 109.5 . . ?
C7_3 N1_3 H1_3 118.0 . . ?
C7_3 N1_3 C4_3 124.0(3) . . ?
C4_3 N1_3 H1_3 118.0 . . ?
C84_3 N5_3 H5_3 117.5 . . ?
C87_3 N5_3 H5_3 117.5 . . ?
C87_3 N5_3 C84_3 125.0(3) . . ?
C44_3 N3_3 H3_3 115.6 . . ?
C47_3 N3_3 H3_3 115.6 . . ?
C47_3 N3_3 C44_3 128.9(4) . . ?
C35_3 N2_3 H2_3 115.5 . . ?
C34_3 N2_3 H2_3 115.5 . . ?
C34_3 N2_3 C35_3 129.0(3) . . ?
C114_3 N6_3 H6_3 115.7 . . ?
C114_3 N6_3 C115_3 128.5(3) . . ?
C115_3 N6_3 H6_3 115.7 . . ?
C74_3 N4_3 H4_3 116.7 . . ?
C74_3 N4_3 C75_3 126.6(4) . . ?
C75_3 N4_3 H4_3 116.7 . . ?
C71_3 C70_3 C72_3 110.6(5) . . ?
C71_3 C70_3 C73_3 108.0(5) . . ?
C72_3 C70_3 C73_3 105.8(6) . . ?
C66_3 C70_3 C71_3 111.2(4) . . ?
C66_3 C70_3 C72_3 108.8(5) . . ?
C66_3 C70_3 C73_3 112.3(6) . . ?
C70_3 C71_3 H71A_3 109.5 . . ?
C70_3 C71_3 H71B_3 109.5 . . ?
C70_3 C71_3 H71C_3 109.5 . . ?
H71A_3 C71_3 H71B_3 109.5 . . ?
H71A_3 C71_3 H71C_3 109.5 . . ?
H71B_3 C71_3 H71C_3 109.5 . . ?
H33A_3 C33_3 H33B_3 109.5 . . ?
H33A_3 C33_3 H33C_3 109.5 . . ?
H33B_3 C33_3 H33C_3 109.5 . . ?
C30_3 C33_3 H33A_3 109.5 . . ?
C30_3 C33_3 H33B_3 109.5 . . ?
C30_3 C33_3 H33C_3 109.5 . . ?
C58_3 C63_3 H63_3 118.7 . . ?
C62_3 C63_3 H63_3 118.7 . . ?
C62_3 C63_3 C58_3 122.5(6) . . ?
C63_3 C58_3 C52_3 120.0(5) . . ?
C63_3 C58_3 C59_3 116.7(6) . . ?
C59_3 C58_3 C52_3 123.0(5) . . ?
C62_3 C61_3 C60_3 114.3(5) . . ?
C62_3 C61_3 C64_3 124.3(5) . . ?
C64_3 C61_3 C60_3 121.1(5) . . ?
C70_3 C72_3 H72A_3 109.5 . . ?
C70_3 C72_3 H72B_3 109.5 . . ?
C70_3 C72_3 H72C_3 109.5 . . ?
H72A_3 C72_3 H72B_3 109.5 . . ?
H72A_3 C72_3 H72C_3 109.5 . . ?
H72B_3 C72_3 H72C_3 109.5 . . ?
C53_3 C52_3 C58_3 118.2(4) . . ?
C51_3 C52_3 C58_3 122.7(4) . . ?
C51_3 C52_3 C53_3 118.8(5) . . ?
H55A_3 C55_3 H55B_3 109.5 . . ?
H55A_3 C55_3 H55C_3 109.5 . . ?
H55B_3 C55_3 H55C_3 109.5 . . ?
C54_3 C55_3 H55A_3 109.5 . . ?
C54_3 C55_3 H55B_3 109.5 . . ?
C54_3 C55_3 H55C_3 109.5 . . ?
C48_3 C49_3 H49_3 118.4 . . ?
C48_3 C49_3 C50_3 123.3(5) . . ?
C50_3 C49_3 H49_3 118.4 . . ?
H57A_3 C57_3 H57B_3 109.5 . . ?
H57A_3 C57_3 H57C_3 109.5 . . ?
H57B_3 C57_3 H57C_3 109.5 . . ?
C54_3 C57_3 H57A_3 109.5 . . ?
C54_3 C57_3 H57B_3 109.5 . . ?
C54_3 C57_3 H57C_3 109.5 . . ?
C66_3 C65_3 H65_3 118.0 . . ?
C66_3 C65_3 C64_3 124.0(4) . . ?
C64_3 C65_3 H65_3 118.0 . . ?
C68_3 C69_3 H69_3 119.6 . . ?
C68_3 C69_3 C64_3 120.8(5) . . ?
C64_3 C69_3 H69_3 119.6 . . ?
C58_3 C59_3 H59_3 118.8 . . ?
C60_3 C59_3 C58_3 122.3(5) . . ?
C60_3 C59_3 H59_3 118.8 . . ?
C63_3 C62_3 C61_3 123.8(6) . . ?
C63_3 C62_3 H62_3 118.1 . . ?
C61_3 C62_3 H62_3 118.1 . . ?
O4_3 C74_3 N4_3 120.7(5) . . ?
O4_3 C74_3 C68_3 121.0(5) . . ?
N4_3 C74_3 C68_3 117.6(5) . . ?
C70_3 C73_3 H73A_3 109.5 . . ?
C70_3 C73_3 H73B_3 109.5 . . ?
C70_3 C73_3 H73C_3 109.5 . . ?
H73A_3 C73_3 H73B_3 109.5 . . ?
H73A_3 C73_3 H73C_3 109.5 . . ?
H73B_3 C73_3 H73C_3 109.5 . . ?
O1_3 C7_3 N1_3 124.3(3) . . ?
O1_3 C7_3 C8_3 120.6(3) . . ?
N1_3 C7_3 C8_3 115.0(3) . . ?
C85_3 C84_3 N5_3 123.1(3) . . ?
C85_3 C84_3 C83_3 121.5(3) . . ?
C83_3 C84_3 N5_3 115.4(3) . . ?
C84_3 C85_3 H85_3 120.7 . . ?
C84_3 C85_3 C86_3 118.6(3) . . ?
C86_3 C85_3 H85_3 120.7 . . ?
C2_3 C3_3 H3A_3 120.0 . . ?
C4_3 C3_3 H3A_3 120.0 . . ?
C4_3 C3_3 C2_3 119.9(3) . . ?
C85_3 C86_3 C122_3 125.8(3) . . ?
C85_3 C86_3 C81_3 121.8(3) . . ?
C81_3 C86_3 C122_3 112.2(3) . . ?
C8_3 C13_3 H13_3 119.7 . . ?
C12_3 C13_3 H13_3 119.7 . . ?
C12_3 C13_3 C8_3 120.6(3) . . ?
C6_3 C1_3 C121_3 113.3(3) . . ?
C2_3 C1_3 C121_3 126.8(3) . . ?
C2_3 C1_3 C6_3 119.9(3) . . ?
C41_3 C46_3 C122_3 113.1(3) . . ?
C45_3 C46_3 C122_3 127.7(3) . . ?
C45_3 C46_3 C41_3 119.1(3) . . ?
C1_3 C121_3 H121_3 113.0 . . ?
C1_3 C121_3 C41_3 105.3(3) . . ?
C1_3 C121_3 C81_3 106.6(3) . . ?
C41_3 C121_3 H121_3 113.0 . . ?
C81_3 C121_3 H121_3 113.0 . . ?
C81_3 C121_3 C41_3 105.2(3) . . ?
C86_3 C122_3 C123_3 114.2(3) . . ?
C46_3 C122_3 C86_3 103.0(2) . . ?
C46_3 C122_3 C123_3 115.0(3) . . ?
C6_3 C122_3 C86_3 106.2(2) . . ?
C6_3 C122_3 C46_3 105.7(3) . . ?
C6_3 C122_3 C123_3 111.8(3) . . ?
C117_3 C118_3 C124_3 113.3(3) . . ?
C119_3 C118_3 C117_3 121.8(3) . . ?
C119_3 C118_3 C124_3 124.9(3) . . ?
C1_3 C6_3 C122_3 113.2(3) . . ?
C5_3 C6_3 C1_3 118.9(3) . . ?
C5_3 C6_3 C122_3 127.8(3) . . ?
C3_3 C2_3 H2A_3 120.0 . . ?
C1_3 C2_3 C3_3 120.0(3) . . ?
C1_3 C2_3 H2A_3 120.0 . . ?
C3_3 C4_3 N1_3 124.3(3) . . ?
C3_3 C4_3 C5_3 120.6(3) . . ?
C5_3 C4_3 N1_3 115.1(3) . . ?
C83_3 C82_3 H82_3 120.3 . . ?
C81_3 C82_3 H82_3 120.3 . . ?
C81_3 C82_3 C83_3 119.4(3) . . ?
C6_3 C5_3 C4_3 120.4(3) . . ?
C6_3 C5_3 H5A_3 119.8 . . ?
C4_3 C5_3 H5A_3 119.8 . . ?
C84_3 C83_3 C82_3 119.5(3) . . ?
C84_3 C83_3 H83_3 120.3 . . ?
C82_3 C83_3 H83_3 120.3 . . ?
C88_3 C93_3 H93_3 120.0 . . ?
C88_3 C93_3 C92_3 120.0(3) . . ?
C92_3 C93_3 H93_3 120.0 . . ?
C46_3 C41_3 C121_3 113.0(3) . . ?
C42_3 C41_3 C46_3 119.4(3) . . ?
C42_3 C41_3 C121_3 127.5(3) . . ?
C86_3 C81_3 C121_3 115.2(3) . . ?
C82_3 C81_3 C86_3 119.1(3) . . ?
C82_3 C81_3 C121_3 125.7(3) . . ?
C89_3 C90_3 C94_3 121.7(3) . . ?
C91_3 C90_3 C89_3 118.1(3) . . ?
C91_3 C90_3 C94_3 120.3(3) . . ?
C93_3 C88_3 C87_3 117.5(3) . . ?
C93_3 C88_3 C89_3 119.8(3) . . ?
C89_3 C88_3 C87_3 122.3(3) . . ?
C13_3 C8_3 C7_3 125.2(3) . . ?
C9_3 C8_3 C7_3 117.1(3) . . ?
C9_3 C8_3 C13_3 117.6(3) . . ?
O5_3 C87_3 N5_3 124.3(3) . . ?
O5_3 C87_3 C88_3 120.8(3) . . ?
N5_3 C87_3 C88_3 114.8(3) . . ?
C118_3 C117_3 C125_3 114.1(3) . . ?
C116_3 C117_3 C118_3 120.0(3) . . ?
C116_3 C117_3 C125_3 125.8(3) . . ?
C90_3 C89_3 C88_3 121.0(3) . . ?
C90_3 C89_3 H89_3 119.5 . . ?
C88_3 C89_3 H89_3 119.5 . . ?
C21_3 C20_3 H20_3 119.0 . . ?
C21_3 C20_3 C19_3 121.9(3) . . ?
C19_3 C20_3 H20_3 119.0 . . ?
C18_3 C23_3 H23_3 119.3 . . ?
C22_3 C23_3 H23_3 119.3 . . ?
C22_3 C23_3 C18_3 121.4(3) . . ?
C117_3 C125_3 C77_3 102.7(3) . . ?
C37_3 C125_3 C117_3 104.0(3) . . ?
C37_3 C125_3 C126_3 110.3(3) . . ?
C37_3 C125_3 C77_3 103.7(3) . . ?
C126_3 C125_3 C117_3 116.9(3) . . ?
C126_3 C125_3 C77_3 117.6(3) . . ?
C23_3 C18_3 C12_3 121.7(3) . . ?
C19_3 C18_3 C23_3 119.5(3) . . ?
C19_3 C18_3 C12_3 118.8(3) . . ?
C36_3 C37_3 C125_3 124.9(3) . . ?
C38_3 C37_3 C125_3 115.4(3) . . ?
C38_3 C37_3 C36_3 119.7(3) . . ?
C106_3 C107_3 H107_3 119.6 . . ?
C106_3 C107_3 C108_3 120.8(3) . . ?
C108_3 C107_3 H107_3 119.6 . . ?
C90_3 C91_3 H91_3 118.5 . . ?
C90_3 C91_3 C92_3 123.0(3) . . ?
C92_3 C91_3 H91_3 118.5 . . ?
C46_3 C45_3 H45_3 119.8 . . ?
C46_3 C45_3 C44_3 120.4(4) . . ?
C44_3 C45_3 H45_3 119.8 . . ?
C118_3 C124_3 H124_3 112.9 . . ?
C38_3 C124_3 C118_3 105.5(3) . . ?
C38_3 C124_3 H124_3 112.9 . . ?
C38_3 C124_3 C78_3 106.2(3) . . ?
C78_3 C124_3 C118_3 106.0(3) . . ?
C78_3 C124_3 H124_3 112.9 . . ?
C107_3 C106_3 C110_3 122.3(3) . . ?
C107_3 C106_3 C105_3 119.2(3) . . ?
C105_3 C106_3 C110_3 118.6(3) . . ?
C37_3 C36_3 H36_3 120.0 . . ?
C35_3 C36_3 C37_3 119.9(3) . . ?
C35_3 C36_3 H36_3 120.0 . . ?
C20_3 C21_3 C22_3 117.4(3) . . ?
C20_3 C21_3 C24_3 121.8(3) . . ?
C22_3 C21_3 C24_3 120.8(3) . . ?
C37_3 C38_3 C124_3 113.0(3) . . ?
C37_3 C38_3 C39_3 120.2(3) . . ?
C39_3 C38_3 C124_3 126.7(3) . . ?
C20_3 C19_3 H19_3 120.4 . . ?
C18_3 C19_3 C20_3 119.3(3) . . ?
C18_3 C19_3 H19_3 120.4 . . ?
C13_3 C12_3 C18_3 119.5(3) . . ?
C13_3 C12_3 C11_3 119.7(3) . . ?
C11_3 C12_3 C18_3 120.8(3) . . ?
C100_3 C99_3 H99_3 119.8 . . ?
C98_3 C99_3 H99_3 119.8 . . ?
C98_3 C99_3 C100_3 120.5(3) . . ?
O6_3 C114_3 N6_3 121.0(3) . . ?
O6_3 C114_3 C108_3 123.4(3) . . ?
N6_3 C114_3 C108_3 115.6(3) . . ?
C45_3 C44_3 N3_3 117.1(4) . . ?
C45_3 C44_3 C43_3 119.9(3) . . ?
C43_3 C44_3 N3_3 122.9(3) . . ?
C77_3 C78_3 C124_3 112.2(3) . . ?
C79_3 C78_3 C124_3 126.2(3) . . ?
C79_3 C78_3 C77_3 121.5(3) . . ?
C117_3 C116_3 H116_3 120.0 . . ?
C117_3 C116_3 C115_3 120.0(3) . . ?
C115_3 C116_3 H116_3 120.0 . . ?
C93_3 C92_3 C98_3 122.7(3) . . ?
C91_3 C92_3 C93_3 118.1(3) . . ?
C91_3 C92_3 C98_3 119.1(3) . . ?
C99_3 C100_3 H100_3 118.9 . . ?
C101_3 C100_3 C99_3 122.2(4) . . ?
C101_3 C100_3 H100_3 118.9 . . ?
H95A_3 C95_3 H95B_3 109.5 . . ?
H95A_3 C95_3 H95C_3 109.5 . . ?
H95B_3 C95_3 H95C_3 109.5 . . ?
C94_3 C95_3 H95A_3 109.5 . . ?
C94_3 C95_3 H95B_3 109.5 . . ?
C94_3 C95_3 H95C_3 109.5 . . ?
C8_3 C9_3 H9A_3 118.7 . . ?
C10_3 C9_3 C8_3 122.6(3) . . ?
C10_3 C9_3 H9A_3 118.7 . . ?
C118_3 C119_3 H119_3 120.5 . . ?
C118_3 C119_3 C120_3 118.9(3) . . ?
C120_3 C119_3 H119_3 120.5 . . ?
C23_3 C22_3 C21_3 120.4(3) . . ?
C23_3 C22_3 H22_3 119.8 . . ?
C21_3 C22_3 H22_3 119.8 . . ?
O10_3 C126_3 O9_3 125.5(4) . . ?
O10_3 C126_3 C125_3 117.6(3) . . ?
O9_3 C126_3 C125_3 113.7(3) . . ?
C12_3 C11_3 H11_3 119.6 . . ?
C10_3 C11_3 C12_3 120.8(3) . . ?
C10_3 C11_3 H11_3 119.6 . . ?
C44_3 C43_3 H43_3 119.9 . . ?
C42_3 C43_3 C44_3 120.2(4) . . ?
C42_3 C43_3 H43_3 119.9 . . ?
C25_3 C24_3 C21_3 121.7(3) . . ?
C29_3 C24_3 C21_3 121.4(3) . . ?
C29_3 C24_3 C25_3 116.9(3) . . ?
C9_3 C10_3 C11_3 118.8(3) . . ?
C9_3 C10_3 C14_3 118.0(3) . . ?
C11_3 C10_3 C14_3 123.0(4) . . ?
C41_3 C42_3 H42_3 119.5 . . ?
C43_3 C42_3 C41_3 120.9(4) . . ?
C43_3 C42_3 H42_3 119.5 . . ?
C104_3 C109_3 H109_3 119.5 . . ?
C108_3 C109_3 H109_3 119.5 . . ?
C108_3 C109_3 C104_3 121.0(3) . . ?
N6_3 C115_3 C120_3 121.2(3) . . ?
C116_3 C115_3 N6_3 118.4(3) . . ?
C116_3 C115_3 C120_3 119.8(3) . . ?
C99_3 C98_3 C92_3 121.1(3) . . ?
C99_3 C98_3 C103_3 118.6(3) . . ?
C103_3 C98_3 C92_3 120.2(3) . . ?
C78_3 C77_3 C125_3 115.5(3) . . ?
C76_3 C77_3 C125_3 124.2(3) . . ?
C76_3 C77_3 C78_3 120.3(3) . . ?
C119_3 C120_3 C115_3 119.4(4) . . ?
C119_3 C120_3 H120_3 120.3 . . ?
C115_3 C120_3 H120_3 120.3 . . ?
C109_3 C104_3 C101_3 120.2(3) . . ?
C105_3 C104_3 C109_3 118.4(3) . . ?
C105_3 C104_3 C101_3 121.2(3) . . ?
C38_3 C39_3 H39_3 120.4 . . ?
C40_3 C39_3 C38_3 119.1(3) . . ?
C40_3 C39_3 H39_3 120.4 . . ?
O8_3 C123_3 C122_3 108.0(3) . . ?
O7_3 C123_3 O8_3 123.1(4) . . ?
O7_3 C123_3 C122_3 119.4(4) . . ?
C107_3 C108_3 C114_3 119.3(3) . . ?
C109_3 C108_3 C107_3 119.3(3) . . ?
C109_3 C108_3 C114_3 121.3(3) . . ?
C78_3 C79_3 H79_3 120.6 . . ?
C78_3 C79_3 C80_3 118.7(3) . . ?
C80_3 C79_3 H79_3 120.6 . . ?
C24_3 C25_3 H25_3 118.4 . . ?
C26_3 C25_3 C24_3 123.2(4) . . ?
C26_3 C25_3 H25_3 118.4 . . ?
C36_3 C35_3 N2_3 123.2(3) . . ?
C40_3 C35_3 N2_3 117.9(3) . . ?
C40_3 C35_3 C36_3 118.9(3) . . ?
C113_3 C110_3 C106_3 111.5(3) . . ?
C113_3 C110_3 C112_3 108.7(3) . . ?
C113_3 C110_3 C111_3 110.3(3) . . ?
C112_3 C110_3 C106_3 108.8(3) . . ?
C112_3 C110_3 C111_3 109.6(4) . . ?
C111_3 C110_3 C106_3 107.9(3) . . ?
C90_3 C94_3 C95_3 111.4(3) . . ?
C90_3 C94_3 C96_3 106.5(3) . . ?
C90_3 C94_3 C97_3 112.3(3) . . ?
C96_3 C94_3 C95_3 110.3(3) . . ?
C97_3 C94_3 C95_3 106.3(3) . . ?
C97_3 C94_3 C96_3 110.2(4) . . ?
C110_3 C113_3 H11A_3 109.5 . . ?
C110_3 C113_3 H11B_3 109.5 . . ?
C110_3 C113_3 H11C_3 109.5 . . ?
H11A_3 C113_3 H11B_3 109.5 . . ?
H11A_3 C113_3 H11C_3 109.5 . . ?
H11B_3 C113_3 H11C_3 109.5 . . ?
C106_3 C105_3 H105_3 119.3 . . ?
C104_3 C105_3 C106_3 121.4(4) . . ?
C104_3 C105_3 H105_3 119.3 . . ?
C24_3 C29_3 H29_3 118.7 . . ?
C24_3 C29_3 C28_3 122.6(4) . . ?
C28_3 C29_3 H29_3 118.7 . . ?
C25_3 C26_3 C27_3 117.7(4) . . ?
C25_3 C26_3 C30_3 121.1(4) . . ?
C27_3 C26_3 C30_3 121.0(3) . . ?
C98_3 C103_3 H103_3 120.3 . . ?
C102_3 C103_3 C98_3 119.5(3) . . ?
C102_3 C103_3 H103_3 120.3 . . ?
C26_3 C27_3 H27_3 119.7 . . ?
C28_3 C27_3 C26_3 120.6(3) . . ?
C28_3 C27_3 H27_3 119.7 . . ?
C77_3 C76_3 H76_3 120.5 . . ?
C75_3 C76_3 C77_3 119.1(4) . . ?
C75_3 C76_3 H76_3 120.5 . . ?
C76_3 C75_3 N4_3 122.7(4) . . ?
C76_3 C75_3 C80_3 120.5(4) . . ?
C80_3 C75_3 N4_3 116.8(4) . . ?
C110_3 C112_3 H11D_3 109.5 . . ?
C110_3 C112_3 H11E_3 109.5 . . ?
C110_3 C112_3 H11F_3 109.5 . . ?
H11D_3 C112_3 H11E_3 109.5 . . ?
H11D_3 C112_3 H11F_3 109.5 . . ?
H11E_3 C112_3 H11F_3 109.5 . . ?
C100_3 C101_3 C104_3 122.0(3) . . ?
C100_3 C101_3 C102_3 116.9(3) . . ?
C102_3 C101_3 C104_3 121.1(3) . . ?
C29_3 C28_3 C34_3 118.2(3) . . ?
C27_3 C28_3 C29_3 118.9(4) . . ?
C27_3 C28_3 C34_3 122.9(3) . . ?
C39_3 C40_3 C35_3 122.1(4) . . ?
C39_3 C40_3 H40_3 118.9 . . ?
C35_3 C40_3 H40_3 118.9 . . ?
C94_3 C96_3 H96A_3 109.5 . . ?
C94_3 C96_3 H96B_3 109.5 . . ?
C94_3 C96_3 H96C_3 109.5 . . ?
H96A_3 C96_3 H96B_3 109.5 . . ?
H96A_3 C96_3 H96C_3 109.5 . . ?
H96B_3 C96_3 H96C_3 109.5 . . ?
C79_3 C80_3 C75_3 119.9(4) . . ?
C79_3 C80_3 H80_3 120.1 . . ?
C75_3 C80_3 H80_3 120.1 . . ?
C33_3 C30_3 C31_3 104.2(5) . . ?
C26_3 C30_3 C33_3 120.2(4) . . ?
C26_3 C30_3 C32_3 109.7(4) . . ?
C26_3 C30_3 C31_3 109.2(4) . . ?
C32_3 C30_3 C33_3 105.7(4) . . ?
C32_3 C30_3 C31_3 107.1(5) . . ?
C17_3 C14_3 C10_3 107.0(4) . . ?
C17_3 C14_3 C15_3 106.7(5) . . ?
C15_3 C14_3 C10_3 110.4(4) . . ?
C16_3 C14_3 C10_3 109.9(5) . . ?
C16_3 C14_3 C17_3 113.4(5) . . ?
C16_3 C14_3 C15_3 109.4(5) . . ?
C103_3 C102_3 C101_3 121.9(4) . . ?
C103_3 C102_3 H102_3 119.0 . . ?
C101_3 C102_3 H102_3 119.0 . . ?
O2_3 C34_3 N2_3 121.2(4) . . ?
O2_3 C34_3 C28_3 119.7(4) . . ?
N2_3 C34_3 C28_3 119.1(3) . . ?
C94_3 C97_3 H97A_3 109.5 . . ?
C94_3 C97_3 H97B_3 109.5 . . ?
C94_3 C97_3 H97C_3 109.5 . . ?
H97A_3 C97_3 H97B_3 109.5 . . ?
H97A_3 C97_3 H97C_3 109.5 . . ?
H97B_3 C97_3 H97C_3 109.5 . . ?
C14_3 C17_3 H17A_3 109.5 . . ?
C14_3 C17_3 H17B_3 109.5 . . ?
C14_3 C17_3 H17C_3 109.5 . . ?
H17A_3 C17_3 H17B_3 109.5 . . ?
H17A_3 C17_3 H17C_3 109.5 . . ?
H17B_3 C17_3 H17C_3 109.5 . . ?
C65_3 C66_3 C70_3 122.9(4) . . ?
C65_3 C66_3 C67_3 117.4(5) . . ?
C67_3 C66_3 C70_3 119.7(5) . . ?
C52_3 C53_3 H53_3 121.8 . . ?
C48_3 C53_3 C52_3 116.4(5) . . ?
C48_3 C53_3 H53_3 121.8 . . ?
C61_3 C60_3 H60_3 119.9 . . ?
C59_3 C60_3 C61_3 120.2(5) . . ?
C59_3 C60_3 H60_3 119.9 . . ?
C49_3 C48_3 C53_3 121.7(5) . . ?
C49_3 C48_3 C47_3 117.4(5) . . ?
C53_3 C48_3 C47_3 120.8(5) . . ?
O3_3 C47_3 N3_3 118.8(5) . . ?
O3_3 C47_3 C48_3 123.0(5) . . ?
N3_3 C47_3 C48_3 118.2(5) . . ?
C55_3 C54_3 C57_3 114.4(5) . . ?
C55_3 C54_3 C50_3 108.2(5) . . ?
C55_3 C54_3 C56_3 107.5(6) . . ?
C50_3 C54_3 C57_3 106.0(5) . . ?
C56_3 C54_3 C57_3 105.0(5) . . ?
C56_3 C54_3 C50_3 115.9(5) . . ?
C110_3 C111_3 H11G_3 109.5 . . ?
C110_3 C111_3 H11H_3 109.5 . . ?
C110_3 C111_3 H11I_3 109.5 . . ?
H11G_3 C111_3 H11H_3 109.5 . . ?
H11G_3 C111_3 H11I_3 109.5 . . ?
H11H_3 C111_3 H11I_3 109.5 . . ?
C69_3 C68_3 C74_3 113.3(5) . . ?
C67_3 C68_3 C69_3 124.5(5) . . ?
C67_3 C68_3 C74_3 122.2(5) . . ?
C49_3 C50_3 C54_3 121.2(5) . . ?
C51_3 C50_3 C49_3 114.2(5) . . ?
C51_3 C50_3 C54_3 124.6(5) . . ?
C61_3 C64_3 C65_3 124.0(4) . . ?
C61_3 C64_3 C69_3 121.9(5) . . ?
C69_3 C64_3 C65_3 113.5(5) . . ?
C30_3 C32_3 H32A_3 109.5 . . ?
C30_3 C32_3 H32B_3 109.5 . . ?
C30_3 C32_3 H32C_3 109.5 . . ?
H32A_3 C32_3 H32B_3 109.5 . . ?
H32A_3 C32_3 H32C_3 109.5 . . ?
H32B_3 C32_3 H32C_3 109.5 . . ?
C66_3 C67_3 H67_3 120.2 . . ?
C68_3 C67_3 C66_3 119.6(5) . . ?
C68_3 C67_3 H67_3 120.2 . . ?
C14_3 C15_3 H15A_3 109.5 . . ?
C14_3 C15_3 H15B_3 109.5 . . ?
C14_3 C15_3 H15C_3 109.5 . . ?
H15A_3 C15_3 H15B_3 109.5 . . ?
H15A_3 C15_3 H15C_3 109.5 . . ?
H15B_3 C15_3 H15C_3 109.5 . . ?
C52_3 C51_3 H51_3 117.3 . . ?
C50_3 C51_3 C52_3 125.4(5) . . ?
C50_3 C51_3 H51_3 117.3 . . ?
C54_3 C56_3 H56A_3 109.5 . . ?
C54_3 C56_3 H56B_3 109.5 . . ?
C54_3 C56_3 H56C_3 109.5 . . ?
H56A_3 C56_3 H56B_3 109.5 . . ?
H56A_3 C56_3 H56C_3 109.5 . . ?
H56B_3 C56_3 H56C_3 109.5 . . ?
C30_3 C31_3 H31A_3 109.5 . . ?
C30_3 C31_3 H31B_3 109.5 . . ?
C30_3 C31_3 H31C_3 109.5 . . ?
H31A_3 C31_3 H31B_3 109.5 . . ?
H31A_3 C31_3 H31C_3 109.5 . . ?
H31B_3 C31_3 H31C_3 109.5 . . ?
C14_3 C16_3 H16A_3 109.5 . . ?
C14_3 C16_3 H16B_3 109.5 . . ?
C14_3 C16_3 H16C_3 109.5 . . ?
H16A_3 C16_3 H16B_3 109.5 . . ?
H16A_3 C16_3 H16C_3 109.5 . . ?
H16B_3 C16_3 H16C_3 109.5 . . ?
C62A_4 C63A_4 H63A_4 117.3 . . ?
C58_4 C63A_4 H63A_4 117.3 . . ?
C58_4 C63A_4 C62A_4 125.5(9) . . ?
C63A_4 C62A_4 H62A_4 122.2 . . ?
C63A_4 C62A_4 C61_4 115.6(9) . . ?
C61_4 C62A_4 H62A_4 122.2 . . ?
C62A_4 C61_4 C64_4 117.7(6) . . ?
C60A_4 C61_4 C62A_4 117.6(8) . . ?
C60A_4 C61_4 C64_4 121.9(5) . . ?
C62_4 C61_4 C64_4 120.4(4) . . ?
C60_4 C61_4 C62_4 116.7(5) . . ?
C60_4 C61_4 C64_4 122.7(5) . . ?
C61_4 C60A_4 H60A_4 120.2 . . ?
C59A_4 C60A_4 C61_4 119.6(8) . . ?
C59A_4 C60A_4 H60A_4 120.2 . . ?
C60A_4 C59A_4 H59A_4 119.3 . . ?
C60A_4 C59A_4 C58_4 121.5(8) . . ?
C58_4 C59A_4 H59A_4 119.3 . . ?
C126_4 O9_4 H9_4 109.5 . . ?
C84_4 N3_4 H3_4 116.2 . . ?
C87_4 N3_4 H3_4 116.2 . . ?
C87_4 N3_4 C84_4 127.5(3) . . ?
C74_4 N6_4 H6_4 116.3 . . ?
C74_4 N6_4 C75_4 127.3(3) . . ?
C75_4 N6_4 H6_4 116.3 . . ?
C34_4 N2_4 H2_4 116.4 . . ?
C34_4 N2_4 C35_4 127.3(4) . . ?
C35_4 N2_4 H2_4 116.4 . . ?
C7_4 N1_4 H1_4 116.6 . . ?
C7_4 N1_4 C4_4 126.8(5) . . ?
C4_4 N1_4 H1_4 116.6 . . ?
C114_4 N4_4 H4_4 116.4 . . ?
C115_4 N4_4 H4_4 116.4 . . ?
C115_4 N4_4 C114_4 127.2(4) . . ?
C44_4 N5_4 H5_4 114.9 . . ?
C47_4 N5_4 H5_4 114.9 . . ?
C47_4 N5_4 C44_4 130.3(6) . . ?
C42_4 C43_4 H43_4 118.4 . . ?
C42_4 C43_4 C44_4 123.2(5) . . ?
C44_4 C43_4 H43_4 118.4 . . ?
C23_4 C22_4 H22_4 120.2 . . ?
C21_4 C22_4 H22_4 120.2 . . ?
C21_4 C22_4 C23_4 119.6(5) . . ?
H96A_4 C96_4 H96B_4 109.5 . . ?
H96A_4 C96_4 H96C_4 109.5 . . ?
H96B_4 C96_4 H96C_4 109.5 . . ?
C94_4 C96_4 H96A_4 109.5 . . ?
C94_4 C96_4 H96B_4 109.5 . . ?
C94_4 C96_4 H96C_4 109.5 . . ?
C11_4 C12_4 C18_4 121.7(6) . . ?
C13_4 C12_4 C11_4 116.0(6) . . ?
C13_4 C12_4 C18_4 122.4(5) . . ?
C19_4 C20_4 H20_4 121.1 . . ?
C21_4 C20_4 H20_4 121.1 . . ?
C21_4 C20_4 C19_4 117.7(5) . . ?
C107_4 C108_4 C114_4 113.8(5) . . ?
C107_4 C108_4 C109_4 124.0(6) . . ?
C109_4 C108_4 C114_4 122.2(5) . . ?
C61_4 C62_4 H62_4 119.0 . . ?
C63_4 C62_4 C61_4 122.0(6) . . ?
C63_4 C62_4 H62_4 119.0 . . ?
O4_4 C114_4 N4_4 121.3(6) . . ?
O4_4 C114_4 C108_4 122.8(6) . . ?
N4_4 C114_4 C108_4 115.9(5) . . ?
O1_4 C7_4 N1_4 124.2(6) . . ?
O1_4 C7_4 C8_4 119.8(6) . . ?
N1_4 C7_4 C8_4 116.0(5) . . ?
C61_4 C60_4 H60_4 119.8 . . ?
C61_4 C60_4 C59_4 120.4(7) . . ?
C59_4 C60_4 H60_4 119.8 . . ?
C22_4 C23_4 H23_4 119.7 . . ?
C22_4 C23_4 C18_4 120.5(6) . . ?
C18_4 C23_4 H23_4 119.7 . . ?
C9_4 C8_4 C7_4 111.2(6) . . ?
C13_4 C8_4 C7_4 123.5(6) . . ?
C13_4 C8_4 C9_4 125.3(7) . . ?
C20_4 C19_4 H19_4 119.1 . . ?
C18_4 C19_4 C20_4 121.8(5) . . ?
C18_4 C19_4 H19_4 119.1 . . ?
H55A_4 C55_4 H55B_4 109.5 . . ?
H55A_4 C55_4 H55C_4 109.5 . . ?
H55B_4 C55_4 H55C_4 109.5 . . ?
C54_4 C55_4 H55A_4 109.5 . . ?
C54_4 C55_4 H55B_4 109.5 . . ?
C54_4 C55_4 H55C_4 109.5 . . ?
H33A_4 C33_4 H33B_4 109.5 . . ?
H33A_4 C33_4 H33C_4 109.5 . . ?
H33B_4 C33_4 H33C_4 109.5 . . ?
C30_4 C33_4 H33A_4 109.5 . . ?
C30_4 C33_4 H33B_4 109.5 . . ?
C30_4 C33_4 H33C_4 109.5 . . ?
H11A_4 C111_4 H11B_4 109.5 . . ?
H11A_4 C111_4 H11C_4 109.5 . . ?
H11B_4 C111_4 H11C_4 109.5 . . ?
C110_4 C111_4 H11A_4 109.5 . . ?
C110_4 C111_4 H11B_4 109.5 . . ?
C110_4 C111_4 H11C_4 109.5 . . ?
C8_4 C9_4 H9A_4 122.5 . . ?
C8_4 C9_4 C10_4 115.0(6) . . ?
C10_4 C9_4 H9A_4 122.5 . . ?
H57A_4 C57_4 H57B_4 109.5 . . ?
H57A_4 C57_4 H57C_4 109.5 . . ?
H57B_4 C57_4 H57C_4 109.5 . . ?
C54_4 C57_4 H57A_4 109.5 . . ?
C54_4 C57_4 H57B_4 109.5 . . ?
C54_4 C57_4 H57C_4 109.5 . . ?
C12_4 C11_4 H11_4 117.7 . . ?
C10_4 C11_4 C12_4 124.5(6) . . ?
C10_4 C11_4 H11_4 117.7 . . ?
C17_4 C14_4 C10_4 110.0(7) . . ?
C17_4 C14_4 C16_4 111.0(7) . . ?
C15_4 C14_4 C17_4 105.6(7) . . ?
C15_4 C14_4 C10_4 111.9(7) . . ?
C15_4 C14_4 C16_4 112.1(7) . . ?
C10_4 C14_4 C16_4 106.3(6) . . ?
H95A_4 C95_4 H95B_4 109.5 . . ?
H95A_4 C95_4 H95C_4 109.5 . . ?
H95B_4 C95_4 H95C_4 109.5 . . ?
C94_4 C95_4 H95A_4 109.5 . . ?
C94_4 C95_4 H95B_4 109.5 . . ?
C94_4 C95_4 H95C_4 109.5 . . ?
H32A_4 C32_4 H32B_4 109.5 . . ?
H32A_4 C32_4 H32C_4 109.5 . . ?
H32B_4 C32_4 H32C_4 109.5 . . ?
C30_4 C32_4 H32A_4 109.5 . . ?
C30_4 C32_4 H32B_4 109.5 . . ?
C30_4 C32_4 H32C_4 109.5 . . ?
C49_4 C48_4 C47_4 121.3(6) . . ?
C53_4 C48_4 C49_4 121.3(5) . . ?
C53_4 C48_4 C47_4 116.9(7) . . ?
C14_4 C17_4 H17A_4 109.5 . . ?
C14_4 C17_4 H17B_4 109.5 . . ?
C14_4 C17_4 H17C_4 109.5 . . ?
H17A_4 C17_4 H17B_4 109.5 . . ?
H17A_4 C17_4 H17C_4 109.5 . . ?
H17B_4 C17_4 H17C_4 109.5 . . ?
C14_4 C15_4 H15A_4 109.5 . . ?
C14_4 C15_4 H15B_4 109.5 . . ?
C14_4 C15_4 H15C_4 109.5 . . ?
H15A_4 C15_4 H15B_4 109.5 . . ?
H15A_4 C15_4 H15C_4 109.5 . . ?
H15B_4 C15_4 H15C_4 109.5 . . ?
C62_4 C63_4 H63_4 120.7 . . ?
C62_4 C63_4 C58_4 118.7(6) . . ?
C58_4 C63_4 H63_4 120.7 . . ?
H56A_4 C56_4 H56B_4 109.5 . . ?
H56A_4 C56_4 H56C_4 109.5 . . ?
H56B_4 C56_4 H56C_4 109.5 . . ?
C54_4 C56_4 H56A_4 109.5 . . ?
C54_4 C56_4 H56B_4 109.5 . . ?
C54_4 C56_4 H56C_4 109.5 . . ?
H11D_4 C113_4 H11E_4 109.5 . . ?
H11D_4 C113_4 H11F_4 109.5 . . ?
H11E_4 C113_4 H11F_4 109.5 . . ?
C110_4 C113_4 H11D_4 109.5 . . ?
C110_4 C113_4 H11E_4 109.5 . . ?
C110_4 C113_4 H11F_4 109.5 . . ?
C60_4 C59_4 H59_4 117.9 . . ?
C58_4 C59_4 C60_4 124.1(7) . . ?
C58_4 C59_4 H59_4 117.9 . . ?
H31A_4 C31_4 H31B_4 109.5 . . ?
H31A_4 C31_4 H31C_4 109.5 . . ?
H31B_4 C31_4 H31C_4 109.5 . . ?
C30_4 C31_4 H31A_4 109.5 . . ?
C30_4 C31_4 H31B_4 109.5 . . ?
C30_4 C31_4 H31C_4 109.5 . . ?
C68_4 C67_4 H67_4 118.6 . . ?
C68_4 C67_4 C66_4 122.8(4) . . ?
C66_4 C67_4 H67_4 118.6 . . ?
C84_4 C83_4 H83_4 119.4 . . ?
C82_4 C83_4 H83_4 119.4 . . ?
C82_4 C83_4 C84_4 121.3(3) . . ?
O6_4 C74_4 N6_4 123.2(3) . . ?
O6_4 C74_4 C68_4 121.6(3) . . ?
N6_4 C74_4 C68_4 115.2(3) . . ?
C83_4 C84_4 N3_4 118.1(3) . . ?
C83_4 C84_4 C85_4 121.6(3) . . ?
C85_4 C84_4 N3_4 120.2(3) . . ?
C67_4 C68_4 C74_4 116.3(3) . . ?
C67_4 C68_4 C69_4 120.5(3) . . ?
C69_4 C68_4 C74_4 123.2(3) . . ?
C81_4 C86_4 C122_4 112.8(3) . . ?
C85_4 C86_4 C81_4 120.3(3) . . ?
C85_4 C86_4 C122_4 126.8(3) . . ?
C83_4 C82_4 H82_4 120.5 . . ?
C83_4 C82_4 C81_4 119.1(3) . . ?
C81_4 C82_4 H82_4 120.5 . . ?
C68_4 C69_4 H69_4 121.0 . . ?
C64_4 C69_4 C68_4 118.0(3) . . ?
C64_4 C69_4 H69_4 121.0 . . ?
C86_4 C81_4 C121_4 111.7(3) . . ?
C82_4 C81_4 C86_4 119.9(3) . . ?
C82_4 C81_4 C121_4 128.3(3) . . ?
C118_4 C117_4 C125_4 115.8(4) . . ?
C116_4 C117_4 C118_4 116.9(5) . . ?
C116_4 C117_4 C125_4 127.2(3) . . ?
C67_4 C66_4 C70_4 121.0(3) . . ?
C65_4 C66_4 C67_4 115.7(3) . . ?
C65_4 C66_4 C70_4 123.2(3) . . ?
C66_4 C65_4 H65_4 118.4 . . ?
C64_4 C65_4 C66_4 123.1(3) . . ?
C64_4 C65_4 H65_4 118.4 . . ?
C86_4 C122_4 C46_4 105.2(3) . . ?
C86_4 C122_4 C123_4 110.9(3) . . ?
C6_4 C122_4 C86_4 103.8(3) . . ?
C6_4 C122_4 C46_4 106.7(3) . . ?
C6_4 C122_4 C123_4 115.4(4) . . ?
C46_4 C122_4 C123_4 113.9(3) . . ?
C76_4 C75_4 N6_4 116.4(3) . . ?
C80_4 C75_4 N6_4 122.6(3) . . ?
C80_4 C75_4 C76_4 121.0(3) . . ?
C117_4 C118_4 C124_4 112.2(5) . . ?
C119_4 C118_4 C117_4 123.0(5) . . ?
C119_4 C118_4 C124_4 124.6(4) . . ?
C117_4 C125_4 C126_4 115.3(4) . . ?
C117_4 C125_4 C77_4 102.0(3) . . ?
C117_4 C125_4 C37_4 105.0(3) . . ?
C126_4 C125_4 C77_4 115.3(3) . . ?
C37_4 C125_4 C126_4 112.0(4) . . ?
C37_4 C125_4 C77_4 106.1(3) . . ?
C84_4 C85_4 H85_4 121.1 . . ?
C86_4 C85_4 C84_4 117.7(3) . . ?
C86_4 C85_4 H85_4 121.1 . . ?
C1_4 C6_4 C122_4 112.2(4) . . ?
C5_4 C6_4 C122_4 127.8(4) . . ?
C5_4 C6_4 C1_4 120.1(4) . . ?
C75_4 C76_4 H76_4 120.4 . . ?
C77_4 C76_4 C75_4 119.3(3) . . ?
C77_4 C76_4 H76_4 120.4 . . ?
O10_4 C126_4 C125_4 110.8(4) . . ?
O9_4 C126_4 O10_4 125.7(5) . . ?
O9_4 C126_4 C125_4 118.3(5) . . ?
C103_4 C98_4 C92_4 122.2(4) . . ?
C103_4 C98_4 C99_4 115.2(4) . . ?
C99_4 C98_4 C92_4 122.6(4) . . ?
C66_4 C70_4 C71_4 112.4(3) . . ?
C66_4 C70_4 C72_4 107.2(3) . . ?
C71_4 C70_4 C72_4 108.4(3) . . ?
C73_4 C70_4 C66_4 110.1(3) . . ?
C73_4 C70_4 C71_4 108.4(4) . . ?
C73_4 C70_4 C72_4 110.3(4) . . ?
C117_4 C116_4 H116_4 120.5 . . ?
C117_4 C116_4 C115_4 118.9(4) . . ?
C115_4 C116_4 H116_4 120.5 . . ?
C76_4 C77_4 C125_4 126.1(3) . . ?
C76_4 C77_4 C78_4 120.9(3) . . ?
C78_4 C77_4 C125_4 113.0(3) . . ?
C6_4 C1_4 C2_4 119.4(4) . . ?
C6_4 C1_4 C121_4 114.0(4) . . ?
C2_4 C1_4 C121_4 126.6(4) . . ?
C102_4 C101_4 C104_4 121.6(5) . . ?
C102_4 C101_4 C100_4 119.4(4) . . ?
C100_4 C101_4 C104_4 119.0(5) . . ?
C45_4 C46_4 C122_4 123.8(4) . . ?
C45_4 C46_4 C41_4 123.7(4) . . ?
C41_4 C46_4 C122_4 112.5(4) . . ?
C98_4 C103_4 H103_4 120.1 . . ?
C102_4 C103_4 C98_4 119.8(4) . . ?
C102_4 C103_4 H103_4 120.1 . . ?
C1_4 C2_4 H2A_4 120.8 . . ?
C3_4 C2_4 C1_4 118.4(4) . . ?
C3_4 C2_4 H2A_4 120.8 . . ?
C81_4 C121_4 H121_4 111.9 . . ?
C1_4 C121_4 C81_4 105.3(3) . . ?
C1_4 C121_4 H121_4 111.9 . . ?
C41_4 C121_4 C81_4 108.2(3) . . ?
C41_4 C121_4 C1_4 107.4(3) . . ?
C41_4 C121_4 H121_4 111.9 . . ?
N4_4 C115_4 C116_4 115.1(4) . . ?
C120_4 C115_4 N4_4 124.1(5) . . ?
C120_4 C115_4 C116_4 120.8(6) . . ?
C101_4 C102_4 C103_4 122.9(5) . . ?
C101_4 C102_4 H102_4 118.6 . . ?
C103_4 C102_4 H102_4 118.6 . . ?
C77_4 C78_4 C124_4 114.7(3) . . ?
C79_4 C78_4 C77_4 120.1(3) . . ?
C79_4 C78_4 C124_4 123.8(4) . . ?
C105_4 C104_4 C101_4 121.6(5) . . ?
C109_4 C104_4 C101_4 120.0(5) . . ?
C109_4 C104_4 C105_4 118.2(4) . . ?
C70_4 C71_4 H71A_4 109.5 . . ?
C70_4 C71_4 H71B_4 109.5 . . ?
C70_4 C71_4 H71C_4 109.5 . . ?
H71A_4 C71_4 H71B_4 109.5 . . ?
H71A_4 C71_4 H71C_4 109.5 . . ?
H71B_4 C71_4 H71C_4 109.5 . . ?
C38_4 C37_4 C125_4 113.8(4) . . ?
C36_4 C37_4 C125_4 125.8(3) . . ?
C36_4 C37_4 C38_4 120.2(4) . . ?
C91_4 C92_4 C98_4 121.9(4) . . ?
C93_4 C92_4 C98_4 119.6(4) . . ?
C93_4 C92_4 C91_4 118.4(4) . . ?
O2_4 C34_4 N2_4 123.8(5) . . ?
O2_4 C34_4 C28_4 118.8(5) . . ?
N2_4 C34_4 C28_4 117.2(4) . . ?
C50_4 C51_4 H51_4 118.1 . . ?
C52_4 C51_4 H51_4 118.1 . . ?
C52_4 C51_4 C50_4 123.8(4) . . ?
C37_4 C38_4 C39_4 118.8(5) . . ?
C37_4 C38_4 C124_4 114.6(4) . . ?
C39_4 C38_4 C124_4 126.4(4) . . ?
O3_4 C87_4 N3_4 124.9(4) . . ?
O3_4 C87_4 C88_4 119.7(3) . . ?
N3_4 C87_4 C88_4 115.4(3) . . ?
C37_4 C36_4 H36_4 119.3 . . ?
C37_4 C36_4 C35_4 121.4(4) . . ?
C35_4 C36_4 H36_4 119.3 . . ?
C46_4 C45_4 H45_4 121.0 . . ?
C46_4 C45_4 C44_4 117.9(5) . . ?
C44_4 C45_4 H45_4 121.0 . . ?
C6_4 C5_4 H5A_4 119.1 . . ?
C6_4 C5_4 C4_4 121.8(4) . . ?
C4_4 C5_4 H5A_4 119.1 . . ?
C118_4 C119_4 H119_4 119.6 . . ?
C118_4 C119_4 C120_4 120.7(4) . . ?
C120_4 C119_4 H119_4 119.6 . . ?
C46_4 C41_4 C121_4 112.7(4) . . ?
C42_4 C41_4 C46_4 116.9(4) . . ?
C42_4 C41_4 C121_4 130.4(4) . . ?
C38_4 C39_4 H39_4 119.4 . . ?
C40_4 C39_4 C38_4 121.2(5) . . ?
C40_4 C39_4 H39_4 119.4 . . ?
C70_4 C72_4 H72A_4 109.5 . . ?
C70_4 C72_4 H72B_4 109.5 . . ?
C70_4 C72_4 H72C_4 109.5 . . ?
H72A_4 C72_4 H72B_4 109.5 . . ?
H72A_4 C72_4 H72C_4 109.5 . . ?
H72B_4 C72_4 H72C_4 109.5 . . ?
C101_4 C100_4 H100_4 120.8 . . ?
C99_4 C100_4 C101_4 118.5(5) . . ?
C99_4 C100_4 H100_4 120.8 . . ?
C118_4 C124_4 C78_4 104.1(3) . . ?
C118_4 C124_4 H124_4 114.0 . . ?
C78_4 C124_4 H124_4 114.0 . . ?
C38_4 C124_4 C118_4 106.0(3) . . ?
C38_4 C124_4 C78_4 103.8(4) . . ?
C38_4 C124_4 H124_4 114.0 . . ?
C89_4 C88_4 C87_4 123.9(4) . . ?
C89_4 C88_4 C93_4 118.5(4) . . ?
C93_4 C88_4 C87_4 117.3(4) . . ?
C63A_4 C58_4 C59A_4 114.4(7) . . ?
C63A_4 C58_4 C52_4 122.0(6) . . ?
C59A_4 C58_4 C52_4 123.3(5) . . ?
C63_4 C58_4 C52_4 120.1(4) . . ?
C59_4 C58_4 C63_4 117.5(6) . . ?
C59_4 C58_4 C52_4 122.0(5) . . ?
N2_4 C35_4 C40_4 117.6(4) . . ?
C36_4 C35_4 N2_4 124.9(4) . . ?
C36_4 C35_4 C40_4 117.5(5) . . ?
C89_4 C90_4 C94_4 120.0(4) . . ?
C91_4 C90_4 C89_4 115.6(4) . . ?
C91_4 C90_4 C94_4 124.3(4) . . ?
C104_4 C105_4 H105_4 119.3 . . ?
C104_4 C105_4 C106_4 121.5(5) . . ?
C106_4 C105_4 H105_4 119.3 . . ?
C88_4 C89_4 C90_4 123.7(4) . . ?
C88_4 C89_4 H89_4 118.1 . . ?
C90_4 C89_4 H89_4 118.1 . . ?
C24_4 C29_4 H29_4 119.5 . . ?
C28_4 C29_4 H29_4 119.5 . . ?
C28_4 C29_4 C24_4 120.9(4) . . ?
C92_4 C91_4 H91_4 118.7 . . ?
C90_4 C91_4 C92_4 122.5(4) . . ?
C90_4 C91_4 H91_4 118.7 . . ?
C98_4 C99_4 H99_4 118.1 . . ?
C100_4 C99_4 C98_4 123.8(5) . . ?
C100_4 C99_4 H99_4 118.1 . . ?
C70_4 C73_4 H73A_4 109.5 . . ?
C70_4 C73_4 H73B_4 109.5 . . ?
C70_4 C73_4 H73C_4 109.5 . . ?
H73A_4 C73_4 H73B_4 109.5 . . ?
H73A_4 C73_4 H73C_4 109.5 . . ?
H73B_4 C73_4 H73C_4 109.5 . . ?
C69_4 C64_4 C61_4 119.5(3) . . ?
C65_4 C64_4 C61_4 120.7(3) . . ?
C65_4 C64_4 C69_4 119.5(4) . . ?
N1_4 C4_4 C5_4 116.9(4) . . ?
C3_4 C4_4 N1_4 125.7(5) . . ?
C3_4 C4_4 C5_4 117.2(5) . . ?
C75_4 C80_4 H80_4 120.7 . . ?
C75_4 C80_4 C79_4 118.6(3) . . ?
C79_4 C80_4 H80_4 120.7 . . ?
C51_4 C50_4 C54_4 123.6(4) . . ?
C49_4 C50_4 C51_4 117.9(5) . . ?
C49_4 C50_4 C54_4 118.3(5) . . ?
C39_4 C40_4 C35_4 120.6(4) . . ?
C39_4 C40_4 H40_4 119.7 . . ?
C35_4 C40_4 H40_4 119.7 . . ?
C51_4 C52_4 C58_4 121.4(4) . . ?
C51_4 C52_4 C53_4 117.3(4) . . ?
C53_4 C52_4 C58_4 121.1(4) . . ?
C92_4 C93_4 C88_4 121.1(4) . . ?
C92_4 C93_4 H93_4 119.4 . . ?
C88_4 C93_4 H93_4 119.4 . . ?
C43_4 C42_4 C41_4 120.8(5) . . ?
C43_4 C42_4 H42_4 119.6 . . ?
C41_4 C42_4 H42_4 119.6 . . ?
C29_4 C24_4 C21_4 122.2(4) . . ?
C25_4 C24_4 C29_4 118.2(5) . . ?
C25_4 C24_4 C21_4 119.5(5) . . ?
C78_4 C79_4 C80_4 119.6(4) . . ?
C78_4 C79_4 H79_4 120.2 . . ?
C80_4 C79_4 H79_4 120.2 . . ?
C115_4 C120_4 C119_4 119.4(6) . . ?
C115_4 C120_4 H120_4 120.3 . . ?
C119_4 C120_4 H120_4 120.3 . . ?
N5_4 C44_4 C45_4 121.7(5) . . ?
C43_4 C44_4 N5_4 121.0(5) . . ?
C43_4 C44_4 C45_4 117.3(4) . . ?
C22_4 C21_4 C20_4 123.1(6) . . ?
C22_4 C21_4 C24_4 120.5(5) . . ?
C20_4 C21_4 C24_4 116.3(5) . . ?
C24_4 C25_4 H25_4 118.2 . . ?
C26_4 C25_4 C24_4 123.6(6) . . ?
C26_4 C25_4 H25_4 118.2 . . ?
C28_4 C27_4 H27_4 118.1 . . ?
C26_4 C27_4 H27_4 118.1 . . ?
C26_4 C27_4 C28_4 123.8(5) . . ?
C29_4 C28_4 C34_4 115.0(4) . . ?
C29_4 C28_4 C27_4 116.5(5) . . ?
C27_4 C28_4 C34_4 128.4(5) . . ?
C105_4 C106_4 C110_4 122.8(5) . . ?
C107_4 C106_4 C105_4 120.1(5) . . ?
C107_4 C106_4 C110_4 117.0(4) . . ?
C2_4 C3_4 H3A_4 118.6 . . ?
C4_4 C3_4 C2_4 122.7(5) . . ?
C4_4 C3_4 H3A_4 118.6 . . ?
C25_4 C26_4 C27_4 116.8(5) . . ?
C25_4 C26_4 C30_4 126.0(5) . . ?
C27_4 C26_4 C30_4 117.0(5) . . ?
C108_4 C107_4 H107_4 121.2 . . ?
C106_4 C107_4 C108_4 117.6(5) . . ?
C106_4 C107_4 H107_4 121.2 . . ?
H97A_4 C97_4 H97B_4 109.5 . . ?
H97A_4 C97_4 H97C_4 109.5 . . ?
H97B_4 C97_4 H97C_4 109.5 . . ?
C94_4 C97_4 H97A_4 109.5 . . ?
C94_4 C97_4 H97B_4 109.5 . . ?
C94_4 C97_4 H97C_4 109.5 . . ?
O8A_4 C123_4 C122_4 107.7(6) . . ?
O7_4 C123_4 O8A_4 111.7(8) . . ?
O7_4 C123_4 C122_4 109.0(5) . . ?
O8_4 C123_4 C122_4 109.3(6) . . ?
O8_4 C123_4 O7_4 121.9(5) . . ?
C111_4 C110_4 C106_4 109.5(4) . . ?
C113_4 C110_4 C111_4 116.3(8) . . ?
C113_4 C110_4 C106_4 106.3(6) . . ?
C112_4 C110_4 C111_4 105.1(5) . . ?
C112_4 C110_4 C113_4 110.2(5) . . ?
C112_4 C110_4 C106_4 109.3(4) . . ?
C33_4 C30_4 C32_4 112.5(6) . . ?
C33_4 C30_4 C31_4 103.0(6) . . ?
C33_4 C30_4 C26_4 110.6(5) . . ?
C32_4 C30_4 C31_4 115.0(6) . . ?
C32_4 C30_4 C26_4 106.7(5) . . ?
C31_4 C30_4 C26_4 109.0(5) . . ?
C11_4 C10_4 C9_4 116.9(5) . . ?
C11_4 C10_4 C14_4 125.9(6) . . ?
C14_4 C10_4 C9_4 117.2(6) . . ?
C48_4 C49_4 H49_4 120.3 . . ?
C50_4 C49_4 C48_4 119.3(5) . . ?
C50_4 C49_4 H49_4 120.3 . . ?
C12_4 C13_4 H13_4 118.8 . . ?
C8_4 C13_4 C12_4 122.3(6) . . ?
C8_4 C13_4 H13_4 118.8 . . ?
C108_4 C109_4 H109_4 120.7 . . ?
C104_4 C109_4 C108_4 118.5(5) . . ?
C104_4 C109_4 H109_4 120.7 . . ?
C110_4 C112_4 H11G_4 109.5 . . ?
C110_4 C112_4 H11H_4 109.5 . . ?
C110_4 C112_4 H11I_4 109.5 . . ?
H11G_4 C112_4 H11H_4 109.5 . . ?
H11G_4 C112_4 H11I_4 109.5 . . ?
H11H_4 C112_4 H11I_4 109.5 . . ?
C12_4 C18_4 C23_4 121.2(6) . . ?
C19_4 C18_4 C12_4 121.7(5) . . ?
C19_4 C18_4 C23_4 117.1(6) . . ?
C14_4 C16_4 H16A_4 109.5 . . ?
C14_4 C16_4 H16B_4 109.5 . . ?
C14_4 C16_4 H16C_4 109.5 . . ?
H16A_4 C16_4 H16B_4 109.5 . . ?
H16A_4 C16_4 H16C_4 109.5 . . ?
H16B_4 C16_4 H16C_4 109.5 . . ?
C48_4 C53_4 C52_4 120.0(6) . . ?
C48_4 C53_4 H53_4 120.0 . . ?
C52_4 C53_4 H53_4 120.0 . . ?
C55_4 C54_4 C57_4 110.0(7) . . ?
C55_4 C54_4 C56_4 114.1(7) . . ?
C55_4 C54_4 C50_4 113.5(6) . . ?
C56_4 C54_4 C57_4 101.2(6) . . ?
C50_4 C54_4 C57_4 104.7(5) . . ?
C50_4 C54_4 C56_4 112.2(5) . . ?
C96_4 C94_4 C95_4 109.7(6) . . ?
C96_4 C94_4 C97_4 109.6(6) . . ?
C90_4 C94_4 C96_4 109.8(5) . . ?
C90_4 C94_4 C95_4 109.8(6) . . ?
C90_4 C94_4 C97_4 111.7(4) . . ?
C97_4 C94_4 C95_4 106.0(5) . . ?
C123_4 O7_4 H7_4 109.5 . . ?
N5_4 C47_4 O5A_4 101.0(8) . . ?
N5_4 C47_4 C48_4 124.7(7) . . ?
N5_4 C47_4 O5_4 118.6(6) . . ?
C48_4 C47_4 O5A_4 113.6(7) . . ?
C48_4 C47_4 O5_4 113.8(8) . . ?
O1_6 S1_6 C2_6 107.5(4) . . ?
O1_6 S1_6 C1_6 113.4(7) . . ?
C1_6 S1_6 C2_6 104.1(6) . . ?
S1_6 C2_6 H2A_6 109.5 . . ?
S1_6 C2_6 H2B_6 109.5 . . ?
S1_6 C2_6 H2C_6 109.5 . . ?
H2A_6 C2_6 H2B_6 109.5 . . ?
H2A_6 C2_6 H2C_6 109.5 . . ?
H2B_6 C2_6 H2C_6 109.5 . . ?
S1_6 C1_6 H1A_6 109.5 . . ?
S1_6 C1_6 H1B_6 109.5 . . ?
S1_6 C1_6 H1C_6 109.5 . . ?
H1A_6 C1_6 H1B_6 109.5 . . ?
H1A_6 C1_6 H1C_6 109.5 . . ?
H1B_6 C1_6 H1C_6 109.5 . . ?
O1_7 S1_7 C2_7 108.6(4) . . ?
O1_7 S1_7 C1_7 105.8(4) . . ?
C2_7 S1_7 C1_7 99.5(5) . . ?
S1_7 C2_7 H2A_7 109.5 . . ?
S1_7 C2_7 H2B_7 109.5 . . ?
S1_7 C2_7 H2C_7 109.5 . . ?
H2A_7 C2_7 H2B_7 109.5 . . ?
H2A_7 C2_7 H2C_7 109.5 . . ?
H2B_7 C2_7 H2C_7 109.5 . . ?
S1_7 C1_7 H1A_7 109.5 . . ?
S1_7 C1_7 H1B_7 109.5 . . ?
S1_7 C1_7 H1C_7 109.5 . . ?
H1A_7 C1_7 H1B_7 109.5 . . ?
H1A_7 C1_7 H1C_7 109.5 . . ?
H1B_7 C1_7 H1C_7 109.5 . . ?
O1_8 S1_8 C2_8 105.8(2) . . ?
O1_8 S1_8 C1_8 105.1(2) . . ?
C1_8 S1_8 C2_8 99.8(3) . . ?
S1_8 C2_8 H2A_8 109.5 . . ?
S1_8 C2_8 H2B_8 109.5 . . ?
S1_8 C2_8 H2C_8 109.5 . . ?
H2A_8 C2_8 H2B_8 109.5 . . ?
H2A_8 C2_8 H2C_8 109.5 . . ?
H2B_8 C2_8 H2C_8 109.5 . . ?
S1_8 C1_8 H1A_8 109.5 . . ?
S1_8 C1_8 H1B_8 109.5 . . ?
S1_8 C1_8 H1C_8 109.5 . . ?
H1A_8 C1_8 H1B_8 109.5 . . ?
H1A_8 C1_8 H1C_8 109.5 . . ?
H1B_8 C1_8 H1C_8 109.5 . . ?
O1_9 S1_9 C2_9 103.3(3) . . ?
O1_9 S1_9 C1_9 106.8(3) . . ?
C2_9 S1_9 C1_9 97.9(3) . . ?
S1_9 C2_9 H2A_9 109.5 . . ?
S1_9 C2_9 H2B_9 109.5 . . ?
S1_9 C2_9 H2C_9 109.5 . . ?
H2A_9 C2_9 H2B_9 109.5 . . ?
H2A_9 C2_9 H2C_9 109.5 . . ?
H2B_9 C2_9 H2C_9 109.5 . . ?
S1_9 C1_9 H1A_9 109.5 . . ?
S1_9 C1_9 H1B_9 109.5 . . ?
S1_9 C1_9 H1C_9 109.5 . . ?
H1A_9 C1_9 H1B_9 109.5 . . ?
H1A_9 C1_9 H1C_9 109.5 . . ?
H1B_9 C1_9 H1C_9 109.5 . . ?
O1_10 S1_10 C1_10 107.5(2) . . ?
O1_10 S1_10 C2_10 103.8(3) . . ?
C1_10 S1_10 C2_10 97.8(3) . . ?
S1_10 C1_10 H1A_10 109.5 . . ?
S1_10 C1_10 H1B_10 109.5 . . ?
S1_10 C1_10 H1C_10 109.5 . . ?
H1A_10 C1_10 H1B_10 109.5 . . ?
H1A_10 C1_10 H1C_10 109.5 . . ?
H1B_10 C1_10 H1C_10 109.5 . . ?
S1_10 C2_10 H2A_10 109.5 . . ?
S1_10 C2_10 H2B_10 109.5 . . ?
S1_10 C2_10 H2C_10 109.5 . . ?
H2A_10 C2_10 H2B_10 109.5 . . ?
H2A_10 C2_10 H2C_10 109.5 . . ?
H2B_10 C2_10 H2C_10 109.5 . . ?
O1_11 S1_11 C2_11 107.5(2) . . ?
O1_11 S1_11 C1_11 107.0(3) . . ?
C2_11 S1_11 C1_11 97.7(3) . . ?
S1_11 C2_11 H2A_11 109.5 . . ?
S1_11 C2_11 H2B_11 109.5 . . ?
S1_11 C2_11 H2C_11 109.5 . . ?
H2A_11 C2_11 H2B_11 109.5 . . ?
H2A_11 C2_11 H2C_11 109.5 . . ?
H2B_11 C2_11 H2C_11 109.5 . . ?
S1_11 C1_11 H1A_11 109.5 . . ?
S1_11 C1_11 H1B_11 109.5 . . ?
S1_11 C1_11 H1C_11 109.5 . . ?
H1A_11 C1_11 H1B_11 109.5 . . ?
H1A_11 C1_11 H1C_11 109.5 . . ?
H1B_11 C1_11 H1C_11 109.5 . . ?
O1_12 S1_12 C2_12 106.5(2) . . ?
O1_12 S1_12 C1_12 108.1(3) . . ?
C1_12 S1_12 C2_12 97.9(3) . . ?
S1_12 C2_12 H2A_12 109.5 . . ?
S1_12 C2_12 H2B_12 109.5 . . ?
S1_12 C2_12 H2C_12 109.5 . . ?
H2A_12 C2_12 H2B_12 109.5 . . ?
H2A_12 C2_12 H2C_12 109.5 . . ?
H2B_12 C2_12 H2C_12 109.5 . . ?
S1_12 C1_12 H1A_12 109.5 . . ?
S1_12 C1_12 H1B_12 109.5 . . ?
S1_12 C1_12 H1C_12 109.5 . . ?
H1A_12 C1_12 H1B_12 109.5 . . ?
H1A_12 C1_12 H1C_12 109.5 . . ?
H1B_12 C1_12 H1C_12 109.5 . . ?
O1_13 S1_13 C2_13 100.6(10) . . ?
O1_13 S1_13 C1_13 95.6(7) . . ?
C2_13 S1_13 C1_13 103.8(6) . . ?
S1_13 C2_13 H2A_13 109.5 . . ?
S1_13 C2_13 H2B_13 109.5 . . ?
S1_13 C2_13 H2C_13 109.5 . . ?
H2A_13 C2_13 H2B_13 109.5 . . ?
H2A_13 C2_13 H2C_13 109.5 . . ?
H2B_13 C2_13 H2C_13 109.5 . . ?
S1_13 C1_13 H1A_13 109.5 . . ?
S1_13 C1_13 H1B_13 109.5 . . ?
S1_13 C1_13 H1C_13 109.5 . . ?
H1A_13 C1_13 H1B_13 109.5 . . ?
H1A_13 C1_13 H1C_13 109.5 . . ?
H1B_13 C1_13 H1C_13 109.5 . . ?
O1_14 S1_14 C2_14 102.0(5) . . ?
O1_14 S1_14 C1_14 108.6(7) . . ?
C1_14 S1_14 C2_14 98.8(7) . . ?
S1_14 C2_14 H2A_14 109.5 . . ?
S1_14 C2_14 H2B_14 109.5 . . ?
S1_14 C2_14 H2C_14 109.5 . . ?
H2A_14 C2_14 H2B_14 109.5 . . ?
H2A_14 C2_14 H2C_14 109.5 . . ?
H2B_14 C2_14 H2C_14 109.5 . . ?
S1_14 C1_14 H1A_14 109.5 . . ?
S1_14 C1_14 H1B_14 109.5 . . ?
S1_14 C1_14 H1C_14 109.5 . . ?
H1A_14 C1_14 H1B_14 109.5 . . ?
H1A_14 C1_14 H1C_14 109.5 . . ?
H1B_14 C1_14 H1C_14 109.5 . . ?
O1_15 S1_15 C2_15 106.7(13) . . ?
O1_15 S1_15 C1_15 121.0(7) . . ?
C2_15 S1_15 C1_15 105.3(11) . . ?
S1_15 C2_15 H2A_15 109.5 . . ?
S1_15 C2_15 H2B_15 109.5 . . ?
S1_15 C2_15 H2C_15 109.5 . . ?
H2A_15 C2_15 H2B_15 109.5 . . ?
H2A_15 C2_15 H2C_15 109.5 . . ?
H2B_15 C2_15 H2C_15 109.5 . . ?
S1_15 C1_15 H1A_15 109.5 . . ?
S1_15 C1_15 H1B_15 109.5 . . ?
S1_15 C1_15 H1C_15 109.5 . . ?
H1A_15 C1_15 H1B_15 109.5 . . ?
H1A_15 C1_15 H1C_15 109.5 . . ?
H1B_15 C1_15 H1C_15 109.5 . . ?
O1A_16 S1A_16 C1A_16 112.5(7) . . ?
O1A_16 S1A_16 C2A_16 105.2(9) . . ?
C2A_16 S1A_16 C1A_16 95.8(6) . . ?
S1A_16 C1A_16 H1AA_16 109.5 . . ?
S1A_16 C1A_16 H1AB_16 109.5 . . ?
S1A_16 C1A_16 H1AC_16 109.5 . . ?
H1AA_16 C1A_16 H1AB_16 109.5 . . ?
H1AA_16 C1A_16 H1AC_16 109.5 . . ?
H1AB_16 C1A_16 H1AC_16 109.5 . . ?
S1A_16 C2A_16 H2AA_16 109.5 . . ?
S1A_16 C2A_16 H2AB_16 109.5 . . ?
S1A_16 C2A_16 H2AC_16 109.5 . . ?
H2AA_16 C2A_16 H2AB_16 109.5 . . ?
H2AA_16 C2A_16 H2AC_16 109.5 . . ?
H2AB_16 C2A_16 H2AC_16 109.5 . . ?
C1_16 S1_16 C2_16 96.4(8) . . ?
O1_16 S1_16 C1_16 116.7(10) . . ?
O1_16 S1_16 C2_16 101.2(7) . . ?
S1_16 C1_16 H1A_16 109.5 . . ?
S1_16 C1_16 H1B_16 109.5 . . ?
S1_16 C1_16 H1C_16 109.5 . . ?
H1A_16 C1_16 H1B_16 109.5 . . ?
H1A_16 C1_16 H1C_16 109.5 . . ?
H1B_16 C1_16 H1C_16 109.5 . . ?
S1_16 C2_16 H2A_16 109.5 . . ?
S1_16 C2_16 H2B_16 109.5 . . ?
S1_16 C2_16 H2C_16 109.5 . . ?
H2A_16 C2_16 H2B_16 109.5 . . ?
H2A_16 C2_16 H2C_16 109.5 . . ?
H2B_16 C2_16 H2C_16 109.5 . . ?
O1_17 S1_17 C2_17 101.5(4) . . ?
O1_17 S1_17 C1_17 108.4(5) . . ?
C2_17 S1_17 C1_17 100.9(6) . . ?
S1_17 C2_17 H2A_17 109.5 . . ?
S1_17 C2_17 H2B_17 109.5 . . ?
S1_17 C2_17 H2C_17 109.5 . . ?
H2A_17 C2_17 H2B_17 109.5 . . ?
H2A_17 C2_17 H2C_17 109.5 . . ?
H2B_17 C2_17 H2C_17 109.5 . . ?
S1_17 C1_17 H1A_17 109.5 . . ?
S1_17 C1_17 H1B_17 109.5 . . ?
S1_17 C1_17 H1C_17 109.5 . . ?
H1A_17 C1_17 H1B_17 109.5 . . ?
H1A_17 C1_17 H1C_17 109.5 . . ?
H1B_17 C1_17 H1C_17 109.5 . . ?
H2A_26 C2_26 H2B_26 109.5 . . ?
H2A_26 C2_26 H2C_26 109.5 . . ?
H2B_26 C2_26 H2C_26 109.5 . . ?
S1_26 C2_26 H2A_26 109.5 . . ?
S1_26 C2_26 H2B_26 109.5 . . ?
S1_26 C2_26 H2C_26 109.5 . . ?
H1A_26 C1_26 H1B_26 109.5 . . ?
H1A_26 C1_26 H1C_26 109.5 . . ?
H1B_26 C1_26 H1C_26 109.5 . . ?
S1_26 C1_26 H1A_26 109.5 . . ?
S1_26 C1_26 H1B_26 109.5 . . ?
S1_26 C1_26 H1C_26 109.5 . . ?
C2_26 S1_26 C1_26 101.7(6) . . ?
O1_26 S1_26 C2_26 113.7(5) . . ?
O1_26 S1_26 C1_26 116.4(6) . . ?

loop_
_geom_bond_atom_site_label_1
_geom_bond_atom_site_label_2
_geom_bond_distance
_geom_bond_site_symmetry_2
_geom_bond_publ_flag
O10_1 C126_1 1.195(8) . ?
O1_1 C7_1 1.247(4) . ?
O3_1 C47_1 1.229(4) . ?
O2_1 C34_1 1.240(4) . ?
O8_1 C123_1 1.190(5) . ?
O7_1 H7_1 0.8400 . ?
O7_1 C123_1 1.302(6) . ?
O4_1 C74_1 1.169(5) . ?
O5_1 C87_1 1.298(8) . ?
O6_1 C114_1 1.187(6) . ?
O9_1 H9_1 0.8400 . ?
O9_1 C126_1 1.245(7) . ?
N1_1 H1_1 0.8800 . ?
N1_1 C4_1 1.415(4) . ?
N1_1 C7_1 1.363(4) . ?
N3_1 H3_1 0.8800 . ?
N3_1 C44_1 1.410(4) . ?
N3_1 C47_1 1.345(4) . ?
N2_1 H2_1 0.8800 . ?
N2_1 C35_1 1.419(5) . ?
N2_1 C34_1 1.359(5) . ?
N5_1 H5_1 0.8800 . ?
N5_1 C87_1 1.364(7) . ?
N5_1 C84_1 1.431(5) . ?
N6_1 H6_1 0.8800 . ?
N6_1 C115_1 1.393(6) . ?
N6_1 C114_1 1.317(6) . ?
N4_1 H4_1 0.8800 . ?
N4_1 C74_1 1.317(6) . ?
N4_1 C75_1 1.442(7) . ?
C98_1 C99_1 1.324(8) . ?
C98_1 C92_1 1.492(7) . ?
C98_1 C103_1 1.419(9) . ?
C87_1 C88_1 1.470(8) . ?
C88_1 C89_1 1.440(7) . ?
C88_1 C93_1 1.311(8) . ?
C95_1 H95A_1 0.9800 . ?
C95_1 H95B_1 0.9800 . ?
C95_1 H95C_1 0.9800 . ?
C95_1 C94_1 1.560(7) . ?
C73_1 H73A_1 0.9800 . ?
C73_1 H73B_1 0.9800 . ?
C73_1 H73C_1 0.9800 . ?
C73_1 C70_1 1.509(7) . ?
C99_1 H99_1 0.9500 . ?
C99_1 C100_1 1.366(8) . ?
C102_1 H102_1 0.9500 . ?
C102_1 C101_1 1.339(8) . ?
C102_1 C103_1 1.470(9) . ?
C31_1 H31A_1 0.9800 . ?
C31_1 H31B_1 0.9800 . ?
C31_1 H31C_1 0.9800 . ?
C31_1 C30_1 1.541(6) . ?
C100_1 H100_1 0.9500 . ?
C100_1 C101_1 1.412(8) . ?
C112_1 H11A_1 0.9800 . ?
C112_1 H11B_1 0.9800 . ?
C112_1 H11C_1 0.9800 . ?
C112_1 C110_1 1.533(8) . ?
C96_1 H96A_1 0.9800 . ?
C96_1 H96B_1 0.9800 . ?
C96_1 H96C_1 0.9800 . ?
C96_1 C94_1 1.496(9) . ?
C97_1 H97A_1 0.9800 . ?
C97_1 H97B_1 0.9800 . ?
C97_1 H97C_1 0.9800 . ?
C97_1 C94_1 1.504(8) . ?
C113_1 H11D_1 0.9800 . ?
C113_1 H11E_1 0.9800 . ?
C113_1 H11F_1 0.9800 . ?
C113_1 C110_1 1.460(10) . ?
C45_1 H45_1 0.9500 . ?
C45_1 C46_1 1.360(5) . ?
C45_1 C44_1 1.412(5) . ?
C111_1 H11G_1 0.9800 . ?
C111_1 H11H_1 0.9800 . ?
C111_1 H11I_1 0.9800 . ?
C111_1 C110_1 1.499(8) . ?
C49_1 H49_1 0.9500 . ?
C49_1 C50_1 1.418(5) . ?
C49_1 C48_1 1.393(5) . ?
C5_1 H5A_1 0.9500 . ?
C5_1 C4_1 1.382(5) . ?
C5_1 C6_1 1.377(4) . ?
C4_1 C3_1 1.384(4) . ?
C3_1 H3A_1 0.9500 . ?
C3_1 C2_1 1.402(5) . ?
C43_1 H43_1 0.9500 . ?
C43_1 C44_1 1.409(5) . ?
C43_1 C42_1 1.354(5) . ?
C6_1 C1_1 1.394(4) . ?
C6_1 C122_1 1.543(4) . ?
C2_1 H2A_1 0.9500 . ?
C2_1 C1_1 1.383(5) . ?
C46_1 C41_1 1.394(4) . ?
C46_1 C122_1 1.537(4) . ?
C7_1 C8_1 1.477(4) . ?
C52_1 C51_1 1.353(5) . ?
C52_1 C53_1 1.401(5) . ?
C52_1 C58_1 1.484(5) . ?
C121_1 H121_1 1.0000 . ?
C121_1 C1_1 1.512(4) . ?
C121_1 C41_1 1.533(5) . ?
C121_1 C81_1 1.522(5) . ?
C51_1 H51_1 0.9500 . ?
C51_1 C50_1 1.375(4) . ?
C54_1 C50_1 1.520(4) . ?
C54_1 C55_1 1.502(5) . ?
C54_1 C56_1 1.513(5) . ?
C54_1 C57_1 1.548(6) . ?
C86_1 C122_1 1.515(5) . ?
C86_1 C81_1 1.404(5) . ?
C86_1 C85_1 1.427(5) . ?
C13_1 H13_1 0.9500 . ?
C13_1 C8_1 1.395(5) . ?
C13_1 C12_1 1.416(5) . ?
C8_1 C9_1 1.395(5) . ?
C37_1 C38_1 1.391(4) . ?
C37_1 C36_1 1.407(5) . ?
C37_1 C125_1 1.531(5) . ?
C27_1 H27_1 0.9500 . ?
C27_1 C26_1 1.364(5) . ?
C27_1 C28_1 1.385(5) . ?
C41_1 C42_1 1.375(5) . ?
C47_1 C48_1 1.479(5) . ?
C38_1 C124_1 1.511(5) . ?
C38_1 C39_1 1.398(5) . ?
C18_1 C19_1 1.408(5) . ?
C18_1 C12_1 1.457(5) . ?
C18_1 C23_1 1.401(5) . ?
C36_1 H36_1 0.9500 . ?
C36_1 C35_1 1.389(5) . ?
C122_1 C123_1 1.611(5) . ?
C9_1 H9A_1 0.9500 . ?
C9_1 C10_1 1.390(5) . ?
C55_1 H55A_1 0.9800 . ?
C55_1 H55B_1 0.9800 . ?
C55_1 H55C_1 0.9800 . ?
C42_1 H42_1 0.9500 . ?
C24_1 C25_1 1.374(5) . ?
C24_1 C29_1 1.370(5) . ?
C24_1 C21_1 1.483(5) . ?
C53_1 H53_1 0.9500 . ?
C53_1 C48_1 1.380(5) . ?
C35_1 C40_1 1.393(5) . ?
C25_1 H25_1 0.9500 . ?
C25_1 C26_1 1.397(5) . ?
C26_1 C30_1 1.520(4) . ?
C29_1 H29_1 0.9500 . ?
C29_1 C28_1 1.407(5) . ?
C124_1 H124_1 1.0000 . ?
C124_1 C118_1 1.531(6) . ?
C124_1 C78_1 1.474(6) . ?
C58_1 C59_1 1.366(5) . ?
C58_1 C63_1 1.395(6) . ?
C28_1 C34_1 1.509(5) . ?
C19_1 H19_1 0.9500 . ?
C19_1 C20_1 1.358(5) . ?
C20_1 H20_1 0.9500 . ?
C20_1 C21_1 1.412(5) . ?
C59_1 H59_1 0.9500 . ?
C59_1 C60_1 1.375(5) . ?
C60_1 H60_1 0.9500 . ?
C60_1 C61_1 1.409(6) . ?
C125_1 C77_1 1.572(6) . ?
C125_1 C126_1 1.524(5) . ?
C125_1 C117_1 1.566(6) . ?
C21_1 C22_1 1.411(6) . ?
C118_1 C117_1 1.358(5) . ?
C118_1 C119_1 1.390(6) . ?
C81_1 C82_1 1.388(5) . ?
C12_1 C11_1 1.408(5) . ?
C23_1 H23_1 0.9500 . ?
C23_1 C22_1 1.357(6) . ?
C30_1 C32_1 1.554(6) . ?
C30_1 C33_1 1.463(7) . ?
C82_1 H82_1 0.9500 . ?
C82_1 C83_1 1.443(6) . ?
C39_1 H39_1 0.9500 . ?
C39_1 C40_1 1.389(6) . ?
C10_1 C11_1 1.367(6) . ?
C10_1 C14_1 1.534(5) . ?
C77_1 C78_1 1.409(4) . ?
C77_1 C76_1 1.375(7) . ?
C116_1 H116_1 0.9500 . ?
C116_1 C117_1 1.364(6) . ?
C116_1 C115_1 1.402(6) . ?
C78_1 C79_1 1.384(6) . ?
C11_1 H11_1 0.9500 . ?
C83_1 H83_1 0.9500 . ?
C83_1 C84_1 1.374(6) . ?
C67_1 H67_1 0.9500 . ?
C67_1 C66_1 1.387(6) . ?
C67_1 C68_1 1.380(6) . ?
C40_1 H40_1 0.9500 . ?
C22_1 H22_1 0.9500 . ?
C56_1 H56A_1 0.9800 . ?
C56_1 H56B_1 0.9800 . ?
C56_1 H56C_1 0.9800 . ?
C90_1 C91_1 1.360(7) . ?
C90_1 C89_1 1.423(6) . ?
C90_1 C94_1 1.497(6) . ?
C85_1 H85_1 0.9500 . ?
C85_1 C84_1 1.358(6) . ?
C79_1 H79_1 0.9500 . ?
C79_1 C80_1 1.397(7) . ?
C115_1 C120_1 1.395(6) . ?
C57_1 H57A_1 0.9800 . ?
C57_1 H57B_1 0.9800 . ?
C57_1 H57C_1 0.9800 . ?
C107_1 H107_1 0.9500 . ?
C107_1 C106_1 1.411(6) . ?
C107_1 C108_1 1.409(6) . ?
C63_1 H63_1 0.9500 . ?
C63_1 C62_1 1.338(6) . ?
C61_1 C64_1 1.458(5) . ?
C61_1 C62_1 1.433(6) . ?
C106_1 C110_1 1.534(6) . ?
C106_1 C105_1 1.367(7) . ?
C65_1 H65_1 0.9500 . ?
C65_1 C64_1 1.416(6) . ?
C65_1 C66_1 1.388(6) . ?
C74_1 C68_1 1.511(6) . ?
C64_1 C69_1 1.405(5) . ?
C69_1 H69_1 0.9500 . ?
C69_1 C68_1 1.381(5) . ?
C32_1 H32A_1 0.9800 . ?
C32_1 H32B_1 0.9800 . ?
C32_1 H32C_1 0.9800 . ?
C119_1 H119_1 0.9500 . ?
C119_1 C120_1 1.376(6) . ?
C66_1 C70_1 1.499(6) . ?
C62_1 H62_1 0.9500 . ?
C109_1 H109_1 0.9500 . ?
C109_1 C108_1 1.373(6) . ?
C109_1 C104_1 1.398(6) . ?
C91_1 H91_1 0.9500 . ?
C91_1 C92_1 1.366(7) . ?
C16_1 H16A_1 0.9800 . ?
C16_1 H16B_1 0.9800 . ?
C16_1 H16C_1 0.9800 . ?
C16_1 C14_1 1.551(7) . ?
C70_1 C72_1 1.606(7) . ?
C70_1 C71_1 1.493(8) . ?
C114_1 C108_1 1.510(6) . ?
C120_1 H120_1 0.9500 . ?
C89_1 H89_1 0.9500 . ?
C14_1 C17_1 1.534(8) . ?
C14_1 C15_1 1.547(7) . ?
C105_1 H105_1 0.9500 . ?
C105_1 C104_1 1.416(6) . ?
C17_1 H17A_1 0.9800 . ?
C17_1 H17B_1 0.9800 . ?
C17_1 H17C_1 0.9800 . ?
C76_1 H76_1 0.9500 . ?
C76_1 C75_1 1.377(7) . ?
C33_1 H33A_1 0.9800 . ?
C33_1 H33B_1 0.9800 . ?
C33_1 H33C_1 0.9800 . ?
C72_1 H72A_1 0.9800 . ?
C72_1 H72B_1 0.9800 . ?
C72_1 H72C_1 0.9800 . ?
C71_1 H71A_1 0.9800 . ?
C71_1 H71B_1 0.9800 . ?
C71_1 H71C_1 0.9800 . ?
C80_1 H80_1 0.9500 . ?
C80_1 C75_1 1.396(6) . ?
C104_1 C101_1 1.463(7) . ?
C15_1 H15A_1 0.9800 . ?
C15_1 H15B_1 0.9800 . ?
C15_1 H15C_1 0.9800 . ?
C93_1 H93_1 0.9500 . ?
C93_1 C92_1 1.380(7) . ?
C103_1 H103_1 0.9500 . ?
O3A_2 C47_2 1.490(13) . ?
N5A_2 H5A_2 0.8800 . ?
N5A_2 C87A_2 1.333(14) . ?
N5A_2 C84_2 1.472(15) . ?
C87A_2 C88A_2 1.551(13) . ?
C87A_2 O5A_2 1.271(9) . ?
C94A_2 C97A_2 1.525(16) . ?
C94A_2 C95A_2 1.509(15) . ?
C94A_2 C96A_2 1.380(16) . ?
C94A_2 C90A_2 1.569(14) . ?
C97A_2 H97A_2 0.9800 . ?
C97A_2 H97B_2 0.9800 . ?
C97A_2 H97C_2 0.9800 . ?
C95A_2 H95A_2 0.9800 . ?
C95A_2 H95B_2 0.9800 . ?
C95A_2 H95C_2 0.9800 . ?
C96A_2 H96A_2 0.9800 . ?
C96A_2 H96B_2 0.9800 . ?
C96A_2 H96C_2 0.9800 . ?
C90A_2 C91A_2 1.3900 . ?
C90A_2 C89A_2 1.3900 . ?
C91A_2 H91A_2 0.9500 . ?
C91A_2 C92A_2 1.3900 . ?
C92A_2 C93A_2 1.3900 . ?
C92A_2 C98_2 1.755(11) . ?
C93A_2 H93A_2 0.9500 . ?
C93A_2 C88A_2 1.3900 . ?
C88A_2 C89A_2 1.3900 . ?
C89A_2 H89A_2 0.9500 . ?
O5A_2 O5A_2 1.166(11) 2_556 ?
O10_2 C126_2 1.103(5) . ?
O4_2 C74_2 1.205(5) . ?
O1_2 C7_2 1.232(5) . ?
O9_2 H9_2 0.8400 . ?
O9_2 C126_2 1.254(5) . ?
O2_2 C34_2 1.229(5) . ?
O8_2 C123_2 1.273(5) . ?
O6_2 C114_2 1.179(6) . ?
O7_2 H7_2 0.8400 . ?
O7_2 C123_2 1.198(8) . ?
N2_2 H2_2 0.8800 . ?
N2_2 C35_2 1.417(5) . ?
N2_2 C34_2 1.367(5) . ?
N4_2 H4_2 0.8800 . ?
N4_2 C75_2 1.421(4) . ?
N4_2 C74_2 1.331(5) . ?
N1_2 H1_2 0.8800 . ?
N1_2 C4_2 1.382(6) . ?
N1_2 C7_2 1.332(5) . ?
N6_2 H6_2 0.8800 . ?
N6_2 C115_2 1.434(6) . ?
N6_2 C114_2 1.305(6) . ?
N3_2 H3_2 0.8800 . ?
N3_2 C47_2 1.261(8) . ?
N3_2 C44_2 1.382(5) . ?
C100_2 H100_2 0.9500 . ?
C100_2 C101_2 1.334(10) . ?
C100_2 C99_2 1.385(11) . ?
C105_2 H105_2 0.9500 . ?
C105_2 C106_2 1.314(12) . ?
C105_2 C104_2 1.408(10) . ?
C56_2 H56A_2 0.9800 . ?
C56_2 H56B_2 0.9800 . ?
C56_2 H56C_2 0.9800 . ?
C56_2 C54_2 1.530(14) . ?
C101_2 C102_2 1.408(9) . ?
C101_2 C104_2 1.375(9) . ?
C31_2 H31A_2 0.9800 . ?
C31_2 H31B_2 0.9800 . ?
C31_2 H31C_2 0.9800 . ?
C31_2 C30_2 1.425(10) . ?
C50_2 C54_2 1.502(9) . ?
C50_2 C49_2 1.409(8) . ?
C50_2 C51_2 1.458(7) . ?
C16_2 H16A_2 0.9800 . ?
C16_2 H16B_2 0.9800 . ?
C16_2 H16C_2 0.9800 . ?
C16_2 C14_2 1.438(11) . ?
C58_2 C63_2 1.332(7) . ?
C58_2 C59_2 1.373(8) . ?
C58_2 C52_2 1.530(7) . ?
C47_2 C48_2 1.493(8) . ?
C47_2 O3_2 1.499(14) . ?
C62_2 H62_2 0.9500 . ?
C62_2 C63_2 1.360(7) . ?
C62_2 C61_2 1.246(7) . ?
C103_2 H103_2 0.9500 . ?
C103_2 C102_2 1.387(16) . ?
C103_2 C98_2 1.387(13) . ?
C99_2 H99_2 0.9500 . ?
C99_2 C98_2 1.436(8) . ?
C110_2 C112_2 1.576(11) . ?
C110_2 C113_2 1.563(13) . ?
C110_2 C111_2 1.568(11) . ?
C110_2 C106_2 1.618(11) . ?
C102_2 H102_2 0.9500 . ?
C54_2 C57_2 1.407(11) . ?
C54_2 C55_2 1.646(16) . ?
C49_2 H49_2 0.9500 . ?
C49_2 C48_2 1.364(8) . ?
C63_2 H63_2 0.9500 . ?
C112_2 H11A_2 0.9800 . ?
C112_2 H11B_2 0.9800 . ?
C112_2 H11C_2 0.9800 . ?
C57_2 H57A_2 0.9800 . ?
C57_2 H57B_2 0.9800 . ?
C57_2 H57C_2 0.9800 . ?
C48_2 C53_2 1.424(9) . ?
C55_2 H55A_2 0.9800 . ?
C55_2 H55B_2 0.9800 . ?
C55_2 H55C_2 0.9800 . ?
C113_2 H11D_2 0.9800 . ?
C113_2 H11E_2 0.9800 . ?
C113_2 H11F_2 0.9800 . ?
C17_2 H17A_2 0.9800 . ?
C17_2 H17B_2 0.9800 . ?
C17_2 H17C_2 0.9800 . ?
C17_2 C14_2 1.435(13) . ?
C15_2 H15A_2 0.9800 . ?
C15_2 H15B_2 0.9800 . ?
C15_2 H15C_2 0.9800 . ?
C15_2 C14_2 1.343(14) . ?
C33_2 H33A_2 0.9800 . ?
C33_2 H33B_2 0.9800 . ?
C33_2 H33C_2 0.9800 . ?
C33_2 C30_2 1.441(10) . ?
C111_2 H11G_2 0.9800 . ?
C111_2 H11H_2 0.9800 . ?
C111_2 H11I_2 0.9800 . ?
C53_2 H53_2 0.9500 . ?
C53_2 C52_2 1.365(8) . ?
C125_2 C37_2 1.529(5) . ?
C125_2 C117_2 1.550(5) . ?
C125_2 C77_2 1.530(5) . ?
C125_2 C126_2 1.578(5) . ?
C37_2 C36_2 1.401(5) . ?
C37_2 C38_2 1.398(5) . ?
C32_2 H32A_2 0.9800 . ?
C32_2 H32B_2 0.9800 . ?
C32_2 H32C_2 0.9800 . ?
C32_2 C30_2 1.610(10) . ?
C67_2 H67_2 0.9500 . ?
C67_2 C66_2 1.377(5) . ?
C67_2 C68_2 1.395(5) . ?
C66_2 C70_2 1.522(5) . ?
C66_2 C65_2 1.345(6) . ?
C117_2 C118_2 1.373(5) . ?
C117_2 C116_2 1.391(5) . ?
C77_2 C76_2 1.363(5) . ?
C77_2 C78_2 1.392(5) . ?
C36_2 H36_2 0.9500 . ?
C36_2 C35_2 1.403(5) . ?
C75_2 C76_2 1.422(5) . ?
C75_2 C80_2 1.366(5) . ?
C118_2 C124_2 1.520(5) . ?
C118_2 C119_2 1.397(5) . ?
C40_2 H40_2 0.9500 . ?
C40_2 C35_2 1.397(5) . ?
C40_2 C39_2 1.378(6) . ?
C4_2 C5_2 1.386(5) . ?
C4_2 C3_2 1.398(6) . ?
C74_2 C68_2 1.528(5) . ?
C124_2 H124_2 1.0000 . ?
C124_2 C38_2 1.509(5) . ?
C124_2 C78_2 1.511(5) . ?
C38_2 C39_2 1.393(5) . ?
C70_2 C72_2 1.552(6) . ?
C70_2 C71_2 1.496(6) . ?
C70_2 C73_2 1.507(6) . ?
C76_2 H76_2 0.9500 . ?
C5_2 H5_2 0.9500 . ?
C5_2 C6_2 1.412(6) . ?
C79_2 H79_2 0.9500 . ?
C79_2 C78_2 1.397(5) . ?
C79_2 C80_2 1.405(5) . ?
C39_2 H39_2 0.9500 . ?
C68_2 C69_2 1.411(6) . ?
C7_2 C8_2 1.523(7) . ?
C85_2 H85_2 0.9500 . ?
C85_2 C86_2 1.420(6) . ?
C85_2 C84_2 1.404(6) . ?
C116_2 H116_2 0.9500 . ?
C116_2 C115_2 1.359(6) . ?
C20_2 H20_2 0.9500 . ?
C20_2 C19_2 1.458(7) . ?
C20_2 C21_2 1.376(6) . ?
C18_2 C19_2 1.429(6) . ?
C18_2 C12_2 1.527(7) . ?
C18_2 C23_2 1.358(7) . ?
C122_2 C6_2 1.486(6) . ?
C122_2 C46_2 1.540(6) . ?
C122_2 C86_2 1.555(6) . ?
C122_2 C123_2 1.572(6) . ?
C6_2 C1_2 1.426(6) . ?
C26_2 C27_2 1.410(6) . ?
C26_2 C25_2 1.344(6) . ?
C26_2 C30_2 1.509(6) . ?
C46_2 C41_2 1.369(6) . ?
C46_2 C45_2 1.379(5) . ?
C19_2 H19_2 0.9500 . ?
C72_2 H72A_2 0.9800 . ?
C72_2 H72B_2 0.9800 . ?
C72_2 H72C_2 0.9800 . ?
C13_2 H13_2 0.9500 . ?
C13_2 C8_2 1.372(7) . ?
C13_2 C12_2 1.393(7) . ?
C83_2 H83_2 0.9500 . ?
C83_2 C84_2 1.390(6) . ?
C83_2 C82_2 1.362(7) . ?
C29_2 H29_2 0.9500 . ?
C29_2 C24_2 1.443(6) . ?
C29_2 C28_2 1.345(6) . ?
C1_2 C121_2 1.488(7) . ?
C1_2 C2_2 1.375(6) . ?
C71_2 H71A_2 0.9800 . ?
C71_2 H71B_2 0.9800 . ?
C71_2 H71C_2 0.9800 . ?
C24_2 C25_2 1.386(6) . ?
C24_2 C21_2 1.451(6) . ?
C3_2 H3A_2 0.9500 . ?
C3_2 C2_2 1.395(7) . ?
C65_2 H65_2 0.9500 . ?
C65_2 C64_2 1.414(6) . ?
C81_2 C86_2 1.434(6) . ?
C81_2 C121_2 1.485(7) . ?
C81_2 C82_2 1.375(7) . ?
C27_2 H27_2 0.9500 . ?
C27_2 C28_2 1.425(6) . ?
C25_2 H25_2 0.9500 . ?
C80_2 H80_2 0.9500 . ?
C41_2 C121_2 1.517(6) . ?
C41_2 C42_2 1.384(6) . ?
C121_2 H121_2 1.0000 . ?
C84_2 N5_2 1.397(13) . ?
C119_2 H119_2 0.9500 . ?
C119_2 C120_2 1.393(7) . ?
C42_2 H42_2 0.9500 . ?
C42_2 C43_2 1.369(6) . ?
C120_2 H120_2 0.9500 . ?
C120_2 C115_2 1.436(7) . ?
C8_2 C9_2 1.377(6) . ?
C2_2 H2A_2 0.9500 . ?
C12_2 C11_2 1.417(6) . ?
C9_2 H9A_2 0.9500 . ?
C9_2 C10_2 1.426(7) . ?
C69_2 H69_2 0.9500 . ?
C69_2 C64_2 1.425(6) . ?
C11_2 H11_2 0.9500 . ?
C11_2 C10_2 1.389(7) . ?
C34_2 C28_2 1.489(6) . ?
C21_2 C22_2 1.379(6) . ?
C23_2 H23_2 0.9500 . ?
C23_2 C22_2 1.372(7) . ?
C82_2 H82_2 0.9500 . ?
C45_2 H45_2 0.9500 . ?
C45_2 C44_2 1.398(7) . ?
C22_2 H22_2 0.9500 . ?
C114_2 C108_2 1.508(8) . ?
C10_2 C14_2 1.513(6) . ?
C44_2 C43_2 1.404(8) . ?
C64_2 C61_2 1.488(8) . ?
C61_2 C60_2 1.434(8) . ?
C59_2 H59_2 0.9500 . ?
C59_2 C60_2 1.423(7) . ?
C52_2 C51_2 1.324(8) . ?
C60_2 H60_2 0.9500 . ?
C108_2 C109_2 1.360(9) . ?
C108_2 C107_2 1.422(8) . ?
C51_2 H51_2 0.9500 . ?
C106_2 C107_2 1.378(10) . ?
C43_2 H43_2 0.9500 . ?
C104_2 C109_2 1.441(8) . ?
C109_2 H109_2 0.9500 . ?
C73_2 H73A_2 0.9800 . ?
C73_2 H73B_2 0.9800 . ?
C73_2 H73C_2 0.9800 . ?
C98_2 C92_2 1.155(10) . ?
C107_2 H107_2 0.9500 . ?
O5_2 C87_2 1.251(11) . ?
N5_2 H5B_2 0.8800 . ?
N5_2 C87_2 1.337(10) . ?
C87_2 C88_2 1.474(10) . ?
C94_2 C97_2 1.529(15) . ?
C94_2 C95_2 1.557(12) . ?
C94_2 C96_2 1.98(5) . ?
C94_2 C90_2 1.549(15) . ?
C97_2 H97D_2 0.9800 . ?
C97_2 H97E_2 0.9800 . ?
C97_2 H97F_2 0.9800 . ?
C95_2 H95D_2 0.9800 . ?
C95_2 H95E_2 0.9800 . ?
C95_2 H95F_2 0.9800 . ?
C96_2 H96D_2 0.9800 . ?
C96_2 H96E_2 0.9800 . ?
C96_2 H96F_2 0.9800 . ?
C90_2 C91_2 1.3900 . ?
C90_2 C89_2 1.3900 . ?
C91_2 H91_2 0.9500 . ?
C91_2 C92_2 1.3900 . ?
C92_2 C93_2 1.3900 . ?
C93_2 H93_2 0.9500 . ?
C93_2 C88_2 1.3900 . ?
C88_2 C89_2 1.3900 . ?
C89_2 H89_2 0.9500 . ?
O1_3 C7_3 1.229(4) . ?
O5_3 C87_3 1.235(4) . ?
O6_3 C114_3 1.229(5) . ?
O8_3 C123_3 1.343(5) . ?
O2_3 C34_3 1.258(5) . ?
O10_3 C126_3 1.209(5) . ?
O9_3 H9_3 0.8400 . ?
O9_3 C126_3 1.268(5) . ?
O3_3 C47_3 1.236(7) . ?
O7_3 H7_3 0.8400 . ?
O7_3 C123_3 1.139(6) . ?
O4_3 C74_3 1.264(7) . ?
N1_3 H1_3 0.8800 . ?
N1_3 C7_3 1.353(4) . ?
N1_3 C4_3 1.436(4) . ?
N5_3 H5_3 0.8800 . ?
N5_3 C84_3 1.437(4) . ?
N5_3 C87_3 1.361(4) . ?
N3_3 H3_3 0.8800 . ?
N3_3 C44_3 1.436(5) . ?
N3_3 C47_3 1.295(6) . ?
N2_3 H2_3 0.8800 . ?
N2_3 C35_3 1.398(5) . ?
N2_3 C34_3 1.340(5) . ?
N6_3 H6_3 0.8800 . ?
N6_3 C114_3 1.351(5) . ?
N6_3 C115_3 1.408(5) . ?
N4_3 H4_3 0.8800 . ?
N4_3 C74_3 1.350(7) . ?
N4_3 C75_3 1.440(5) . ?
C70_3 C71_3 1.518(8) . ?
C70_3 C72_3 1.540(9) . ?
C70_3 C73_3 1.557(9) . ?
C70_3 C66_3 1.505(8) . ?
C71_3 H71A_3 0.9800 . ?
C71_3 H71B_3 0.9800 . ?
C71_3 H71C_3 0.9800 . ?
C33_3 H33A_3 0.9800 . ?
C33_3 H33B_3 0.9800 . ?
C33_3 H33C_3 0.9800 . ?
C33_3 C30_3 1.555(8) . ?
C63_3 H63_3 0.9500 . ?
C63_3 C58_3 1.348(9) . ?
C63_3 C62_3 1.329(9) . ?
C58_3 C52_3 1.511(8) . ?
C58_3 C59_3 1.373(7) . ?
C61_3 C62_3 1.348(8) . ?
C61_3 C60_3 1.453(8) . ?
C61_3 C64_3 1.433(8) . ?
C72_3 H72A_3 0.9800 . ?
C72_3 H72B_3 0.9800 . ?
C72_3 H72C_3 0.9800 . ?
C52_3 C53_3 1.439(7) . ?
C52_3 C51_3 1.382(6) . ?
C55_3 H55A_3 0.9800 . ?
C55_3 H55B_3 0.9800 . ?
C55_3 H55C_3 0.9800 . ?
C55_3 C54_3 1.450(9) . ?
C49_3 H49_3 0.9500 . ?
C49_3 C48_3 1.351(7) . ?
C49_3 C50_3 1.428(7) . ?
C57_3 H57A_3 0.9800 . ?
C57_3 H57B_3 0.9800 . ?
C57_3 H57C_3 0.9800 . ?
C57_3 C54_3 1.546(9) . ?
C65_3 H65_3 0.9500 . ?
C65_3 C66_3 1.357(7) . ?
C65_3 C64_3 1.465(8) . ?
C69_3 H69_3 0.9500 . ?
C69_3 C68_3 1.361(8) . ?
C69_3 C64_3 1.438(7) . ?
C59_3 H59_3 0.9500 . ?
C59_3 C60_3 1.336(8) . ?
C62_3 H62_3 0.9500 . ?
C74_3 C68_3 1.492(7) . ?
C73_3 H73A_3 0.9800 . ?
C73_3 H73B_3 0.9800 . ?
C73_3 H73C_3 0.9800 . ?
C7_3 C8_3 1.466(5) . ?
C84_3 C85_3 1.374(4) . ?
C84_3 C83_3 1.398(5) . ?
C85_3 H85_3 0.9500 . ?
C85_3 C86_3 1.383(5) . ?
C3_3 H3A_3 0.9500 . ?
C3_3 C2_3 1.396(5) . ?
C3_3 C4_3 1.374(5) . ?
C86_3 C122_3 1.542(4) . ?
C86_3 C81_3 1.399(4) . ?
C13_3 H13_3 0.9500 . ?
C13_3 C8_3 1.418(5) . ?
C13_3 C12_3 1.382(5) . ?
C1_3 C121_3 1.489(5) . ?
C1_3 C6_3 1.435(4) . ?
C1_3 C2_3 1.385(5) . ?
C46_3 C122_3 1.539(5) . ?
C46_3 C41_3 1.419(5) . ?
C46_3 C45_3 1.367(5) . ?
C121_3 H121_3 1.0000 . ?
C121_3 C41_3 1.522(5) . ?
C121_3 C81_3 1.496(5) . ?
C122_3 C6_3 1.512(4) . ?
C122_3 C123_3 1.590(5) . ?
C118_3 C117_3 1.391(4) . ?
C118_3 C124_3 1.540(5) . ?
C118_3 C119_3 1.352(5) . ?
C6_3 C5_3 1.369(5) . ?
C2_3 H2A_3 0.9500 . ?
C4_3 C5_3 1.409(4) . ?
C82_3 H82_3 0.9500 . ?
C82_3 C83_3 1.406(5) . ?
C82_3 C81_3 1.395(5) . ?
C5_3 H5A_3 0.9500 . ?
C83_3 H83_3 0.9500 . ?
C93_3 H93_3 0.9500 . ?
C93_3 C88_3 1.386(5) . ?
C93_3 C92_3 1.399(5) . ?
C41_3 C42_3 1.363(5) . ?
C90_3 C89_3 1.380(5) . ?
C90_3 C91_3 1.377(5) . ?
C90_3 C94_3 1.524(5) . ?
C88_3 C87_3 1.480(5) . ?
C88_3 C89_3 1.395(5) . ?
C8_3 C9_3 1.408(5) . ?
C117_3 C125_3 1.560(5) . ?
C117_3 C116_3 1.353(5) . ?
C89_3 H89_3 0.9500 . ?
C20_3 H20_3 0.9500 . ?
C20_3 C21_3 1.398(5) . ?
C20_3 C19_3 1.409(5) . ?
C23_3 H23_3 0.9500 . ?
C23_3 C18_3 1.394(5) . ?
C23_3 C22_3 1.380(5) . ?
C125_3 C37_3 1.531(5) . ?
C125_3 C126_3 1.545(5) . ?
C125_3 C77_3 1.564(5) . ?
C18_3 C19_3 1.390(5) . ?
C18_3 C12_3 1.500(5) . ?
C37_3 C36_3 1.404(5) . ?
C37_3 C38_3 1.390(5) . ?
C107_3 H107_3 0.9500 . ?
C107_3 C106_3 1.379(5) . ?
C107_3 C108_3 1.412(5) . ?
C91_3 H91_3 0.9500 . ?
C91_3 C92_3 1.384(5) . ?
C45_3 H45_3 0.9500 . ?
C45_3 C44_3 1.374(5) . ?
C124_3 H124_3 1.0000 . ?
C124_3 C38_3 1.512(5) . ?
C124_3 C78_3 1.531(5) . ?
C106_3 C110_3 1.547(5) . ?
C106_3 C105_3 1.402(5) . ?
C36_3 H36_3 0.9500 . ?
C36_3 C35_3 1.390(5) . ?
C21_3 C22_3 1.420(6) . ?
C21_3 C24_3 1.456(5) . ?
C38_3 C39_3 1.397(5) . ?
C19_3 H19_3 0.9500 . ?
C12_3 C11_3 1.415(5) . ?
C99_3 H99_3 0.9500 . ?
C99_3 C100_3 1.379(5) . ?
C99_3 C98_3 1.371(5) . ?
C114_3 C108_3 1.475(5) . ?
C44_3 C43_3 1.385(6) . ?
C78_3 C77_3 1.386(5) . ?
C78_3 C79_3 1.373(5) . ?
C116_3 H116_3 0.9500 . ?
C116_3 C115_3 1.382(5) . ?
C92_3 C98_3 1.476(5) . ?
C100_3 H100_3 0.9500 . ?
C100_3 C101_3 1.373(5) . ?
C95_3 H95A_3 0.9800 . ?
C95_3 H95B_3 0.9800 . ?
C95_3 H95C_3 0.9800 . ?
C95_3 C94_3 1.536(5) . ?
C9_3 H9A_3 0.9500 . ?
C9_3 C10_3 1.377(5) . ?
C119_3 H119_3 0.9500 . ?
C119_3 C120_3 1.394(6) . ?
C22_3 H22_3 0.9500 . ?
C11_3 H11_3 0.9500 . ?
C11_3 C10_3 1.388(6) . ?
C43_3 H43_3 0.9500 . ?
C43_3 C42_3 1.357(6) . ?
C24_3 C25_3 1.412(5) . ?
C24_3 C29_3 1.369(5) . ?
C10_3 C14_3 1.544(5) . ?
C42_3 H42_3 0.9500 . ?
C109_3 H109_3 0.9500 . ?
C109_3 C104_3 1.402(5) . ?
C109_3 C108_3 1.390(5) . ?
C115_3 C120_3 1.410(5) . ?
C98_3 C103_3 1.400(5) . ?
C77_3 C76_3 1.384(5) . ?
C120_3 H120_3 0.9500 . ?
C104_3 C105_3 1.402(6) . ?
C104_3 C101_3 1.474(5) . ?
C39_3 H39_3 0.9500 . ?
C39_3 C40_3 1.365(6) . ?
C79_3 H79_3 0.9500 . ?
C79_3 C80_3 1.383(6) . ?
C25_3 H25_3 0.9500 . ?
C25_3 C26_3 1.365(5) . ?
C35_3 C40_3 1.390(5) . ?
C110_3 C113_3 1.525(6) . ?
C110_3 C112_3 1.531(5) . ?
C110_3 C111_3 1.546(7) . ?
C94_3 C96_3 1.528(7) . ?
C94_3 C97_3 1.526(6) . ?
C113_3 H11A_3 0.9800 . ?
C113_3 H11B_3 0.9800 . ?
C113_3 H11C_3 0.9800 . ?
C105_3 H105_3 0.9500 . ?
C29_3 H29_3 0.9500 . ?
C29_3 C28_3 1.395(6) . ?
C26_3 C27_3 1.421(6) . ?
C26_3 C30_3 1.526(6) . ?
C103_3 H103_3 0.9500 . ?
C103_3 C102_3 1.383(6) . ?
C27_3 H27_3 0.9500 . ?
C27_3 C28_3 1.384(6) . ?
C76_3 H76_3 0.9500 . ?
C76_3 C75_3 1.369(6) . ?
C75_3 C80_3 1.416(6) . ?
C112_3 H11D_3 0.9800 . ?
C112_3 H11E_3 0.9800 . ?
C112_3 H11F_3 0.9800 . ?
C101_3 C102_3 1.387(6) . ?
C28_3 C34_3 1.493(6) . ?
C40_3 H40_3 0.9500 . ?
C96_3 H96A_3 0.9800 . ?
C96_3 H96B_3 0.9800 . ?
C96_3 H96C_3 0.9800 . ?
C80_3 H80_3 0.9500 . ?
C30_3 C32_3 1.539(8) . ?
C30_3 C31_3 1.586(8) . ?
C14_3 C17_3 1.530(8) . ?
C14_3 C15_3 1.536(7) . ?
C14_3 C16_3 1.430(9) . ?
C102_3 H102_3 0.9500 . ?
C97_3 H97A_3 0.9800 . ?
C97_3 H97B_3 0.9800 . ?
C97_3 H97C_3 0.9800 . ?
C17_3 H17A_3 0.9800 . ?
C17_3 H17B_3 0.9800 . ?
C17_3 H17C_3 0.9800 . ?
C66_3 C67_3 1.452(7) . ?
C53_3 H53_3 0.9500 . ?
C53_3 C48_3 1.412(8) . ?
C60_3 H60_3 0.9500 . ?
C48_3 C47_3 1.458(7) . ?
C54_3 C50_3 1.482(8) . ?
C54_3 C56_3 1.467(9) . ?
C111_3 H11G_3 0.9800 . ?
C111_3 H11H_3 0.9800 . ?
C111_3 H11I_3 0.9800 . ?
C68_3 C67_3 1.317(8) . ?
C50_3 C51_3 1.375(7) . ?
C32_3 H32A_3 0.9800 . ?
C32_3 H32B_3 0.9800 . ?
C32_3 H32C_3 0.9800 . ?
C67_3 H67_3 0.9500 . ?
C15_3 H15A_3 0.9800 . ?
C15_3 H15B_3 0.9800 . ?
C15_3 H15C_3 0.9800 . ?
C51_3 H51_3 0.9500 . ?
C56_3 H56A_3 0.9800 . ?
C56_3 H56B_3 0.9800 . ?
C56_3 H56C_3 0.9800 . ?
C31_3 H31A_3 0.9800 . ?
C31_3 H31B_3 0.9800 . ?
C31_3 H31C_3 0.9800 . ?
C16_3 H16A_3 0.9800 . ?
C16_3 H16B_3 0.9800 . ?
C16_3 H16C_3 0.9800 . ?
O8A_4 C123_4 1.320(14) . ?
O5A_4 C47_4 1.456(12) . ?
C63A_4 H63A_4 0.9500 . ?
C63A_4 C62A_4 1.382(13) . ?
C63A_4 C58_4 1.372(11) . ?
C62A_4 H62A_4 0.9500 . ?
C62A_4 C61_4 1.418(11) . ?
C61_4 C60A_4 1.407(10) . ?
C61_4 C62_4 1.434(8) . ?
C61_4 C60_4 1.360(8) . ?
C61_4 C64_4 1.503(6) . ?
C60A_4 H60A_4 0.9500 . ?
C60A_4 C59A_4 1.345(12) . ?
C59A_4 H59A_4 0.9500 . ?
C59A_4 C58_4 1.461(10) . ?
O6_4 C74_4 1.201(4) . ?
O3_4 C87_4 1.228(5) . ?
O10_4 C126_4 1.315(7) . ?
O9_4 H9_4 0.8400 . ?
O9_4 C126_4 1.127(6) . ?
O2_4 C34_4 1.194(6) . ?
O4_4 C114_4 1.205(7) . ?
O1_4 C7_4 1.248(7) . ?
N3_4 H3_4 0.8800 . ?
N3_4 C84_4 1.430(5) . ?
N3_4 C87_4 1.334(5) . ?
N6_4 H6_4 0.8800 . ?
N6_4 C74_4 1.380(4) . ?
N6_4 C75_4 1.408(5) . ?
N2_4 H2_4 0.8800 . ?
N2_4 C34_4 1.312(7) . ?
N2_4 C35_4 1.421(7) . ?
N1_4 H1_4 0.8800 . ?
N1_4 C7_4 1.310(8) . ?
N1_4 C4_4 1.399(7) . ?
N4_4 H4_4 0.8800 . ?
N4_4 C114_4 1.430(8) . ?
N4_4 C115_4 1.409(7) . ?
N5_4 H5_4 0.8800 . ?
N5_4 C44_4 1.395(6) . ?
N5_4 C47_4 1.290(9) . ?
C43_4 H43_4 0.9500 . ?
C43_4 C42_4 1.327(7) . ?
C43_4 C44_4 1.390(7) . ?
C22_4 H22_4 0.9500 . ?
C22_4 C23_4 1.428(10) . ?
C22_4 C21_4 1.282(8) . ?
C96_4 H96A_4 0.9800 . ?
C96_4 H96B_4 0.9800 . ?
C96_4 H96C_4 0.9800 . ?
C96_4 C94_4 1.528(9) . ?
C12_4 C11_4 1.401(8) . ?
C12_4 C13_4 1.390(8) . ?
C12_4 C18_4 1.419(9) . ?
C20_4 H20_4 0.9500 . ?
C20_4 C19_4 1.452(8) . ?
C20_4 C21_4 1.395(7) . ?
C108_4 C114_4 1.528(9) . ?
C108_4 C107_4 1.366(9) . ?
C108_4 C109_4 1.376(7) . ?
C62_4 H62_4 0.9500 . ?
C62_4 C63_4 1.378(10) . ?
C7_4 C8_4 1.569(10) . ?
C60_4 H60_4 0.9500 . ?
C60_4 C59_4 1.369(11) . ?
C23_4 H23_4 0.9500 . ?
C23_4 C18_4 1.449(9) . ?
C8_4 C9_4 1.383(9) . ?
C8_4 C13_4 1.304(8) . ?
C19_4 H19_4 0.9500 . ?
C19_4 C18_4 1.323(9) . ?
C55_4 H55A_4 0.9800 . ?
C55_4 H55B_4 0.9800 . ?
C55_4 H55C_4 0.9800 . ?
C55_4 C54_4 1.434(11) . ?
C33_4 H33A_4 0.9800 . ?
C33_4 H33B_4 0.9800 . ?
C33_4 H33C_4 0.9800 . ?
C33_4 C30_4 1.397(10) . ?
C111_4 H11A_4 0.9800 . ?
C111_4 H11B_4 0.9800 . ?
C111_4 H11C_4 0.9800 . ?
C111_4 C110_4 1.540(10) . ?
C9_4 H9A_4 0.9500 . ?
C9_4 C10_4 1.502(10) . ?
C57_4 H57A_4 0.9800 . ?
C57_4 H57B_4 0.9800 . ?
C57_4 H57C_4 0.9800 . ?
C57_4 C54_4 1.607(11) . ?
C11_4 H11_4 0.9500 . ?
C11_4 C10_4 1.366(9) . ?
C14_4 C17_4 1.460(11) . ?
C14_4 C15_4 1.434(11) . ?
C14_4 C10_4 1.476(9) . ?
C14_4 C16_4 1.566(11) . ?
C95_4 H95A_4 0.9800 . ?
C95_4 H95B_4 0.9800 . ?
C95_4 H95C_4 0.9800 . ?
C95_4 C94_4 1.568(11) . ?
C32_4 H32A_4 0.9800 . ?
C32_4 H32B_4 0.9800 . ?
C32_4 H32C_4 0.9800 . ?
C32_4 C30_4 1.535(10) . ?
C48_4 C49_4 1.439(9) . ?
C48_4 C53_4 1.334(8) . ?
C48_4 C47_4 1.447(9) . ?
C17_4 H17A_4 0.9800 . ?
C17_4 H17B_4 0.9800 . ?
C17_4 H17C_4 0.9800 . ?
C15_4 H15A_4 0.9800 . ?
C15_4 H15B_4 0.9800 . ?
C15_4 H15C_4 0.9800 . ?
C63_4 H63_4 0.9500 . ?
C63_4 C58_4 1.410(8) . ?
C56_4 H56A_4 0.9800 . ?
C56_4 H56B_4 0.9800 . ?
C56_4 H56C_4 0.9800 . ?
C56_4 C54_4 1.528(9) . ?
C113_4 H11D_4 0.9800 . ?
C113_4 H11E_4 0.9800 . ?
C113_4 H11F_4 0.9800 . ?
C113_4 C110_4 1.534(9) . ?
C59_4 H59_4 0.9500 . ?
C59_4 C58_4 1.353(9) . ?
C31_4 H31A_4 0.9800 . ?
C31_4 H31B_4 0.9800 . ?
C31_4 H31C_4 0.9800 . ?
C31_4 C30_4 1.544(10) . ?
C67_4 H67_4 0.9500 . ?
C67_4 C68_4 1.371(5) . ?
C67_4 C66_4 1.399(5) . ?
C83_4 H83_4 0.9500 . ?
C83_4 C84_4 1.379(5) . ?
C83_4 C82_4 1.375(5) . ?
C74_4 C68_4 1.518(5) . ?
C84_4 C85_4 1.409(5) . ?
C68_4 C69_4 1.408(6) . ?
C86_4 C81_4 1.435(5) . ?
C86_4 C122_4 1.525(5) . ?
C86_4 C85_4 1.387(6) . ?
C82_4 H82_4 0.9500 . ?
C82_4 C81_4 1.394(5) . ?
C69_4 H69_4 0.9500 . ?
C69_4 C64_4 1.402(6) . ?
C81_4 C121_4 1.496(5) . ?
C117_4 C118_4 1.418(5) . ?
C117_4 C125_4 1.483(7) . ?
C117_4 C116_4 1.399(7) . ?
C66_4 C65_4 1.395(6) . ?
C66_4 C70_4 1.531(5) . ?
C65_4 H65_4 0.9500 . ?
C65_4 C64_4 1.387(6) . ?
C122_4 C6_4 1.505(6) . ?
C122_4 C46_4 1.560(6) . ?
C122_4 C123_4 1.644(7) . ?
C75_4 C76_4 1.394(5) . ?
C75_4 C80_4 1.378(6) . ?
C118_4 C119_4 1.333(8) . ?
C118_4 C124_4 1.529(8) . ?
C125_4 C126_4 1.571(6) . ?
C125_4 C77_4 1.579(5) . ?
C125_4 C37_4 1.540(7) . ?
C85_4 H85_4 0.9500 . ?
C6_4 C1_4 1.406(6) . ?
C6_4 C5_4 1.340(7) . ?
C76_4 H76_4 0.9500 . ?
C76_4 C77_4 1.376(5) . ?
C98_4 C103_4 1.424(7) . ?
C98_4 C92_4 1.462(6) . ?
C98_4 C99_4 1.431(7) . ?
C70_4 C71_4 1.534(6) . ?
C70_4 C72_4 1.559(6) . ?
C70_4 C73_4 1.482(6) . ?
C116_4 H116_4 0.9500 . ?
C116_4 C115_4 1.448(8) . ?
C77_4 C78_4 1.380(6) . ?
C1_4 C2_4 1.407(6) . ?
C1_4 C121_4 1.490(7) . ?
C101_4 C102_4 1.310(7) . ?
C101_4 C104_4 1.503(6) . ?
C101_4 C100_4 1.448(8) . ?
C46_4 C45_4 1.340(6) . ?
C46_4 C41_4 1.411(6) . ?
C103_4 H103_4 0.9500 . ?
C103_4 C102_4 1.400(6) . ?
C2_4 H2A_4 0.9500 . ?
C2_4 C3_4 1.385(8) . ?
C121_4 H121_4 1.0000 . ?
C121_4 C41_4 1.478(6) . ?
C115_4 C120_4 1.356(6) . ?
C102_4 H102_4 0.9500 . ?
C78_4 C124_4 1.541(5) . ?
C78_4 C79_4 1.377(6) . ?
C104_4 C105_4 1.383(8) . ?
C104_4 C109_4 1.368(7) . ?
C71_4 H71A_4 0.9800 . ?
C71_4 H71B_4 0.9800 . ?
C71_4 H71C_4 0.9800 . ?
C37_4 C38_4 1.387(6) . ?
C37_4 C36_4 1.342(7) . ?
C92_4 C91_4 1.408(6) . ?
C92_4 C93_4 1.374(6) . ?
C34_4 C28_4 1.533(8) . ?
C51_4 H51_4 0.9500 . ?
C51_4 C50_4 1.390(6) . ?
C51_4 C52_4 1.370(6) . ?
C38_4 C39_4 1.426(7) . ?
C38_4 C124_4 1.528(7) . ?
C87_4 C88_4 1.501(6) . ?
C36_4 H36_4 0.9500 . ?
C36_4 C35_4 1.402(6) . ?
C45_4 H45_4 0.9500 . ?
C45_4 C44_4 1.423(8) . ?
C5_4 H5A_4 0.9500 . ?
C5_4 C4_4 1.424(7) . ?
C119_4 H119_4 0.9500 . ?
C119_4 C120_4 1.397(9) . ?
C41_4 C42_4 1.371(7) . ?
C39_4 H39_4 0.9500 . ?
C39_4 C40_4 1.296(8) . ?
C72_4 H72A_4 0.9800 . ?
C72_4 H72B_4 0.9800 . ?
C72_4 H72C_4 0.9800 . ?
C100_4 H100_4 0.9500 . ?
C100_4 C99_4 1.337(6) . ?
C124_4 H124_4 1.0000 . ?
C88_4 C89_4 1.378(6) . ?
C88_4 C93_4 1.378(6) . ?
C58_4 C52_4 1.478(7) . ?
C35_4 C40_4 1.441(8) . ?
C90_4 C89_4 1.392(6) . ?
C90_4 C91_4 1.390(6) . ?
C90_4 C94_4 1.509(6) . ?
C105_4 H105_4 0.9500 . ?
C105_4 C106_4 1.394(6) . ?
C89_4 H89_4 0.9500 . ?
C29_4 H29_4 0.9500 . ?
C29_4 C24_4 1.393(7) . ?
C29_4 C28_4 1.383(7) . ?
C91_4 H91_4 0.9500 . ?
C99_4 H99_4 0.9500 . ?
C73_4 H73A_4 0.9800 . ?
C73_4 H73B_4 0.9800 . ?
C73_4 H73C_4 0.9800 . ?
C4_4 C3_4 1.368(7) . ?
C80_4 H80_4 0.9500 . ?
C80_4 C79_4 1.423(6) . ?
C50_4 C49_4 1.367(7) . ?
C50_4 C54_4 1.500(7) . ?
C40_4 H40_4 0.9500 . ?
C52_4 C53_4 1.427(7) . ?
C93_4 H93_4 0.9500 . ?
C42_4 H42_4 0.9500 . ?
C24_4 C21_4 1.532(8) . ?
C24_4 C25_4 1.377(7) . ?
C79_4 H79_4 0.9500 . ?
C120_4 H120_4 0.9500 . ?
C25_4 H25_4 0.9500 . ?
C25_4 C26_4 1.351(8) . ?
C27_4 H27_4 0.9500 . ?
C27_4 C28_4 1.408(7) . ?
C27_4 C26_4 1.362(7) . ?
C106_4 C107_4 1.348(8) . ?
C106_4 C110_4 1.561(7) . ?
C3_4 H3A_4 0.9500 . ?
C26_4 C30_4 1.572(7) . ?
C107_4 H107_4 0.9500 . ?
C97_4 H97A_4 0.9800 . ?
C97_4 H97B_4 0.9800 . ?
C97_4 H97C_4 0.9800 . ?
C97_4 C94_4 1.553(7) . ?
C123_4 O7_4 1.317(9) . ?
C123_4 O8_4 1.230(11) . ?
C110_4 C112_4 1.531(7) . ?
C49_4 H49_4 0.9500 . ?
C13_4 H13_4 0.9500 . ?
C109_4 H109_4 0.9500 . ?
C112_4 H11G_4 0.9800 . ?
C112_4 H11H_4 0.9800 . ?
C112_4 H11I_4 0.9800 . ?
C16_4 H16A_4 0.9800 . ?
C16_4 H16B_4 0.9800 . ?
C16_4 H16C_4 0.9800 . ?
C53_4 H53_4 0.9500 . ?
O7_4 H7_4 0.8400 . ?
O5_4 C47_4 1.501(12) . ?
S1_6 O1_6 1.456(6) . ?
S1_6 C2_6 1.781(11) . ?
S1_6 C1_6 1.736(12) . ?
C2_6 H2A_6 0.9800 . ?
C2_6 H2B_6 0.9800 . ?
C2_6 H2C_6 0.9800 . ?
C1_6 H1A_6 0.9800 . ?
C1_6 H1B_6 0.9800 . ?
C1_6 H1C_6 0.9800 . ?
S1_7 O1_7 1.491(5) . ?
S1_7 C2_7 1.707(9) . ?
S1_7 C1_7 1.833(8) . ?
C2_7 H2A_7 0.9800 . ?
C2_7 H2B_7 0.9800 . ?
C2_7 H2C_7 0.9800 . ?
C1_7 H1A_7 0.9800 . ?
C1_7 H1B_7 0.9800 . ?
C1_7 H1C_7 0.9800 . ?
S1_8 O1_8 1.487(4) . ?
S1_8 C2_8 1.776(6) . ?
S1_8 C1_8 1.776(5) . ?
C2_8 H2A_8 0.9800 . ?
C2_8 H2B_8 0.9800 . ?
C2_8 H2C_8 0.9800 . ?
C1_8 H1A_8 0.9800 . ?
C1_8 H1B_8 0.9800 . ?
C1_8 H1C_8 0.9800 . ?
S1_9 O1_9 1.472(4) . ?
S1_9 C2_9 1.786(7) . ?
S1_9 C1_9 1.806(6) . ?
C2_9 H2A_9 0.9800 . ?
C2_9 H2B_9 0.9800 . ?
C2_9 H2C_9 0.9800 . ?
C1_9 H1A_9 0.9800 . ?
C1_9 H1B_9 0.9800 . ?
C1_9 H1C_9 0.9800 . ?
S1_10 O1_10 1.501(3) . ?
S1_10 C1_10 1.768(6) . ?
S1_10 C2_10 1.793(6) . ?
C1_10 H1A_10 0.9800 . ?
C1_10 H1B_10 0.9800 . ?
C1_10 H1C_10 0.9800 . ?
C2_10 H2A_10 0.9800 . ?
C2_10 H2B_10 0.9800 . ?
C2_10 H2C_10 0.9800 . ?
S1_11 O1_11 1.490(3) . ?
S1_11 C2_11 1.790(5) . ?
S1_11 C1_11 1.803(6) . ?
C2_11 H2A_11 0.9800 . ?
C2_11 H2B_11 0.9800 . ?
C2_11 H2C_11 0.9800 . ?
C1_11 H1A_11 0.9800 . ?
C1_11 H1B_11 0.9800 . ?
C1_11 H1C_11 0.9800 . ?
S1_12 O1_12 1.482(3) . ?
S1_12 C2_12 1.792(5) . ?
S1_12 C1_12 1.790(6) . ?
C2_12 H2A_12 0.9800 . ?
C2_12 H2B_12 0.9800 . ?
C2_12 H2C_12 0.9800 . ?
C1_12 H1A_12 0.9800 . ?
C1_12 H1B_12 0.9800 . ?
C1_12 H1C_12 0.9800 . ?
S1_13 O1_13 1.547(11) . ?
S1_13 C2_13 1.758(15) . ?
S1_13 C1_13 1.776(11) . ?
C2_13 H2A_13 0.9800 . ?
C2_13 H2B_13 0.9800 . ?
C2_13 H2C_13 0.9800 . ?
C1_13 H1A_13 0.9800 . ?
C1_13 H1B_13 0.9800 . ?
C1_13 H1C_13 0.9800 . ?
S1_14 O1_14 1.479(6) . ?
S1_14 C2_14 1.859(11) . ?
S1_14 C1_14 1.796(16) . ?
C2_14 H2A_14 0.9800 . ?
C2_14 H2B_14 0.9800 . ?
C2_14 H2C_14 0.9800 . ?
C1_14 H1A_14 0.9800 . ?
C1_14 H1B_14 0.9800 . ?
C1_14 H1C_14 0.9800 . ?
S1_15 O1_15 1.457(7) . ?
S1_15 C2_15 1.73(2) . ?
S1_15 C1_15 1.752(13) . ?
C2_15 H2A_15 0.9800 . ?
C2_15 H2B_15 0.9800 . ?
C2_15 H2C_15 0.9800 . ?
C1_15 H1A_15 0.9800 . ?
C1_15 H1B_15 0.9800 . ?
C1_15 H1C_15 0.9800 . ?
O1A_16 S1A_16 1.419(11) . ?
S1A_16 C1A_16 1.936(14) . ?
S1A_16 C2A_16 1.856(15) . ?
C1A_16 H1AA_16 0.9800 . ?
C1A_16 H1AB_16 0.9800 . ?
C1A_16 H1AC_16 0.9800 . ?
C2A_16 H2AA_16 0.9800 . ?
C2A_16 H2AB_16 0.9800 . ?
C2A_16 H2AC_16 0.9800 . ?
S1_16 C1_16 1.876(15) . ?
S1_16 C2_16 1.883(15) . ?
S1_16 O1_16 1.455(9) . ?
C1_16 H1A_16 0.9800 . ?
C1_16 H1B_16 0.9800 . ?
C1_16 H1C_16 0.9800 . ?
C2_16 H2A_16 0.9800 . ?
C2_16 H2B_16 0.9800 . ?
C2_16 H2C_16 0.9800 . ?
S1_17 O1_17 1.504(3) . ?
S1_17 C2_17 1.771(11) . ?
S1_17 C1_17 1.801(12) . ?
C2_17 H2A_17 0.9800 . ?
C2_17 H2B_17 0.9800 . ?
C2_17 H2C_17 0.9800 . ?
C1_17 H1A_17 0.9800 . ?
C1_17 H1B_17 0.9800 . ?
C1_17 H1C_17 0.9800 . ?
C2_26 H2A_26 0.9800 . ?
C2_26 H2B_26 0.9800 . ?
C2_26 H2C_26 0.9800 . ?
C2_26 S1_26 1.652(8) . ?
C1_26 H1A_26 0.9800 . ?
C1_26 H1B_26 0.9800 . ?
C1_26 H1C_26 0.9800 . ?
C1_26 S1_26 1.656(11) . ?
O1_26 S1_26 1.464(5) . ?

loop_
_geom_torsion_atom_site_label_1
_geom_torsion_atom_site_label_2
_geom_torsion_atom_site_label_3
_geom_torsion_atom_site_label_4
_geom_torsion
_geom_torsion_site_symmetry_1
_geom_torsion_site_symmetry_2
_geom_torsion_site_symmetry_3
_geom_torsion_site_symmetry_4
_geom_torsion_publ_flag
O1_1 C7_1 C8_1 C13_1 156.7(3) . . . . ?
O1_1 C7_1 C8_1 C9_1 -23.9(5) . . . . ?
O3_1 C47_1 C48_1 C49_1 156.8(3) . . . . ?
O3_1 C47_1 C48_1 C53_1 -17.9(5) . . . . ?
O4_1 C74_1 C68_1 C67_1 16.9(8) . . . . ?
O4_1 C74_1 C68_1 C69_1 -162.1(6) . . . . ?
O5_1 C87_1 C88_1 C89_1 142.6(8) . . . . ?
O5_1 C87_1 C88_1 C93_1 -31.0(11) . . . . ?
O6_1 C114_1 C108_1 C107_1 -2.5(9) . . . . ?
O6_1 C114_1 C108_1 C109_1 177.3(7) . . . . ?
N1_1 C4_1 C3_1 C2_1 -178.5(3) . . . . ?
N1_1 C7_1 C8_1 C13_1 -25.9(4) . . . . ?
N1_1 C7_1 C8_1 C9_1 153.5(3) . . . . ?
N3_1 C47_1 C48_1 C49_1 -19.9(5) . . . . ?
N3_1 C47_1 C48_1 C53_1 165.4(3) . . . . ?
N2_1 C35_1 C40_1 C39_1 -179.5(4) . . . . ?
N5_1 C87_1 C88_1 C89_1 -31.0(10) . . . . ?
N5_1 C87_1 C88_1 C93_1 155.4(7) . . . . ?
N6_1 C115_1 C120_1 C119_1 -173.9(5) . . . . ?
N6_1 C114_1 C108_1 C107_1 -179.7(5) . . . . ?
N6_1 C114_1 C108_1 C109_1 0.1(8) . . . . ?
N4_1 C74_1 C68_1 C67_1 -165.5(5) . . . . ?
N4_1 C74_1 C68_1 C69_1 15.5(8) . . . . ?
C98_1 C99_1 C100_1 C101_1 3.7(11) . . . . ?
C87_1 N5_1 C84_1 C83_1 -146.8(5) . . . . ?
C87_1 N5_1 C84_1 C85_1 31.2(7) . . . . ?
C87_1 C88_1 C89_1 C90_1 -172.4(6) . . . . ?
C87_1 C88_1 C93_1 C92_1 174.4(7) . . . . ?
C88_1 C93_1 C92_1 C98_1 -177.2(8) . . . . ?
C88_1 C93_1 C92_1 C91_1 -1.2(11) . . . . ?
C99_1 C98_1 C92_1 C91_1 32.7(12) . . . . ?
C99_1 C98_1 C92_1 C93_1 -151.4(8) . . . . ?
C99_1 C98_1 C103_1 C102_1 0.5(12) . . . . ?
C99_1 C100_1 C101_1 C102_1 -2.1(9) . . . . ?
C99_1 C100_1 C101_1 C104_1 -178.4(6) . . . . ?
C45_1 C46_1 C41_1 C121_1 -174.1(3) . . . . ?
C45_1 C46_1 C41_1 C42_1 2.6(5) . . . . ?
C45_1 C46_1 C122_1 C6_1 -130.8(3) . . . . ?
C45_1 C46_1 C122_1 C86_1 117.6(3) . . . . ?
C45_1 C46_1 C122_1 C123_1 -7.3(5) . . . . ?
C5_1 C4_1 C3_1 C2_1 0.8(5) . . . . ?
C5_1 C6_1 C1_1 C2_1 2.1(5) . . . . ?
C5_1 C6_1 C1_1 C121_1 -174.9(3) . . . . ?
C5_1 C6_1 C122_1 C46_1 120.0(3) . . . . ?
C5_1 C6_1 C122_1 C86_1 -130.7(3) . . . . ?
C5_1 C6_1 C122_1 C123_1 -6.4(4) . . . . ?
C4_1 N1_1 C7_1 O1_1 -7.5(5) . . . . ?
C4_1 N1_1 C7_1 C8_1 175.2(3) . . . . ?
C4_1 C5_1 C6_1 C1_1 -1.7(5) . . . . ?
C4_1 C5_1 C6_1 C122_1 -178.3(3) . . . . ?
C4_1 C3_1 C2_1 C1_1 -0.5(5) . . . . ?
C3_1 C2_1 C1_1 C6_1 -1.0(5) . . . . ?
C3_1 C2_1 C1_1 C121_1 175.6(3) . . . . ?
C6_1 C5_1 C4_1 N1_1 179.6(3) . . . . ?
C6_1 C5_1 C4_1 C3_1 0.3(5) . . . . ?
C6_1 C122_1 C123_1 O8_1 -72.6(4) . . . . ?
C6_1 C122_1 C123_1 O7_1 79.8(4) . . . . ?
C46_1 C45_1 C44_1 N3_1 178.4(3) . . . . ?
C46_1 C45_1 C44_1 C43_1 -1.3(5) . . . . ?
C46_1 C41_1 C42_1 C43_1 -1.2(5) . . . . ?
C46_1 C122_1 C123_1 O8_1 166.9(3) . . . . ?
C46_1 C122_1 C123_1 O7_1 -40.7(4) . . . . ?
C7_1 N1_1 C4_1 C5_1 -151.9(3) . . . . ?
C7_1 N1_1 C4_1 C3_1 27.4(5) . . . . ?
C7_1 C8_1 C9_1 C10_1 180.0(3) . . . . ?
C52_1 C51_1 C50_1 C49_1 -0.9(5) . . . . ?
C52_1 C51_1 C50_1 C54_1 179.5(3) . . . . ?
C52_1 C53_1 C48_1 C49_1 1.0(5) . . . . ?
C52_1 C53_1 C48_1 C47_1 175.9(3) . . . . ?
C52_1 C58_1 C59_1 C60_1 177.8(3) . . . . ?
C52_1 C58_1 C63_1 C62_1 179.6(4) . . . . ?
C121_1 C41_1 C42_1 C43_1 175.1(3) . . . . ?
C121_1 C81_1 C82_1 C83_1 -172.5(3) . . . . ?
C51_1 C52_1 C53_1 C48_1 -0.8(5) . . . . ?
C51_1 C52_1 C58_1 C59_1 -32.7(5) . . . . ?
C51_1 C52_1 C58_1 C63_1 145.3(4) . . . . ?
C1_1 C6_1 C122_1 C46_1 -56.7(3) . . . . ?
C1_1 C6_1 C122_1 C86_1 52.6(3) . . . . ?
C1_1 C6_1 C122_1 C123_1 176.9(3) . . . . ?
C1_1 C121_1 C41_1 C46_1 -56.9(3) . . . . ?
C1_1 C121_1 C41_1 C42_1 126.7(3) . . . . ?
C1_1 C121_1 C81_1 C86_1 56.2(3) . . . . ?
C1_1 C121_1 C81_1 C82_1 -124.3(3) . . . . ?
C86_1 C122_1 C123_1 O8_1 47.5(4) . . . . ?
C86_1 C122_1 C123_1 O7_1 -160.1(3) . . . . ?
C86_1 C81_1 C82_1 C83_1 7.1(5) . . . . ?
C86_1 C85_1 C84_1 N5_1 -172.7(4) . . . . ?
C86_1 C85_1 C84_1 C83_1 5.2(6) . . . . ?
C13_1 C8_1 C9_1 C10_1 -0.6(6) . . . . ?
C13_1 C12_1 C11_1 C10_1 3.8(6) . . . . ?
C44_1 N3_1 C47_1 O3_1 -3.4(6) . . . . ?
C44_1 N3_1 C47_1 C48_1 173.2(3) . . . . ?
C44_1 C45_1 C46_1 C41_1 -1.3(5) . . . . ?
C44_1 C45_1 C46_1 C122_1 -176.6(3) . . . . ?
C44_1 C43_1 C42_1 C41_1 -1.5(5) . . . . ?
C50_1 C49_1 C48_1 C47_1 -175.8(3) . . . . ?
C50_1 C49_1 C48_1 C53_1 -1.1(5) . . . . ?
C8_1 C13_1 C12_1 C18_1 179.8(3) . . . . ?
C8_1 C13_1 C12_1 C11_1 -3.9(5) . . . . ?
C8_1 C9_1 C10_1 C11_1 0.3(6) . . . . ?
C8_1 C9_1 C10_1 C14_1 175.5(4) . . . . ?
C37_1 C38_1 C124_1 C118_1 54.4(4) . . . . ?
C37_1 C38_1 C124_1 C78_1 -56.7(4) . . . . ?
C37_1 C38_1 C39_1 C40_1 4.2(6) . . . . ?
C37_1 C36_1 C35_1 N2_1 -179.5(3) . . . . ?
C37_1 C36_1 C35_1 C40_1 -0.5(6) . . . . ?
C37_1 C125_1 C77_1 C78_1 -55.5(4) . . . . ?
C37_1 C125_1 C77_1 C76_1 125.4(5) . . . . ?
C37_1 C125_1 C126_1 O10_1 73.7(6) . . . . ?
C37_1 C125_1 C126_1 O9_1 -64.1(6) . . . . ?
C37_1 C125_1 C117_1 C118_1 54.0(4) . . . . ?
C37_1 C125_1 C117_1 C116_1 -133.8(5) . . . . ?
C27_1 C26_1 C30_1 C31_1 -178.1(4) . . . . ?
C27_1 C26_1 C30_1 C32_1 65.0(5) . . . . ?
C27_1 C26_1 C30_1 C33_1 -53.9(5) . . . . ?
C27_1 C28_1 C34_1 O2_1 179.0(4) . . . . ?
C27_1 C28_1 C34_1 N2_1 -4.5(6) . . . . ?
C41_1 C46_1 C122_1 C6_1 53.6(3) . . . . ?
C41_1 C46_1 C122_1 C86_1 -58.0(3) . . . . ?
C41_1 C46_1 C122_1 C123_1 177.1(3) . . . . ?
C41_1 C121_1 C1_1 C6_1 53.9(3) . . . . ?
C41_1 C121_1 C1_1 C2_1 -122.9(3) . . . . ?
C41_1 C121_1 C81_1 C86_1 -56.0(3) . . . . ?
C41_1 C121_1 C81_1 C82_1 123.5(3) . . . . ?
C47_1 N3_1 C44_1 C45_1 15.5(5) . . . . ?
C47_1 N3_1 C44_1 C43_1 -164.8(3) . . . . ?
C38_1 C37_1 C36_1 C35_1 1.6(5) . . . . ?
C38_1 C37_1 C125_1 C77_1 55.0(4) . . . . ?
C38_1 C37_1 C125_1 C126_1 178.8(3) . . . . ?
C38_1 C37_1 C125_1 C117_1 -53.9(4) . . . . ?
C38_1 C124_1 C118_1 C117_1 -54.6(5) . . . . ?
C38_1 C124_1 C118_1 C119_1 123.9(4) . . . . ?
C38_1 C124_1 C78_1 C77_1 55.7(4) . . . . ?
C38_1 C124_1 C78_1 C79_1 -127.5(4) . . . . ?
C38_1 C39_1 C40_1 C35_1 -3.1(6) . . . . ?
C18_1 C19_1 C20_1 C21_1 3.3(6) . . . . ?
C18_1 C12_1 C11_1 C10_1 179.9(4) . . . . ?
C18_1 C23_1 C22_1 C21_1 0.1(7) . . . . ?
C36_1 C37_1 C38_1 C124_1 178.8(3) . . . . ?
C36_1 C37_1 C38_1 C39_1 -3.5(5) . . . . ?
C36_1 C37_1 C125_1 C77_1 -124.1(4) . . . . ?
C36_1 C37_1 C125_1 C126_1 -0.3(5) . . . . ?
C36_1 C37_1 C125_1 C117_1 127.0(4) . . . . ?
C36_1 C35_1 C40_1 C39_1 1.3(6) . . . . ?
C122_1 C6_1 C1_1 C2_1 179.0(3) . . . . ?
C122_1 C6_1 C1_1 C121_1 2.1(4) . . . . ?
C122_1 C46_1 C41_1 C121_1 1.7(4) . . . . ?
C122_1 C46_1 C41_1 C42_1 178.4(3) . . . . ?
C122_1 C86_1 C81_1 C121_1 -0.4(4) . . . . ?
C122_1 C86_1 C81_1 C82_1 180.0(3) . . . . ?
C122_1 C86_1 C85_1 C84_1 173.0(3) . . . . ?
C9_1 C10_1 C11_1 C12_1 -2.0(7) . . . . ?
C9_1 C10_1 C14_1 C16_1 -58.5(5) . . . . ?
C9_1 C10_1 C14_1 C17_1 60.5(5) . . . . ?
C9_1 C10_1 C14_1 C15_1 -179.4(5) . . . . ?
C55_1 C54_1 C50_1 C49_1 -39.1(4) . . . . ?
C55_1 C54_1 C50_1 C51_1 140.4(3) . . . . ?
C42_1 C43_1 C44_1 N3_1 -177.0(3) . . . . ?
C42_1 C43_1 C44_1 C45_1 2.7(5) . . . . ?
C24_1 C25_1 C26_1 C27_1 0.6(6) . . . . ?
C24_1 C25_1 C26_1 C30_1 177.8(3) . . . . ?
C24_1 C29_1 C28_1 C27_1 3.1(6) . . . . ?
C24_1 C29_1 C28_1 C34_1 179.2(4) . . . . ?
C24_1 C21_1 C22_1 C23_1 175.6(4) . . . . ?
C53_1 C52_1 C51_1 C50_1 0.8(5) . . . . ?
C53_1 C52_1 C58_1 C59_1 149.4(4) . . . . ?
C53_1 C52_1 C58_1 C63_1 -32.6(6) . . . . ?
C35_1 N2_1 C34_1 O2_1 -6.6(7) . . . . ?
C35_1 N2_1 C34_1 C28_1 177.0(4) . . . . ?
C25_1 C24_1 C29_1 C28_1 -4.0(6) . . . . ?
C25_1 C24_1 C21_1 C20_1 141.3(4) . . . . ?
C25_1 C24_1 C21_1 C22_1 -30.7(6) . . . . ?
C25_1 C26_1 C30_1 C31_1 4.8(5) . . . . ?
C25_1 C26_1 C30_1 C32_1 -112.1(4) . . . . ?
C25_1 C26_1 C30_1 C33_1 129.0(4) . . . . ?
C26_1 C27_1 C28_1 C29_1 -0.2(6) . . . . ?
C26_1 C27_1 C28_1 C34_1 -176.0(4) . . . . ?
C29_1 C24_1 C25_1 C26_1 2.2(6) . . . . ?
C29_1 C24_1 C21_1 C20_1 -40.8(6) . . . . ?
C29_1 C24_1 C21_1 C22_1 147.3(4) . . . . ?
C29_1 C28_1 C34_1 O2_1 3.2(7) . . . . ?
C29_1 C28_1 C34_1 N2_1 179.7(4) . . . . ?
C124_1 C38_1 C39_1 C40_1 -178.3(4) . . . . ?
C124_1 C118_1 C117_1 C125_1 -0.1(5) . . . . ?
C124_1 C118_1 C117_1 C116_1 -172.9(4) . . . . ?
C124_1 C118_1 C119_1 C120_1 -179.8(4) . . . . ?
C124_1 C78_1 C79_1 C80_1 -179.1(5) . . . . ?
C58_1 C52_1 C51_1 C50_1 -177.1(3) . . . . ?
C58_1 C52_1 C53_1 C48_1 177.1(3) . . . . ?
C58_1 C59_1 C60_1 C61_1 2.4(6) . . . . ?
C58_1 C63_1 C62_1 C61_1 2.9(8) . . . . ?
C28_1 C27_1 C26_1 C25_1 -1.6(6) . . . . ?
C28_1 C27_1 C26_1 C30_1 -178.8(4) . . . . ?
C19_1 C18_1 C12_1 C13_1 33.9(6) . . . . ?
C19_1 C18_1 C12_1 C11_1 -142.1(4) . . . . ?
C19_1 C18_1 C23_1 C22_1 -2.0(6) . . . . ?
C19_1 C20_1 C21_1 C24_1 -177.4(4) . . . . ?
C19_1 C20_1 C21_1 C22_1 -5.0(6) . . . . ?
C20_1 C21_1 C22_1 C23_1 3.4(6) . . . . ?
C59_1 C58_1 C63_1 C62_1 -2.3(7) . . . . ?
C59_1 C60_1 C61_1 C64_1 175.7(4) . . . . ?
C59_1 C60_1 C61_1 C62_1 -1.8(6) . . . . ?
C60_1 C61_1 C64_1 C65_1 36.0(6) . . . . ?
C60_1 C61_1 C64_1 C69_1 -140.4(4) . . . . ?
C60_1 C61_1 C62_1 C63_1 -0.7(7) . . . . ?
C125_1 C37_1 C38_1 C124_1 -0.3(5) . . . . ?
C125_1 C37_1 C38_1 C39_1 177.4(3) . . . . ?
C125_1 C37_1 C36_1 C35_1 -179.4(3) . . . . ?
C125_1 C77_1 C78_1 C124_1 0.7(5) . . . . ?
C125_1 C77_1 C78_1 C79_1 -176.4(4) . . . . ?
C125_1 C77_1 C76_1 C75_1 179.3(5) . . . . ?
C21_1 C24_1 C25_1 C26_1 -179.8(4) . . . . ?
C21_1 C24_1 C29_1 C28_1 177.9(4) . . . . ?
C118_1 C124_1 C78_1 C77_1 -55.2(4) . . . . ?
C118_1 C124_1 C78_1 C79_1 121.5(5) . . . . ?
C118_1 C119_1 C120_1 C115_1 -6.2(7) . . . . ?
C81_1 C121_1 C1_1 C6_1 -56.7(3) . . . . ?
C81_1 C121_1 C1_1 C2_1 126.5(3) . . . . ?
C81_1 C121_1 C41_1 C46_1 55.7(3) . . . . ?
C81_1 C121_1 C41_1 C42_1 -120.7(4) . . . . ?
C81_1 C86_1 C122_1 C6_1 -53.1(3) . . . . ?
C81_1 C86_1 C122_1 C46_1 57.8(3) . . . . ?
C81_1 C86_1 C122_1 C123_1 -175.9(3) . . . . ?
C81_1 C86_1 C85_1 C84_1 -0.1(5) . . . . ?
C81_1 C82_1 C83_1 C84_1 -2.1(6) . . . . ?
C12_1 C13_1 C8_1 C7_1 -178.1(3) . . . . ?
C12_1 C13_1 C8_1 C9_1 2.5(5) . . . . ?
C12_1 C18_1 C19_1 C20_1 -178.2(4) . . . . ?
C12_1 C18_1 C23_1 C22_1 176.5(4) . . . . ?
C23_1 C18_1 C19_1 C20_1 0.3(6) . . . . ?
C23_1 C18_1 C12_1 C13_1 -144.5(4) . . . . ?
C23_1 C18_1 C12_1 C11_1 39.5(6) . . . . ?
C82_1 C83_1 C84_1 N5_1 173.9(4) . . . . ?
C82_1 C83_1 C84_1 C85_1 -4.0(7) . . . . ?
C48_1 C49_1 C50_1 C51_1 1.1(5) . . . . ?
C48_1 C49_1 C50_1 C54_1 -179.4(3) . . . . ?
C39_1 C38_1 C124_1 C118_1 -123.2(4) . . . . ?
C39_1 C38_1 C124_1 C78_1 125.7(4) . . . . ?
C77_1 C125_1 C126_1 O10_1 -169.4(6) . . . . ?
C77_1 C125_1 C126_1 O9_1 52.9(5) . . . . ?
C77_1 C125_1 C117_1 C118_1 -53.6(4) . . . . ?
C77_1 C125_1 C117_1 C116_1 118.6(5) . . . . ?
C77_1 C78_1 C79_1 C80_1 -2.4(7) . . . . ?
C77_1 C76_1 C75_1 N4_1 178.3(5) . . . . ?
C77_1 C76_1 C75_1 C80_1 -3.8(9) . . . . ?
C116_1 C115_1 C120_1 C119_1 6.6(8) . . . . ?
C78_1 C124_1 C118_1 C117_1 56.2(5) . . . . ?
C78_1 C124_1 C118_1 C119_1 -125.4(4) . . . . ?
C78_1 C77_1 C76_1 C75_1 0.3(7) . . . . ?
C78_1 C79_1 C80_1 C75_1 -0.9(9) . . . . ?
C34_1 N2_1 C35_1 C36_1 -1.7(6) . . . . ?
C34_1 N2_1 C35_1 C40_1 179.1(4) . . . . ?
C126_1 C125_1 C77_1 C78_1 -178.3(3) . . . . ?
C126_1 C125_1 C77_1 C76_1 2.7(6) . . . . ?
C126_1 C125_1 C117_1 C118_1 179.4(4) . . . . ?
C126_1 C125_1 C117_1 C116_1 -8.4(6) . . . . ?
C11_1 C10_1 C14_1 C16_1 116.4(5) . . . . ?
C11_1 C10_1 C14_1 C17_1 -124.7(5) . . . . ?
C11_1 C10_1 C14_1 C15_1 -4.6(7) . . . . ?
C117_1 C125_1 C77_1 C78_1 53.8(4) . . . . ?
C117_1 C125_1 C77_1 C76_1 -125.3(5) . . . . ?
C117_1 C125_1 C126_1 O10_1 -47.6(7) . . . . ?
C117_1 C125_1 C126_1 O9_1 174.7(4) . . . . ?
C117_1 C118_1 C119_1 C120_1 -1.4(7) . . . . ?
C117_1 C116_1 C115_1 N6_1 -179.0(5) . . . . ?
C117_1 C116_1 C115_1 C120_1 0.6(8) . . . . ?
C67_1 C66_1 C70_1 C73_1 -101.1(6) . . . . ?
C67_1 C66_1 C70_1 C72_1 14.1(7) . . . . ?
C67_1 C66_1 C70_1 C71_1 132.6(5) . . . . ?
C56_1 C54_1 C50_1 C49_1 82.2(4) . . . . ?
C56_1 C54_1 C50_1 C51_1 -98.3(4) . . . . ?
C90_1 C91_1 C92_1 C98_1 176.0(6) . . . . ?
C90_1 C91_1 C92_1 C93_1 -0.1(10) . . . . ?
C85_1 C86_1 C122_1 C6_1 133.4(3) . . . . ?
C85_1 C86_1 C122_1 C46_1 -115.6(4) . . . . ?
C85_1 C86_1 C122_1 C123_1 10.7(5) . . . . ?
C85_1 C86_1 C81_1 C121_1 173.5(3) . . . . ?
C85_1 C86_1 C81_1 C82_1 -6.0(5) . . . . ?
C79_1 C80_1 C75_1 N4_1 -178.1(6) . . . . ?
C79_1 C80_1 C75_1 C76_1 4.1(9) . . . . ?
C115_1 N6_1 C114_1 O6_1 -3.7(11) . . . . ?
C115_1 N6_1 C114_1 C108_1 173.5(6) . . . . ?
C115_1 C116_1 C117_1 C125_1 -179.8(4) . . . . ?
C115_1 C116_1 C117_1 C118_1 -8.1(7) . . . . ?
C84_1 N5_1 C87_1 O5_1 -1.6(10) . . . . ?
C84_1 N5_1 C87_1 C88_1 171.7(5) . . . . ?
C57_1 C54_1 C50_1 C49_1 -158.4(3) . . . . ?
C57_1 C54_1 C50_1 C51_1 21.1(5) . . . . ?
C107_1 C106_1 C110_1 C112_1 -61.8(7) . . . . ?
C107_1 C106_1 C110_1 C113_1 57.0(6) . . . . ?
C107_1 C106_1 C110_1 C111_1 179.6(6) . . . . ?
C107_1 C106_1 C105_1 C104_1 1.6(8) . . . . ?
C63_1 C58_1 C59_1 C60_1 -0.4(6) . . . . ?
C61_1 C64_1 C69_1 C68_1 176.4(4) . . . . ?
C106_1 C107_1 C108_1 C109_1 -0.9(7) . . . . ?
C106_1 C107_1 C108_1 C114_1 178.9(4) . . . . ?
C106_1 C105_1 C104_1 C109_1 -3.0(9) . . . . ?
C106_1 C105_1 C104_1 C101_1 -176.0(5) . . . . ?
C65_1 C64_1 C69_1 C68_1 -0.2(7) . . . . ?
C65_1 C66_1 C70_1 C73_1 74.4(6) . . . . ?
C65_1 C66_1 C70_1 C72_1 -170.4(4) . . . . ?
C65_1 C66_1 C70_1 C71_1 -51.9(6) . . . . ?
C74_1 N4_1 C75_1 C76_1 156.1(7) . . . . ?
C74_1 N4_1 C75_1 C80_1 -21.8(11) . . . . ?
C64_1 C61_1 C62_1 C63_1 -178.3(5) . . . . ?
C64_1 C65_1 C66_1 C67_1 -1.0(7) . . . . ?
C64_1 C65_1 C66_1 C70_1 -176.9(4) . . . . ?
C64_1 C69_1 C68_1 C67_1 -0.7(7) . . . . ?
C64_1 C69_1 C68_1 C74_1 178.3(5) . . . . ?
C119_1 C118_1 C117_1 C125_1 -178.6(4) . . . . ?
C119_1 C118_1 C117_1 C116_1 8.6(7) . . . . ?
C66_1 C67_1 C68_1 C74_1 -178.3(4) . . . . ?
C66_1 C67_1 C68_1 C69_1 0.7(7) . . . . ?
C66_1 C65_1 C64_1 C61_1 -175.6(4) . . . . ?
C66_1 C65_1 C64_1 C69_1 1.0(7) . . . . ?
C62_1 C61_1 C64_1 C65_1 -146.5(5) . . . . ?
C62_1 C61_1 C64_1 C69_1 37.0(7) . . . . ?
C109_1 C104_1 C101_1 C102_1 -29.5(9) . . . . ?
C109_1 C104_1 C101_1 C100_1 146.7(6) . . . . ?
C91_1 C90_1 C89_1 C88_1 -2.3(7) . . . . ?
C91_1 C90_1 C94_1 C95_1 178.8(5) . . . . ?
C91_1 C90_1 C94_1 C96_1 54.6(7) . . . . ?
C91_1 C90_1 C94_1 C97_1 -62.1(7) . . . . ?
C68_1 C67_1 C66_1 C65_1 0.1(7) . . . . ?
C68_1 C67_1 C66_1 C70_1 175.7(5) . . . . ?
C114_1 N6_1 C115_1 C116_1 -152.0(6) . . . . ?
C114_1 N6_1 C115_1 C120_1 28.4(10) . . . . ?
C89_1 C88_1 C93_1 C92_1 0.6(12) . . . . ?
C89_1 C90_1 C91_1 C92_1 1.8(8) . . . . ?
C89_1 C90_1 C94_1 C95_1 0.1(7) . . . . ?
C89_1 C90_1 C94_1 C96_1 -124.0(6) . . . . ?
C89_1 C90_1 C94_1 C97_1 119.2(6) . . . . ?
C14_1 C10_1 C11_1 C12_1 -176.8(4) . . . . ?
C94_1 C90_1 C91_1 C92_1 -176.8(6) . . . . ?
C94_1 C90_1 C89_1 C88_1 176.4(5) . . . . ?
C108_1 C107_1 C106_1 C110_1 -179.7(5) . . . . ?
C108_1 C107_1 C106_1 C105_1 0.4(7) . . . . ?
C108_1 C109_1 C104_1 C105_1 2.5(8) . . . . ?
C108_1 C109_1 C104_1 C101_1 175.6(5) . . . . ?
C110_1 C106_1 C105_1 C104_1 -178.3(5) . . . . ?
C105_1 C106_1 C110_1 C112_1 118.1(6) . . . . ?
C105_1 C106_1 C110_1 C113_1 -123.2(6) . . . . ?
C105_1 C106_1 C110_1 C111_1 -0.5(8) . . . . ?
C105_1 C104_1 C101_1 C102_1 143.5(7) . . . . ?
C105_1 C104_1 C101_1 C100_1 -40.3(9) . . . . ?
C76_1 C77_1 C78_1 C124_1 179.8(4) . . . . ?
C76_1 C77_1 C78_1 C79_1 2.8(6) . . . . ?
C75_1 N4_1 C74_1 O4_1 8.3(12) . . . . ?
C75_1 N4_1 C74_1 C68_1 -169.2(6) . . . . ?
C104_1 C109_1 C108_1 C107_1 -0.6(8) . . . . ?
C104_1 C109_1 C108_1 C114_1 179.6(5) . . . . ?
C101_1 C102_1 C103_1 C98_1 0.8(12) . . . . ?
C93_1 C88_1 C89_1 C90_1 1.2(10) . . . . ?
C92_1 C98_1 C99_1 C100_1 176.8(7) . . . . ?
C92_1 C98_1 C103_1 C102_1 -179.1(7) . . . . ?
C103_1 C98_1 C99_1 C100_1 -2.8(12) . . . . ?
C103_1 C98_1 C92_1 C91_1 -147.7(7) . . . . ?
C103_1 C98_1 C92_1 C93_1 28.2(11) . . . . ?
C103_1 C102_1 C101_1 C100_1 -0.1(10) . . . . ?
C103_1 C102_1 C101_1 C104_1 176.3(7) . . . . ?
O3A_2 C47_2 C48_2 C49_2 -123.5(11) . . . . ?
O3A_2 C47_2 C48_2 C53_2 28.5(15) . . . . ?
N5A_2 C87A_2 C88A_2 C93A_2 12.6(10) . . . . ?
N5A_2 C87A_2 C88A_2 C89A_2 -171.8(7) . . . . ?
N5A_2 C87A_2 O5A_2 O5A_2 118.6(9) . . . 2_556 ?
C87A_2 N5A_2 C84_2 C85_2 -169.2(7) . . . . ?
C87A_2 N5A_2 C84_2 C83_2 9.4(12) . . . . ?
C87A_2 C88A_2 C89A_2 C90A_2 -175.9(6) . . . . ?
C94A_2 C90A_2 C91A_2 C92A_2 -175.3(8) . . . . ?
C94A_2 C90A_2 C89A_2 C88A_2 175.1(8) . . . . ?
C97A_2 C94A_2 C90A_2 C91A_2 -60.3(9) . . . . ?
C97A_2 C94A_2 C90A_2 C89A_2 124.5(8) . . . . ?
C95A_2 C94A_2 C90A_2 C91A_2 -173.6(7) . . . . ?
C95A_2 C94A_2 C90A_2 C89A_2 11.2(13) . . . . ?
C96A_2 C94A_2 C90A_2 C91A_2 60.0(10) . . . . ?
C96A_2 C94A_2 C90A_2 C89A_2 -115.2(8) . . . . ?
C90A_2 C91A_2 C92A_2 C93A_2 0.0 . . . . ?
C90A_2 C91A_2 C92A_2 C98_2 174.8(5) . . . . ?
C91A_2 C90A_2 C89A_2 C88A_2 0.0 . . . . ?
C91A_2 C92A_2 C93A_2 C88A_2 0.0 . . . . ?
C91A_2 C92A_2 C98_2 C103_2 -147.1(6) . . . . ?
C91A_2 C92A_2 C98_2 C99_2 30.9(6) . . . . ?
C92A_2 C93A_2 C88A_2 C87A_2 175.3(7) . . . . ?
C92A_2 C93A_2 C88A_2 C89A_2 0.0 . . . . ?
C93A_2 C92A_2 C98_2 C103_2 27.8(8) . . . . ?
C93A_2 C92A_2 C98_2 C99_2 -154.3(4) . . . . ?
C93A_2 C88A_2 C89A_2 C90A_2 0.0 . . . . ?
C88A_2 C87A_2 O5A_2 O5A_2 -57.5(10) . . . 2_556 ?
C89A_2 C90A_2 C91A_2 C92A_2 0.0 . . . . ?
O5A_2 C87A_2 C88A_2 C93A_2 -171.2(5) . . . . ?
O5A_2 C87A_2 C88A_2 C89A_2 4.5(8) . . . . ?
O4_2 C74_2 C68_2 C67_2 -19.7(6) . . . . ?
O4_2 C74_2 C68_2 C69_2 157.2(4) . . . . ?
O1_2 C7_2 C8_2 C13_2 -152.6(4) . . . . ?
O1_2 C7_2 C8_2 C9_2 27.8(5) . . . . ?
O2_2 C34_2 C28_2 C29_2 24.2(8) . . . . ?
O2_2 C34_2 C28_2 C27_2 -151.5(5) . . . . ?
O6_2 C114_2 C108_2 C109_2 -143.3(6) . . . . ?
O6_2 C114_2 C108_2 C107_2 34.1(7) . . . . ?
N2_2 C34_2 C28_2 C29_2 -157.0(5) . . . . ?
N2_2 C34_2 C28_2 C27_2 27.3(7) . . . . ?
N4_2 C75_2 C76_2 C77_2 -177.9(4) . . . . ?
N4_2 C75_2 C80_2 C79_2 177.1(4) . . . . ?
N4_2 C74_2 C68_2 C67_2 160.7(4) . . . . ?
N4_2 C74_2 C68_2 C69_2 -22.4(6) . . . . ?
N1_2 C4_2 C5_2 C6_2 -179.8(3) . . . . ?
N1_2 C4_2 C3_2 C2_2 177.2(3) . . . . ?
N1_2 C7_2 C8_2 C13_2 26.0(6) . . . . ?
N1_2 C7_2 C8_2 C9_2 -153.5(4) . . . . ?
N6_2 C114_2 C108_2 C109_2 30.6(7) . . . . ?
N6_2 C114_2 C108_2 C107_2 -151.9(5) . . . . ?
N3_2 C47_2 C48_2 C49_2 24.8(18) . . . . ?
N3_2 C47_2 C48_2 C53_2 176.7(11) . . . . ?
N3_2 C44_2 C43_2 C42_2 -175.7(6) . . . . ?
C100_2 C101_2 C102_2 C103_2 5.3(10) . . . . ?
C100_2 C101_2 C104_2 C105_2 -46.1(8) . . . . ?
C100_2 C101_2 C104_2 C109_2 136.9(5) . . . . ?
C100_2 C99_2 C98_2 C92A_2 -174.5(5) . . . . ?
C100_2 C99_2 C98_2 C103_2 3.6(8) . . . . ?
C100_2 C99_2 C98_2 C92_2 -178.7(7) . . . . ?
C105_2 C106_2 C107_2 C108_2 -0.2(8) . . . . ?
C105_2 C104_2 C109_2 C108_2 5.5(7) . . . . ?
C101_2 C100_2 C99_2 C98_2 -3.2(9) . . . . ?
C101_2 C104_2 C109_2 C108_2 -177.2(5) . . . . ?
C50_2 C49_2 C48_2 C47_2 171.3(11) . . . . ?
C50_2 C49_2 C48_2 C53_2 21.4(15) . . . . ?
C58_2 C59_2 C60_2 C61_2 -4.2(10) . . . . ?
C58_2 C52_2 C51_2 C50_2 179.1(9) . . . . ?
C47_2 N3_2 C44_2 C45_2 -13.4(13) . . . . ?
C47_2 N3_2 C44_2 C43_2 169.7(10) . . . . ?
C47_2 C48_2 C53_2 C52_2 -176.8(11) . . . . ?
C62_2 C61_2 C60_2 C59_2 13.2(11) . . . . ?
C103_2 C98_2 C92_2 C91_2 -153.3(5) . . . . ?
C103_2 C98_2 C92_2 C93_2 28.6(9) . . . . ?
C99_2 C100_2 C101_2 C102_2 -1.1(8) . . . . ?
C99_2 C100_2 C101_2 C104_2 179.4(5) . . . . ?
C99_2 C98_2 C92_2 C91_2 28.9(9) . . . . ?
C99_2 C98_2 C92_2 C93_2 -149.3(6) . . . . ?
C110_2 C106_2 C107_2 C108_2 -176.2(4) . . . . ?
C102_2 C101_2 C104_2 C105_2 134.5(6) . . . . ?
C102_2 C101_2 C104_2 C109_2 -42.5(8) . . . . ?
C102_2 C103_2 C98_2 C92A_2 178.2(6) . . . . ?
C102_2 C103_2 C98_2 C99_2 0.3(9) . . . . ?
C102_2 C103_2 C98_2 C92_2 -177.9(7) . . . . ?
C54_2 C50_2 C49_2 C48_2 175.9(11) . . . . ?
C54_2 C50_2 C51_2 C52_2 177.7(11) . . . . ?
C49_2 C50_2 C54_2 C56_2 40.1(15) . . . . ?
C49_2 C50_2 C54_2 C57_2 -174.6(10) . . . . ?
C49_2 C50_2 C54_2 C55_2 -65.2(12) . . . . ?
C49_2 C50_2 C51_2 C52_2 3.9(16) . . . . ?
C49_2 C48_2 C53_2 C52_2 -24.2(15) . . . . ?
C63_2 C58_2 C59_2 C60_2 -2.6(11) . . . . ?
C63_2 C58_2 C52_2 C53_2 -29.2(13) . . . . ?
C63_2 C58_2 C52_2 C51_2 143.4(10) . . . . ?
C63_2 C62_2 C61_2 C64_2 173.1(8) . . . . ?
C63_2 C62_2 C61_2 C60_2 -15.8(13) . . . . ?
C112_2 C110_2 C106_2 C105_2 72.7(8) . . . . ?
C112_2 C110_2 C106_2 C107_2 -111.5(7) . . . . ?
C48_2 C53_2 C52_2 C58_2 -169.3(9) . . . . ?
C48_2 C53_2 C52_2 C51_2 18.4(17) . . . . ?
C113_2 C110_2 C106_2 C105_2 -168.5(7) . . . . ?
C113_2 C110_2 C106_2 C107_2 7.3(8) . . . . ?
C111_2 C110_2 C106_2 C105_2 -42.6(9) . . . . ?
C111_2 C110_2 C106_2 C107_2 133.1(7) . . . . ?
C53_2 C52_2 C51_2 C50_2 -8.8(18) . . . . ?
C125_2 C37_2 C36_2 C35_2 -175.5(3) . . . . ?
C125_2 C37_2 C38_2 C124_2 2.4(4) . . . . ?
C125_2 C37_2 C38_2 C39_2 175.9(3) . . . . ?
C125_2 C117_2 C118_2 C124_2 -0.5(4) . . . . ?
C125_2 C117_2 C118_2 C119_2 -178.4(3) . . . . ?
C125_2 C117_2 C116_2 C115_2 -179.8(3) . . . . ?
C125_2 C77_2 C76_2 C75_2 179.8(3) . . . . ?
C125_2 C77_2 C78_2 C124_2 -3.5(5) . . . . ?
C125_2 C77_2 C78_2 C79_2 -179.2(3) . . . . ?
C37_2 C125_2 C117_2 C118_2 56.0(3) . . . . ?
C37_2 C125_2 C117_2 C116_2 -124.5(3) . . . . ?
C37_2 C125_2 C77_2 C76_2 130.2(4) . . . . ?
C37_2 C125_2 C77_2 C78_2 -50.1(4) . . . . ?
C37_2 C125_2 C126_2 O10_2 124.9(7) . . . . ?
C37_2 C125_2 C126_2 O9_2 -57.0(4) . . . . ?
C37_2 C36_2 C35_2 N2_2 178.6(3) . . . . ?
C37_2 C36_2 C35_2 C40_2 -0.1(5) . . . . ?
C37_2 C38_2 C39_2 C40_2 0.2(5) . . . . ?
C67_2 C66_2 C70_2 C72_2 55.8(5) . . . . ?
C67_2 C66_2 C70_2 C71_2 176.4(4) . . . . ?
C67_2 C66_2 C70_2 C73_2 -60.8(5) . . . . ?
C67_2 C66_2 C65_2 C64_2 -1.3(8) . . . . ?
C67_2 C68_2 C69_2 C64_2 -0.2(8) . . . . ?
C66_2 C67_2 C68_2 C74_2 178.8(4) . . . . ?
C66_2 C67_2 C68_2 C69_2 2.0(6) . . . . ?
C66_2 C65_2 C64_2 C69_2 3.0(10) . . . . ?
C66_2 C65_2 C64_2 C61_2 180.0(7) . . . . ?
C117_2 C125_2 C37_2 C36_2 118.4(3) . . . . ?
C117_2 C125_2 C37_2 C38_2 -57.4(3) . . . . ?
C117_2 C125_2 C77_2 C76_2 -122.4(4) . . . . ?
C117_2 C125_2 C77_2 C78_2 57.4(4) . . . . ?
C117_2 C125_2 C126_2 O10_2 5.6(8) . . . . ?
C117_2 C125_2 C126_2 O9_2 -176.3(3) . . . . ?
C117_2 C118_2 C124_2 C38_2 -55.7(4) . . . . ?
C117_2 C118_2 C124_2 C78_2 54.8(4) . . . . ?
C117_2 C118_2 C119_2 C120_2 -1.4(6) . . . . ?
C117_2 C116_2 C115_2 N6_2 175.2(3) . . . . ?
C117_2 C116_2 C115_2 C120_2 -1.9(6) . . . . ?
C77_2 C125_2 C37_2 C36_2 -133.2(3) . . . . ?
C77_2 C125_2 C37_2 C38_2 51.0(4) . . . . ?
C77_2 C125_2 C117_2 C118_2 -55.3(3) . . . . ?
C77_2 C125_2 C117_2 C116_2 124.2(3) . . . . ?
C77_2 C125_2 C126_2 O10_2 -113.9(7) . . . . ?
C77_2 C125_2 C126_2 O9_2 64.2(4) . . . . ?
C36_2 C37_2 C38_2 C124_2 -173.6(3) . . . . ?
C36_2 C37_2 C38_2 C39_2 -0.1(5) . . . . ?
C75_2 N4_2 C74_2 O4_2 -4.5(7) . . . . ?
C75_2 N4_2 C74_2 C68_2 175.1(4) . . . . ?
C118_2 C117_2 C116_2 C115_2 -0.4(5) . . . . ?
C118_2 C124_2 C38_2 C37_2 54.0(4) . . . . ?
C118_2 C124_2 C38_2 C39_2 -119.0(4) . . . . ?
C118_2 C124_2 C78_2 C77_2 -52.4(4) . . . . ?
C118_2 C124_2 C78_2 C79_2 123.1(4) . . . . ?
C118_2 C119_2 C120_2 C115_2 -0.9(6) . . . . ?
C4_2 N1_2 C7_2 O1_2 12.5(6) . . . . ?
C4_2 N1_2 C7_2 C8_2 -166.1(4) . . . . ?
C4_2 C5_2 C6_2 C122_2 -176.0(4) . . . . ?
C4_2 C5_2 C6_2 C1_2 2.4(5) . . . . ?
C4_2 C3_2 C2_2 C1_2 2.8(6) . . . . ?
C74_2 N4_2 C75_2 C76_2 -168.8(4) . . . . ?
C74_2 N4_2 C75_2 C80_2 13.4(7) . . . . ?
C74_2 C68_2 C69_2 C64_2 -177.0(5) . . . . ?
C124_2 C118_2 C119_2 C120_2 -179.1(4) . . . . ?
C124_2 C38_2 C39_2 C40_2 172.9(4) . . . . ?
C38_2 C37_2 C36_2 C35_2 0.0(5) . . . . ?
C38_2 C124_2 C78_2 C77_2 56.9(4) . . . . ?
C38_2 C124_2 C78_2 C79_2 -127.6(4) . . . . ?
C35_2 N2_2 C34_2 O2_2 0.2(8) . . . . ?
C35_2 N2_2 C34_2 C28_2 -178.6(4) . . . . ?
C35_2 C40_2 C39_2 C38_2 -0.3(6) . . . . ?
C70_2 C66_2 C65_2 C64_2 176.7(5) . . . . ?
C76_2 C77_2 C78_2 C124_2 176.3(3) . . . . ?
C76_2 C77_2 C78_2 C79_2 0.6(6) . . . . ?
C76_2 C75_2 C80_2 C79_2 -0.6(6) . . . . ?
C5_2 C4_2 C3_2 C2_2 -1.9(5) . . . . ?
C5_2 C6_2 C1_2 C121_2 -179.2(3) . . . . ?
C5_2 C6_2 C1_2 C2_2 -1.5(6) . . . . ?
C126_2 C125_2 C37_2 C36_2 -9.6(5) . . . . ?
C126_2 C125_2 C37_2 C38_2 174.6(3) . . . . ?
C126_2 C125_2 C117_2 C118_2 -178.8(3) . . . . ?
C126_2 C125_2 C117_2 C116_2 0.7(5) . . . . ?
C126_2 C125_2 C77_2 C76_2 5.3(5) . . . . ?
C126_2 C125_2 C77_2 C78_2 -175.0(3) . . . . ?
C39_2 C40_2 C35_2 N2_2 -178.5(4) . . . . ?
C39_2 C40_2 C35_2 C36_2 0.3(6) . . . . ?
C68_2 C67_2 C66_2 C70_2 -179.2(4) . . . . ?
C68_2 C67_2 C66_2 C65_2 -1.2(6) . . . . ?
C68_2 C69_2 C64_2 C65_2 -2.1(9) . . . . ?
C68_2 C69_2 C64_2 C61_2 -179.2(6) . . . . ?
C78_2 C77_2 C76_2 C75_2 0.0(6) . . . . ?
C78_2 C124_2 C38_2 C37_2 -55.7(4) . . . . ?
C78_2 C124_2 C38_2 C39_2 131.2(4) . . . . ?
C78_2 C79_2 C80_2 C75_2 1.2(7) . . . . ?
C7_2 N1_2 C4_2 C5_2 135.2(4) . . . . ?
C7_2 N1_2 C4_2 C3_2 -43.9(6) . . . . ?
C7_2 C8_2 C9_2 C10_2 179.7(4) . . . . ?
C85_2 C84_2 N5_2 C87_2 9.2(14) . . . . ?
C116_2 C117_2 C118_2 C124_2 180.0(3) . . . . ?
C116_2 C117_2 C118_2 C119_2 2.1(5) . . . . ?
C20_2 C21_2 C22_2 C23_2 0.4(6) . . . . ?
C18_2 C12_2 C11_2 C10_2 175.9(4) . . . . ?
C18_2 C23_2 C22_2 C21_2 -1.7(7) . . . . ?
C122_2 C6_2 C1_2 C121_2 -0.6(5) . . . . ?
C122_2 C6_2 C1_2 C2_2 177.1(4) . . . . ?
C122_2 C46_2 C41_2 C121_2 0.3(6) . . . . ?
C122_2 C46_2 C41_2 C42_2 179.1(4) . . . . ?
C122_2 C46_2 C45_2 C44_2 -176.4(5) . . . . ?
C6_2 C122_2 C46_2 C41_2 54.6(5) . . . . ?
C6_2 C122_2 C46_2 C45_2 -127.9(5) . . . . ?
C6_2 C122_2 C86_2 C85_2 128.8(4) . . . . ?
C6_2 C122_2 C86_2 C81_2 -55.2(4) . . . . ?
C6_2 C122_2 C123_2 O8_2 -66.1(5) . . . . ?
C6_2 C122_2 C123_2 O7_2 87.3(8) . . . . ?
C6_2 C1_2 C121_2 C81_2 -54.7(4) . . . . ?
C6_2 C1_2 C121_2 C41_2 56.8(4) . . . . ?
C6_2 C1_2 C2_2 C3_2 -1.1(6) . . . . ?
C26_2 C27_2 C28_2 C29_2 2.3(7) . . . . ?
C26_2 C27_2 C28_2 C34_2 177.6(4) . . . . ?
C46_2 C122_2 C6_2 C5_2 124.5(4) . . . . ?
C46_2 C122_2 C6_2 C1_2 -53.9(4) . . . . ?
C46_2 C122_2 C86_2 C85_2 -122.2(4) . . . . ?
C46_2 C122_2 C86_2 C81_2 53.8(4) . . . . ?
C46_2 C122_2 C123_2 O8_2 173.4(4) . . . . ?
C46_2 C122_2 C123_2 O7_2 -33.2(9) . . . . ?
C46_2 C41_2 C121_2 C1_2 -56.8(5) . . . . ?
C46_2 C41_2 C121_2 C81_2 57.8(5) . . . . ?
C46_2 C41_2 C42_2 C43_2 0.5(8) . . . . ?
C46_2 C45_2 C44_2 N3_2 177.9(5) . . . . ?
C46_2 C45_2 C44_2 C43_2 -5.2(8) . . . . ?
C19_2 C20_2 C21_2 C24_2 179.7(4) . . . . ?
C19_2 C20_2 C21_2 C22_2 -0.4(6) . . . . ?
C19_2 C18_2 C12_2 C13_2 -30.4(6) . . . . ?
C19_2 C18_2 C12_2 C11_2 146.9(4) . . . . ?
C19_2 C18_2 C23_2 C22_2 2.9(7) . . . . ?
C13_2 C8_2 C9_2 C10_2 0.1(6) . . . . ?
C13_2 C12_2 C11_2 C10_2 -6.8(7) . . . . ?
C83_2 C84_2 N5_2 C87_2 -173.1(9) . . . . ?
C29_2 C24_2 C25_2 C26_2 -0.8(7) . . . . ?
C29_2 C24_2 C21_2 C20_2 35.9(6) . . . . ?
C29_2 C24_2 C21_2 C22_2 -144.1(4) . . . . ?
C24_2 C29_2 C28_2 C27_2 -1.1(7) . . . . ?
C24_2 C29_2 C28_2 C34_2 -176.6(4) . . . . ?
C24_2 C21_2 C22_2 C23_2 -179.6(4) . . . . ?
C3_2 C4_2 C5_2 C6_2 -0.6(5) . . . . ?
C65_2 C66_2 C70_2 C72_2 -122.1(5) . . . . ?
C65_2 C66_2 C70_2 C71_2 -1.5(6) . . . . ?
C65_2 C66_2 C70_2 C73_2 121.2(5) . . . . ?
C65_2 C64_2 C61_2 C62_2 -147.5(8) . . . . ?
C65_2 C64_2 C61_2 C60_2 41.5(11) . . . . ?
C27_2 C26_2 C25_2 C24_2 2.1(7) . . . . ?
C27_2 C26_2 C30_2 C31_2 -125.4(6) . . . . ?
C27_2 C26_2 C30_2 C33_2 19.7(8) . . . . ?
C27_2 C26_2 C30_2 C32_2 127.6(6) . . . . ?
C86_2 C85_2 C84_2 N5A_2 -179.9(5) . . . . ?
C86_2 C85_2 C84_2 C83_2 1.3(5) . . . . ?
C86_2 C85_2 C84_2 N5_2 178.8(7) . . . . ?
C86_2 C122_2 C6_2 C5_2 -126.8(4) . . . . ?
C86_2 C122_2 C6_2 C1_2 54.8(4) . . . . ?
C86_2 C122_2 C46_2 C41_2 -56.2(5) . . . . ?
C86_2 C122_2 C46_2 C45_2 121.4(5) . . . . ?
C86_2 C122_2 C123_2 O8_2 53.7(5) . . . . ?
C86_2 C122_2 C123_2 O7_2 -152.9(8) . . . . ?
C86_2 C81_2 C121_2 C1_2 53.4(5) . . . . ?
C86_2 C81_2 C121_2 C41_2 -58.7(5) . . . . ?
C86_2 C81_2 C82_2 C83_2 0.3(6) . . . . ?
C25_2 C26_2 C27_2 C28_2 -2.7(6) . . . . ?
C25_2 C26_2 C30_2 C31_2 56.7(8) . . . . ?
C25_2 C26_2 C30_2 C33_2 -158.2(6) . . . . ?
C25_2 C26_2 C30_2 C32_2 -50.3(7) . . . . ?
C25_2 C24_2 C21_2 C20_2 -144.9(4) . . . . ?
C25_2 C24_2 C21_2 C22_2 35.1(6) . . . . ?
C80_2 C75_2 C76_2 C77_2 0.0(6) . . . . ?
C80_2 C79_2 C78_2 C77_2 -1.2(6) . . . . ?
C80_2 C79_2 C78_2 C124_2 -176.5(4) . . . . ?
C41_2 C46_2 C45_2 C44_2 1.1(7) . . . . ?
C41_2 C42_2 C43_2 C44_2 -4.9(9) . . . . ?
C121_2 C1_2 C2_2 C3_2 176.1(4) . . . . ?
C121_2 C81_2 C86_2 C85_2 178.5(4) . . . . ?
C121_2 C81_2 C86_2 C122_2 2.1(5) . . . . ?
C121_2 C81_2 C82_2 C83_2 -174.9(4) . . . . ?
C121_2 C41_2 C42_2 C43_2 179.2(5) . . . . ?
C84_2 N5A_2 C87A_2 C88A_2 169.0(6) . . . . ?
C84_2 N5A_2 C87A_2 O5A_2 -7.1(13) . . . . ?
C84_2 C85_2 C86_2 C122_2 172.4(3) . . . . ?
C84_2 C85_2 C86_2 C81_2 -3.3(5) . . . . ?
C84_2 C83_2 C82_2 C81_2 -2.3(6) . . . . ?
C84_2 N5_2 C87_2 O5_2 3.2(17) . . . . ?
C84_2 N5_2 C87_2 C88_2 -171.9(7) . . . . ?
C119_2 C118_2 C124_2 C38_2 122.1(4) . . . . ?
C119_2 C118_2 C124_2 C78_2 -127.3(4) . . . . ?
C119_2 C120_2 C115_2 N6_2 -174.5(4) . . . . ?
C119_2 C120_2 C115_2 C116_2 2.5(6) . . . . ?
C42_2 C41_2 C121_2 C1_2 124.4(5) . . . . ?
C42_2 C41_2 C121_2 C81_2 -121.0(5) . . . . ?
C8_2 C13_2 C12_2 C18_2 -175.8(4) . . . . ?
C8_2 C13_2 C12_2 C11_2 6.9(6) . . . . ?
C8_2 C9_2 C10_2 C11_2 0.0(6) . . . . ?
C8_2 C9_2 C10_2 C14_2 -179.1(4) . . . . ?
C2_2 C1_2 C121_2 C81_2 127.8(5) . . . . ?
C2_2 C1_2 C121_2 C41_2 -120.7(5) . . . . ?
C12_2 C18_2 C19_2 C20_2 178.9(4) . . . . ?
C12_2 C18_2 C23_2 C22_2 -178.8(4) . . . . ?
C12_2 C13_2 C8_2 C7_2 176.8(4) . . . . ?
C12_2 C13_2 C8_2 C9_2 -3.7(6) . . . . ?
C12_2 C11_2 C10_2 C9_2 3.3(7) . . . . ?
C12_2 C11_2 C10_2 C14_2 -177.6(4) . . . . ?
C9_2 C10_2 C14_2 C16_2 -105.2(9) . . . . ?
C9_2 C10_2 C14_2 C17_2 6.7(11) . . . . ?
C9_2 C10_2 C14_2 C15_2 131.7(11) . . . . ?
C69_2 C64_2 C61_2 C62_2 29.5(13) . . . . ?
C69_2 C64_2 C61_2 C60_2 -141.6(7) . . . . ?
C11_2 C10_2 C14_2 C16_2 75.7(10) . . . . ?
C11_2 C10_2 C14_2 C17_2 -172.4(10) . . . . ?
C11_2 C10_2 C14_2 C15_2 -47.4(12) . . . . ?
C34_2 N2_2 C35_2 C36_2 -25.1(6) . . . . ?
C34_2 N2_2 C35_2 C40_2 153.7(5) . . . . ?
C28_2 C29_2 C24_2 C25_2 0.3(6) . . . . ?
C28_2 C29_2 C24_2 C21_2 179.5(4) . . . . ?
C115_2 N6_2 C114_2 O6_2 -8.5(8) . . . . ?
C115_2 N6_2 C114_2 C108_2 177.8(5) . . . . ?
C21_2 C20_2 C19_2 C18_2 1.5(6) . . . . ?
C21_2 C24_2 C25_2 C26_2 179.9(4) . . . . ?
C23_2 C18_2 C19_2 C20_2 -2.8(6) . . . . ?
C23_2 C18_2 C12_2 C13_2 151.2(4) . . . . ?
C23_2 C18_2 C12_2 C11_2 -31.5(7) . . . . ?
C82_2 C83_2 C84_2 N5A_2 -177.1(6) . . . . ?
C82_2 C83_2 C84_2 C85_2 1.4(6) . . . . ?
C82_2 C83_2 C84_2 N5_2 -176.5(6) . . . . ?
C82_2 C81_2 C86_2 C85_2 2.5(6) . . . . ?
C82_2 C81_2 C86_2 C122_2 -173.8(3) . . . . ?
C82_2 C81_2 C121_2 C1_2 -131.2(5) . . . . ?
C82_2 C81_2 C121_2 C41_2 116.6(5) . . . . ?
C45_2 C46_2 C41_2 C121_2 -177.4(4) . . . . ?
C45_2 C46_2 C41_2 C42_2 1.4(7) . . . . ?
C45_2 C44_2 C43_2 C42_2 7.3(9) . . . . ?
C114_2 N6_2 C115_2 C116_2 166.1(5) . . . . ?
C114_2 N6_2 C115_2 C120_2 -16.8(7) . . . . ?
C114_2 C108_2 C109_2 C104_2 174.3(4) . . . . ?
C114_2 C108_2 C107_2 C106_2 -177.3(4) . . . . ?
C123_2 C122_2 C6_2 C5_2 -3.6(5) . . . . ?
C123_2 C122_2 C6_2 C1_2 178.0(3) . . . . ?
C123_2 C122_2 C46_2 C41_2 179.6(4) . . . . ?
C123_2 C122_2 C46_2 C45_2 -2.8(6) . . . . ?
C123_2 C122_2 C86_2 C85_2 5.3(5) . . . . ?
C123_2 C122_2 C86_2 C81_2 -178.7(3) . . . . ?
C44_2 N3_2 C47_2 O3A_2 -28.0(16) . . . . ?
C44_2 N3_2 C47_2 C48_2 -177.0(8) . . . . ?
C44_2 N3_2 C47_2 O3_2 61.4(12) . . . . ?
C64_2 C61_2 C60_2 C59_2 -174.9(6) . . . . ?
C61_2 C62_2 C63_2 C58_2 9.3(14) . . . . ?
C59_2 C58_2 C63_2 C62_2 0.9(12) . . . . ?
C59_2 C58_2 C52_2 C53_2 151.3(9) . . . . ?
C59_2 C58_2 C52_2 C51_2 -36.0(13) . . . . ?
C52_2 C58_2 C63_2 C62_2 -178.6(8) . . . . ?
C52_2 C58_2 C59_2 C60_2 176.8(7) . . . . ?
C30_2 C26_2 C27_2 C28_2 179.4(4) . . . . ?
C30_2 C26_2 C25_2 C24_2 -179.9(4) . . . . ?
C51_2 C50_2 C54_2 C56_2 -133.1(10) . . . . ?
C51_2 C50_2 C54_2 C57_2 12.3(17) . . . . ?
C51_2 C50_2 C54_2 C55_2 121.6(10) . . . . ?
C51_2 C50_2 C49_2 C48_2 -10.5(15) . . . . ?
C106_2 C105_2 C104_2 C101_2 177.0(6) . . . . ?
C106_2 C105_2 C104_2 C109_2 -5.7(8) . . . . ?
C104_2 C105_2 C106_2 C110_2 178.7(5) . . . . ?
C104_2 C105_2 C106_2 C107_2 3.2(10) . . . . ?
C104_2 C101_2 C102_2 C103_2 -175.2(7) . . . . ?
C109_2 C108_2 C107_2 C106_2 0.3(7) . . . . ?
C98_2 C92A_2 C93A_2 C88A_2 -174.8(5) . . . . ?
C98_2 C103_2 C102_2 C101_2 -4.9(11) . . . . ?
C98_2 C92_2 C93_2 C88_2 178.0(8) . . . . ?
C107_2 C108_2 C109_2 C104_2 -3.1(7) . . . . ?
O5_2 C87_2 C88_2 C93_2 5.2(13) . . . . ?
O5_2 C87_2 C88_2 C89_2 -170.9(9) . . . . ?
O3_2 C47_2 C48_2 C49_2 140.9(10) . . . . ?
O3_2 C47_2 C48_2 C53_2 -67.1(13) . . . . ?
N5_2 C87_2 C88_2 C93_2 -179.8(8) . . . . ?
N5_2 C87_2 C88_2 C89_2 4.1(12) . . . . ?
C87_2 C88_2 C89_2 C90_2 175.9(7) . . . . ?
C94_2 C90_2 C91_2 C92_2 -179.8(7) . . . . ?
C94_2 C90_2 C89_2 C88_2 179.8(8) . . . . ?
C97_2 C94_2 C90_2 C91_2 -64.3(9) . . . . ?
C97_2 C94_2 C90_2 C89_2 115.9(7) . . . . ?
C95_2 C94_2 C90_2 C91_2 177.3(8) . . . . ?
C95_2 C94_2 C90_2 C89_2 -2.5(12) . . . . ?
C96_2 C94_2 C90_2 C91_2 58(2) . . . . ?
C96_2 C94_2 C90_2 C89_2 -121.9(19) . . . . ?
C90_2 C91_2 C92_2 C98_2 -178.3(7) . . . . ?
C90_2 C91_2 C92_2 C93_2 0.0 . . . . ?
C91_2 C90_2 C89_2 C88_2 0.0 . . . . ?
C91_2 C92_2 C93_2 C88_2 0.0 . . . . ?
C92_2 C93_2 C88_2 C87_2 -176.4(7) . . . . ?
C92_2 C93_2 C88_2 C89_2 0.0 . . . . ?
C93_2 C88_2 C89_2 C90_2 0.0 . . . . ?
C89_2 C90_2 C91_2 C92_2 0.0 . . . . ?
O1_3 C7_3 C8_3 C13_3 -157.5(3) . . . . ?
O1_3 C7_3 C8_3 C9_3 22.3(5) . . . . ?
O6_3 C114_3 C108_3 C107_3 31.8(6) . . . . ?
O6_3 C114_3 C108_3 C109_3 -144.2(4) . . . . ?
O4_3 C74_3 C68_3 C69_3 -35.6(11) . . . . ?
O4_3 C74_3 C68_3 C67_3 142.6(8) . . . . ?
N1_3 C7_3 C8_3 C13_3 22.8(5) . . . . ?
N1_3 C7_3 C8_3 C9_3 -157.4(3) . . . . ?
N1_3 C4_3 C5_3 C6_3 -176.4(3) . . . . ?
N5_3 C84_3 C85_3 C86_3 -175.6(3) . . . . ?
N5_3 C84_3 C83_3 C82_3 174.5(3) . . . . ?
N3_3 C44_3 C43_3 C42_3 -174.0(4) . . . . ?
N2_3 C35_3 C40_3 C39_3 177.1(4) . . . . ?
N6_3 C114_3 C108_3 C107_3 -148.6(4) . . . . ?
N6_3 C114_3 C108_3 C109_3 35.3(5) . . . . ?
N6_3 C115_3 C120_3 C119_3 -172.6(4) . . . . ?
N4_3 C74_3 C68_3 C69_3 153.3(7) . . . . ?
N4_3 C74_3 C68_3 C67_3 -28.6(11) . . . . ?
N4_3 C75_3 C80_3 C79_3 -179.1(4) . . . . ?
C70_3 C66_3 C67_3 C68_3 177.0(6) . . . . ?
C71_3 C70_3 C66_3 C65_3 5.0(8) . . . . ?
C71_3 C70_3 C66_3 C67_3 -171.4(5) . . . . ?
C63_3 C58_3 C52_3 C53_3 -44.6(10) . . . . ?
C63_3 C58_3 C52_3 C51_3 141.6(8) . . . . ?
C63_3 C58_3 C59_3 C60_3 1.6(11) . . . . ?
C58_3 C63_3 C62_3 C61_3 -1.2(15) . . . . ?
C58_3 C52_3 C53_3 C48_3 -175.7(6) . . . . ?
C58_3 C52_3 C51_3 C50_3 178.1(6) . . . . ?
C58_3 C59_3 C60_3 C61_3 -5.0(10) . . . . ?
C72_3 C70_3 C66_3 C65_3 -117.0(6) . . . . ?
C72_3 C70_3 C66_3 C67_3 66.5(7) . . . . ?
C52_3 C58_3 C59_3 C60_3 175.1(6) . . . . ?
C52_3 C53_3 C48_3 C49_3 -0.8(10) . . . . ?
C52_3 C53_3 C48_3 C47_3 179.5(6) . . . . ?
C55_3 C54_3 C50_3 C49_3 -108.1(7) . . . . ?
C55_3 C54_3 C50_3 C51_3 69.6(7) . . . . ?
C49_3 C48_3 C47_3 O3_3 30.5(10) . . . . ?
C49_3 C48_3 C47_3 N3_3 -150.1(6) . . . . ?
C49_3 C50_3 C51_3 C52_3 -4.0(8) . . . . ?
C57_3 C54_3 C50_3 C49_3 128.7(6) . . . . ?
C57_3 C54_3 C50_3 C51_3 -53.5(7) . . . . ?
C65_3 C66_3 C67_3 C68_3 0.4(9) . . . . ?
C69_3 C68_3 C67_3 C66_3 0.9(10) . . . . ?
C59_3 C58_3 C52_3 C53_3 142.0(7) . . . . ?
C59_3 C58_3 C52_3 C51_3 -31.7(10) . . . . ?
C62_3 C63_3 C58_3 C52_3 -172.1(8) . . . . ?
C62_3 C63_3 C58_3 C59_3 1.6(13) . . . . ?
C62_3 C61_3 C60_3 C59_3 5.1(10) . . . . ?
C62_3 C61_3 C64_3 C65_3 -148.6(8) . . . . ?
C62_3 C61_3 C64_3 C69_3 22.1(12) . . . . ?
C74_3 N4_3 C75_3 C76_3 16.8(8) . . . . ?
C74_3 N4_3 C75_3 C80_3 -163.7(6) . . . . ?
C74_3 C68_3 C67_3 C66_3 -177.1(6) . . . . ?
C73_3 C70_3 C66_3 C65_3 126.2(6) . . . . ?
C73_3 C70_3 C66_3 C67_3 -50.2(7) . . . . ?
C7_3 N1_3 C4_3 C3_3 -26.1(5) . . . . ?
C7_3 N1_3 C4_3 C5_3 154.8(3) . . . . ?
C7_3 C8_3 C9_3 C10_3 179.5(3) . . . . ?
C84_3 N5_3 C87_3 O5_3 2.7(5) . . . . ?
C84_3 N5_3 C87_3 C88_3 -174.5(3) . . . . ?
C84_3 C85_3 C86_3 C122_3 177.7(3) . . . . ?
C84_3 C85_3 C86_3 C81_3 1.7(5) . . . . ?
C85_3 C84_3 C83_3 C82_3 -2.6(5) . . . . ?
C85_3 C86_3 C122_3 C46_3 -118.7(3) . . . . ?
C85_3 C86_3 C122_3 C6_3 130.4(3) . . . . ?
C85_3 C86_3 C122_3 C123_3 6.7(4) . . . . ?
C85_3 C86_3 C81_3 C121_3 174.9(3) . . . . ?
C85_3 C86_3 C81_3 C82_3 -3.3(5) . . . . ?
C3_3 C4_3 C5_3 C6_3 4.5(5) . . . . ?
C86_3 C122_3 C6_3 C1_3 54.5(3) . . . . ?
C86_3 C122_3 C6_3 C5_3 -122.4(3) . . . . ?
C86_3 C122_3 C123_3 O8_3 51.0(4) . . . . ?
C86_3 C122_3 C123_3 O7_3 -161.5(4) . . . . ?
C13_3 C8_3 C9_3 C10_3 -0.7(5) . . . . ?
C13_3 C12_3 C11_3 C10_3 1.2(5) . . . . ?
C1_3 C121_3 C41_3 C46_3 -58.0(4) . . . . ?
C1_3 C121_3 C41_3 C42_3 125.9(4) . . . . ?
C1_3 C121_3 C81_3 C86_3 56.2(4) . . . . ?
C1_3 C121_3 C81_3 C82_3 -125.9(3) . . . . ?
C1_3 C6_3 C5_3 C4_3 0.2(5) . . . . ?
C46_3 C122_3 C6_3 C1_3 -54.5(3) . . . . ?
C46_3 C122_3 C6_3 C5_3 128.6(3) . . . . ?
C46_3 C122_3 C123_3 O8_3 169.8(3) . . . . ?
C46_3 C122_3 C123_3 O7_3 -42.7(5) . . . . ?
C46_3 C41_3 C42_3 C43_3 -0.4(5) . . . . ?
C46_3 C45_3 C44_3 N3_3 175.2(3) . . . . ?
C46_3 C45_3 C44_3 C43_3 -1.0(6) . . . . ?
C121_3 C1_3 C6_3 C122_3 -0.8(4) . . . . ?
C121_3 C1_3 C6_3 C5_3 176.4(3) . . . . ?
C121_3 C1_3 C2_3 C3_3 -177.2(3) . . . . ?
C121_3 C41_3 C42_3 C43_3 175.5(4) . . . . ?
C122_3 C86_3 C81_3 C121_3 -1.6(4) . . . . ?
C122_3 C86_3 C81_3 C82_3 -179.7(3) . . . . ?
C122_3 C46_3 C41_3 C121_3 2.3(4) . . . . ?
C122_3 C46_3 C41_3 C42_3 178.8(3) . . . . ?
C122_3 C46_3 C45_3 C44_3 -177.7(3) . . . . ?
C122_3 C6_3 C5_3 C4_3 176.9(3) . . . . ?
C118_3 C117_3 C125_3 C37_3 52.5(4) . . . . ?
C118_3 C117_3 C125_3 C126_3 174.3(3) . . . . ?
C118_3 C117_3 C125_3 C77_3 -55.3(4) . . . . ?
C118_3 C117_3 C116_3 C115_3 -3.0(5) . . . . ?
C118_3 C124_3 C38_3 C37_3 55.3(4) . . . . ?
C118_3 C124_3 C38_3 C39_3 -120.2(4) . . . . ?
C118_3 C124_3 C78_3 C77_3 -55.9(4) . . . . ?
C118_3 C124_3 C78_3 C79_3 119.8(4) . . . . ?
C118_3 C119_3 C120_3 C115_3 1.5(6) . . . . ?
C6_3 C1_3 C121_3 C41_3 57.1(3) . . . . ?
C6_3 C1_3 C121_3 C81_3 -54.3(3) . . . . ?
C6_3 C1_3 C2_3 C3_3 3.3(4) . . . . ?
C6_3 C122_3 C123_3 O8_3 -69.6(4) . . . . ?
C6_3 C122_3 C123_3 O7_3 77.9(5) . . . . ?
C2_3 C3_3 C4_3 N1_3 175.8(3) . . . . ?
C2_3 C3_3 C4_3 C5_3 -5.2(5) . . . . ?
C2_3 C1_3 C121_3 C41_3 -122.4(3) . . . . ?
C2_3 C1_3 C121_3 C81_3 126.2(3) . . . . ?
C2_3 C1_3 C6_3 C122_3 178.8(3) . . . . ?
C2_3 C1_3 C6_3 C5_3 -4.0(4) . . . . ?
C4_3 N1_3 C7_3 O1_3 4.1(5) . . . . ?
C4_3 N1_3 C7_3 C8_3 -176.2(3) . . . . ?
C4_3 C3_3 C2_3 C1_3 1.3(5) . . . . ?
C83_3 C84_3 C85_3 C86_3 1.3(5) . . . . ?
C83_3 C82_3 C81_3 C86_3 1.9(5) . . . . ?
C83_3 C82_3 C81_3 C121_3 -176.0(3) . . . . ?
C93_3 C88_3 C87_3 O5_3 23.2(5) . . . . ?
C93_3 C88_3 C87_3 N5_3 -159.5(3) . . . . ?
C93_3 C88_3 C89_3 C90_3 2.9(5) . . . . ?
C93_3 C92_3 C98_3 C99_3 -150.5(4) . . . . ?
C93_3 C92_3 C98_3 C103_3 32.6(5) . . . . ?
C41_3 C46_3 C122_3 C86_3 -57.8(3) . . . . ?
C41_3 C46_3 C122_3 C6_3 53.4(3) . . . . ?
C41_3 C46_3 C122_3 C123_3 177.3(3) . . . . ?
C41_3 C46_3 C45_3 C44_3 -0.6(5) . . . . ?
C41_3 C121_3 C81_3 C86_3 -55.3(4) . . . . ?
C41_3 C121_3 C81_3 C82_3 122.7(3) . . . . ?
C81_3 C86_3 C122_3 C46_3 57.6(3) . . . . ?
C81_3 C86_3 C122_3 C6_3 -53.2(3) . . . . ?
C81_3 C86_3 C122_3 C123_3 -177.0(3) . . . . ?
C81_3 C121_3 C41_3 C46_3 54.4(4) . . . . ?
C81_3 C121_3 C41_3 C42_3 -121.8(4) . . . . ?
C81_3 C82_3 C83_3 C84_3 1.0(5) . . . . ?
C90_3 C91_3 C92_3 C93_3 -0.8(5) . . . . ?
C90_3 C91_3 C92_3 C98_3 -177.8(3) . . . . ?
C88_3 C93_3 C92_3 C91_3 2.4(5) . . . . ?
C88_3 C93_3 C92_3 C98_3 179.3(3) . . . . ?
C8_3 C13_3 C12_3 C18_3 -179.2(3) . . . . ?
C8_3 C13_3 C12_3 C11_3 -1.7(5) . . . . ?
C8_3 C9_3 C10_3 C11_3 0.2(6) . . . . ?
C8_3 C9_3 C10_3 C14_3 -175.0(4) . . . . ?
C87_3 N5_3 C84_3 C85_3 -27.5(5) . . . . ?
C87_3 N5_3 C84_3 C83_3 155.5(3) . . . . ?
C87_3 C88_3 C89_3 C90_3 175.3(3) . . . . ?
C117_3 C118_3 C124_3 C38_3 -56.9(4) . . . . ?
C117_3 C118_3 C124_3 C78_3 55.5(4) . . . . ?
C117_3 C118_3 C119_3 C120_3 -2.3(6) . . . . ?
C117_3 C125_3 C37_3 C36_3 124.4(3) . . . . ?
C117_3 C125_3 C37_3 C38_3 -54.6(4) . . . . ?
C117_3 C125_3 C126_3 O10_3 -36.6(5) . . . . ?
C117_3 C125_3 C126_3 O9_3 162.3(4) . . . . ?
C117_3 C125_3 C77_3 C78_3 55.1(4) . . . . ?
C117_3 C125_3 C77_3 C76_3 -123.2(4) . . . . ?
C117_3 C116_3 C115_3 N6_3 173.6(3) . . . . ?
C117_3 C116_3 C115_3 C120_3 2.3(6) . . . . ?
C89_3 C90_3 C91_3 C92_3 0.3(5) . . . . ?
C89_3 C90_3 C94_3 C95_3 34.5(5) . . . . ?
C89_3 C90_3 C94_3 C96_3 -85.7(4) . . . . ?
C89_3 C90_3 C94_3 C97_3 153.5(4) . . . . ?
C89_3 C88_3 C87_3 O5_3 -149.3(3) . . . . ?
C89_3 C88_3 C87_3 N5_3 28.0(5) . . . . ?
C20_3 C21_3 C22_3 C23_3 -2.8(6) . . . . ?
C20_3 C21_3 C24_3 C25_3 -140.5(4) . . . . ?
C20_3 C21_3 C24_3 C29_3 37.3(5) . . . . ?
C23_3 C18_3 C19_3 C20_3 0.5(5) . . . . ?
C23_3 C18_3 C12_3 C13_3 139.5(4) . . . . ?
C23_3 C18_3 C12_3 C11_3 -38.0(5) . . . . ?
C125_3 C117_3 C116_3 C115_3 177.9(3) . . . . ?
C125_3 C37_3 C36_3 C35_3 -176.9(3) . . . . ?
C125_3 C37_3 C38_3 C124_3 0.9(4) . . . . ?
C125_3 C37_3 C38_3 C39_3 176.8(3) . . . . ?
C125_3 C77_3 C76_3 C75_3 177.6(4) . . . . ?
C18_3 C23_3 C22_3 C21_3 4.2(6) . . . . ?
C18_3 C12_3 C11_3 C10_3 178.7(3) . . . . ?
C37_3 C125_3 C126_3 O10_3 81.8(5) . . . . ?
C37_3 C125_3 C126_3 O9_3 -79.2(4) . . . . ?
C37_3 C125_3 C77_3 C78_3 -52.9(4) . . . . ?
C37_3 C125_3 C77_3 C76_3 128.7(4) . . . . ?
C37_3 C36_3 C35_3 N2_3 -178.6(4) . . . . ?
C37_3 C36_3 C35_3 C40_3 -0.3(6) . . . . ?
C37_3 C38_3 C39_3 C40_3 0.7(6) . . . . ?
C107_3 C106_3 C110_3 C113_3 -5.3(5) . . . . ?
C107_3 C106_3 C110_3 C112_3 -125.2(4) . . . . ?
C107_3 C106_3 C110_3 C111_3 116.0(4) . . . . ?
C107_3 C106_3 C105_3 C104_3 -0.1(6) . . . . ?
C91_3 C90_3 C89_3 C88_3 -1.3(5) . . . . ?
C91_3 C90_3 C94_3 C95_3 -143.5(4) . . . . ?
C91_3 C90_3 C94_3 C96_3 96.2(4) . . . . ?
C91_3 C90_3 C94_3 C97_3 -24.5(5) . . . . ?
C91_3 C92_3 C98_3 C99_3 26.4(5) . . . . ?
C91_3 C92_3 C98_3 C103_3 -150.5(4) . . . . ?
C45_3 C46_3 C122_3 C86_3 119.4(3) . . . . ?
C45_3 C46_3 C122_3 C6_3 -129.4(3) . . . . ?
C45_3 C46_3 C122_3 C123_3 -5.5(5) . . . . ?
C45_3 C46_3 C41_3 C121_3 -175.1(3) . . . . ?
C45_3 C46_3 C41_3 C42_3 1.4(5) . . . . ?
C45_3 C44_3 C43_3 C42_3 2.0(6) . . . . ?
C124_3 C118_3 C117_3 C125_3 1.8(4) . . . . ?
C124_3 C118_3 C117_3 C116_3 -177.4(3) . . . . ?
C124_3 C118_3 C119_3 C120_3 178.3(4) . . . . ?
C124_3 C38_3 C39_3 C40_3 176.0(4) . . . . ?
C124_3 C78_3 C77_3 C125_3 -0.3(5) . . . . ?
C124_3 C78_3 C77_3 C76_3 178.1(3) . . . . ?
C124_3 C78_3 C79_3 C80_3 -177.7(4) . . . . ?
C106_3 C107_3 C108_3 C114_3 179.8(3) . . . . ?
C106_3 C107_3 C108_3 C109_3 -4.1(5) . . . . ?
C36_3 C37_3 C38_3 C124_3 -178.2(3) . . . . ?
C36_3 C37_3 C38_3 C39_3 -2.3(6) . . . . ?
C36_3 C35_3 C40_3 C39_3 -1.3(7) . . . . ?
C21_3 C20_3 C19_3 C18_3 0.7(5) . . . . ?
C21_3 C24_3 C25_3 C26_3 179.4(3) . . . . ?
C21_3 C24_3 C29_3 C28_3 180.0(4) . . . . ?
C38_3 C37_3 C36_3 C35_3 2.1(5) . . . . ?
C38_3 C124_3 C78_3 C77_3 56.0(4) . . . . ?
C38_3 C124_3 C78_3 C79_3 -128.4(4) . . . . ?
C38_3 C39_3 C40_3 C35_3 1.1(7) . . . . ?
C19_3 C20_3 C21_3 C22_3 0.5(5) . . . . ?
C19_3 C20_3 C21_3 C24_3 179.5(3) . . . . ?
C19_3 C18_3 C12_3 C13_3 -37.3(5) . . . . ?
C19_3 C18_3 C12_3 C11_3 145.2(4) . . . . ?
C12_3 C13_3 C8_3 C7_3 -178.7(3) . . . . ?
C12_3 C13_3 C8_3 C9_3 1.5(5) . . . . ?
C12_3 C18_3 C19_3 C20_3 177.4(3) . . . . ?
C12_3 C11_3 C10_3 C9_3 -0.4(6) . . . . ?
C12_3 C11_3 C10_3 C14_3 174.5(4) . . . . ?
C99_3 C100_3 C101_3 C104_3 -174.7(4) . . . . ?
C99_3 C100_3 C101_3 C102_3 5.1(6) . . . . ?
C99_3 C98_3 C103_3 C102_3 4.2(6) . . . . ?
C114_3 N6_3 C115_3 C116_3 150.6(4) . . . . ?
C114_3 N6_3 C115_3 C120_3 -38.2(6) . . . . ?
C44_3 N3_3 C47_3 O3_3 -9.8(10) . . . . ?
C44_3 N3_3 C47_3 C48_3 170.7(5) . . . . ?
C44_3 C43_3 C42_3 C41_3 -1.2(6) . . . . ?
C78_3 C124_3 C38_3 C37_3 -56.9(4) . . . . ?
C78_3 C124_3 C38_3 C39_3 127.6(4) . . . . ?
C78_3 C77_3 C76_3 C75_3 -0.7(6) . . . . ?
C78_3 C79_3 C80_3 C75_3 1.2(7) . . . . ?
C116_3 C117_3 C125_3 C37_3 -128.3(4) . . . . ?
C116_3 C117_3 C125_3 C126_3 -6.5(5) . . . . ?
C116_3 C117_3 C125_3 C77_3 123.8(4) . . . . ?
C116_3 C115_3 C120_3 C119_3 -1.5(6) . . . . ?
C92_3 C93_3 C88_3 C87_3 -176.2(3) . . . . ?
C92_3 C93_3 C88_3 C89_3 -3.5(5) . . . . ?
C92_3 C98_3 C103_3 C102_3 -178.8(4) . . . . ?
C100_3 C99_3 C98_3 C92_3 178.5(3) . . . . ?
C100_3 C99_3 C98_3 C103_3 -4.5(6) . . . . ?
C100_3 C101_3 C102_3 C103_3 -5.4(7) . . . . ?
C9_3 C10_3 C14_3 C17_3 63.8(6) . . . . ?
C9_3 C10_3 C14_3 C15_3 179.6(5) . . . . ?
C9_3 C10_3 C14_3 C16_3 -59.7(6) . . . . ?
C119_3 C118_3 C117_3 C125_3 -177.7(3) . . . . ?
C119_3 C118_3 C117_3 C116_3 3.1(5) . . . . ?
C119_3 C118_3 C124_3 C38_3 122.6(4) . . . . ?
C119_3 C118_3 C124_3 C78_3 -125.0(4) . . . . ?
C22_3 C23_3 C18_3 C19_3 -3.0(6) . . . . ?
C22_3 C23_3 C18_3 C12_3 -179.7(4) . . . . ?
C22_3 C21_3 C24_3 C25_3 38.4(5) . . . . ?
C22_3 C21_3 C24_3 C29_3 -143.7(4) . . . . ?
C126_3 C125_3 C37_3 C36_3 -1.7(5) . . . . ?
C126_3 C125_3 C37_3 C38_3 179.3(3) . . . . ?
C126_3 C125_3 C77_3 C78_3 -175.0(3) . . . . ?
C126_3 C125_3 C77_3 C76_3 6.7(5) . . . . ?
C11_3 C10_3 C14_3 C17_3 -111.1(5) . . . . ?
C11_3 C10_3 C14_3 C15_3 4.6(7) . . . . ?
C11_3 C10_3 C14_3 C16_3 125.4(5) . . . . ?
C24_3 C21_3 C22_3 C23_3 178.1(4) . . . . ?
C24_3 C25_3 C26_3 C27_3 0.1(5) . . . . ?
C24_3 C25_3 C26_3 C30_3 176.1(4) . . . . ?
C24_3 C29_3 C28_3 C27_3 1.2(6) . . . . ?
C24_3 C29_3 C28_3 C34_3 -178.0(4) . . . . ?
C109_3 C104_3 C105_3 C106_3 0.2(6) . . . . ?
C109_3 C104_3 C101_3 C100_3 139.7(4) . . . . ?
C109_3 C104_3 C101_3 C102_3 -40.1(6) . . . . ?
C115_3 N6_3 C114_3 O6_3 2.3(6) . . . . ?
C115_3 N6_3 C114_3 C108_3 -177.3(4) . . . . ?
C98_3 C99_3 C100_3 C101_3 -0.2(6) . . . . ?
C98_3 C103_3 C102_3 C101_3 0.8(8) . . . . ?
C77_3 C125_3 C37_3 C36_3 -128.6(3) . . . . ?
C77_3 C125_3 C37_3 C38_3 52.5(4) . . . . ?
C77_3 C125_3 C126_3 O10_3 -159.6(4) . . . . ?
C77_3 C125_3 C126_3 O9_3 39.4(5) . . . . ?
C77_3 C78_3 C79_3 C80_3 -2.5(6) . . . . ?
C77_3 C76_3 C75_3 N4_3 178.8(4) . . . . ?
C77_3 C76_3 C75_3 C80_3 -0.6(7) . . . . ?
C104_3 C109_3 C108_3 C107_3 4.2(6) . . . . ?
C104_3 C109_3 C108_3 C114_3 -179.8(3) . . . . ?
C104_3 C101_3 C102_3 C103_3 174.4(5) . . . . ?
C123_3 C122_3 C6_3 C1_3 179.6(3) . . . . ?
C123_3 C122_3 C6_3 C5_3 2.8(5) . . . . ?
C108_3 C107_3 C106_3 C110_3 -177.1(3) . . . . ?
C108_3 C107_3 C106_3 C105_3 2.0(5) . . . . ?
C108_3 C109_3 C104_3 C105_3 -2.2(6) . . . . ?
C108_3 C109_3 C104_3 C101_3 -177.5(4) . . . . ?
C79_3 C78_3 C77_3 C125_3 -176.2(3) . . . . ?
C79_3 C78_3 C77_3 C76_3 2.3(6) . . . . ?
C25_3 C24_3 C29_3 C28_3 -2.0(6) . . . . ?
C25_3 C26_3 C27_3 C28_3 -0.9(6) . . . . ?
C25_3 C26_3 C30_3 C33_3 175.6(5) . . . . ?
C25_3 C26_3 C30_3 C32_3 -61.7(5) . . . . ?
C25_3 C26_3 C30_3 C31_3 55.4(5) . . . . ?
C35_3 N2_3 C34_3 O2_3 -0.6(8) . . . . ?
C35_3 N2_3 C34_3 C28_3 -177.4(4) . . . . ?
C110_3 C106_3 C105_3 C104_3 179.1(4) . . . . ?
C94_3 C90_3 C89_3 C88_3 -179.4(3) . . . . ?
C94_3 C90_3 C91_3 C92_3 178.4(3) . . . . ?
C105_3 C106_3 C110_3 C113_3 175.5(3) . . . . ?
C105_3 C106_3 C110_3 C112_3 55.7(5) . . . . ?
C105_3 C106_3 C110_3 C111_3 -63.2(5) . . . . ?
C105_3 C104_3 C101_3 C100_3 -35.4(6) . . . . ?
C105_3 C104_3 C101_3 C102_3 144.8(4) . . . . ?
C29_3 C24_3 C25_3 C26_3 1.4(5) . . . . ?
C29_3 C28_3 C34_3 O2_3 10.7(7) . . . . ?
C29_3 C28_3 C34_3 N2_3 -172.5(4) . . . . ?
C26_3 C27_3 C28_3 C29_3 0.3(6) . . . . ?
C26_3 C27_3 C28_3 C34_3 179.5(4) . . . . ?
C27_3 C26_3 C30_3 C33_3 -8.4(7) . . . . ?
C27_3 C26_3 C30_3 C32_3 114.2(5) . . . . ?
C27_3 C26_3 C30_3 C31_3 -128.7(4) . . . . ?
C27_3 C28_3 C34_3 O2_3 -168.5(5) . . . . ?
C27_3 C28_3 C34_3 N2_3 8.3(7) . . . . ?
C76_3 C75_3 C80_3 C79_3 0.3(7) . . . . ?
C75_3 N4_3 C74_3 O4_3 9.8(12) . . . . ?
C75_3 N4_3 C74_3 C68_3 -179.1(6) . . . . ?
C101_3 C104_3 C105_3 C106_3 175.4(4) . . . . ?
C30_3 C26_3 C27_3 C28_3 -177.0(4) . . . . ?
C34_3 N2_3 C35_3 C36_3 -7.7(7) . . . . ?
C34_3 N2_3 C35_3 C40_3 174.1(5) . . . . ?
C66_3 C65_3 C64_3 C61_3 176.3(7) . . . . ?
C66_3 C65_3 C64_3 C69_3 4.9(10) . . . . ?
C53_3 C52_3 C51_3 C50_3 4.4(9) . . . . ?
C53_3 C48_3 C47_3 O3_3 -149.7(7) . . . . ?
C53_3 C48_3 C47_3 N3_3 29.7(10) . . . . ?
C60_3 C61_3 C62_3 C63_3 -2.1(12) . . . . ?
C60_3 C61_3 C64_3 C65_3 38.7(11) . . . . ?
C60_3 C61_3 C64_3 C69_3 -150.6(7) . . . . ?
C48_3 C49_3 C50_3 C54_3 179.2(5) . . . . ?
C48_3 C49_3 C50_3 C51_3 1.2(8) . . . . ?
C47_3 N3_3 C44_3 C45_3 158.8(5) . . . . ?
C47_3 N3_3 C44_3 C43_3 -25.1(8) . . . . ?
C54_3 C50_3 C51_3 C52_3 178.1(6) . . . . ?
C68_3 C69_3 C64_3 C61_3 -175.1(7) . . . . ?
C68_3 C69_3 C64_3 C65_3 -3.5(10) . . . . ?
C50_3 C49_3 C48_3 C53_3 1.1(9) . . . . ?
C50_3 C49_3 C48_3 C47_3 -179.2(6) . . . . ?
C64_3 C61_3 C62_3 C63_3 -175.2(9) . . . . ?
C64_3 C61_3 C60_3 C59_3 178.4(6) . . . . ?
C64_3 C65_3 C66_3 C70_3 -180.0(6) . . . . ?
C64_3 C65_3 C66_3 C67_3 -3.5(9) . . . . ?
C64_3 C69_3 C68_3 C74_3 179.0(7) . . . . ?
C64_3 C69_3 C68_3 C67_3 0.9(12) . . . . ?
C51_3 C52_3 C53_3 C48_3 -1.7(9) . . . . ?
C56_3 C54_3 C50_3 C49_3 12.7(8) . . . . ?
C56_3 C54_3 C50_3 C51_3 -169.6(6) . . . . ?
C63A_4 C62A_4 C61_4 C60A_4 27.4(17) . . . . ?
C63A_4 C62A_4 C61_4 C64_4 -171.2(10) . . . . ?
C63A_4 C58_4 C52_4 C51_4 -35.7(10) . . . . ?
C63A_4 C58_4 C52_4 C53_4 139.5(8) . . . . ?
C62A_4 C63A_4 C58_4 C59A_4 4.0(17) . . . . ?
C62A_4 C63A_4 C58_4 C52_4 -169.4(11) . . . . ?
C62A_4 C61_4 C60A_4 C59A_4 -27(2) . . . . ?
C62A_4 C61_4 C64_4 C69_4 -132.1(8) . . . . ?
C62A_4 C61_4 C64_4 C65_4 53.6(9) . . . . ?
C61_4 C60A_4 C59A_4 C58_4 13(2) . . . . ?
C61_4 C62_4 C63_4 C58_4 4.9(14) . . . . ?
C61_4 C60_4 C59_4 C58_4 0.9(16) . . . . ?
C60A_4 C61_4 C64_4 C69_4 28.5(11) . . . . ?
C60A_4 C61_4 C64_4 C65_4 -145.8(10) . . . . ?
C60A_4 C59A_4 C58_4 C63A_4 -1.8(16) . . . . ?
C60A_4 C59A_4 C58_4 C52_4 171.5(11) . . . . ?
C59A_4 C58_4 C52_4 C51_4 151.5(7) . . . . ?
C59A_4 C58_4 C52_4 C53_4 -33.4(9) . . . . ?
O6_4 C74_4 C68_4 C67_4 15.9(5) . . . . ?
O6_4 C74_4 C68_4 C69_4 -163.3(4) . . . . ?
O3_4 C87_4 C88_4 C89_4 150.7(5) . . . . ?
O3_4 C87_4 C88_4 C93_4 -23.1(7) . . . . ?
O2_4 C34_4 C28_4 C29_4 1.1(8) . . . . ?
O2_4 C34_4 C28_4 C27_4 -175.9(6) . . . . ?
O1_4 C7_4 C8_4 C9_4 -21.9(9) . . . . ?
O1_4 C7_4 C8_4 C13_4 156.6(7) . . . . ?
N3_4 C84_4 C85_4 C86_4 -179.3(4) . . . . ?
N3_4 C87_4 C88_4 C89_4 -29.4(7) . . . . ?
N3_4 C87_4 C88_4 C93_4 156.8(4) . . . . ?
N6_4 C74_4 C68_4 C67_4 -163.3(4) . . . . ?
N6_4 C74_4 C68_4 C69_4 17.5(6) . . . . ?
N6_4 C75_4 C76_4 C77_4 175.6(4) . . . . ?
N6_4 C75_4 C80_4 C79_4 -172.1(5) . . . . ?
N2_4 C34_4 C28_4 C29_4 175.7(4) . . . . ?
N2_4 C34_4 C28_4 C27_4 -1.4(7) . . . . ?
N2_4 C35_4 C40_4 C39_4 -175.1(5) . . . . ?
N1_4 C7_4 C8_4 C9_4 159.8(6) . . . . ?
N1_4 C7_4 C8_4 C13_4 -21.6(10) . . . . ?
N1_4 C4_4 C3_4 C2_4 176.9(5) . . . . ?
N4_4 C115_4 C120_4 C119_4 -179.2(5) . . . . ?
C22_4 C23_4 C18_4 C12_4 178.5(7) . . . . ?
C22_4 C23_4 C18_4 C19_4 -3.6(11) . . . . ?
C12_4 C11_4 C10_4 C9_4 -0.3(10) . . . . ?
C12_4 C11_4 C10_4 C14_4 179.2(6) . . . . ?
C20_4 C19_4 C18_4 C12_4 -179.3(6) . . . . ?
C20_4 C19_4 C18_4 C23_4 2.8(10) . . . . ?
C62_4 C61_4 C60_4 C59_4 -4.6(13) . . . . ?
C62_4 C61_4 C64_4 C69_4 146.1(6) . . . . ?
C62_4 C61_4 C64_4 C65_4 -28.2(8) . . . . ?
C62_4 C63_4 C58_4 C59_4 -8.4(13) . . . . ?
C62_4 C63_4 C58_4 C52_4 179.1(8) . . . . ?
C114_4 N4_4 C115_4 C116_4 149.8(5) . . . . ?
C114_4 N4_4 C115_4 C120_4 -27.5(8) . . . . ?
C114_4 C108_4 C107_4 C106_4 -177.9(5) . . . . ?
C114_4 C108_4 C109_4 C104_4 177.2(6) . . . . ?
C7_4 N1_4 C4_4 C5_4 -168.7(6) . . . . ?
C7_4 N1_4 C4_4 C3_4 16.8(10) . . . . ?
C7_4 C8_4 C9_4 C10_4 -179.2(5) . . . . ?
C7_4 C8_4 C13_4 C12_4 178.3(6) . . . . ?
C60_4 C61_4 C62_4 C63_4 1.7(12) . . . . ?
C60_4 C61_4 C64_4 C69_4 -40.6(8) . . . . ?
C60_4 C61_4 C64_4 C65_4 145.1(7) . . . . ?
C60_4 C59_4 C58_4 C63_4 5.8(14) . . . . ?
C60_4 C59_4 C58_4 C52_4 178.1(9) . . . . ?
C23_4 C22_4 C21_4 C20_4 -0.1(10) . . . . ?
C23_4 C22_4 C21_4 C24_4 175.0(6) . . . . ?
C8_4 C9_4 C10_4 C11_4 -0.5(9) . . . . ?
C8_4 C9_4 C10_4 C14_4 -180.0(6) . . . . ?
C19_4 C20_4 C21_4 C22_4 -0.7(9) . . . . ?
C19_4 C20_4 C21_4 C24_4 -176.0(5) . . . . ?
C9_4 C8_4 C13_4 C12_4 -3.3(11) . . . . ?
C11_4 C12_4 C13_4 C8_4 2.3(10) . . . . ?
C11_4 C12_4 C18_4 C23_4 31.0(11) . . . . ?
C11_4 C12_4 C18_4 C19_4 -146.9(7) . . . . ?
C17_4 C14_4 C10_4 C9_4 50.2(8) . . . . ?
C17_4 C14_4 C10_4 C11_4 -129.2(8) . . . . ?
C15_4 C14_4 C10_4 C9_4 167.2(7) . . . . ?
C15_4 C14_4 C10_4 C11_4 -12.2(10) . . . . ?
C63_4 C58_4 C52_4 C51_4 37.2(9) . . . . ?
C63_4 C58_4 C52_4 C53_4 -147.7(7) . . . . ?
C59_4 C58_4 C52_4 C51_4 -135.0(7) . . . . ?
C59_4 C58_4 C52_4 C53_4 40.2(10) . . . . ?
C67_4 C68_4 C69_4 C64_4 2.8(6) . . . . ?
C67_4 C66_4 C65_4 C64_4 -3.5(6) . . . . ?
C67_4 C66_4 C70_4 C71_4 -177.9(4) . . . . ?
C67_4 C66_4 C70_4 C72_4 -58.9(4) . . . . ?
C67_4 C66_4 C70_4 C73_4 61.1(5) . . . . ?
C83_4 C84_4 C85_4 C86_4 -1.1(6) . . . . ?
C83_4 C82_4 C81_4 C86_4 -0.8(6) . . . . ?
C83_4 C82_4 C81_4 C121_4 -179.6(4) . . . . ?
C74_4 N6_4 C75_4 C76_4 177.8(4) . . . . ?
C74_4 N6_4 C75_4 C80_4 -4.1(8) . . . . ?
C74_4 C68_4 C69_4 C64_4 -178.0(4) . . . . ?
C84_4 N3_4 C87_4 O3_4 -1.2(7) . . . . ?
C84_4 N3_4 C87_4 C88_4 178.8(4) . . . . ?
C84_4 C83_4 C82_4 C81_4 0.2(6) . . . . ?
C68_4 C67_4 C66_4 C65_4 0.6(5) . . . . ?
C68_4 C67_4 C66_4 C70_4 178.3(3) . . . . ?
C68_4 C69_4 C64_4 C61_4 -179.9(4) . . . . ?
C68_4 C69_4 C64_4 C65_4 -5.5(7) . . . . ?
C86_4 C81_4 C121_4 C1_4 -56.5(4) . . . . ?
C86_4 C81_4 C121_4 C41_4 58.0(5) . . . . ?
C86_4 C122_4 C6_4 C1_4 -57.9(4) . . . . ?
C86_4 C122_4 C6_4 C5_4 122.8(4) . . . . ?
C86_4 C122_4 C46_4 C45_4 -125.6(4) . . . . ?
C86_4 C122_4 C46_4 C41_4 55.8(4) . . . . ?
C86_4 C122_4 C123_4 O8A_4 -61.9(8) . . . . ?
C86_4 C122_4 C123_4 O7_4 59.4(6) . . . . ?
C86_4 C122_4 C123_4 O8_4 -165.0(6) . . . . ?
C82_4 C83_4 C84_4 N3_4 179.0(4) . . . . ?
C82_4 C83_4 C84_4 C85_4 0.8(6) . . . . ?
C82_4 C81_4 C121_4 C1_4 122.4(4) . . . . ?
C82_4 C81_4 C121_4 C41_4 -123.1(5) . . . . ?
C81_4 C86_4 C122_4 C6_4 57.6(4) . . . . ?
C81_4 C86_4 C122_4 C46_4 -54.3(4) . . . . ?
C81_4 C86_4 C122_4 C123_4 -177.9(4) . . . . ?
C81_4 C86_4 C85_4 C84_4 0.5(6) . . . . ?
C81_4 C121_4 C41_4 C46_4 -57.0(5) . . . . ?
C81_4 C121_4 C41_4 C42_4 123.5(5) . . . . ?
C117_4 C118_4 C119_4 C120_4 3.6(7) . . . . ?
C117_4 C118_4 C124_4 C78_4 -56.6(4) . . . . ?
C117_4 C118_4 C124_4 C38_4 52.5(4) . . . . ?
C117_4 C125_4 C126_4 O10_4 -163.4(4) . . . . ?
C117_4 C125_4 C126_4 O9_4 40.6(6) . . . . ?
C117_4 C125_4 C77_4 C76_4 117.2(5) . . . . ?
C117_4 C125_4 C77_4 C78_4 -60.1(5) . . . . ?
C117_4 C125_4 C37_4 C38_4 54.5(4) . . . . ?
C117_4 C125_4 C37_4 C36_4 -120.5(4) . . . . ?
C117_4 C116_4 C115_4 N4_4 177.6(4) . . . . ?
C117_4 C116_4 C115_4 C120_4 -5.0(7) . . . . ?
C66_4 C67_4 C68_4 C74_4 -179.6(3) . . . . ?
C66_4 C67_4 C68_4 C69_4 -0.4(6) . . . . ?
C66_4 C65_4 C64_4 C61_4 -179.6(4) . . . . ?
C66_4 C65_4 C64_4 C69_4 6.1(7) . . . . ?
C65_4 C66_4 C70_4 C71_4 -0.5(5) . . . . ?
C65_4 C66_4 C70_4 C72_4 118.5(4) . . . . ?
C65_4 C66_4 C70_4 C73_4 -121.5(4) . . . . ?
C122_4 C86_4 C81_4 C82_4 -179.5(4) . . . . ?
C122_4 C86_4 C81_4 C121_4 -0.5(5) . . . . ?
C122_4 C86_4 C85_4 C84_4 -179.6(4) . . . . ?
C122_4 C6_4 C1_4 C2_4 -178.0(4) . . . . ?
C122_4 C6_4 C1_4 C121_4 1.3(5) . . . . ?
C122_4 C6_4 C5_4 C4_4 -176.9(4) . . . . ?
C122_4 C46_4 C45_4 C44_4 178.8(4) . . . . ?
C122_4 C46_4 C41_4 C121_4 -0.9(5) . . . . ?
C122_4 C46_4 C41_4 C42_4 178.7(4) . . . . ?
C75_4 N6_4 C74_4 O6_4 1.3(7) . . . . ?
C75_4 N6_4 C74_4 C68_4 -179.5(4) . . . . ?
C75_4 C76_4 C77_4 C125_4 -175.6(5) . . . . ?
C75_4 C76_4 C77_4 C78_4 1.4(7) . . . . ?
C75_4 C80_4 C79_4 C78_4 -8.4(9) . . . . ?
C118_4 C117_4 C125_4 C126_4 -179.1(3) . . . . ?
C118_4 C117_4 C125_4 C77_4 55.2(4) . . . . ?
C118_4 C117_4 C125_4 C37_4 -55.3(4) . . . . ?
C118_4 C117_4 C116_4 C115_4 5.2(6) . . . . ?
C118_4 C119_4 C120_4 C115_4 -3.0(7) . . . . ?
C125_4 C117_4 C118_4 C119_4 178.8(4) . . . . ?
C125_4 C117_4 C118_4 C124_4 1.8(5) . . . . ?
C125_4 C117_4 C116_4 C115_4 -178.8(4) . . . . ?
C125_4 C77_4 C78_4 C124_4 6.3(7) . . . . ?
C125_4 C77_4 C78_4 C79_4 173.3(6) . . . . ?
C125_4 C37_4 C38_4 C39_4 -177.3(4) . . . . ?
C125_4 C37_4 C38_4 C124_4 -0.5(6) . . . . ?
C125_4 C37_4 C36_4 C35_4 174.0(4) . . . . ?
C85_4 C86_4 C81_4 C82_4 0.4(6) . . . . ?
C85_4 C86_4 C81_4 C121_4 179.4(4) . . . . ?
C85_4 C86_4 C122_4 C6_4 -122.3(4) . . . . ?
C85_4 C86_4 C122_4 C46_4 125.8(4) . . . . ?
C85_4 C86_4 C122_4 C123_4 2.2(6) . . . . ?
C6_4 C122_4 C46_4 C45_4 124.5(4) . . . . ?
C6_4 C122_4 C46_4 C41_4 -54.0(4) . . . . ?
C6_4 C122_4 C123_4 O8A_4 55.7(8) . . . . ?
C6_4 C122_4 C123_4 O7_4 177.1(4) . . . . ?
C6_4 C122_4 C123_4 O8_4 -47.4(7) . . . . ?
C6_4 C1_4 C2_4 C3_4 -4.6(6) . . . . ?
C6_4 C1_4 C121_4 C81_4 57.2(4) . . . . ?
C6_4 C1_4 C121_4 C41_4 -57.9(4) . . . . ?
C6_4 C5_4 C4_4 N1_4 179.3(5) . . . . ?
C6_4 C5_4 C4_4 C3_4 -5.7(7) . . . . ?
C76_4 C75_4 C80_4 C79_4 5.9(8) . . . . ?
C76_4 C77_4 C78_4 C124_4 -171.1(5) . . . . ?
C76_4 C77_4 C78_4 C79_4 -4.1(9) . . . . ?
C126_4 C125_4 C77_4 C76_4 -8.6(7) . . . . ?
C126_4 C125_4 C77_4 C78_4 174.2(5) . . . . ?
C126_4 C125_4 C37_4 C38_4 -179.6(4) . . . . ?
C126_4 C125_4 C37_4 C36_4 5.3(6) . . . . ?
C98_4 C103_4 C102_4 C101_4 -2.8(7) . . . . ?
C98_4 C92_4 C91_4 C90_4 178.6(5) . . . . ?
C98_4 C92_4 C93_4 C88_4 179.5(5) . . . . ?
C70_4 C66_4 C65_4 C64_4 178.9(4) . . . . ?
C116_4 C117_4 C118_4 C119_4 -4.8(6) . . . . ?
C116_4 C117_4 C118_4 C124_4 178.2(3) . . . . ?
C116_4 C117_4 C125_4 C126_4 4.9(6) . . . . ?
C116_4 C117_4 C125_4 C77_4 -120.8(4) . . . . ?
C116_4 C117_4 C125_4 C37_4 128.7(4) . . . . ?
C116_4 C115_4 C120_4 C119_4 3.6(8) . . . . ?
C77_4 C125_4 C126_4 O10_4 -44.9(6) . . . . ?
C77_4 C125_4 C126_4 O9_4 159.1(5) . . . . ?
C77_4 C125_4 C37_4 C38_4 -53.0(5) . . . . ?
C77_4 C125_4 C37_4 C36_4 131.9(4) . . . . ?
C77_4 C78_4 C124_4 C118_4 51.6(6) . . . . ?
C77_4 C78_4 C124_4 C38_4 -59.1(6) . . . . ?
C77_4 C78_4 C79_4 C80_4 7.6(10) . . . . ?
C1_4 C6_4 C5_4 C4_4 3.8(7) . . . . ?
C1_4 C2_4 C3_4 C4_4 2.6(7) . . . . ?
C1_4 C121_4 C41_4 C46_4 56.2(4) . . . . ?
C1_4 C121_4 C41_4 C42_4 -123.3(5) . . . . ?
C101_4 C104_4 C105_4 C106_4 -179.1(4) . . . . ?
C101_4 C104_4 C109_4 C108_4 -177.9(5) . . . . ?
C101_4 C100_4 C99_4 C98_4 0.0(7) . . . . ?
C46_4 C122_4 C6_4 C1_4 53.0(4) . . . . ?
C46_4 C122_4 C6_4 C5_4 -126.4(4) . . . . ?
C46_4 C122_4 C123_4 O8A_4 179.6(7) . . . . ?
C46_4 C122_4 C123_4 O7_4 -59.0(6) . . . . ?
C46_4 C122_4 C123_4 O8_4 76.5(7) . . . . ?
C46_4 C45_4 C44_4 N5_4 -176.9(5) . . . . ?
C46_4 C45_4 C44_4 C43_4 5.5(7) . . . . ?
C46_4 C41_4 C42_4 C43_4 -0.3(8) . . . . ?
C103_4 C98_4 C92_4 C91_4 36.6(7) . . . . ?
C103_4 C98_4 C92_4 C93_4 -146.4(5) . . . . ?
C103_4 C98_4 C99_4 C100_4 3.8(7) . . . . ?
C2_4 C1_4 C121_4 C81_4 -123.5(4) . . . . ?
C2_4 C1_4 C121_4 C41_4 121.4(4) . . . . ?
C121_4 C1_4 C2_4 C3_4 176.2(4) . . . . ?
C121_4 C41_4 C42_4 C43_4 179.2(5) . . . . ?
C115_4 N4_4 C114_4 O4_4 -6.5(9) . . . . ?
C115_4 N4_4 C114_4 C108_4 171.1(5) . . . . ?
C102_4 C101_4 C104_4 C105_4 -22.2(7) . . . . ?
C102_4 C101_4 C104_4 C109_4 154.1(5) . . . . ?
C102_4 C101_4 C100_4 C99_4 -5.5(7) . . . . ?
C104_4 C101_4 C102_4 C103_4 -175.4(4) . . . . ?
C104_4 C101_4 C100_4 C99_4 176.8(4) . . . . ?
C104_4 C105_4 C106_4 C107_4 -5.2(7) . . . . ?
C104_4 C105_4 C106_4 C110_4 178.1(5) . . . . ?
C37_4 C125_4 C126_4 O10_4 76.5(4) . . . . ?
C37_4 C125_4 C126_4 O9_4 -79.5(6) . . . . ?
C37_4 C125_4 C77_4 C76_4 -133.1(5) . . . . ?
C37_4 C125_4 C77_4 C78_4 49.6(6) . . . . ?
C37_4 C38_4 C39_4 C40_4 5.3(8) . . . . ?
C37_4 C38_4 C124_4 C118_4 -53.4(5) . . . . ?
C37_4 C38_4 C124_4 C78_4 55.9(5) . . . . ?
C37_4 C36_4 C35_4 N2_4 178.4(4) . . . . ?
C37_4 C36_4 C35_4 C40_4 0.3(6) . . . . ?
C92_4 C98_4 C103_4 C102_4 -179.8(4) . . . . ?
C92_4 C98_4 C99_4 C100_4 -179.0(4) . . . . ?
C34_4 N2_4 C35_4 C36_4 6.5(7) . . . . ?
C34_4 N2_4 C35_4 C40_4 -175.5(4) . . . . ?
C51_4 C50_4 C49_4 C48_4 4.5(9) . . . . ?
C51_4 C50_4 C54_4 C55_4 123.2(8) . . . . ?
C51_4 C50_4 C54_4 C57_4 -116.8(6) . . . . ?
C51_4 C50_4 C54_4 C56_4 -7.9(9) . . . . ?
C51_4 C52_4 C53_4 C48_4 0.3(9) . . . . ?
C38_4 C37_4 C36_4 C35_4 -0.8(7) . . . . ?
C38_4 C39_4 C40_4 C35_4 -5.8(8) . . . . ?
C87_4 N3_4 C84_4 C83_4 -167.1(4) . . . . ?
C87_4 N3_4 C84_4 C85_4 11.1(6) . . . . ?
C87_4 C88_4 C89_4 C90_4 -176.5(5) . . . . ?
C87_4 C88_4 C93_4 C92_4 178.1(4) . . . . ?
C36_4 C37_4 C38_4 C39_4 -1.9(7) . . . . ?
C36_4 C37_4 C38_4 C124_4 174.9(4) . . . . ?
C36_4 C35_4 C40_4 C39_4 3.0(7) . . . . ?
C45_4 C46_4 C41_4 C121_4 -179.5(4) . . . . ?
C45_4 C46_4 C41_4 C42_4 0.1(7) . . . . ?
C5_4 C6_4 C1_4 C2_4 1.4(6) . . . . ?
C5_4 C6_4 C1_4 C121_4 -179.3(4) . . . . ?
C5_4 C4_4 C3_4 C2_4 2.4(8) . . . . ?
C119_4 C118_4 C124_4 C78_4 126.5(4) . . . . ?
C119_4 C118_4 C124_4 C38_4 -124.4(4) . . . . ?
C41_4 C46_4 C45_4 C44_4 -2.8(7) . . . . ?
C39_4 C38_4 C124_4 C118_4 123.1(5) . . . . ?
C39_4 C38_4 C124_4 C78_4 -127.5(5) . . . . ?
C100_4 C101_4 C102_4 C103_4 6.9(7) . . . . ?
C100_4 C101_4 C104_4 C105_4 155.5(5) . . . . ?
C100_4 C101_4 C104_4 C109_4 -28.2(7) . . . . ?
C124_4 C118_4 C119_4 C120_4 -179.8(4) . . . . ?
C124_4 C78_4 C79_4 C80_4 173.3(5) . . . . ?
C124_4 C38_4 C39_4 C40_4 -171.1(5) . . . . ?
C58_4 C63A_4 C62A_4 C61_4 -17(2) . . . . ?
C58_4 C52_4 C53_4 C48_4 -175.1(6) . . . . ?
C35_4 N2_4 C34_4 O2_4 -1.1(9) . . . . ?
C35_4 N2_4 C34_4 C28_4 -175.4(4) . . . . ?
C105_4 C104_4 C109_4 C108_4 -1.4(8) . . . . ?
C105_4 C106_4 C107_4 C108_4 2.6(8) . . . . ?
C105_4 C106_4 C110_4 C111_4 -3.1(7) . . . . ?
C105_4 C106_4 C110_4 C113_4 123.4(7) . . . . ?
C105_4 C106_4 C110_4 C112_4 -117.7(5) . . . . ?
C89_4 C88_4 C93_4 C92_4 4.0(7) . . . . ?
C89_4 C90_4 C91_4 C92_4 -0.4(8) . . . . ?
C89_4 C90_4 C94_4 C96_4 52.1(9) . . . . ?
C89_4 C90_4 C94_4 C95_4 -68.7(6) . . . . ?
C89_4 C90_4 C94_4 C97_4 174.0(6) . . . . ?
C29_4 C24_4 C21_4 C22_4 155.9(6) . . . . ?
C29_4 C24_4 C21_4 C20_4 -28.7(7) . . . . ?
C29_4 C24_4 C25_4 C26_4 -2.7(8) . . . . ?
C91_4 C92_4 C93_4 C88_4 -3.3(7) . . . . ?
C91_4 C90_4 C89_4 C88_4 1.0(8) . . . . ?
C91_4 C90_4 C94_4 C96_4 -132.3(7) . . . . ?
C91_4 C90_4 C94_4 C95_4 106.9(7) . . . . ?
C91_4 C90_4 C94_4 C97_4 -10.4(9) . . . . ?
C99_4 C98_4 C103_4 C102_4 -2.5(7) . . . . ?
C99_4 C98_4 C92_4 C91_4 -140.5(5) . . . . ?
C99_4 C98_4 C92_4 C93_4 36.6(7) . . . . ?
C64_4 C61_4 C60A_4 C59A_4 172.8(11) . . . . ?
C64_4 C61_4 C62_4 C63_4 175.3(7) . . . . ?
C64_4 C61_4 C60_4 C59_4 -178.1(8) . . . . ?
C4_4 N1_4 C7_4 O1_4 0.4(11) . . . . ?
C4_4 N1_4 C7_4 C8_4 178.6(5) . . . . ?
C80_4 C75_4 C76_4 C77_4 -2.4(7) . . . . ?
C50_4 C51_4 C52_4 C58_4 -178.9(5) . . . . ?
C50_4 C51_4 C52_4 C53_4 5.7(9) . . . . ?
C52_4 C51_4 C50_4 C49_4 -8.2(9) . . . . ?
C52_4 C51_4 C50_4 C54_4 177.5(6) . . . . ?
C93_4 C92_4 C91_4 C90_4 1.5(8) . . . . ?
C93_4 C88_4 C89_4 C90_4 -2.8(8) . . . . ?
C42_4 C43_4 C44_4 N5_4 176.4(6) . . . . ?
C42_4 C43_4 C44_4 C45_4 -6.0(8) . . . . ?
C24_4 C29_4 C28_4 C34_4 178.8(5) . . . . ?
C24_4 C29_4 C28_4 C27_4 -3.8(7) . . . . ?
C24_4 C25_4 C26_4 C27_4 1.6(7) . . . . ?
C24_4 C25_4 C26_4 C30_4 177.1(4) . . . . ?
C79_4 C78_4 C124_4 C118_4 -114.9(6) . . . . ?
C79_4 C78_4 C124_4 C38_4 134.4(6) . . . . ?
C44_4 N5_4 C47_4 O5A_4 -63.3(12) . . . . ?
C44_4 N5_4 C47_4 C48_4 167.6(8) . . . . ?
C44_4 N5_4 C47_4 O5_4 8.3(16) . . . . ?
C44_4 C43_4 C42_4 C41_4 3.4(9) . . . . ?
C21_4 C22_4 C23_4 C18_4 2.3(12) . . . . ?
C21_4 C20_4 C19_4 C18_4 -0.8(9) . . . . ?
C21_4 C24_4 C25_4 C26_4 -179.6(5) . . . . ?
C25_4 C24_4 C21_4 C22_4 -27.3(8) . . . . ?
C25_4 C24_4 C21_4 C20_4 148.1(5) . . . . ?
C25_4 C26_4 C30_4 C33_4 133.5(6) . . . . ?
C25_4 C26_4 C30_4 C32_4 -103.9(6) . . . . ?
C25_4 C26_4 C30_4 C31_4 20.9(7) . . . . ?
C27_4 C26_4 C30_4 C33_4 -51.0(7) . . . . ?
C27_4 C26_4 C30_4 C32_4 71.6(6) . . . . ?
C27_4 C26_4 C30_4 C31_4 -163.6(5) . . . . ?
C28_4 C29_4 C24_4 C21_4 -179.4(5) . . . . ?
C28_4 C29_4 C24_4 C25_4 3.9(8) . . . . ?
C28_4 C27_4 C26_4 C25_4 -1.5(7) . . . . ?
C28_4 C27_4 C26_4 C30_4 -177.5(4) . . . . ?
C26_4 C27_4 C28_4 C34_4 179.7(4) . . . . ?
C26_4 C27_4 C28_4 C29_4 2.7(7) . . . . ?
C107_4 C108_4 C114_4 O4_4 18.4(9) . . . . ?
C107_4 C108_4 C114_4 N4_4 -159.2(6) . . . . ?
C107_4 C108_4 C109_4 C104_4 -1.1(10) . . . . ?
C107_4 C106_4 C110_4 C111_4 -179.8(6) . . . . ?
C107_4 C106_4 C110_4 C113_4 -53.4(8) . . . . ?
C107_4 C106_4 C110_4 C112_4 65.6(6) . . . . ?
C123_4 C122_4 C6_4 C1_4 -179.4(3) . . . . ?
C123_4 C122_4 C6_4 C5_4 1.3(6) . . . . ?
C123_4 C122_4 C46_4 C45_4 -4.0(6) . . . . ?
C123_4 C122_4 C46_4 C41_4 177.4(4) . . . . ?
C110_4 C106_4 C107_4 C108_4 179.4(5) . . . . ?
C49_4 C48_4 C53_4 C52_4 -3.6(10) . . . . ?
C49_4 C48_4 C47_4 O5A_4 -141.1(9) . . . . ?
C49_4 C48_4 C47_4 N5_4 -17.4(16) . . . . ?
C49_4 C48_4 C47_4 O5_4 142.8(9) . . . . ?
C49_4 C50_4 C54_4 C55_4 -51.1(9) . . . . ?
C49_4 C50_4 C54_4 C57_4 68.9(7) . . . . ?
C49_4 C50_4 C54_4 C56_4 177.8(6) . . . . ?
C13_4 C12_4 C11_4 C10_4 -0.5(10) . . . . ?
C13_4 C12_4 C18_4 C23_4 -149.2(7) . . . . ?
C13_4 C12_4 C18_4 C19_4 32.9(11) . . . . ?
C13_4 C8_4 C9_4 C10_4 2.3(10) . . . . ?
C109_4 C108_4 C114_4 O4_4 -160.1(7) . . . . ?
C109_4 C108_4 C114_4 N4_4 22.4(9) . . . . ?
C109_4 C108_4 C107_4 C106_4 0.5(10) . . . . ?
C109_4 C104_4 C105_4 C106_4 4.5(7) . . . . ?
C18_4 C12_4 C11_4 C10_4 179.3(7) . . . . ?
C18_4 C12_4 C13_4 C8_4 -177.5(7) . . . . ?
C16_4 C14_4 C10_4 C9_4 -70.0(8) . . . . ?
C16_4 C14_4 C10_4 C11_4 110.5(8) . . . . ?
C53_4 C48_4 C49_4 C50_4 1.1(10) . . . . ?
C53_4 C48_4 C47_4 O5A_4 46.7(13) . . . . ?
C53_4 C48_4 C47_4 N5_4 170.4(9) . . . . ?
C53_4 C48_4 C47_4 O5_4 -29.4(13) . . . . ?
C54_4 C50_4 C49_4 C48_4 179.2(6) . . . . ?
C94_4 C90_4 C89_4 C88_4 177.0(6) . . . . ?
C94_4 C90_4 C91_4 C92_4 -176.2(6) . . . . ?
C47_4 N5_4 C44_4 C43_4 -167.6(9) . . . . ?
C47_4 N5_4 C44_4 C45_4 14.9(11) . . . . ?
C47_4 C48_4 C49_4 C50_4 -170.8(8) . . . . ?
C47_4 C48_4 C53_4 C52_4 168.6(8) . . . . ?

loop_
_smtbx_masks_void_nr
_smtbx_masks_void_average_x
_smtbx_masks_void_average_y
_smtbx_masks_void_average_z
_smtbx_masks_void_volume
_smtbx_masks_void_count_electrons
_smtbx_masks_void_content
1 0.000 0.013 0.000 17.0 0.0 ?
2 -0.827 -0.056 -0.789 23933.6 6587.7 ?
3 0.137 0.402 0.108 19.2 0.0 ?
4 0.139 0.764 0.633 11.6 0.0 ?
5 0.230 0.253 0.272 24.5 0.0 ?
6 0.233 -0.012 0.221 18.0 0.0 ?
7 0.241 0.797 0.703 25.4 0.0 ?
8 0.244 0.892 0.275 12.3 0.0 ?
9 0.259 0.297 0.797 25.4 0.0 ?
10 0.256 0.392 0.225 12.3 0.0 ?
11 0.270 0.753 0.228 24.5 0.0 ?
12 0.267 0.488 0.279 18.0 0.0 ?
13 0.363 0.902 0.392 19.2 0.0 ?
14 0.361 0.264 0.867 11.6 0.0 ?
15 0.500 0.513 0.500 17.0 0.0 ?
16 0.637 0.902 0.608 19.2 0.0 ?
17 0.639 0.264 0.133 11.6 0.0 ?
18 0.730 0.753 0.772 24.5 0.0 ?
19 0.733 0.488 0.721 18.0 0.0 ?
20 0.741 0.297 0.203 25.4 0.0 ?
21 0.744 0.392 0.775 12.3 0.0 ?
22 0.759 0.797 0.297 25.4 0.0 ?
23 0.756 0.892 0.725 12.3 0.0 ?
24 0.770 0.253 0.728 24.5 0.0 ?
25 0.767 -0.012 0.779 18.0 0.0 ?
26 0.863 0.402 0.892 19.2 0.0 ?
27 0.861 0.764 0.367 11.6 0.0 ?
